data_7020701
loop_
_publ_author_name
'Bernardi, Alessandro'
'Ciabatti, Iacopo'
'Femoni, Cristina'
'Iapalucci, Maria Carmela'
'Longoni, Giuliano'
'Zacchini, Stefano'

_publ_section_title
;
 Ni-Cu tetracarbide carbonyls with vacant Ni(CO) fragments as borderline
 compounds between molecular and quasi-molecular clusters.
;
_journal_issue 2
_journal_name_full 'Dalton transactions (Cambridge, England : 2003)'
_journal_page_first 407
_journal_page_last 421
_journal_paper_doi 10.1039/c2dt31719b
_journal_volume 42
_journal_year 2013
_chemical_formula_sum 'C85.65 H76 Cu2 N8 Ni29.65 O33.66'
_chemical_formula_weight 3624.01
_chemical_name_systematic
;
?
;
_space_group_IT_number 2
_symmetry_cell_setting triclinic
_symmetry_space_group_name_Hall '-P 1'
_symmetry_space_group_name_H-M 'P -1'
_atom_sites_solution_hydrogens geom
_atom_sites_solution_primary direct
_atom_sites_solution_secondary difmap
_audit_creation_method SHELXL-97
_cell_angle_alpha 89.4140(10)
_cell_angle_beta 89.1030(10)
_cell_angle_gamma 62.4730(10)
_cell_formula_units_Z 2
_cell_length_a 14.2042(9)
_cell_length_b 14.8781(10)
_cell_length_c 28.1762(18)
_cell_measurement_reflns_used 9988
_cell_measurement_temperature 100(2)
_cell_measurement_theta_max 27.396
_cell_measurement_theta_min 2.1555
_cell_volume 5279.7(6)
_computing_cell_refinement 'APEX2 (Bruker AXS, 2006)'
_computing_data_collection 'APEX2 (Bruker AXS, 2006)'
_computing_data_reduction 'SAINT (Bruker AXS, 2004)'
_computing_molecular_graphics 'SCHAKAL99 (Keller, 1999)'
_computing_publication_material 'XCIF (Bruker AXS, 2001)'
_computing_structure_refinement 'SHELXL-97 (Sheldrick, 1997)'
_computing_structure_solution 'SHELXS-97 (Sheldrick, 1990)'
_diffrn_ambient_temperature 100(2)
_diffrn_measured_fraction_theta_full 0.997
_diffrn_measured_fraction_theta_max 0.997
_diffrn_measurement_device_type 'CCD area detector'
_diffrn_measurement_method 'phi and omega scans'
_diffrn_radiation_monochromator graphite
_diffrn_radiation_source 'fine-focus sealed tube'
_diffrn_radiation_type MoK\a
_diffrn_radiation_wavelength 0.71073
_diffrn_reflns_av_R_equivalents 0.0460
_diffrn_reflns_av_sigmaI/netI 0.0593
_diffrn_reflns_limit_h_max 16
_diffrn_reflns_limit_h_min -16
_diffrn_reflns_limit_k_max 17
_diffrn_reflns_limit_k_min -17
_diffrn_reflns_limit_l_max 33
_diffrn_reflns_limit_l_min -33
_diffrn_reflns_number 50273
_diffrn_reflns_theta_full 25.03
_diffrn_reflns_theta_max 25.03
_diffrn_reflns_theta_min 1.54
_exptl_absorpt_coefficient_mu 5.613
_exptl_absorpt_correction_T_max 0.5290
_exptl_absorpt_correction_T_min 0.4152
_exptl_absorpt_correction_type empirical
_exptl_absorpt_process_details
;
Data were corrected for Lorentz polarisation and absorption
effects (empirical absorption correction SADABS)
R(int) = 0.0923 (selected reflections only, before parameter refinement)
R(int) = 0.0323 (selected reflections only, after parameter refinement)
;
_exptl_crystal_colour brown
_exptl_crystal_density_diffrn 2.280
_exptl_crystal_density_method 'not measured'
_exptl_crystal_description plate
_exptl_crystal_F_000 3607
_exptl_crystal_size_max 0.19
_exptl_crystal_size_mid 0.15
_exptl_crystal_size_min 0.13
_refine_diff_density_max 1.745
_refine_diff_density_min -2.009
_refine_diff_density_rms 0.153
_refine_ls_extinction_method none
_refine_ls_goodness_of_fit_ref 1.025
_refine_ls_hydrogen_treatment constr
_refine_ls_matrix_type full
_refine_ls_number_parameters 1476
_refine_ls_number_reflns 18579
_refine_ls_number_restraints 634
_refine_ls_restrained_S_all 1.039
_refine_ls_R_factor_all 0.0732
_refine_ls_R_factor_gt 0.0412
_refine_ls_shift/su_max 0.001
_refine_ls_shift/su_mean 0.000
_refine_ls_structure_factor_coef Fsqd
_refine_ls_weighting_details 'calc w=1/[\s^2^(Fo^2^)+(0.0312P)^2^+25.7316P] where P=(Fo^2^+2Fc^2^)/3'
_refine_ls_weighting_scheme calc
_refine_ls_wR_factor_gt 0.0830
_refine_ls_wR_factor_ref 0.0945
_reflns_number_gt 13152
_reflns_number_total 18579
_reflns_threshold_expression >2sigma(I)
_cod_data_source_file c2dt31719b.txt
_cod_data_source_block ni30cutmba4_p-1
_cod_original_cell_volume 5279.8(6)
_cod_original_sg_symbol_H-M P-1
_cod_database_code 7020701

loop_
_symmetry_equiv_pos_as_xyz
'x, y, z'
'-x, -y, -z'

loop_
_atom_site_label
_atom_site_type_symbol
_atom_site_fract_x
_atom_site_fract_y
_atom_site_fract_z
_atom_site_U_iso_or_equiv
_atom_site_adp_type
_atom_site_occupancy
_atom_site_symmetry_multiplicity
_atom_site_calc_flag
_atom_site_refinement_flags
_atom_site_disorder_assembly
_atom_site_disorder_group
Cu1 Cu 0.89691(7) 0.15334(6) 0.14526(3) 0.01678(19) Uani 1 1 d . . .
Ni1 Ni 1.10714(7) 0.07402(6) 0.12265(3) 0.01302(19) Uani 1 1 d . . .
Ni2 Ni 1.02396(7) -0.04726(6) 0.13766(3) 0.01329(19) Uani 1 1 d . . .
Ni3 Ni 0.92226(7) -0.14848(6) 0.13188(3) 0.01450(19) Uani 1 1 d . . .
Ni4 Ni 0.81768(6) 0.03968(6) 0.10663(3) 0.01263(18) Uani 1 1 d . . .
Ni5 Ni 0.96070(6) 0.06921(6) 0.06964(3) 0.01057(18) Uani 1 1 d . . .
Ni6 Ni 0.95441(7) 0.25069(6) 0.08312(3) 0.01392(19) Uani 1 1 d . . .
Ni7 Ni 0.95680(6) 0.27773(6) -0.00220(3) 0.01238(18) Uani 1 1 d . . .
Ni8 Ni 0.78426(6) 0.23710(6) 0.06799(3) 0.01342(19) Uani 1 1 d . . .
Ni9 Ni 0.98557(6) 0.08087(6) -0.01634(3) 0.00952(18) Uani 1 1 d . . .
Ni10 Ni 0.81663(6) 0.06218(6) 0.01863(3) 0.01070(18) Uani 1 1 d . . .
Ni11 Ni 0.87381(6) -0.12178(6) 0.04836(3) 0.01150(18) Uani 1 1 d . . .
Ni12 Ni 0.88718(6) -0.10791(6) -0.03679(3) 0.01164(18) Uani 1 1 d . . .
Ni13 Ni 0.85340(6) 0.06433(6) -0.06658(3) 0.01128(18) Uani 1 1 d . . .
Ni14 Ni 0.80605(6) 0.22981(6) -0.01588(3) 0.01173(18) Uani 1 1 d . . .
Ni15 Ni 0.91696(6) 0.20645(6) -0.08259(3) 0.01278(19) Uani 1 1 d . . .
C1 C 0.9243(5) 0.1816(5) 0.0315(2) 0.0118(14) Uani 1 1 d . . .
C2 C 1.0426(5) 0.0607(5) -0.0800(2) 0.0122(14) Uani 1 1 d . . .
C3 C 0.9259(6) 0.2628(6) -0.1388(3) 0.0242(13) Uani 1 1 d U . .
C4 C 0.8168(5) 0.0747(5) -0.1313(2) 0.0156(11) Uani 1 1 d U . .
C5 C 0.7624(6) 0.2871(5) -0.0755(2) 0.0201(12) Uani 1 1 d U . .
C6 C 0.7259(5) 0.1044(5) -0.0339(2) 0.0169(12) Uani 1 1 d U . .
C7 C 0.8575(5) -0.1666(5) -0.0889(2) 0.0165(12) Uani 1 1 d U . .
C8 C 0.6840(5) 0.3097(5) 0.0196(2) 0.0185(12) Uani 1 1 d U . .
C9 C 0.7801(5) -0.1152(5) 0.0010(2) 0.0169(12) Uani 1 1 d U . .
C10 C 0.7032(5) 0.0934(5) 0.0629(2) 0.0169(12) Uani 1 1 d U . .
C11 C 0.8348(5) -0.1911(5) 0.0917(2) 0.0170(12) Uani 1 1 d U . .
C12 C 0.8696(6) -0.1620(6) 0.1870(3) 0.0264(13) Uani 1 1 d U . .
C13 C 0.7514(6) 0.0702(5) 0.1621(2) 0.0199(12) Uani 1 1 d U . .
C14 C 0.7092(6) 0.3024(6) 0.1180(3) 0.0254(13) Uani 1 1 d U . .
C15 C 0.9674(6) 0.3553(5) 0.0473(3) 0.0229(13) Uani 1 1 d U . .
C16 C 0.9294(7) 0.3144(6) 0.1381(3) 0.0284(13) Uani 1 1 d U . .
C17 C 1.1205(7) 0.1109(6) 0.1812(3) 0.0369(15) Uani 1 1 d U . .
C18 C 1.0184(6) -0.0544(6) 0.2013(3) 0.0298(14) Uani 1 1 d U . .
C19 C 0.9659(6) 0.3522(5) -0.0489(3) 0.0209(12) Uani 1 1 d U . .
O3 O 0.8870(4) 0.3239(4) -0.16818(18) 0.0281(11) Uani 1 1 d U . .
O4 O 0.7457(3) 0.1303(3) -0.15505(15) 0.0164(9) Uani 1 1 d U . .
O5 O 0.6908(4) 0.3404(4) -0.09882(17) 0.0236(10) Uani 1 1 d U . .
O6 O 0.6344(4) 0.1358(4) -0.04214(16) 0.0212(10) Uani 1 1 d U . .
O7 O 0.8163(3) -0.2177(3) -0.09783(16) 0.0174(9) Uani 1 1 d U . .
O8 O 0.5946(4) 0.3701(3) 0.01596(17) 0.0224(10) Uani 1 1 d U . .
O9 O 0.6965(4) -0.1123(3) -0.00488(16) 0.0197(10) Uani 1 1 d U . .
O10 O 0.6110(4) 0.1236(3) 0.06357(16) 0.0186(9) Uani 1 1 d U . .
O11 O 0.7904(3) -0.2393(3) 0.09945(16) 0.0183(9) Uani 1 1 d U . .
O12 O 0.8319(4) -0.1707(4) 0.22176(18) 0.0297(11) Uani 1 1 d U . .
O13 O 0.7100(4) 0.0874(4) 0.19863(17) 0.0237(10) Uani 1 1 d U . .
O14 O 0.6577(4) 0.3531(4) 0.14824(18) 0.0317(11) Uani 1 1 d U . .
O15 O 0.9778(4) 0.4278(3) 0.05525(17) 0.0240(10) Uani 1 1 d U . .
O16 O 0.9125(4) 0.3639(4) 0.17106(18) 0.0323(11) Uani 1 1 d U . .
O17 O 1.1242(5) 0.1359(4) 0.2186(2) 0.0455(13) Uani 1 1 d U . .
O18 O 1.0101(4) -0.0575(4) 0.24120(18) 0.0356(12) Uani 1 1 d U . .
O19 O 0.9723(4) 0.4071(3) -0.07611(17) 0.0228(10) Uani 1 1 d U . .
N1 N 0.8573(5) 0.1929(5) 0.2110(2) 0.0270(11) Uani 1 1 d U . .
C101 C 0.8302(6) 0.2137(6) 0.2483(3) 0.0284(11) Uani 1 1 d U . .
C102 C 0.7931(7) 0.2393(6) 0.2973(3) 0.0357(14) Uani 1 1 d U . .
H10A H 0.7156 0.2798 0.2979 0.054 Uiso 1 1 calc R . .
H10B H 0.8254 0.2784 0.3113 0.054 Uiso 1 1 calc R . .
H10C H 0.8133 0.1769 0.3157 0.054 Uiso 1 1 calc R . .
Cu2 Cu 0.08058(7) 0.42043(7) 0.65697(3) 0.0225(2) Uani 1 1 d . . .
Ni21 Ni -0.17195(10) 0.71535(10) 0.62744(5) 0.0168(4) Uani 0.651(3) 1 d P . 1
Ni22 Ni 0.01672(10) 0.61097(8) 0.62383(3) 0.0341(3) Uani 1 1 d . . .
Ni23 Ni -0.11880(7) 0.52613(7) 0.62414(3) 0.0177(2) Uani 1 1 d . . .
Ni24 Ni 0.04570(6) 0.46398(6) 0.57416(3) 0.01288(19) Uani 1 1 d . . .
Ni25 Ni 0.21471(7) 0.46994(7) 0.60544(3) 0.0179(2) Uani 1 1 d . . .
Ni26 Ni 0.21091(7) 0.28847(7) 0.59590(3) 0.0196(2) Uani 1 1 d U . .
Ni27 Ni 0.22789(6) 0.39708(6) 0.52556(3) 0.01435(19) Uani 1 1 d . . .
Ni28 Ni 0.05790(6) 0.41257(6) 0.49096(3) 0.01193(18) Uani 1 1 d . . .
Ni29 Ni 0.21556(7) 0.22447(6) 0.51520(3) 0.0173(2) Uani 1 1 d U . .
Ni30 Ni 0.22853(7) 0.34503(6) 0.44346(3) 0.0174(2) Uani 1 1 d . . .
Ni31 Ni 0.09133(8) 0.26243(7) 0.44213(3) 0.0265(2) Uani 1 1 d . . .
Ni32 Ni 0.01406(7) 0.27699(6) 0.52028(3) 0.01526(19) Uani 1 1 d . . .
Ni33 Ni -0.10685(7) 0.41761(6) 0.45914(3) 0.01342(19) Uani 1 1 d . . .
Ni34 Ni 0.02066(7) 0.31082(7) 0.60234(3) 0.0179(2) Uani 1 1 d . . .
Ni35 Ni -0.12235(7) 0.46118(6) 0.54332(3) 0.01375(19) Uani 1 1 d . . .
C31 C 0.1005(5) 0.3363(5) 0.5487(2) 0.0149(15) Uani 1 1 d . . .
C32 C 0.0748(5) 0.4018(5) 0.4237(3) 0.0203(16) Uani 1 1 d . . .
C33 C 0.3331(6) 0.3614(5) 0.4770(3) 0.0238(13) Uani 1 1 d U . .
C34 C 0.3289(6) 0.3551(6) 0.5738(3) 0.0261(13) Uani 1 1 d U . .
C35 C -0.1609(6) 0.3818(5) 0.4071(3) 0.0227(13) Uani 1 1 d U . .
C36 C -0.2002(6) 0.4139(6) 0.5062(3) 0.0240(13) Uani 1 1 d U . .
C37 C -0.0336(6) 0.2300(6) 0.5728(3) 0.0312(14) Uani 1 1 d U . .
C38 C -0.1987(6) 0.4631(5) 0.5996(2) 0.0210(12) Uani 1 1 d U . .
C39 C 0.0028(7) 0.2848(6) 0.6619(3) 0.0340(14) Uani 1 1 d U . .
C40 C -0.1471(7) 0.5373(7) 0.6846(3) 0.0414(15) Uani 1 1 d U . .
C41 C 0.0336(7) 0.6380(7) 0.6821(3) 0.0361(15) Uani 1 1 d U . .
C42 C 0.2642(6) 0.2453(7) 0.6525(3) 0.0393(16) Uani 1 1 d U . .
C43 C -0.2122(9) 0.7572(9) 0.6868(4) 0.0296(19) Uani 0.651(3) 1 d PU . 1
C44 C 0.2760(7) 0.4680(6) 0.6592(3) 0.0357(15) Uani 1 1 d U . .
C45 C 0.3118(7) 0.1616(6) 0.5632(3) 0.0418(12) Uani 1 1 d U . .
C46 C 0.3025(11) 0.1366(9) 0.4757(4) 0.0313(18) Uani 0.651(3) 1 d PU . 1
C47 C 0.1475(11) 0.1709(10) 0.3961(5) 0.0359(17) Uani 0.651(3) 1 d PU . 1
C57 C 0.239(2) 0.1517(16) 0.4564(8) 0.0316(18) Uani 0.349(3) 1 d PU . 2
C58 C 0.072(2) 0.2213(18) 0.3867(9) 0.0358(18) Uani 0.349(3) 1 d PU . 2
C48 C 0.0065(6) 0.1930(6) 0.4752(3) 0.0305(14) Uani 1 1 d U . .
C49 C 0.3146(7) 0.2733(7) 0.3947(3) 0.0398(16) Uani 1 1 d U . .
O33 O 0.4158(4) 0.3598(4) 0.47226(18) 0.0273(11) Uani 1 1 d U . .
O34 O 0.4206(4) 0.3058(4) 0.57955(18) 0.0271(11) Uani 1 1 d U . .
O35 O -0.1917(4) 0.3232(4) 0.39678(16) 0.0215(10) Uani 1 1 d U . .
O36 O -0.2709(4) 0.3945(4) 0.50957(17) 0.0253(10) Uani 1 1 d U . .
O37 O -0.0788(4) 0.1834(4) 0.58152(19) 0.0344(12) Uani 1 1 d U . .
O38 O -0.2641(4) 0.4409(4) 0.61312(17) 0.0235(10) Uani 1 1 d U . .
O39 O -0.0113(5) 0.2626(4) 0.69913(19) 0.0374(12) Uani 1 1 d U . .
O40 O -0.1650(5) 0.5468(5) 0.7251(2) 0.0475(14) Uani 1 1 d U . .
O41 O 0.0429(5) 0.6552(5) 0.72114(19) 0.0409(13) Uani 1 1 d U . .
O42 O 0.3027(4) 0.2134(5) 0.6883(2) 0.0457(14) Uani 1 1 d U . .
O43 O -0.2373(6) 0.7828(6) 0.7246(3) 0.0331(18) Uani 0.651(3) 1 d PU . 1
O44 O 0.3162(5) 0.4702(4) 0.69387(19) 0.0403(13) Uani 1 1 d U . .
O45 O 0.3937(5) 0.0900(5) 0.5714(2) 0.0534(13) Uani 1 1 d U . .
O46 O 0.3662(7) 0.0749(6) 0.4518(3) 0.0332(17) Uani 0.651(3) 1 d PU . 1
O47 O 0.1737(7) 0.0877(6) 0.3822(3) 0.0374(16) Uani 0.651(3) 1 d PU . 1
O57 O 0.3063(14) 0.0773(12) 0.4366(6) 0.0318(19) Uani 0.349(3) 1 d PU . 2
O58 O 0.0683(13) 0.1561(12) 0.3652(6) 0.0364(18) Uani 0.349(3) 1 d PU . 2
O48 O -0.0189(4) 0.1333(4) 0.46361(18) 0.0282(11) Uani 1 1 d U . .
O49 O 0.3924(4) 0.2318(5) 0.3748(2) 0.0469(14) Uani 1 1 d U . .
N2 N 0.0868(5) 0.4149(5) 0.7260(2) 0.0276(11) Uani 1 1 d U . .
C201 C 0.0731(6) 0.4214(6) 0.7656(3) 0.0273(11) Uani 1 1 d U . .
C202 C 0.0536(6) 0.4282(6) 0.8169(3) 0.0298(13) Uani 1 1 d U . .
H20A H -0.0064 0.4148 0.8242 0.045 Uiso 1 1 calc R . .
H20B H 0.0370 0.4963 0.8277 0.045 Uiso 1 1 calc R . .
H20C H 0.1170 0.3781 0.8330 0.045 Uiso 1 1 calc R . .
N3 N 0.6891(5) 0.6133(4) 0.9878(2) 0.0238(12) Uani 1 1 d U . .
C301 C 0.5946(6) 0.7152(5) 0.9917(3) 0.0308(18) Uani 1 1 d U . .
H30A H 0.6023 0.7507 1.0194 0.046 Uiso 1 1 calc R . .
H30B H 0.5302 0.7072 0.9956 0.046 Uiso 1 1 calc R . .
H30C H 0.5894 0.7547 0.9629 0.046 Uiso 1 1 calc R . .
C302 C 0.6923(6) 0.5534(6) 1.0318(3) 0.0315(18) Uani 1 1 d U . .
H30D H 0.7538 0.4860 1.0299 0.047 Uiso 1 1 calc R . .
H30E H 0.6271 0.5464 1.0342 0.047 Uiso 1 1 calc R . .
H30F H 0.6982 0.5888 1.0598 0.047 Uiso 1 1 calc R . .
C303 C 0.7875(5) 0.6260(5) 0.9857(3) 0.0232(16) Uani 1 1 d U . .
H30G H 0.8498 0.5594 0.9829 0.035 Uiso 1 1 calc R . .
H30H H 0.7925 0.6592 1.0147 0.035 Uiso 1 1 calc R . .
H30I H 0.7848 0.6677 0.9581 0.035 Uiso 1 1 calc R . .
C304 C 0.6806(6) 0.5560(6) 0.9451(3) 0.0293(10) Uani 1 1 d U . .
H30J H 0.7463 0.4907 0.9428 0.035 Uiso 1 1 calc R . .
H30K H 0.6208 0.5403 0.9508 0.035 Uiso 1 1 calc R . .
C305 C 0.6643(6) 0.6095(6) 0.8986(3) 0.0306(8) Uani 1 1 d U . .
C306 C 0.7517(6) 0.6030(6) 0.8719(3) 0.0319(9) Uani 1 1 d U . .
H306 H 0.8213 0.5659 0.8840 0.038 Uiso 1 1 calc R . .
C307 C 0.7371(6) 0.6503(6) 0.8282(3) 0.0336(9) Uani 1 1 d U . .
H307 H 0.7966 0.6446 0.8101 0.040 Uiso 1 1 calc R . .
C308 C 0.6353(6) 0.7062(6) 0.8108(3) 0.0346(9) Uani 1 1 d U . .
H308 H 0.6248 0.7398 0.7810 0.041 Uiso 1 1 calc R . .
C309 C 0.5491(7) 0.7130(6) 0.8369(3) 0.0343(9) Uani 1 1 d U . .
H309 H 0.4796 0.7506 0.8247 0.041 Uiso 1 1 calc R . .
C310 C 0.5632(6) 0.6655(6) 0.8809(3) 0.0327(9) Uani 1 1 d U . .
H310 H 0.5033 0.6715 0.8988 0.039 Uiso 1 1 calc R . .
N4 N 0.4988(5) 0.9709(5) 0.1275(2) 0.0276(13) Uani 1 1 d U . .
C401 C 0.5846(6) 0.9761(6) 0.1547(3) 0.0301(18) Uani 1 1 d U . .
H40A H 0.6424 0.9075 0.1596 0.045 Uiso 1 1 calc R . .
H40B H 0.5565 1.0077 0.1856 0.045 Uiso 1 1 calc R . .
H40C H 0.6116 1.0166 0.1371 0.045 Uiso 1 1 calc R . .
C402 C 0.4099(7) 1.0751(6) 0.1206(3) 0.044(2) Uani 1 1 d U . .
H40D H 0.3809 1.1054 0.1516 0.066 Uiso 1 1 calc R . .
H40E H 0.3541 1.0715 0.1020 0.066 Uiso 1 1 calc R . .
H40F H 0.4364 1.1170 0.1037 0.066 Uiso 1 1 calc R . .
C403 C 0.5409(6) 0.9264(6) 0.0799(3) 0.0285(17) Uani 1 1 d U . .
H40G H 0.5995 0.8578 0.0838 0.043 Uiso 1 1 calc R . .
H40H H 0.5666 0.9687 0.0629 0.043 Uiso 1 1 calc R . .
H40I H 0.4843 0.9232 0.0617 0.043 Uiso 1 1 calc R . .
C404 C 0.4522(6) 0.9109(6) 0.1542(3) 0.0325(10) Uani 1 1 d U . .
H40J H 0.4233 0.9447 0.1850 0.039 Uiso 1 1 calc R . .
H40K H 0.3919 0.9141 0.1358 0.039 Uiso 1 1 calc R . .
C405 C 0.5275(6) 0.8011(6) 0.1638(3) 0.0334(9) Uani 1 1 d U . .
C406 C 0.5944(6) 0.7735(6) 0.2023(3) 0.0352(9) Uani 1 1 d U . .
H406 H 0.5963 0.8242 0.2219 0.042 Uiso 1 1 calc R . .
C407 C 0.6596(7) 0.6708(6) 0.2124(3) 0.0374(9) Uani 1 1 d U . .
H407 H 0.7062 0.6514 0.2386 0.045 Uiso 1 1 calc R . .
C408 C 0.6551(7) 0.5986(7) 0.1839(3) 0.0382(10) Uani 1 1 d U . .
H408 H 0.6997 0.5288 0.1902 0.046 Uiso 1 1 calc R . .
C409 C 0.5869(6) 0.6263(6) 0.1466(3) 0.0369(9) Uani 1 1 d U . .
H409 H 0.5828 0.5755 0.1278 0.044 Uiso 1 1 calc R . .
C410 C 0.5246(6) 0.7263(6) 0.1359(3) 0.0348(9) Uani 1 1 d U . .
H410 H 0.4791 0.7446 0.1092 0.042 Uiso 1 1 calc R . .
N5 N 0.3060(5) 0.8585(5) 0.5089(2) 0.0290(13) Uani 1 1 d U . .
C501 C 0.2073(6) 0.9490(6) 0.4946(3) 0.036(2) Uani 1 1 d U . .
H50A H 0.1870 1.0013 0.5191 0.054 Uiso 1 1 calc R . .
H50B H 0.1502 0.9301 0.4910 0.054 Uiso 1 1 calc R . .
H50C H 0.2194 0.9753 0.4644 0.054 Uiso 1 1 calc R . .
C502 C 0.3950(6) 0.8847(6) 0.5139(3) 0.0360(19) Uani 1 1 d U . .
H50D H 0.4593 0.8242 0.5234 0.054 Uiso 1 1 calc R . .
H50E H 0.3761 0.9374 0.5380 0.054 Uiso 1 1 calc R . .
H50F H 0.4080 0.9097 0.4834 0.054 Uiso 1 1 calc R . .
C503 C 0.3358(7) 0.7797(6) 0.4711(3) 0.037(2) Uani 1 1 d U . .
H50G H 0.4004 0.7191 0.4803 0.055 Uiso 1 1 calc R . .
H50H H 0.3488 0.8063 0.4411 0.055 Uiso 1 1 calc R . .
H50I H 0.2779 0.7622 0.4671 0.055 Uiso 1 1 calc R . .
C504 C 0.2888(7) 0.8142(6) 0.5559(3) 0.0361(10) Uani 1 1 d U . .
H50J H 0.2312 0.7952 0.5515 0.043 Uiso 1 1 calc R . .
H50K H 0.3543 0.7514 0.5631 0.043 Uiso 1 1 calc R . .
C505 C 0.2609(7) 0.8839(6) 0.5975(3) 0.0378(9) Uani 1 1 d U . .
C506 C 0.3391(7) 0.8792(7) 0.6271(3) 0.0398(10) Uani 1 1 d U . .
H506 H 0.4111 0.8323 0.6208 0.048 Uiso 1 1 calc R . .
C507 C 0.3128(7) 0.9434(6) 0.6665(3) 0.0415(10) Uani 1 1 d U . .
H507 H 0.3671 0.9408 0.6865 0.050 Uiso 1 1 calc R . .
C508 C 0.2086(7) 1.0099(7) 0.6762(3) 0.0418(10) Uani 1 1 d U . .
H508 H 0.1908 1.0542 0.7026 0.050 Uiso 1 1 calc R . .
C509 C 0.1297(7) 1.0121(7) 0.6473(3) 0.0410(10) Uani 1 1 d U . .
H509 H 0.0574 1.0567 0.6544 0.049 Uiso 1 1 calc R . .
C510 C 0.1553(7) 0.9500(6) 0.6082(3) 0.0392(10) Uani 1 1 d U . .
H510 H 0.1007 0.9523 0.5884 0.047 Uiso 1 1 calc R . .
N6 N 0.6272(8) 0.4237(7) 0.7466(3) 0.080(2) Uani 1 1 d DU . .
C601 C 0.633(2) 0.4033(18) 0.7983(7) 0.063(3) Uiso 0.492(11) 1 d PDU A 1
H60A H 0.6532 0.3316 0.8038 0.094 Uiso 0.492(11) 1 calc PR A 1
H60B H 0.5638 0.4455 0.8131 0.094 Uiso 0.492(11) 1 calc PR A 1
H60C H 0.6865 0.4193 0.8121 0.094 Uiso 0.492(11) 1 calc PR A 1
C602 C 0.7632(15) 0.3708(18) 0.7344(8) 0.074(3) Uiso 0.492(11) 1 d PDU A 1
H60D H 0.7956 0.2971 0.7385 0.111 Uiso 0.492(11) 1 calc PR A 1
H60E H 0.7958 0.3989 0.7562 0.111 Uiso 0.492(11) 1 calc PR A 1
H60F H 0.7744 0.3868 0.7016 0.111 Uiso 0.492(11) 1 calc PR A 1
C603 C 0.6084(19) 0.5223(14) 0.7357(8) 0.076(3) Uiso 0.492(11) 1 d PDU A 1
H60G H 0.6409 0.5458 0.7598 0.114 Uiso 0.492(11) 1 calc PR A 1
H60H H 0.5317 0.5671 0.7352 0.114 Uiso 0.492(11) 1 calc PR A 1
H60I H 0.6395 0.5231 0.7045 0.114 Uiso 0.492(11) 1 calc PR A 1
C6A1 C 0.5151(15) 0.5192(15) 0.7594(8) 0.076(3) Uiso 0.508(11) 1 d PDU A 2
H6A1 H 0.4694 0.4955 0.7759 0.114 Uiso 0.508(11) 1 calc PR A 2
H6A2 H 0.4808 0.5544 0.7301 0.114 Uiso 0.508(11) 1 calc PR A 2
H6A3 H 0.5267 0.5658 0.7799 0.114 Uiso 0.508(11) 1 calc PR A 2
C6A2 C 0.652(2) 0.3646(16) 0.7960(7) 0.063(3) Uiso 0.508(11) 1 d PDU A 2
H6A4 H 0.5951 0.3479 0.8043 0.095 Uiso 0.508(11) 1 calc PR A 2
H6A5 H 0.6582 0.4076 0.8208 0.095 Uiso 0.508(11) 1 calc PR A 2
H6A6 H 0.7196 0.3021 0.7933 0.095 Uiso 0.508(11) 1 calc PR A 2
C6A3 C 0.6963(17) 0.4443(18) 0.7280(8) 0.075(3) Uiso 0.508(11) 1 d PDU A 2
H6A7 H 0.7197 0.4776 0.7515 0.112 Uiso 0.508(11) 1 calc PR A 2
H6A8 H 0.6656 0.4897 0.7008 0.112 Uiso 0.508(11) 1 calc PR A 2
H6A9 H 0.7571 0.3817 0.7173 0.112 Uiso 0.508(11) 1 calc PR A 2
C604 C 0.5818(10) 0.3746(9) 0.7153(4) 0.0755(14) Uani 1 1 d U A .
H60J H 0.5664 0.4094 0.6841 0.091 Uiso 1 1 calc R . .
H60K H 0.5137 0.3835 0.7293 0.091 Uiso 1 1 calc R . .
C605 C 0.6539(10) 0.2624(9) 0.7077(4) 0.0738(13) Uani 1 1 d U . .
C606 C 0.7252(10) 0.2292(9) 0.6693(4) 0.0734(13) Uani 1 1 d U A .
H606 H 0.7282 0.2764 0.6472 0.088 Uiso 1 1 calc R . .
C607 C 0.7925(10) 0.1247(9) 0.6641(4) 0.0739(14) Uani 1 1 d U . .
H607 H 0.8408 0.1008 0.6380 0.089 Uiso 1 1 calc R A .
C608 C 0.7885(10) 0.0593(10) 0.6955(4) 0.0740(14) Uani 1 1 d U A .
H608 H 0.8343 -0.0112 0.6920 0.089 Uiso 1 1 calc R . .
C609 C 0.7193(10) 0.0930(9) 0.7327(4) 0.0738(14) Uani 1 1 d U . .
H609 H 0.7170 0.0463 0.7554 0.089 Uiso 1 1 calc R A .
C610 C 0.6525(10) 0.1948(9) 0.7376(4) 0.0734(14) Uani 1 1 d U A .
H610 H 0.6036 0.2171 0.7635 0.088 Uiso 1 1 calc R . .
N7 N 0.5487(6) 0.3918(6) 0.3553(3) 0.058(2) Uani 1 1 d U . .
C701 C 0.5355(7) 0.4390(6) 0.3889(3) 0.0359(15) Uani 1 1 d U . .
C702 C 0.5170(6) 0.5009(6) 0.4304(3) 0.0354(16) Uani 1 1 d U . .
H70A H 0.5151 0.5655 0.4212 0.053 Uiso 1 1 calc R . .
H70B H 0.5744 0.4656 0.4531 0.053 Uiso 1 1 calc R . .
H70C H 0.4490 0.5139 0.4452 0.053 Uiso 1 1 calc R . .
N8 N 0.5398(8) -0.0323(9) 0.7397(3) 0.086(3) Uani 1 1 d U . .
C801 C 0.5467(10) -0.0056(12) 0.7027(4) 0.097(3) Uani 1 1 d U . .
C802 C 0.5596(10) 0.0307(11) 0.6552(4) 0.100(3) Uani 1 1 d U . .
H80A H 0.4924 0.0879 0.6457 0.150 Uiso 1 1 calc R . .
H80B H 0.5801 -0.0243 0.6322 0.150 Uiso 1 1 calc R . .
H80C H 0.6150 0.0525 0.6563 0.150 Uiso 1 1 calc R . .

loop_
_atom_site_aniso_label
_atom_site_aniso_U_11
_atom_site_aniso_U_22
_atom_site_aniso_U_33
_atom_site_aniso_U_23
_atom_site_aniso_U_13
_atom_site_aniso_U_12
Cu1 0.0217(5) 0.0172(4) 0.0126(4) -0.0034(3) 0.0013(4) -0.0099(4)
Ni1 0.0158(4) 0.0123(4) 0.0123(5) -0.0010(3) -0.0021(4) -0.0075(4)
Ni2 0.0157(4) 0.0135(4) 0.0110(5) 0.0008(3) -0.0019(4) -0.0069(4)
Ni3 0.0166(5) 0.0150(4) 0.0141(5) 0.0019(4) -0.0012(4) -0.0091(4)
Ni4 0.0128(4) 0.0123(4) 0.0131(5) -0.0007(3) 0.0005(3) -0.0061(4)
Ni5 0.0121(4) 0.0091(4) 0.0112(4) -0.0007(3) -0.0010(3) -0.0053(3)
Ni6 0.0182(5) 0.0114(4) 0.0136(5) -0.0021(4) -0.0013(4) -0.0079(4)
Ni7 0.0142(4) 0.0095(4) 0.0143(5) 0.0008(3) -0.0013(4) -0.0062(4)
Ni8 0.0133(4) 0.0113(4) 0.0140(5) -0.0017(3) 0.0002(4) -0.0043(4)
Ni9 0.0101(4) 0.0079(4) 0.0108(4) 0.0003(3) -0.0005(3) -0.0043(3)
Ni10 0.0108(4) 0.0100(4) 0.0113(4) 0.0005(3) -0.0010(3) -0.0048(4)
Ni11 0.0137(4) 0.0107(4) 0.0122(4) 0.0008(3) -0.0014(3) -0.0074(4)
Ni12 0.0137(4) 0.0116(4) 0.0115(4) 0.0000(3) -0.0013(3) -0.0074(4)
Ni13 0.0122(4) 0.0108(4) 0.0117(4) -0.0005(3) -0.0014(3) -0.0060(4)
Ni14 0.0117(4) 0.0096(4) 0.0130(5) 0.0006(3) -0.0009(3) -0.0041(4)
Ni15 0.0149(4) 0.0102(4) 0.0129(5) 0.0019(3) -0.0012(4) -0.0055(4)
C1 0.010(3) 0.011(3) 0.016(4) 0.001(3) -0.001(3) -0.006(3)
C2 0.012(3) 0.009(3) 0.018(4) -0.001(3) -0.001(3) -0.006(3)
C3 0.021(3) 0.027(3) 0.022(3) 0.008(2) 0.001(2) -0.008(2)
C4 0.015(2) 0.018(3) 0.015(3) 0.000(2) -0.0016(19) -0.008(2)
C5 0.023(3) 0.019(3) 0.019(3) 0.003(2) -0.004(2) -0.010(2)
C6 0.016(2) 0.021(3) 0.015(2) 0.000(2) -0.002(2) -0.010(2)
C7 0.017(2) 0.018(2) 0.017(3) 0.001(2) -0.005(2) -0.010(2)
C8 0.017(2) 0.017(3) 0.021(3) 0.003(2) 0.000(2) -0.008(2)
C9 0.021(2) 0.021(2) 0.014(2) -0.001(2) 0.000(2) -0.014(2)
C10 0.017(2) 0.018(2) 0.018(2) 0.001(2) 0.000(2) -0.010(2)
C11 0.017(2) 0.017(3) 0.019(3) 0.001(2) -0.002(2) -0.010(2)
C12 0.031(3) 0.029(3) 0.023(3) 0.005(2) -0.001(2) -0.017(2)
C13 0.023(3) 0.025(3) 0.017(3) -0.003(2) 0.002(2) -0.016(2)
C14 0.021(3) 0.028(3) 0.026(3) -0.008(2) 0.004(2) -0.010(2)
C15 0.026(3) 0.017(2) 0.026(3) 0.002(2) -0.006(2) -0.010(2)
C16 0.050(3) 0.023(3) 0.021(3) -0.007(2) 0.002(3) -0.024(3)
C17 0.050(3) 0.033(3) 0.029(3) -0.005(2) -0.008(2) -0.020(2)
C18 0.044(3) 0.040(3) 0.017(3) 0.000(3) 0.000(3) -0.029(3)
C19 0.025(3) 0.014(3) 0.022(3) -0.004(2) 0.001(2) -0.008(2)
O3 0.022(2) 0.030(3) 0.024(3) 0.0114(19) 0.0007(19) -0.006(2)
O4 0.015(2) 0.019(2) 0.015(2) 0.0019(17) -0.0034(17) -0.0079(18)
O5 0.024(2) 0.021(2) 0.020(2) 0.0053(19) -0.0039(18) -0.005(2)
O6 0.017(2) 0.026(2) 0.017(2) -0.0004(18) -0.0032(18) -0.007(2)
O7 0.018(2) 0.018(2) 0.019(2) 0.0001(18) -0.0050(18) -0.0113(18)
O8 0.019(2) 0.020(2) 0.022(2) 0.0027(19) -0.0001(19) -0.0042(18)
O9 0.022(2) 0.025(2) 0.017(2) -0.0017(18) -0.0017(19) -0.015(2)
O10 0.017(2) 0.021(2) 0.019(2) 0.0008(18) 0.0004(19) -0.010(2)
O11 0.018(2) 0.019(2) 0.021(2) 0.0041(18) -0.0016(18) -0.0105(18)
O12 0.034(3) 0.031(2) 0.024(3) 0.006(2) 0.002(2) -0.015(2)
O13 0.026(2) 0.029(2) 0.018(2) -0.003(2) 0.0034(19) -0.014(2)
O14 0.025(3) 0.032(3) 0.028(3) -0.010(2) 0.004(2) -0.004(2)
O15 0.029(2) 0.018(2) 0.028(2) 0.0003(19) -0.007(2) -0.013(2)
O16 0.055(3) 0.025(3) 0.022(3) -0.0087(19) 0.003(2) -0.023(2)
O17 0.055(2) 0.040(2) 0.035(2) -0.0053(19) -0.008(2) -0.0161(19)
O18 0.049(3) 0.045(3) 0.019(2) 0.000(2) 0.001(2) -0.026(3)
O19 0.029(2) 0.014(2) 0.023(3) -0.0028(18) 0.003(2) -0.008(2)
N1 0.042(3) 0.027(2) 0.022(2) -0.005(2) 0.004(2) -0.024(2)
C101 0.043(3) 0.028(2) 0.023(2) -0.005(2) 0.005(2) -0.023(2)
C102 0.050(3) 0.032(3) 0.026(3) -0.006(2) 0.009(3) -0.020(3)
Cu2 0.0282(5) 0.0303(5) 0.0139(5) 0.0049(4) -0.0051(4) -0.0175(4)
Ni21 0.0184(8) 0.0179(8) 0.0151(8) -0.0051(6) 0.0032(6) -0.0091(6)
Ni22 0.0743(8) 0.0295(6) 0.0124(5) -0.0004(4) -0.0033(5) -0.0357(6)
Ni23 0.0224(5) 0.0209(5) 0.0131(5) -0.0002(4) 0.0009(4) -0.0129(4)
Ni24 0.0140(4) 0.0132(4) 0.0118(5) 0.0005(3) -0.0018(3) -0.0066(4)
Ni25 0.0198(5) 0.0234(5) 0.0151(5) 0.0019(4) -0.0041(4) -0.0140(4)
Ni26 0.0167(5) 0.0205(5) 0.0203(5) 0.0038(4) -0.0067(4) -0.0073(4)
Ni27 0.0120(4) 0.0154(4) 0.0157(5) -0.0002(4) -0.0017(4) -0.0062(4)
Ni28 0.0125(4) 0.0112(4) 0.0125(4) 0.0008(3) 0.0003(3) -0.0059(4)
Ni29 0.0157(5) 0.0127(4) 0.0215(5) 0.0001(4) 0.0021(4) -0.0049(4)
Ni30 0.0186(5) 0.0148(5) 0.0161(5) -0.0002(4) 0.0004(4) -0.0055(4)
Ni31 0.0395(6) 0.0134(5) 0.0175(5) -0.0021(4) -0.0064(4) -0.0043(4)
Ni32 0.0148(5) 0.0166(5) 0.0163(5) 0.0004(4) -0.0013(4) -0.0089(4)
Ni33 0.0152(4) 0.0152(4) 0.0127(5) 0.0004(4) -0.0010(4) -0.0093(4)
Ni34 0.0231(5) 0.0184(5) 0.0162(5) 0.0018(4) 0.0005(4) -0.0132(4)
Ni35 0.0157(5) 0.0157(4) 0.0127(5) 0.0007(4) -0.0006(4) -0.0097(4)
C31 0.015(4) 0.009(3) 0.016(4) 0.000(3) 0.000(3) -0.002(3)
C32 0.020(4) 0.013(4) 0.022(4) 0.005(3) 0.007(3) -0.003(3)
C33 0.018(2) 0.023(3) 0.032(3) 0.003(2) 0.003(2) -0.011(2)
C34 0.019(2) 0.029(3) 0.030(3) -0.003(2) -0.005(2) -0.011(2)
C35 0.027(3) 0.024(3) 0.020(3) -0.001(2) -0.002(2) -0.015(2)
C36 0.029(3) 0.033(3) 0.020(3) -0.006(2) 0.003(2) -0.022(2)
C37 0.038(3) 0.038(3) 0.031(3) 0.010(3) -0.008(3) -0.029(3)
C38 0.022(3) 0.029(3) 0.016(3) 0.000(2) -0.001(2) -0.016(2)
C39 0.059(3) 0.033(3) 0.023(3) 0.000(3) 0.008(3) -0.032(3)
C40 0.043(3) 0.060(3) 0.030(3) -0.003(3) 0.004(2) -0.031(2)
C41 0.040(3) 0.053(3) 0.016(3) 0.000(3) -0.001(3) -0.022(3)
C42 0.030(3) 0.056(4) 0.034(3) 0.022(3) -0.014(3) -0.021(3)
C43 0.023(4) 0.042(5) 0.024(4) -0.011(4) 0.008(3) -0.015(4)
C44 0.053(4) 0.040(3) 0.025(3) 0.008(3) -0.016(3) -0.031(3)
C45 0.037(2) 0.0275(18) 0.0455(18) -0.0094(15) -0.0210(14) -0.0007(13)
C46 0.042(5) 0.016(3) 0.027(4) -0.001(3) 0.008(3) -0.006(4)
C47 0.045(3) 0.031(3) 0.035(3) -0.004(2) 0.007(2) -0.021(2)
C57 0.042(5) 0.016(3) 0.027(4) -0.001(3) 0.008(3) -0.005(4)
C58 0.045(3) 0.031(3) 0.035(3) -0.005(2) 0.007(2) -0.021(3)
C48 0.030(3) 0.021(3) 0.038(3) -0.003(2) -0.006(2) -0.010(2)
C49 0.027(3) 0.044(3) 0.043(4) -0.015(3) 0.015(3) -0.012(3)
O33 0.020(2) 0.027(2) 0.035(3) 0.001(2) 0.004(2) -0.011(2)
O34 0.020(2) 0.030(3) 0.031(3) -0.002(2) -0.006(2) -0.011(2)
O35 0.027(2) 0.024(2) 0.020(2) -0.0028(19) -0.0025(19) -0.017(2)
O36 0.029(3) 0.034(3) 0.023(2) -0.005(2) 0.003(2) -0.024(2)
O37 0.041(3) 0.041(3) 0.035(3) 0.010(2) -0.008(2) -0.031(2)
O38 0.023(2) 0.032(2) 0.019(2) 0.0005(19) 0.0002(19) -0.016(2)
O39 0.063(3) 0.035(3) 0.025(3) 0.002(2) 0.010(3) -0.032(3)
O40 0.047(2) 0.063(3) 0.034(2) -0.003(2) 0.004(2) -0.027(2)
O41 0.045(3) 0.056(3) 0.019(2) -0.001(2) -0.003(2) -0.021(3)
O42 0.033(3) 0.061(3) 0.036(3) 0.022(3) -0.014(2) -0.016(3)
O43 0.025(4) 0.045(4) 0.025(4) -0.011(3) 0.010(3) -0.012(3)
O44 0.057(3) 0.044(3) 0.027(3) 0.009(2) -0.018(2) -0.028(3)
O45 0.046(2) 0.0383(19) 0.057(2) -0.0090(17) -0.0214(17) -0.0027(15)
O46 0.043(5) 0.017(3) 0.027(4) -0.001(3) 0.009(3) -0.004(4)
O47 0.047(3) 0.032(3) 0.036(3) -0.005(2) 0.009(2) -0.020(2)
O57 0.042(5) 0.016(3) 0.027(4) -0.002(3) 0.008(3) -0.005(4)
O58 0.044(3) 0.032(3) 0.036(3) -0.004(2) 0.006(2) -0.020(2)
O48 0.030(3) 0.021(3) 0.036(3) -0.003(2) -0.003(2) -0.014(2)
O49 0.031(3) 0.049(3) 0.048(3) -0.016(3) 0.017(2) -0.008(3)
N2 0.039(3) 0.026(2) 0.021(2) 0.004(2) -0.004(2) -0.017(2)
C201 0.039(3) 0.026(2) 0.021(2) 0.004(2) -0.004(2) -0.018(2)
C202 0.041(3) 0.027(3) 0.021(3) 0.005(2) -0.001(2) -0.017(2)
N3 0.022(3) 0.019(3) 0.029(3) -0.004(2) 0.003(2) -0.008(2)
C301 0.026(4) 0.022(4) 0.033(4) -0.008(3) 0.003(3) -0.001(3)
C302 0.033(4) 0.028(4) 0.036(4) 0.007(3) 0.005(4) -0.015(3)
C303 0.025(4) 0.018(4) 0.030(4) -0.005(3) -0.002(3) -0.013(3)
C304 0.0288(18) 0.0293(19) 0.0304(19) -0.0073(16) 0.0020(16) -0.0139(16)
C305 0.0298(17) 0.0309(18) 0.0304(18) -0.0075(15) 0.0020(15) -0.0134(15)
C306 0.0309(18) 0.0321(18) 0.0307(18) -0.0076(15) 0.0020(15) -0.0128(15)
C307 0.0324(18) 0.0334(18) 0.0312(19) -0.0073(15) 0.0024(16) -0.0120(16)
C308 0.0332(18) 0.0342(19) 0.0314(19) -0.0070(16) 0.0023(16) -0.0114(16)
C309 0.0325(18) 0.0342(18) 0.0314(19) -0.0068(15) 0.0019(15) -0.0113(16)
C310 0.0313(18) 0.0329(18) 0.0310(18) -0.0070(15) 0.0021(15) -0.0123(15)
N4 0.024(3) 0.030(3) 0.034(3) 0.000(2) 0.001(2) -0.017(2)
C401 0.029(4) 0.044(4) 0.028(4) -0.004(4) 0.004(3) -0.026(4)
C402 0.039(5) 0.027(4) 0.057(5) 0.006(4) 0.006(4) -0.008(4)
C403 0.030(4) 0.036(4) 0.024(4) 0.001(3) -0.004(3) -0.019(4)
C404 0.0297(19) 0.035(2) 0.036(2) 0.0061(17) 0.0014(17) -0.0180(17)
C405 0.0309(18) 0.0351(18) 0.037(2) 0.0067(16) 0.0010(15) -0.0177(16)
C406 0.0318(19) 0.0364(19) 0.038(2) 0.0070(16) 0.0007(16) -0.0165(16)
C407 0.0335(19) 0.0376(19) 0.039(2) 0.0076(16) 0.0010(16) -0.0147(17)
C408 0.0347(19) 0.0373(19) 0.039(2) 0.0078(17) 0.0019(16) -0.0141(17)
C409 0.0345(19) 0.0363(19) 0.038(2) 0.0073(16) 0.0019(16) -0.0153(17)
C410 0.0326(19) 0.0354(19) 0.037(2) 0.0070(16) 0.0014(16) -0.0167(16)
N5 0.029(3) 0.024(3) 0.038(3) -0.001(2) 0.004(2) -0.015(2)
C501 0.034(4) 0.026(4) 0.045(5) 0.008(4) -0.007(4) -0.011(4)
C502 0.028(4) 0.028(4) 0.053(5) -0.002(4) 0.004(4) -0.014(3)
C503 0.044(5) 0.029(4) 0.033(5) -0.007(4) 0.013(4) -0.015(4)
C504 0.037(2) 0.037(2) 0.037(2) -0.0018(17) -0.0040(18) -0.0192(18)
C505 0.0382(19) 0.0388(19) 0.038(2) -0.0026(16) -0.0051(16) -0.0186(16)
C506 0.0394(19) 0.041(2) 0.039(2) -0.0029(16) -0.0057(17) -0.0181(17)
C507 0.041(2) 0.042(2) 0.040(2) -0.0037(17) -0.0065(17) -0.0175(17)
C508 0.042(2) 0.042(2) 0.039(2) -0.0041(17) -0.0062(17) -0.0169(17)
C509 0.041(2) 0.041(2) 0.039(2) -0.0037(17) -0.0058(17) -0.0167(17)
C510 0.0394(19) 0.040(2) 0.038(2) -0.0034(16) -0.0056(17) -0.0175(17)
N6 0.087(3) 0.077(3) 0.073(3) -0.001(2) -0.009(2) -0.036(2)
C604 0.090(3) 0.074(3) 0.060(3) 0.000(2) -0.007(2) -0.036(3)
C605 0.089(3) 0.074(3) 0.058(3) 0.001(2) -0.005(2) -0.037(2)
C606 0.088(3) 0.074(3) 0.058(3) 0.002(2) -0.004(2) -0.038(3)
C607 0.088(3) 0.075(3) 0.058(3) 0.002(2) -0.003(2) -0.037(3)
C608 0.088(3) 0.074(3) 0.058(3) 0.002(2) -0.004(2) -0.037(3)
C609 0.088(3) 0.074(3) 0.058(3) 0.002(2) -0.004(2) -0.037(3)
C610 0.088(3) 0.074(3) 0.058(3) 0.002(2) -0.004(2) -0.037(3)
N7 0.052(5) 0.052(5) 0.047(5) -0.004(4) 0.001(4) -0.004(4)
C701 0.033(3) 0.036(4) 0.038(4) 0.001(3) 0.002(3) -0.016(3)
C702 0.034(3) 0.036(4) 0.039(4) 0.000(3) 0.002(3) -0.018(3)
N8 0.085(6) 0.129(8) 0.050(5) -0.030(6) 0.015(5) -0.054(6)
C801 0.069(5) 0.152(8) 0.044(5) -0.028(6) 0.009(5) -0.030(6)
C802 0.071(5) 0.155(8) 0.044(5) -0.026(6) 0.009(5) -0.027(6)

loop_
_atom_type_symbol
_atom_type_description
_atom_type_scat_dispersion_real
_atom_type_scat_dispersion_imag
_atom_type_scat_source
C C 0.0033 0.0016 'International Tables Vol C Tables 4.2.6.8 and 6.1.1.4'
H H 0.0000 0.0000 'International Tables Vol C Tables 4.2.6.8 and 6.1.1.4'
N N 0.0061 0.0033 'International Tables Vol C Tables 4.2.6.8 and 6.1.1.4'
O O 0.0106 0.0060 'International Tables Vol C Tables 4.2.6.8 and 6.1.1.4'
Ni Ni 0.3393 1.1124 'International Tables Vol C Tables 4.2.6.8 and 6.1.1.4'
Cu Cu 0.3201 1.2651 'International Tables Vol C Tables 4.2.6.8 and 6.1.1.4'

loop_
_geom_angle_atom_site_label_1
_geom_angle_atom_site_label_2
_geom_angle_atom_site_label_3
_geom_angle
_geom_angle_site_symmetry_1
_geom_angle_site_symmetry_3
N1 Cu1 Ni5 168.31(18) . .
N1 Cu1 Ni6 125.51(18) . .
Ni5 Cu1 Ni6 64.46(3) . .
N1 Cu1 Ni8 127.92(19) . .
Ni5 Cu1 Ni8 61.24(3) . .
Ni6 Cu1 Ni8 58.09(3) . .
N1 Cu1 Ni4 116.33(18) . .
Ni5 Cu1 Ni4 58.01(3) . .
Ni6 Cu1 Ni4 113.85(4) . .
Ni8 Cu1 Ni4 67.19(3) . .
N1 Cu1 Ni2 111.37(19) . .
Ni5 Cu1 Ni2 57.12(3) . .
Ni6 Cu1 Ni2 109.93(4) . .
Ni8 Cu1 Ni2 113.82(4) . .
Ni4 Cu1 Ni2 61.77(3) . .
N1 Cu1 Ni1 116.61(19) . .
Ni5 Cu1 Ni1 60.56(3) . .
Ni6 Cu1 Ni1 62.18(3) . .
Ni8 Cu1 Ni1 108.84(4) . .
Ni4 Cu1 Ni1 109.31(4) . .
Ni2 Cu1 Ni1 57.47(3) . .
C17 Ni1 C7 97.4(3) . 2_755
C17 Ni1 C4 98.7(3) . 2_755
C7 Ni1 C4 132.5(3) 2_755 2_755
C17 Ni1 Ni13 147.7(3) . 2_755
C7 Ni1 Ni13 104.8(2) 2_755 2_755
C4 Ni1 Ni13 49.02(19) 2_755 2_755
C17 Ni1 Ni12 145.7(3) . 2_755
C7 Ni1 Ni12 48.3(2) 2_755 2_755
C4 Ni1 Ni12 107.02(19) 2_755 2_755
Ni13 Ni1 Ni12 61.43(3) 2_755 2_755
C17 Ni1 Ni2 102.8(3) . .
C7 Ni1 Ni2 157.9(2) 2_755 .
C4 Ni1 Ni2 52.73(19) 2_755 .
Ni13 Ni1 Ni2 61.01(3) 2_755 .
Ni12 Ni1 Ni2 110.73(4) 2_755 .
C17 Ni1 Ni5 138.8(3) . .
C7 Ni1 Ni5 102.35(19) 2_755 .
C4 Ni1 Ni5 94.00(19) 2_755 .
Ni13 Ni1 Ni5 58.19(3) 2_755 .
Ni12 Ni1 Ni5 62.36(3) 2_755 .
Ni2 Ni1 Ni5 56.25(3) . .
C17 Ni1 Cu1 85.0(3) . .
C7 Ni1 Cu1 113.3(2) 2_755 .
C4 Ni1 Cu1 112.39(19) 2_755 .
Ni13 Ni1 Cu1 106.67(4) 2_755 .
Ni12 Ni1 Cu1 105.07(4) 2_755 .
Ni2 Ni1 Cu1 60.62(3) . .
Ni5 Ni1 Cu1 54.03(3) . .
C17 Ni1 Ni6 103.5(3) . .
C7 Ni1 Ni6 57.9(2) 2_755 .
C4 Ni1 Ni6 153.88(19) 2_755 .
Ni13 Ni1 Ni6 108.07(4) 2_755 .
Ni12 Ni1 Ni6 59.64(3) 2_755 .
Ni2 Ni1 Ni6 108.19(4) . .
Ni5 Ni1 Ni6 60.13(3) . .
Cu1 Ni1 Ni6 56.95(3) . .
C18 Ni2 C2 142.7(3) . 2_755
C18 Ni2 C4 97.5(3) . 2_755
C2 Ni2 C4 116.6(3) 2_755 2_755
C18 Ni2 Ni5 143.7(3) . .
C2 Ni2 Ni5 51.69(18) 2_755 .
C4 Ni2 Ni5 95.25(18) 2_755 .
C18 Ni2 Ni3 89.5(2) . .
C2 Ni2 Ni3 55.60(19) 2_755 .
C4 Ni2 Ni3 137.31(18) 2_755 .
Ni5 Ni2 Ni3 103.58(4) . .
C18 Ni2 Ni13 143.8(3) . 2_755
C2 Ni2 Ni13 71.38(19) 2_755 2_755
C4 Ni2 Ni13 46.33(18) 2_755 2_755
Ni5 Ni2 Ni13 58.69(3) . 2_755
Ni3 Ni2 Ni13 115.30(4) . 2_755
C18 Ni2 Ni1 103.6(2) . .
C2 Ni2 Ni1 110.08(19) 2_755 .
C4 Ni2 Ni1 48.23(18) 2_755 .
Ni5 Ni2 Ni1 61.99(3) . .
Ni3 Ni2 Ni1 165.40(4) . .
Ni13 Ni2 Ni1 56.64(3) 2_755 .
C18 Ni2 Ni15 122.9(3) . 2_755
C2 Ni2 Ni15 51.38(18) 2_755 2_755
C4 Ni2 Ni15 85.22(18) 2_755 2_755
Ni5 Ni2 Ni15 91.90(4) . 2_755
Ni3 Ni2 Ni15 56.59(3) . 2_755
Ni13 Ni2 Ni15 62.23(3) 2_755 2_755
Ni1 Ni2 Ni15 118.56(4) . 2_755
C18 Ni2 Cu1 87.7(3) . .
C2 Ni2 Cu1 94.18(18) 2_755 .
C4 Ni2 Cu1 109.25(18) 2_755 .
Ni5 Ni2 Cu1 55.98(3) . .
Ni3 Ni2 Cu1 113.08(4) . .
Ni13 Ni2 Cu1 104.37(4) 2_755 .
Ni1 Ni2 Cu1 61.91(3) . .
Ni15 Ni2 Cu1 144.91(4) 2_755 .
C18 Ni2 Ni4 106.9(3) . .
C2 Ni2 Ni4 46.33(18) 2_755 .
C4 Ni2 Ni4 151.73(18) 2_755 .
Ni5 Ni2 Ni4 56.55(3) . .
Ni3 Ni2 Ni4 58.49(3) . .
Ni13 Ni2 Ni4 108.57(4) 2_755 .
Ni1 Ni2 Ni4 110.54(4) . .
Ni15 Ni2 Ni4 93.14(4) 2_755 .
Cu1 Ni2 Ni4 58.83(3) . .
C12 Ni3 C11 96.4(3) . .
C12 Ni3 C3 98.9(3) . 2_755
C11 Ni3 C3 111.5(3) . 2_755
C12 Ni3 C2 152.0(3) . 2_755
C11 Ni3 C2 99.0(3) . 2_755
C3 Ni3 C2 97.1(3) 2_755 2_755
C12 Ni3 Ni11 139.5(2) . .
C11 Ni3 Ni11 47.3(2) . .
C3 Ni3 Ni11 110.2(2) 2_755 .
C2 Ni3 Ni11 51.72(17) 2_755 .
C12 Ni3 Ni15 145.2(2) . 2_755
C11 Ni3 Ni15 100.4(2) . 2_755
C3 Ni3 Ni15 46.6(2) 2_755 2_755
C2 Ni3 Ni15 53.24(17) 2_755 2_755
Ni11 Ni3 Ni15 70.50(4) . 2_755
C12 Ni3 Ni2 112.8(2) . .
C11 Ni3 Ni2 147.3(2) . .
C3 Ni3 Ni2 79.3(2) 2_755 .
C2 Ni3 Ni2 48.39(17) 2_755 .
Ni11 Ni3 Ni2 100.11(4) . .
Ni15 Ni3 Ni2 63.76(3) 2_755 .
C12 Ni3 Ni4 107.4(2) . .
C11 Ni3 Ni4 93.12(19) . .
C3 Ni3 Ni4 141.6(2) 2_755 .
C2 Ni3 Ni4 48.62(17) 2_755 .
Ni11 Ni3 Ni4 65.30(3) . .
Ni15 Ni3 Ni4 101.83(4) 2_755 .
Ni2 Ni3 Ni4 65.05(3) . .
C13 Ni4 C10 102.6(3) . .
C13 Ni4 C2 138.3(3) . 2_755
C10 Ni4 C2 115.7(3) . 2_755
C13 Ni4 Ni5 134.0(2) . .
C10 Ni4 Ni5 105.6(2) . .
C2 Ni4 Ni5 50.95(18) 2_755 .
C13 Ni4 Ni10 150.4(2) . .
C10 Ni4 Ni10 49.0(2) . .
C2 Ni4 Ni10 71.16(19) 2_755 .
Ni5 Ni4 Ni10 61.90(3) . .
C13 Ni4 Ni3 90.6(2) . .
C10 Ni4 Ni3 125.7(2) . .
C2 Ni4 Ni3 54.18(18) 2_755 .
Ni5 Ni4 Ni3 101.22(4) . .
Ni10 Ni4 Ni3 112.35(4) . .
C13 Ni4 Cu1 78.3(2) . .
C10 Ni4 Cu1 122.4(2) . .
C2 Ni4 Cu1 93.71(18) 2_755 .
Ni5 Ni4 Cu1 55.94(3) . .
Ni10 Ni4 Cu1 108.06(4) . .
Ni3 Ni4 Cu1 111.76(4) . .
C13 Ni4 Ni11 131.9(2) . .
C10 Ni4 Ni11 79.5(2) . .
C2 Ni4 Ni11 47.82(18) 2_755 .
Ni5 Ni4 Ni11 88.85(4) . .
Ni10 Ni4 Ni11 59.72(3) . .
Ni3 Ni4 Ni11 54.69(3) . .
Cu1 Ni4 Ni11 141.11(4) . .
C13 Ni4 Ni2 99.0(2) . .
C10 Ni4 Ni2 158.2(2) . .
C2 Ni4 Ni2 45.10(18) 2_755 .
Ni5 Ni4 Ni2 55.67(3) . .
Ni10 Ni4 Ni2 109.19(4) . .
Ni3 Ni4 Ni2 56.47(3) . .
Cu1 Ni4 Ni2 59.41(3) . .
Ni11 Ni4 Ni2 88.36(3) . .
C13 Ni4 Ni8 103.9(2) . .
C10 Ni4 Ni8 68.4(2) . .
C2 Ni4 Ni8 105.04(18) 2_755 .
Ni5 Ni4 Ni8 56.31(3) . .
Ni10 Ni4 Ni8 61.32(3) . .
Ni3 Ni4 Ni8 157.45(4) . .
Cu1 Ni4 Ni8 56.16(3) . .
Ni11 Ni4 Ni8 120.48(4) . .
Ni2 Ni4 Ni8 103.51(3) . .
C1 Ni5 C2 147.6(3) . 2_755
C1 Ni5 Cu1 99.1(2) . .
C2 Ni5 Cu1 102.26(19) 2_755 .
C1 Ni5 Ni2 161.4(2) . .
C2 Ni5 Ni2 50.83(19) 2_755 .
Cu1 Ni5 Ni2 66.90(3) . .
C1 Ni5 Ni9 50.0(2) . .
C2 Ni5 Ni9 105.87(19) 2_755 .
Cu1 Ni5 Ni9 149.12(4) . .
Ni2 Ni5 Ni9 142.88(4) . .
C1 Ni5 Ni13 117.54(19) . 2_755
C2 Ni5 Ni13 73.50(18) 2_755 2_755
Cu1 Ni5 Ni13 116.43(4) . 2_755
Ni2 Ni5 Ni13 62.96(3) . 2_755
Ni9 Ni5 Ni13 84.00(4) . 2_755
C1 Ni5 Ni4 119.06(19) . .
C2 Ni5 Ni4 51.59(18) 2_755 .
Cu1 Ni5 Ni4 66.04(3) . .
Ni2 Ni5 Ni4 67.77(3) . .
Ni9 Ni5 Ni4 124.53(4) . .
Ni13 Ni5 Ni4 121.85(4) 2_755 .
C1 Ni5 Ni9 107.5(2) . 2_755
C2 Ni5 Ni9 49.15(19) 2_755 2_755
Cu1 Ni5 Ni9 151.36(5) . 2_755
Ni2 Ni5 Ni9 88.85(4) . 2_755
Ni9 Ni5 Ni9 58.36(4) . 2_755
Ni13 Ni5 Ni9 59.61(3) 2_755 2_755
Ni4 Ni5 Ni9 91.38(4) . 2_755
C1 Ni5 Ni10 79.10(19) . .
C2 Ni5 Ni10 69.99(18) 2_755 .
Cu1 Ni5 Ni10 114.24(4) . .
Ni2 Ni5 Ni10 117.20(4) . .
Ni9 Ni5 Ni10 65.31(3) . .
Ni13 Ni5 Ni10 122.03(4) 2_755 .
Ni4 Ni5 Ni10 59.38(3) . .
Ni9 Ni5 Ni10 62.43(3) 2_755 .
C1 Ni5 Ni8 51.15(19) . .
C2 Ni5 Ni8 119.74(18) 2_755 .
Cu1 Ni5 Ni8 63.84(3) . .
Ni2 Ni5 Ni8 124.95(4) . .
Ni9 Ni5 Ni8 90.90(4) . .
Ni13 Ni5 Ni8 166.74(4) 2_755 .
Ni4 Ni5 Ni8 71.00(3) . .
Ni9 Ni5 Ni8 127.19(4) 2_755 .
Ni10 Ni5 Ni8 65.90(3) . .
C1 Ni5 Ni1 101.90(19) . .
C2 Ni5 Ni1 109.07(18) 2_755 .
Cu1 Ni5 Ni1 65.41(3) . .
Ni2 Ni5 Ni1 61.76(3) . .
Ni9 Ni5 Ni1 115.52(4) . .
Ni13 Ni5 Ni1 57.77(3) 2_755 .
Ni4 Ni5 Ni1 119.74(4) . .
Ni9 Ni5 Ni1 117.36(4) 2_755 .
Ni10 Ni5 Ni1 178.96(5) . .
Ni8 Ni5 Ni1 114.50(4) . .
C1 Ni5 Ni12 61.41(19) . 2_755
C2 Ni5 Ni12 130.83(19) 2_755 2_755
Cu1 Ni5 Ni12 109.35(4) . 2_755
Ni2 Ni5 Ni12 110.29(4) . 2_755
Ni9 Ni5 Ni12 59.66(3) . 2_755
Ni13 Ni5 Ni12 59.05(3) 2_755 2_755
Ni4 Ni5 Ni12 175.36(4) . 2_755
Ni9 Ni5 Ni12 92.80(4) 2_755 2_755
Ni10 Ni5 Ni12 124.58(4) . 2_755
Ni8 Ni5 Ni12 107.86(4) . 2_755
Ni1 Ni5 Ni12 56.33(3) . 2_755
C16 Ni6 C15 95.1(3) . .
C16 Ni6 C1 155.0(3) . .
C15 Ni6 C1 99.4(3) . .
C16 Ni6 C7 96.3(3) . 2_755
C15 Ni6 C7 87.9(3) . 2_755
C1 Ni6 C7 104.5(2) . 2_755
C16 Ni6 Ni7 142.3(2) . .
C15 Ni6 Ni7 49.1(2) . .
C1 Ni6 Ni7 50.74(19) . .
C7 Ni6 Ni7 93.93(17) 2_755 .
C16 Ni6 Ni8 103.9(3) . .
C15 Ni6 Ni8 114.6(2) . .
C1 Ni6 Ni8 51.45(18) . .
C7 Ni6 Ni8 147.76(16) 2_755 .
Ni7 Ni6 Ni8 85.37(4) . .
C16 Ni6 Cu1 71.4(2) . .
C15 Ni6 Cu1 163.6(2) . .
C1 Ni6 Cu1 90.30(19) . .
C7 Ni6 Cu1 102.60(17) 2_755 .
Ni7 Ni6 Cu1 140.62(4) . .
Ni8 Ni6 Cu1 61.83(3) . .
C16 Ni6 Ni12 139.0(3) . 2_755
C15 Ni6 Ni12 92.0(2) . 2_755
C1 Ni6 Ni12 60.97(18) . 2_755
C7 Ni6 Ni12 43.61(16) 2_755 2_755
Ni7 Ni6 Ni12 64.83(3) . 2_755
Ni8 Ni6 Ni12 109.60(4) . 2_755
Cu1 Ni6 Ni12 104.34(4) . 2_755
C16 Ni6 Ni5 125.2(2) . .
C15 Ni6 Ni5 139.7(2) . .
C1 Ni6 Ni5 43.28(18) . .
C7 Ni6 Ni5 88.62(16) 2_755 .
Ni7 Ni6 Ni5 91.17(4) . .
Ni8 Ni6 Ni5 59.20(3) . .
Cu1 Ni6 Ni5 54.36(3) . .
Ni12 Ni6 Ni5 59.51(3) 2_755 .
C16 Ni6 Ni1 91.6(3) . .
C15 Ni6 Ni1 130.8(2) . .
C1 Ni6 Ni1 94.13(18) . .
C7 Ni6 Ni1 42.91(16) 2_755 .
Ni7 Ni6 Ni1 119.54(4) . .
Ni8 Ni6 Ni1 110.76(4) . .
Cu1 Ni6 Ni1 60.87(3) . .
Ni12 Ni6 Ni1 54.79(3) 2_755 .
Ni5 Ni6 Ni1 57.18(3) . .
C19 Ni7 C15 96.9(3) . .
C19 Ni7 C1 159.7(3) . .
C15 Ni7 C1 102.1(3) . .
C19 Ni7 Ni6 147.9(2) . .
C15 Ni7 Ni6 51.0(2) . .
C1 Ni7 Ni6 51.54(19) . .
C19 Ni7 Ni14 111.4(2) . .
C15 Ni7 Ni14 127.4(2) . .
C1 Ni7 Ni14 50.45(18) . .
Ni6 Ni7 Ni14 92.31(4) . .
C19 Ni7 Ni15 73.0(2) . .
C15 Ni7 Ni15 167.3(2) . .
C1 Ni7 Ni15 87.15(19) . .
Ni6 Ni7 Ni15 138.67(4) . .
Ni14 Ni7 Ni15 53.04(3) . .
C19 Ni7 Ni12 128.7(2) . 2_755
C15 Ni7 Ni12 90.2(2) . 2_755
C1 Ni7 Ni12 59.04(18) . 2_755
Ni6 Ni7 Ni12 60.75(3) . 2_755
Ni14 Ni7 Ni12 103.58(4) . 2_755
Ni15 Ni7 Ni12 102.13(4) . 2_755
C19 Ni7 Ni11 84.0(2) . 2_755
C15 Ni7 Ni11 125.5(2) . 2_755
C1 Ni7 Ni11 90.86(19) . 2_755
Ni6 Ni7 Ni11 113.10(4) . 2_755
Ni14 Ni7 Ni11 101.65(4) . 2_755
Ni15 Ni7 Ni11 62.23(3) . 2_755
Ni12 Ni7 Ni11 52.36(3) 2_755 2_755
C19 Ni7 Ni9 122.2(2) . .
C15 Ni7 Ni9 138.2(2) . .
C1 Ni7 Ni9 42.77(19) . .
Ni6 Ni7 Ni9 88.98(4) . .
Ni14 Ni7 Ni9 54.91(3) . .
Ni15 Ni7 Ni9 54.10(3) . .
Ni12 Ni7 Ni9 54.86(3) 2_755 .
Ni11 Ni7 Ni9 53.29(3) 2_755 .
C14 Ni8 C8 99.1(3) . .
C14 Ni8 C1 148.1(3) . .
C8 Ni8 C1 101.9(3) . .
C14 Ni8 Ni14 148.2(3) . .
C8 Ni8 Ni14 50.2(2) . .
C1 Ni8 Ni14 53.67(18) . .
C14 Ni8 Ni6 99.5(2) . .
C8 Ni8 Ni6 124.7(2) . .
C1 Ni8 Ni6 48.67(17) . .
Ni14 Ni8 Ni6 94.40(4) . .
C14 Ni8 Ni5 125.7(2) . .
C8 Ni8 Ni5 134.0(2) . .
C1 Ni8 Ni5 44.96(17) . .
Ni14 Ni8 Ni5 86.08(4) . .
Ni6 Ni8 Ni5 62.92(3) . .
C14 Ni8 Cu1 71.5(2) . .
C8 Ni8 Cu1 170.4(2) . .
C1 Ni8 Cu1 87.32(18) . .
Ni14 Ni8 Cu1 139.40(4) . .
Ni6 Ni8 Cu1 60.07(3) . .
Ni5 Ni8 Cu1 54.93(3) . .
C14 Ni8 Ni10 135.4(2) . .
C8 Ni8 Ni10 85.6(2) . .
C1 Ni8 Ni10 70.40(17) . .
Ni14 Ni8 Ni10 59.75(3) . .
Ni6 Ni8 Ni10 114.14(4) . .
Ni5 Ni8 Ni10 56.45(3) . .
Cu1 Ni8 Ni10 100.03(4) . .
C14 Ni8 Ni4 92.3(3) . .
C8 Ni8 Ni4 123.9(2) . .
C1 Ni8 Ni4 95.61(18) . .
Ni14 Ni8 Ni4 110.85(4) . .
Ni6 Ni8 Ni4 106.83(4) . .
Ni5 Ni8 Ni4 52.69(3) . .
Cu1 Ni8 Ni4 56.66(3) . .
Ni10 Ni8 Ni4 51.38(3) . .
C1 Ni9 C2 141.9(3) . .
C1 Ni9 Ni9 108.94(19) . 2_755
C2 Ni9 Ni9 108.96(19) . 2_755
C1 Ni9 Ni5 47.98(19) . .
C2 Ni9 Ni5 164.44(19) . .
Ni9 Ni9 Ni5 61.80(4) 2_755 .
C1 Ni9 Ni13 113.71(18) . .
C2 Ni9 Ni13 74.11(18) . .
Ni9 Ni9 Ni13 84.66(4) 2_755 .
Ni5 Ni9 Ni13 115.33(4) . .
C1 Ni9 Ni14 52.56(18) . .
C2 Ni9 Ni14 108.77(19) . .
Ni9 Ni9 Ni14 121.26(5) 2_755 .
Ni5 Ni9 Ni14 86.73(4) . .
Ni13 Ni9 Ni14 64.83(3) . .
C1 Ni9 Ni15 93.51(19) . .
C2 Ni9 Ni15 54.24(18) . .
Ni9 Ni9 Ni15 148.28(6) 2_755 .
Ni5 Ni9 Ni15 140.08(4) . .
Ni13 Ni9 Ni15 65.52(3) . .
Ni14 Ni9 Ni15 56.43(3) . .
C1 Ni9 Ni11 100.34(19) . 2_755
C2 Ni9 Ni11 52.43(18) . 2_755
Ni9 Ni9 Ni11 125.77(5) 2_755 2_755
Ni5 Ni9 Ni11 120.98(4) . 2_755
Ni13 Ni9 Ni11 123.48(4) . 2_755
Ni14 Ni9 Ni11 112.86(4) . 2_755
Ni15 Ni9 Ni11 68.81(3) . 2_755
C1 Ni9 Ni5 165.98(19) . 2_755
C2 Ni9 Ni5 50.86(18) . 2_755
Ni9 Ni9 Ni5 59.84(4) 2_755 2_755
Ni5 Ni9 Ni5 121.64(4) . 2_755
Ni13 Ni9 Ni5 59.36(3) . 2_755
Ni14 Ni9 Ni5 123.87(4) . 2_755
Ni15 Ni9 Ni5 93.97(4) . 2_755
Ni11 Ni9 Ni5 93.42(4) 2_755 2_755
C1 Ni9 Ni12 63.09(18) . 2_755
C2 Ni9 Ni12 107.69(18) . 2_755
Ni9 Ni9 Ni12 97.29(5) 2_755 2_755
Ni5 Ni9 Ni12 63.59(3) . 2_755
Ni13 Ni9 Ni12 176.64(4) . 2_755
Ni14 Ni9 Ni12 111.82(4) . 2_755
Ni15 Ni9 Ni12 113.05(4) . 2_755
Ni11 Ni9 Ni12 57.41(3) 2_755 2_755
Ni5 Ni9 Ni12 123.99(4) 2_755 2_755
C1 Ni9 Ni10 125.33(19) . 2_755
C2 Ni9 Ni10 69.09(18) . 2_755
Ni9 Ni9 Ni10 64.80(4) 2_755 2_755
Ni5 Ni9 Ni10 95.36(4) . 2_755
Ni13 Ni9 Ni10 119.16(4) . 2_755
Ni14 Ni9 Ni10 173.69(4) . 2_755
Ni15 Ni9 Ni10 119.74(4) . 2_755
Ni11 Ni9 Ni10 61.00(3) 2_755 2_755
Ni5 Ni9 Ni10 59.81(3) 2_755 2_755
Ni12 Ni9 Ni10 64.19(3) 2_755 2_755
C1 Ni9 Ni10 74.31(18) . .
C2 Ni9 Ni10 129.51(18) . .
Ni9 Ni9 Ni10 61.27(4) 2_755 .
Ni5 Ni9 Ni10 59.16(3) . .
Ni13 Ni9 Ni10 56.26(3) . .
Ni14 Ni9 Ni10 60.03(3) . .
Ni15 Ni9 Ni10 106.21(4) . .
Ni11 Ni9 Ni10 172.73(4) 2_755 .
Ni5 Ni9 Ni10 92.21(3) 2_755 .
Ni12 Ni9 Ni10 122.36(4) 2_755 .
Ni10 Ni9 Ni10 126.07(3) 2_755 .
C6 Ni10 C10 93.4(3) . .
C6 Ni10 Ni13 48.5(2) . .
C10 Ni10 Ni13 141.9(2) . .
C6 Ni10 Ni4 142.5(2) . .
C10 Ni10 Ni4 49.1(2) . .
Ni13 Ni10 Ni4 168.76(4) . .
C6 Ni10 Ni5 151.5(2) . .
C10 Ni10 Ni5 102.8(2) . .
Ni13 Ni10 Ni5 112.38(4) . .
Ni4 Ni10 Ni5 58.72(3) . .
C6 Ni10 Ni11 115.8(2) . .
C10 Ni10 Ni11 82.6(2) . .
Ni13 Ni10 Ni11 110.93(4) . .
Ni4 Ni10 Ni11 64.29(3) . .
Ni5 Ni10 Ni11 89.69(3) . .
C6 Ni10 Ni14 70.3(2) . .
C10 Ni10 Ni14 109.4(2) . .
Ni13 Ni10 Ni14 63.31(3) . .
Ni4 Ni10 Ni14 118.89(4) . .
Ni5 Ni10 Ni14 82.18(3) . .
Ni11 Ni10 Ni14 166.69(4) . .
C6 Ni10 Ni9 124.7(2) . 2_755
C10 Ni10 Ni9 132.5(2) . 2_755
Ni13 Ni10 Ni9 80.82(3) . 2_755
Ni4 Ni10 Ni9 88.25(4) . 2_755
Ni5 Ni10 Ni9 57.77(3) . 2_755
Ni11 Ni10 Ni9 57.03(3) . 2_755
Ni14 Ni10 Ni9 109.67(4) . 2_755
C6 Ni10 Ni9 101.0(2) . .
C10 Ni10 Ni9 152.7(2) . .
Ni13 Ni10 Ni9 56.94(3) . .
Ni4 Ni10 Ni9 114.12(4) . .
Ni5 Ni10 Ni9 55.53(3) . .
Ni11 Ni10 Ni9 110.94(4) . .
Ni14 Ni10 Ni9 55.76(3) . .
Ni9 Ni10 Ni9 53.93(3) 2_755 .
C6 Ni10 Ni12 75.8(2) . .
C10 Ni10 Ni12 120.1(2) . .
Ni13 Ni10 Ni12 57.60(3) . .
Ni4 Ni10 Ni12 117.84(4) . .
Ni5 Ni10 Ni12 114.10(4) . .
Ni11 Ni10 Ni12 53.69(3) . .
Ni14 Ni10 Ni12 120.57(4) . .
Ni9 Ni10 Ni12 56.33(3) 2_755 .
Ni9 Ni10 Ni12 86.08(3) . .
C6 Ni10 Ni8 107.2(2) . .
C10 Ni10 Ni8 72.0(2) . .
Ni13 Ni10 Ni8 115.03(4) . .
Ni4 Ni10 Ni8 67.30(3) . .
Ni5 Ni10 Ni8 57.65(3) . .
Ni11 Ni10 Ni8 130.88(4) . .
Ni14 Ni10 Ni8 51.92(3) . .
Ni9 Ni10 Ni8 114.54(4) 2_755 .
Ni9 Ni10 Ni8 81.57(3) . .
Ni12 Ni10 Ni8 167.63(4) . .
C11 Ni11 C9 96.3(3) . .
C11 Ni11 C2 110.4(3) . 2_755
C9 Ni11 C2 149.2(3) . 2_755
C11 Ni11 Ni12 139.0(2) . .
C9 Ni11 Ni12 50.3(2) . .
C2 Ni11 Ni12 109.08(19) 2_755 .
C11 Ni11 Ni3 53.7(2) . .
C9 Ni11 Ni3 148.2(2) . .
C2 Ni11 Ni3 56.80(19) 2_755 .
Ni12 Ni11 Ni3 160.84(5) . .
C11 Ni11 Ni9 148.3(2) . 2_755
C9 Ni11 Ni9 111.6(2) . 2_755
C2 Ni11 Ni9 49.09(19) 2_755 2_755
Ni12 Ni11 Ni9 62.16(3) . 2_755
Ni3 Ni11 Ni9 100.23(4) . 2_755
C11 Ni11 Ni10 140.6(2) . .
C9 Ni11 Ni10 81.2(2) . .
C2 Ni11 Ni10 68.48(18) 2_755 .
Ni12 Ni11 Ni10 66.17(3) . .
Ni3 Ni11 Ni10 113.87(4) . .
Ni9 Ni11 Ni10 61.97(3) 2_755 .
C11 Ni11 Ni4 93.3(2) . .
C9 Ni11 Ni4 119.0(2) . .
C2 Ni11 Ni4 46.97(18) 2_755 .
Ni12 Ni11 Ni4 122.02(4) . .
Ni3 Ni11 Ni4 60.00(3) . .
Ni9 Ni11 Ni4 86.34(3) 2_755 .
Ni10 Ni11 Ni4 55.99(3) . .
C11 Ni11 Ni7 101.8(2) . 2_755
C9 Ni11 Ni7 91.7(2) . 2_755
C2 Ni11 Ni7 97.18(18) 2_755 2_755
Ni12 Ni11 Ni7 62.57(3) . 2_755
Ni3 Ni11 Ni7 104.04(4) . 2_755
Ni9 Ni11 Ni7 63.90(3) 2_755 2_755
Ni10 Ni11 Ni7 117.54(4) . 2_755
Ni4 Ni11 Ni7 144.15(4) . 2_755
C11 Ni11 Ni15 92.7(2) . 2_755
C9 Ni11 Ni15 149.0(2) . 2_755
C2 Ni11 Ni15 47.37(17) 2_755 2_755
Ni12 Ni11 Ni15 106.29(4) . 2_755
Ni3 Ni11 Ni15 54.90(3) . 2_755
Ni9 Ni11 Ni15 55.59(3) 2_755 2_755
Ni10 Ni11 Ni15 109.51(4) . 2_755
Ni4 Ni11 Ni15 89.86(3) . 2_755
Ni7 Ni11 Ni15 57.46(3) 2_755 2_755
C7 Ni12 C9 92.8(3) . .
C7 Ni12 C1 107.0(3) . 2_755
C9 Ni12 C1 134.0(3) . 2_755
C7 Ni12 Ni11 134.7(2) . .
C9 Ni12 Ni11 49.6(2) . .
C1 Ni12 Ni11 90.10(16) 2_755 .
C7 Ni12 Ni1 49.9(2) . 2_755
C9 Ni12 Ni1 130.7(2) . 2_755
C1 Ni12 Ni1 91.84(16) 2_755 2_755
Ni11 Ni12 Ni1 173.90(5) . 2_755
C7 Ni12 Ni13 103.8(2) . .
C9 Ni12 Ni13 117.3(2) . .
C1 Ni12 Ni13 97.95(15) 2_755 .
Ni11 Ni12 Ni13 115.10(4) . .
Ni1 Ni12 Ni13 58.89(3) 2_755 .
C7 Ni12 Ni9 152.2(2) . 2_755
C9 Ni12 Ni9 109.2(2) . 2_755
C1 Ni12 Ni9 45.34(15) 2_755 2_755
Ni11 Ni12 Ni9 60.43(3) . 2_755
Ni1 Ni12 Ni9 117.57(4) 2_755 2_755
Ni13 Ni12 Ni9 81.36(3) . 2_755
C7 Ni12 Ni6 61.5(2) . 2_755
C9 Ni12 Ni6 129.8(2) . 2_755
C1 Ni12 Ni6 45.70(15) 2_755 2_755
Ni11 Ni12 Ni6 119.50(4) . 2_755
Ni1 Ni12 Ni6 65.57(3) 2_755 2_755
Ni13 Ni12 Ni6 110.73(4) . 2_755
Ni9 Ni12 Ni6 91.04(4) 2_755 2_755
C7 Ni12 Ni5 102.7(2) . 2_755
C9 Ni12 Ni5 164.3(2) . 2_755
C1 Ni12 Ni5 42.78(15) 2_755 2_755
Ni11 Ni12 Ni5 117.17(4) . 2_755
Ni1 Ni12 Ni5 61.31(3) 2_755 2_755
Ni13 Ni12 Ni5 57.13(3) . 2_755
Ni9 Ni12 Ni5 56.75(3) 2_755 2_755
Ni6 Ni12 Ni5 61.71(3) 2_755 2_755
C7 Ni12 Ni7 98.8(2) . 2_755
C9 Ni12 Ni7 93.1(2) . 2_755
C1 Ni12 Ni7 43.94(15) 2_755 2_755
Ni11 Ni12 Ni7 65.07(3) . 2_755
Ni1 Ni12 Ni7 119.92(4) 2_755 2_755
Ni13 Ni12 Ni7 140.49(4) . 2_755
Ni9 Ni12 Ni7 64.29(3) 2_755 2_755
Ni6 Ni12 Ni7 54.43(3) 2_755 2_755
Ni5 Ni12 Ni7 86.64(3) 2_755 2_755
C7 Ni12 Ni10 145.2(2) . .
C9 Ni12 Ni10 77.1(2) . .
C1 Ni12 Ni10 103.58(15) 2_755 .
Ni11 Ni12 Ni10 60.14(3) . .
Ni1 Ni12 Ni10 113.76(4) 2_755 .
Ni13 Ni12 Ni10 55.35(3) . .
Ni9 Ni12 Ni10 59.47(3) 2_755 .
Ni6 Ni12 Ni10 147.46(4) 2_755 .
Ni5 Ni12 Ni10 88.74(3) 2_755 .
Ni7 Ni12 Ni10 114.73(4) 2_755 .
C6 Ni13 C4 104.6(3) . .
C6 Ni13 Ni10 49.4(2) . .
C4 Ni13 Ni10 153.4(2) . .
C6 Ni13 Ni1 113.2(2) . 2_755
C4 Ni13 Ni1 52.2(2) . 2_755
Ni10 Ni13 Ni1 126.13(4) . 2_755
C6 Ni13 Ni5 142.6(2) . 2_755
C4 Ni13 Ni5 101.1(2) . 2_755
Ni10 Ni13 Ni5 99.82(4) . 2_755
Ni1 Ni13 Ni5 64.04(3) 2_755 2_755
C6 Ni13 Ni9 111.0(2) . .
C4 Ni13 Ni9 138.8(2) . .
Ni10 Ni13 Ni9 66.80(3) . .
Ni1 Ni13 Ni9 125.03(4) 2_755 .
Ni5 Ni13 Ni9 61.03(3) 2_755 .
C6 Ni13 Ni12 82.4(2) . .
C4 Ni13 Ni12 108.3(2) . .
Ni10 Ni13 Ni12 67.05(3) . .
Ni1 Ni13 Ni12 59.69(3) 2_755 .
Ni5 Ni13 Ni12 63.81(3) 2_755 .
Ni9 Ni13 Ni12 96.56(4) . .
C6 Ni13 Ni2 157.0(2) . 2_755
C4 Ni13 Ni2 53.9(2) . 2_755
Ni10 Ni13 Ni2 152.69(4) . 2_755
Ni1 Ni13 Ni2 62.35(3) 2_755 2_755
Ni5 Ni13 Ni2 58.35(3) 2_755 2_755
Ni9 Ni13 Ni2 87.09(4) . 2_755
Ni12 Ni13 Ni2 110.42(4) . 2_755
C6 Ni13 Ni14 69.4(2) . .
C4 Ni13 Ni14 120.5(2) . .
Ni10 Ni13 Ni14 61.19(3) . .
Ni1 Ni13 Ni14 172.42(5) 2_755 .
Ni5 Ni13 Ni14 118.64(4) 2_755 .
Ni9 Ni13 Ni14 57.89(3) . .
Ni12 Ni13 Ni14 127.85(4) . .
Ni2 Ni13 Ni14 112.29(4) 2_755 .
C6 Ni13 Ni15 117.0(2) . .
C4 Ni13 Ni15 88.0(2) . .
Ni10 Ni13 Ni15 108.18(4) . .
Ni1 Ni13 Ni15 122.02(4) 2_755 .
Ni5 Ni13 Ni15 90.34(4) 2_755 .
Ni9 Ni13 Ni15 57.68(3) . .
Ni12 Ni13 Ni15 151.18(4) . .
Ni2 Ni13 Ni15 59.99(3) 2_755 .
Ni14 Ni13 Ni15 52.30(3) . .
C5 Ni14 C8 99.8(3) . .
C5 Ni14 C1 145.0(3) . .
C8 Ni14 C1 104.4(3) . .
C5 Ni14 Ni15 54.0(2) . .
C8 Ni14 Ni15 150.6(2) . .
C1 Ni14 Ni15 94.98(18) . .
C5 Ni14 Ni8 150.4(2) . .
C8 Ni14 Ni8 52.0(2) . .
C1 Ni14 Ni8 54.43(18) . .
Ni15 Ni14 Ni8 148.69(5) . .
C5 Ni14 Ni9 113.4(2) . .
C8 Ni14 Ni9 146.6(2) . .
C1 Ni14 Ni9 48.61(18) . .
Ni15 Ni14 Ni9 61.95(3) . .
Ni8 Ni14 Ni9 95.58(4) . .
C5 Ni14 Ni7 99.6(2) . .
C8 Ni14 Ni7 112.4(2) . .
C1 Ni14 Ni7 47.65(18) . .
Ni15 Ni14 Ni7 65.69(3) . .
Ni8 Ni14 Ni7 86.03(4) . .
Ni9 Ni14 Ni7 66.85(3) . .
C5 Ni14 Ni10 128.9(2) . .
C8 Ni14 Ni10 92.5(2) . .
C1 Ni14 Ni10 75.23(18) . .
Ni15 Ni14 Ni10 114.02(4) . .
Ni8 Ni14 Ni10 68.33(3) . .
Ni9 Ni14 Ni10 64.21(3) . .
Ni7 Ni14 Ni10 120.98(4) . .
C5 Ni14 Ni13 79.7(2) . .
C8 Ni14 Ni13 129.7(2) . .
C1 Ni14 Ni13 102.88(18) . .
Ni15 Ni14 Ni13 64.49(3) . .
Ni8 Ni14 Ni13 123.60(4) . .
Ni9 Ni14 Ni13 57.28(3) . .
Ni7 Ni14 Ni13 117.23(4) . .
Ni10 Ni14 Ni13 55.50(3) . .
C3 Ni15 C5 95.4(3) . .
C3 Ni15 C2 107.8(3) . .
C5 Ni15 C2 144.4(3) . .
C3 Ni15 Ni14 143.2(2) . .
C5 Ni15 Ni14 49.9(2) . .
C2 Ni15 Ni14 108.51(18) . .
C3 Ni15 Ni3 55.1(2) . 2_755
C5 Ni15 Ni3 149.7(2) . 2_755
C2 Ni15 Ni3 56.07(18) . 2_755
Ni14 Ni15 Ni3 160.40(5) . 2_755
C3 Ni15 Ni9 155.0(2) . .
C5 Ni15 Ni9 109.2(2) . .
C2 Ni15 Ni9 48.74(18) . .
Ni14 Ni15 Ni9 61.62(3) . .
Ni3 Ni15 Ni9 99.99(4) 2_755 .
C3 Ni15 Ni2 80.8(2) . 2_755
C5 Ni15 Ni2 113.9(2) . 2_755
C2 Ni15 Ni2 47.16(17) . 2_755
Ni14 Ni15 Ni2 120.99(4) . 2_755
Ni3 Ni15 Ni2 59.65(3) 2_755 2_755
Ni9 Ni15 Ni2 85.27(4) . 2_755
C3 Ni15 Ni7 118.9(2) . .
C5 Ni15 Ni7 93.5(2) . .
C2 Ni15 Ni7 98.26(18) . .
Ni14 Ni15 Ni7 61.27(3) . .
Ni3 Ni15 Ni7 106.25(4) 2_755 .
Ni9 Ni15 Ni7 65.18(3) . .
Ni2 Ni15 Ni7 145.37(4) 2_755 .
C3 Ni15 Ni13 128.2(2) . .
C5 Ni15 Ni13 77.2(2) . .
C2 Ni15 Ni13 67.17(17) . .
Ni14 Ni15 Ni13 63.21(3) . .
Ni3 Ni15 Ni13 113.99(4) 2_755 .
Ni9 Ni15 Ni13 56.80(3) . .
Ni2 Ni15 Ni13 57.78(3) 2_755 .
Ni7 Ni15 Ni13 112.81(4) . .
C3 Ni15 Ni11 103.2(2) . 2_755
C5 Ni15 Ni11 152.9(2) . 2_755
C2 Ni15 Ni11 45.63(17) . 2_755
Ni14 Ni15 Ni11 106.34(4) . 2_755
Ni3 Ni15 Ni11 54.60(3) 2_755 2_755
Ni9 Ni15 Ni11 55.60(3) . 2_755
Ni2 Ni15 Ni11 88.64(3) 2_755 2_755
Ni7 Ni15 Ni11 60.32(3) . 2_755
Ni13 Ni15 Ni11 105.16(4) . 2_755
Ni5 C1 Ni9 82.0(2) . .
Ni5 C1 Ni7 152.5(4) . .
Ni9 C1 Ni7 93.7(3) . .
Ni5 C1 Ni6 90.2(3) . .
Ni9 C1 Ni6 144.9(3) . .
Ni7 C1 Ni6 77.7(2) . .
Ni5 C1 Ni14 123.3(3) . .
Ni9 C1 Ni14 78.8(2) . .
Ni7 C1 Ni14 81.9(2) . .
Ni6 C1 Ni14 132.0(3) . .
Ni5 C1 Ni8 83.9(3) . .
Ni9 C1 Ni8 132.5(3) . .
Ni7 C1 Ni8 117.5(3) . .
Ni6 C1 Ni8 79.9(2) . .
Ni14 C1 Ni8 71.9(2) . .
Ni5 C1 Ni12 75.8(2) . 2_755
Ni9 C1 Ni12 71.6(2) . 2_755
Ni7 C1 Ni12 77.0(2) . 2_755
Ni6 C1 Ni12 73.3(2) . 2_755
Ni14 C1 Ni12 142.1(3) . 2_755
Ni8 C1 Ni12 146.0(3) . 2_755
Ni9 C2 Ni2 127.4(3) . 2_755
Ni9 C2 Ni5 80.0(2) . 2_755
Ni2 C2 Ni5 77.5(2) 2_755 2_755
Ni9 C2 Ni4 131.3(3) . 2_755
Ni2 C2 Ni4 88.6(3) 2_755 2_755
Ni5 C2 Ni4 77.5(2) 2_755 2_755
Ni9 C2 Ni11 78.5(2) . 2_755
Ni2 C2 Ni11 147.5(4) 2_755 2_755
Ni5 C2 Ni11 131.5(3) 2_755 2_755
Ni4 C2 Ni11 85.2(2) 2_755 2_755
Ni9 C2 Ni15 77.0(2) . .
Ni2 C2 Ni15 81.5(2) 2_755 .
Ni5 C2 Ni15 129.0(3) 2_755 .
Ni4 C2 Ni15 147.8(3) 2_755 .
Ni11 C2 Ni15 87.0(2) 2_755 .
Ni9 C2 Ni3 136.4(3) . 2_755
Ni2 C2 Ni3 76.0(2) 2_755 2_755
Ni5 C2 Ni3 143.5(3) 2_755 2_755
Ni4 C2 Ni3 77.2(2) 2_755 2_755
Ni11 C2 Ni3 71.5(2) 2_755 2_755
Ni15 C2 Ni3 70.7(2) . 2_755
O3 C3 Ni15 150.3(6) . .
O3 C3 Ni3 131.3(6) . 2_755
Ni15 C3 Ni3 78.4(3) . 2_755
O4 C4 Ni13 136.7(5) . .
O4 C4 Ni1 134.6(5) . 2_755
Ni13 C4 Ni1 78.8(2) . 2_755
O4 C4 Ni2 126.1(5) . 2_755
Ni13 C4 Ni2 79.8(2) . 2_755
Ni1 C4 Ni2 79.0(2) 2_755 2_755
O5 C5 Ni14 146.1(6) . .
O5 C5 Ni15 137.8(6) . .
Ni14 C5 Ni15 76.1(3) . .
O6 C6 Ni13 139.0(6) . .
O6 C6 Ni10 138.9(6) . .
Ni13 C6 Ni10 82.0(3) . .
O7 C7 Ni12 140.0(6) . .
O7 C7 Ni1 136.4(5) . 2_755
Ni12 C7 Ni1 81.8(3) . 2_755
O7 C7 Ni6 116.7(5) . 2_755
Ni12 C7 Ni6 74.9(2) . 2_755
Ni1 C7 Ni6 79.2(2) 2_755 2_755
O8 C8 Ni14 142.6(6) . .
O8 C8 Ni8 139.5(6) . .
Ni14 C8 Ni8 77.9(3) . .
O9 C9 Ni11 142.6(6) . .
O9 C9 Ni12 137.2(5) . .
Ni11 C9 Ni12 80.1(3) . .
O10 C10 Ni10 139.9(6) . .
O10 C10 Ni4 138.1(6) . .
Ni10 C10 Ni4 81.9(3) . .
O11 C11 Ni11 148.1(6) . .
O11 C11 Ni3 133.0(5) . .
Ni11 C11 Ni3 78.9(3) . .
O12 C12 Ni3 177.1(7) . .
O13 C13 Ni4 178.1(7) . .
O14 C14 Ni8 173.7(7) . .
O15 C15 Ni7 142.7(6) . .
O15 C15 Ni6 137.4(6) . .
Ni7 C15 Ni6 79.9(3) . .
O16 C16 Ni6 173.0(7) . .
O17 C17 Ni1 176.9(8) . .
O18 C18 Ni2 176.8(7) . .
O19 C19 Ni7 173.3(6) . .
C101 N1 Cu1 175.9(6) . .
N1 C101 C102 178.4(8) . .
C101 C102 H10A 109.5 . .
C101 C102 H10B 109.5 . .
H10A C102 H10B 109.5 . .
C101 C102 H10C 109.5 . .
H10A C102 H10C 109.5 . .
H10B C102 H10C 109.5 . .
N2 Cu2 Ni24 167.93(19) . .
N2 Cu2 Ni26 128.23(19) . .
Ni24 Cu2 Ni26 63.56(3) . .
N2 Cu2 Ni34 125.62(18) . .
Ni24 Cu2 Ni34 60.75(3) . .
Ni26 Cu2 Ni34 58.13(3) . .
N2 Cu2 Ni23 113.12(19) . .
Ni24 Cu2 Ni23 58.11(3) . .
Ni26 Cu2 Ni23 113.19(4) . .
Ni34 Cu2 Ni23 66.64(3) . .
N2 Cu2 Ni22 111.73(18) . .
Ni24 Cu2 Ni22 57.48(3) . .
Ni26 Cu2 Ni22 110.00(4) . .
Ni34 Cu2 Ni22 113.14(4) . .
Ni23 Cu2 Ni22 61.07(4) . .
N2 Cu2 Ni25 120.30(19) . .
Ni24 Cu2 Ni25 60.59(3) . .
Ni26 Cu2 Ni25 61.60(3) . .
Ni34 Cu2 Ni25 108.60(4) . .
Ni23 Cu2 Ni25 109.54(4) . .
Ni22 Cu2 Ni25 58.67(4) . .
C43 Ni21 C47 99.2(6) . 2_566
C43 Ni21 C49 97.1(4) . 2_566
C47 Ni21 C49 112.4(5) 2_566 2_566
C43 Ni21 C32 151.3(4) . 2_566
C47 Ni21 C32 99.9(4) 2_566 2_566
C49 Ni21 C32 95.2(3) 2_566 2_566
C43 Ni21 Ni31 145.3(4) . 2_566
C47 Ni21 Ni31 47.6(4) 2_566 2_566
C49 Ni21 Ni31 104.5(3) 2_566 2_566
C32 Ni21 Ni31 53.22(18) 2_566 2_566
C43 Ni21 Ni22 109.7(4) . .
C47 Ni21 Ni22 87.6(4) 2_566 .
C49 Ni21 Ni22 143.6(2) 2_566 .
C32 Ni21 Ni22 50.13(19) 2_566 .
Ni31 Ni21 Ni22 66.05(5) 2_566 .
C43 Ni21 Ni30 141.4(4) . 2_566
C47 Ni21 Ni30 105.0(4) 2_566 2_566
C49 Ni21 Ni30 45.8(2) 2_566 2_566
C32 Ni21 Ni30 50.90(19) 2_566 2_566
Ni31 Ni21 Ni30 68.97(5) 2_566 2_566
Ni22 Ni21 Ni30 101.02(6) . 2_566
C43 Ni21 Ni23 108.0(4) . .
C47 Ni21 Ni23 147.7(4) 2_566 .
C49 Ni21 Ni23 81.7(3) 2_566 .
C32 Ni21 Ni23 48.56(18) 2_566 .
Ni31 Ni21 Ni23 101.77(6) 2_566 .
Ni22 Ni21 Ni23 67.22(5) . .
Ni30 Ni21 Ni23 63.15(4) 2_566 .
C41 Ni22 C32 148.6(3) . 2_566
C41 Ni22 C58 86.1(7) . 2_566
C32 Ni22 C58 87.9(7) 2_566 2_566
C41 Ni22 C35 96.6(3) . 2_566
C32 Ni22 C35 113.9(3) 2_566 2_566
C58 Ni22 C35 87.2(7) 2_566 2_566
C41 Ni22 Ni21 93.0(3) . .
C32 Ni22 Ni21 59.3(2) 2_566 .
C58 Ni22 Ni21 53.0(6) 2_566 .
C35 Ni22 Ni21 138.29(19) 2_566 .
C41 Ni22 Ni24 139.6(3) . .
C32 Ni22 Ni24 50.3(2) 2_566 .
C58 Ni22 Ni24 133.7(6) 2_566 .
C35 Ni22 Ni24 92.63(19) 2_566 .
Ni21 Ni22 Ni24 105.66(5) . .
C41 Ni22 Ni31 127.8(3) . 2_566
C32 Ni22 Ni31 51.0(2) 2_566 2_566
C58 Ni22 Ni31 41.9(6) 2_566 2_566
C35 Ni22 Ni31 86.80(18) 2_566 2_566
Ni21 Ni22 Ni31 56.11(5) . 2_566
Ni24 Ni22 Ni31 91.82(4) . 2_566
C41 Ni22 Ni33 141.0(3) . 2_566
C32 Ni22 Ni33 70.1(2) 2_566 2_566
C58 Ni22 Ni33 92.7(6) 2_566 2_566
C35 Ni22 Ni33 44.42(18) 2_566 2_566
Ni21 Ni22 Ni33 117.01(5) . 2_566
Ni24 Ni22 Ni33 58.29(3) . 2_566
Ni31 Ni22 Ni33 63.64(4) 2_566 2_566
C41 Ni22 Ni25 98.6(3) . .
C32 Ni22 Ni25 107.5(2) 2_566 .
C58 Ni22 Ni25 134.3(6) 2_566 .
C35 Ni22 Ni25 47.09(18) 2_566 .
Ni21 Ni22 Ni25 166.49(6) . .
Ni24 Ni22 Ni25 60.91(4) . .
Ni31 Ni22 Ni25 119.60(5) 2_566 .
Ni33 Ni22 Ni25 56.11(4) 2_566 .
C41 Ni22 Cu2 84.6(3) . .
C32 Ni22 Cu2 92.9(2) 2_566 .
C58 Ni22 Cu2 163.2(6) 2_566 .
C35 Ni22 Cu2 107.65(19) 2_566 .
Ni21 Ni22 Cu2 113.63(6) . .
Ni24 Ni22 Cu2 55.27(3) . .
Ni31 Ni22 Cu2 143.64(5) 2_566 .
Ni33 Ni22 Cu2 103.38(4) 2_566 .
Ni25 Ni22 Cu2 61.16(4) . .
C41 Ni22 Ni23 108.6(3) . .
C32 Ni22 Ni23 46.1(2) 2_566 .
C58 Ni22 Ni23 111.1(7) 2_566 .
C35 Ni22 Ni23 149.30(19) 2_566 .
Ni21 Ni22 Ni23 59.16(5) . .
Ni24 Ni22 Ni23 56.80(3) . .
Ni31 Ni22 Ni23 91.12(5) 2_566 .
Ni33 Ni22 Ni23 108.14(4) 2_566 .
Ni25 Ni22 Ni23 110.14(4) . .
Cu2 Ni22 Ni23 59.32(3) . .
C40 Ni23 C38 104.5(4) . .
C40 Ni23 C32 136.1(4) . 2_566
C38 Ni23 C32 114.8(3) . 2_566
C40 Ni23 Ni35 152.9(3) . .
C38 Ni23 Ni35 49.0(2) . .
C32 Ni23 Ni35 70.3(2) 2_566 .
C40 Ni23 Ni24 135.4(3) . .
C38 Ni23 Ni24 106.0(2) . .
C32 Ni23 Ni24 49.74(19) 2_566 .
Ni35 Ni23 Ni24 62.07(3) . .
C40 Ni23 Ni21 85.1(3) . .
C38 Ni23 Ni21 127.9(2) . .
C32 Ni23 Ni21 55.9(2) 2_566 .
Ni35 Ni23 Ni21 114.68(5) . .
Ni24 Ni23 Ni21 100.45(5) . .
C40 Ni23 Ni30 127.2(3) . 2_566
C38 Ni23 Ni30 78.4(2) . 2_566
C32 Ni23 Ni30 49.5(2) 2_566 2_566
Ni35 Ni23 Ni30 60.49(3) . 2_566
Ni24 Ni23 Ni30 90.36(4) . 2_566
Ni21 Ni23 Ni30 57.16(4) . 2_566
C40 Ni23 Cu2 81.0(3) . .
C38 Ni23 Cu2 123.2(2) . .
C32 Ni23 Cu2 92.5(2) 2_566 .
Ni35 Ni23 Cu2 107.58(4) . .
Ni24 Ni23 Cu2 55.18(3) . .
Ni21 Ni23 Cu2 108.82(5) . .
Ni30 Ni23 Cu2 141.80(4) 2_566 .
C40 Ni23 Ni22 97.1(3) . .
C38 Ni23 Ni22 158.4(2) . .
C32 Ni23 Ni22 45.3(2) 2_566 .
Ni35 Ni23 Ni22 109.49(4) . .
Ni24 Ni23 Ni22 56.10(3) . .
Ni21 Ni23 Ni22 53.62(4) . .
Ni30 Ni23 Ni22 88.82(4) 2_566 .
Cu2 Ni23 Ni22 59.60(4) . .
C40 Ni23 Ni34 108.5(3) . .
C38 Ni23 Ni34 69.1(2) . .
C32 Ni23 Ni34 103.1(2) 2_566 .
Ni35 Ni23 Ni34 60.74(3) . .
Ni24 Ni23 Ni34 55.81(3) . .
Ni21 Ni23 Ni34 155.90(5) . .
Ni30 Ni23 Ni34 120.78(4) 2_566 .
Cu2 Ni23 Ni34 56.21(3) . .
Ni22 Ni23 Ni34 103.90(4) . .
C31 Ni24 C32 145.7(3) . 2_566
C31 Ni24 Cu2 99.6(2) . .
C32 Ni24 Cu2 103.0(2) 2_566 .
C31 Ni24 Ni28 50.5(2) . .
C32 Ni24 Ni28 104.4(2) 2_566 .
Cu2 Ni24 Ni28 150.16(5) . .
C31 Ni24 Ni33 118.2(2) . 2_566
C32 Ni24 Ni33 73.1(2) 2_566 2_566
Cu2 Ni24 Ni33 116.79(4) . 2_566
Ni28 Ni24 Ni33 82.72(4) . 2_566
C31 Ni24 Ni22 163.3(2) . .
C32 Ni24 Ni22 50.7(2) 2_566 .
Cu2 Ni24 Ni22 67.26(4) . .
Ni28 Ni24 Ni22 141.51(5) . .
Ni33 Ni24 Ni22 63.20(4) 2_566 .
C31 Ni24 Ni23 118.6(2) . .
C32 Ni24 Ni23 51.2(2) 2_566 .
Cu2 Ni24 Ni23 66.72(4) . .
Ni28 Ni24 Ni23 124.41(4) . .
Ni33 Ni24 Ni23 121.12(4) 2_566 .
Ni22 Ni24 Ni23 67.11(4) . .
C31 Ni24 Ni28 106.9(2) . 2_566
C32 Ni24 Ni28 48.2(2) 2_566 2_566
Cu2 Ni24 Ni28 151.09(5) . 2_566
Ni28 Ni24 Ni28 57.62(4) . 2_566
Ni33 Ni24 Ni28 59.62(3) 2_566 2_566
Ni22 Ni24 Ni28 88.33(4) . 2_566
Ni23 Ni24 Ni28 90.14(4) . 2_566
C31 Ni24 Ni35 78.3(2) . .
C32 Ni24 Ni35 69.0(2) 2_566 .
Cu2 Ni24 Ni35 114.45(4) . .
Ni28 Ni24 Ni35 65.76(3) . .
Ni33 Ni24 Ni35 121.15(4) 2_566 .
Ni22 Ni24 Ni35 116.07(5) . .
Ni23 Ni24 Ni35 58.93(3) . .
Ni28 Ni24 Ni35 61.54(3) 2_566 .
C31 Ni24 Ni34 50.8(2) . .
C32 Ni24 Ni34 119.0(2) 2_566 .
Cu2 Ni24 Ni34 64.58(4) . .
Ni28 Ni24 Ni34 91.57(4) . .
Ni33 Ni24 Ni34 167.69(5) 2_566 .
Ni22 Ni24 Ni34 125.20(5) . .
Ni23 Ni24 Ni34 71.06(4) . .
Ni28 Ni24 Ni34 125.78(4) 2_566 .
Ni35 Ni24 Ni34 65.32(3) . .
C31 Ni24 Ni25 102.6(2) . .
C32 Ni24 Ni25 110.1(2) 2_566 .
Cu2 Ni24 Ni25 65.80(3) . .
Ni28 Ni24 Ni25 114.50(4) . .
Ni33 Ni24 Ni25 58.18(3) 2_566 .
Ni22 Ni24 Ni25 63.15(4) . .
Ni23 Ni24 Ni25 120.71(4) . .
Ni28 Ni24 Ni25 117.78(4) 2_566 .
Ni35 Ni24 Ni25 179.09(5) . .
Ni34 Ni24 Ni25 115.46(4) . .
C31 Ni24 Ni26 46.8(2) . .
C32 Ni24 Ni26 164.7(2) 2_566 .
Cu2 Ni24 Ni26 61.99(4) . .
Ni28 Ni24 Ni26 90.86(4) . .
Ni33 Ni24 Ni26 110.21(4) 2_566 .
Ni22 Ni24 Ni26 116.45(4) . .
Ni23 Ni24 Ni26 119.04(4) . .
Ni28 Ni24 Ni26 146.74(4) 2_566 .
Ni35 Ni24 Ni26 118.16(4) . .
Ni34 Ni24 Ni26 58.78(3) . .
Ni25 Ni24 Ni26 62.75(3) . .
C44 Ni25 C34 100.1(4) . .
C44 Ni25 C35 95.8(3) . 2_566
C34 Ni25 C35 129.1(3) . 2_566
C44 Ni25 Ni33 143.4(3) . 2_566
C34 Ni25 Ni33 105.3(2) . 2_566
C35 Ni25 Ni33 47.7(2) 2_566 2_566
C44 Ni25 Ni27 148.5(3) . .
C34 Ni25 Ni27 48.4(2) . .
C35 Ni25 Ni27 103.9(2) 2_566 .
Ni33 Ni25 Ni27 61.31(3) 2_566 .
C44 Ni25 Ni24 139.8(3) . .
C34 Ni25 Ni24 102.6(2) . .
C35 Ni25 Ni24 95.1(2) 2_566 .
Ni33 Ni25 Ni24 58.04(3) 2_566 .
Ni27 Ni25 Ni24 63.13(3) . .
C44 Ni25 Ni22 100.7(3) . .
C34 Ni25 Ni22 157.8(2) . .
C35 Ni25 Ni22 55.8(2) 2_566 .
Ni33 Ni25 Ni22 60.41(3) 2_566 .
Ni27 Ni25 Ni22 110.69(4) . .
Ni24 Ni25 Ni22 55.94(3) . .
C44 Ni25 Cu2 86.9(3) . .
C34 Ni25 Cu2 113.7(2) . .
C35 Ni25 Cu2 115.2(2) 2_566 .
Ni33 Ni25 Cu2 105.88(4) 2_566 .
Ni27 Ni25 Cu2 105.99(4) . .
Ni24 Ni25 Cu2 53.61(3) . .
Ni22 Ni25 Cu2 60.17(3) . .
C44 Ni25 Ni26 108.3(3) . .
C34 Ni25 Ni26 58.2(2) . .
C35 Ni25 Ni26 153.5(2) 2_566 .
Ni33 Ni25 Ni26 107.35(4) 2_566 .
Ni27 Ni25 Ni26 60.10(3) . .
Ni24 Ni25 Ni26 59.42(3) . .
Ni22 Ni25 Ni26 107.56(4) . .
Cu2 Ni25 Ni26 57.13(3) . .
C42 Ni26 C31 154.9(3) . .
C42 Ni26 C45 94.2(4) . .
C31 Ni26 C45 97.7(3) . .
C42 Ni26 C34 96.2(3) . .
C31 Ni26 C34 106.4(3) . .
C45 Ni26 C34 86.8(3) . .
C42 Ni26 Ni29 140.5(3) . .
C31 Ni26 Ni29 50.93(19) . .
C45 Ni26 Ni29 47.7(2) . .
C34 Ni26 Ni29 92.01(18) . .
C42 Ni26 Ni34 104.3(3) . .
C31 Ni26 Ni34 50.7(2) . .
C45 Ni26 Ni34 113.7(3) . .
C34 Ni26 Ni34 149.34(18) . .
Ni29 Ni26 Ni34 86.57(4) . .
C42 Ni26 Cu2 73.4(3) . .
C31 Ni26 Cu2 90.41(19) . .
C45 Ni26 Cu2 164.3(3) . .
C34 Ni26 Cu2 103.78(18) . .
Ni29 Ni26 Cu2 141.22(5) . .
Ni34 Ni26 Cu2 61.95(3) . .
C42 Ni26 Ni27 139.3(3) . .
C31 Ni26 Ni27 62.8(2) . .
C45 Ni26 Ni27 90.5(3) . .
C34 Ni26 Ni27 43.69(18) . .
Ni29 Ni26 Ni27 63.33(3) . .
Ni34 Ni26 Ni27 110.64(4) . .
Cu2 Ni26 Ni27 105.16(4) . .
C42 Ni26 Ni24 127.4(3) . .
C31 Ni26 Ni24 43.76(19) . .
C45 Ni26 Ni24 138.3(2) . .
C34 Ni26 Ni24 90.30(18) . .
Ni29 Ni26 Ni24 90.95(4) . .
Ni34 Ni26 Ni24 59.14(3) . .
Cu2 Ni26 Ni24 54.44(3) . .
Ni27 Ni26 Ni24 60.64(3) . .
C42 Ni26 Ni25 93.4(3) . .
C31 Ni26 Ni25 95.44(19) . .
C45 Ni26 Ni25 130.6(3) . .
C34 Ni26 Ni25 43.83(18) . .
Ni29 Ni26 Ni25 118.18(4) . .
Ni34 Ni26 Ni25 111.39(4) . .
Cu2 Ni26 Ni25 61.27(3) . .
Ni27 Ni26 Ni25 54.90(3) . .
Ni24 Ni26 Ni25 57.83(3) . .
C34 Ni27 C33 92.7(3) . .
C34 Ni27 Ni30 134.5(2) . .
C33 Ni27 Ni30 49.4(2) . .
C34 Ni27 C31 106.0(3) . .
C33 Ni27 C31 134.2(3) . .
Ni30 Ni27 C31 90.96(16) . .
C34 Ni27 Ni25 50.7(2) . .
C33 Ni27 Ni25 131.4(2) . .
Ni30 Ni27 Ni25 173.43(5) . .
C31 Ni27 Ni25 90.76(16) . .
C34 Ni27 Ni33 105.6(2) . 2_566
C33 Ni27 Ni33 118.6(2) . 2_566
Ni30 Ni27 Ni33 114.19(4) . 2_566
C31 Ni27 Ni33 96.55(15) . 2_566
Ni25 Ni27 Ni33 59.30(3) . 2_566
C34 Ni27 Ni28 151.1(2) . .
C33 Ni27 Ni28 109.7(2) . .
Ni30 Ni27 Ni28 60.86(3) . .
C31 Ni27 Ni28 45.22(15) . .
Ni25 Ni27 Ni28 116.69(4) . .
Ni33 Ni27 Ni28 80.16(4) 2_566 .
C34 Ni27 Ni26 61.3(2) . .
C33 Ni27 Ni26 130.1(2) . .
Ni30 Ni27 Ni26 120.18(4) . .
C31 Ni27 Ni26 44.74(15) . .
Ni25 Ni27 Ni26 64.99(4) . .
Ni33 Ni27 Ni26 109.57(4) 2_566 .
Ni28 Ni27 Ni26 89.96(4) . .
C34 Ni27 Ni24 102.5(2) . .
C33 Ni27 Ni24 164.8(2) . .
Ni30 Ni27 Ni24 117.14(4) . .
C31 Ni27 Ni24 41.84(15) . .
Ni25 Ni27 Ni24 60.91(3) . .
Ni33 Ni27 Ni24 56.76(3) 2_566 .
Ni28 Ni27 Ni24 56.29(3) . .
Ni26 Ni27 Ni24 60.28(3) . .
C34 Ni27 Ni29 98.5(2) . .
C33 Ni27 Ni29 92.2(2) . .
Ni30 Ni27 Ni29 64.79(3) . .
C31 Ni27 Ni29 44.51(15) . .
Ni25 Ni27 Ni29 120.34(4) . .
Ni33 Ni27 Ni29 139.16(4) 2_566 .
Ni28 Ni27 Ni29 63.62(3) . .
Ni26 Ni27 Ni29 55.41(3) . .
Ni24 Ni27 Ni29 86.32(4) . .
C34 Ni27 Ni35 146.8(2) . 2_566
C33 Ni27 Ni35 78.0(2) . 2_566
Ni30 Ni27 Ni35 59.52(3) . 2_566
C31 Ni27 Ni35 103.13(15) . 2_566
Ni25 Ni27 Ni35 113.91(4) . 2_566
Ni33 Ni27 Ni35 55.09(3) 2_566 2_566
Ni28 Ni27 Ni35 59.20(3) . 2_566
Ni26 Ni27 Ni35 146.00(4) . 2_566
Ni24 Ni27 Ni35 88.71(3) . 2_566
Ni29 Ni27 Ni35 113.44(4) . 2_566
C32 Ni28 C31 143.2(3) . .
C32 Ni28 Ni28 107.4(2) . 2_566
C31 Ni28 Ni28 109.4(2) . 2_566
C32 Ni28 Ni24 165.0(2) . .
C31 Ni28 Ni24 47.81(19) . .
Ni28 Ni28 Ni24 62.91(4) 2_566 .
C32 Ni28 Ni31 53.4(2) . .
C31 Ni28 Ni31 93.78(19) . .
Ni28 Ni28 Ni31 147.45(6) 2_566 .
Ni24 Ni28 Ni31 140.69(5) . .
C32 Ni28 Ni33 73.2(2) . .
C31 Ni28 Ni33 111.8(2) . .
Ni28 Ni28 Ni33 83.30(4) 2_566 .
Ni24 Ni28 Ni33 114.82(4) . .
Ni31 Ni28 Ni33 66.64(4) . .
C32 Ni28 Ni32 108.5(2) . .
C31 Ni28 Ni32 51.6(2) . .
Ni28 Ni28 Ni32 120.31(5) 2_566 .
Ni24 Ni28 Ni32 86.48(4) . .
Ni31 Ni28 Ni32 57.87(4) . .
Ni33 Ni28 Ni32 64.03(3) . .
C32 Ni28 Ni30 52.4(2) . .
C31 Ni28 Ni30 102.9(2) . .
Ni28 Ni28 Ni30 126.36(6) 2_566 .
Ni24 Ni28 Ni30 122.62(4) . .
Ni31 Ni28 Ni30 66.49(4) . .
Ni33 Ni28 Ni30 122.34(4) . .
Ni32 Ni28 Ni30 113.33(4) . .
C32 Ni28 Ni27 108.1(2) . .
C31 Ni28 Ni27 65.1(2) . .
Ni28 Ni28 Ni27 99.25(5) 2_566 .
Ni24 Ni28 Ni27 64.68(3) . .
Ni31 Ni28 Ni27 111.36(4) . .
Ni33 Ni28 Ni27 176.50(5) . .
Ni32 Ni28 Ni27 112.50(4) . .
Ni30 Ni28 Ni27 57.96(3) . .
C32 Ni28 Ni24 49.3(2) . 2_566
C31 Ni28 Ni24 164.7(2) . 2_566
Ni28 Ni28 Ni24 59.47(4) 2_566 2_566
Ni24 Ni28 Ni24 122.38(4) . 2_566
Ni31 Ni28 Ni24 92.92(4) . 2_566
Ni33 Ni28 Ni24 58.88(3) . 2_566
Ni32 Ni28 Ni24 122.55(4) . 2_566
Ni30 Ni28 Ni24 92.34(4) . 2_566
Ni27 Ni28 Ni24 124.49(4) . 2_566
C32 Ni28 Ni35 68.5(2) . 2_566
C31 Ni28 Ni35 127.6(2) . 2_566
Ni28 Ni28 Ni35 65.76(4) 2_566 2_566
Ni24 Ni28 Ni35 96.63(4) . 2_566
Ni31 Ni28 Ni35 117.50(4) . 2_566
Ni33 Ni28 Ni35 118.80(4) . 2_566
Ni32 Ni28 Ni35 173.92(4) . 2_566
Ni30 Ni28 Ni35 60.60(3) . 2_566
Ni27 Ni28 Ni35 64.59(3) . 2_566
Ni24 Ni28 Ni35 59.93(3) 2_566 2_566
C32 Ni28 Ni35 127.9(2) . .
C31 Ni28 Ni35 73.1(2) . .
Ni28 Ni28 Ni35 60.80(4) 2_566 .
Ni24 Ni28 Ni35 59.23(3) . .
Ni31 Ni28 Ni35 107.49(4) . .
Ni33 Ni28 Ni35 55.67(3) . .
Ni32 Ni28 Ni35 59.51(3) . .
Ni30 Ni28 Ni35 172.84(4) . .
Ni27 Ni28 Ni35 123.53(4) . .
Ni24 Ni28 Ni35 91.84(4) 2_566 .
Ni35 Ni28 Ni35 126.55(3) 2_566 .
C46 Ni29 C45 89.3(5) . .
C46 Ni29 C57 30.8(7) . .
C45 Ni29 C57 117.1(8) . .
C46 Ni29 C31 168.6(5) . .
C45 Ni29 C31 102.1(3) . .
C57 Ni29 C31 138.9(8) . .
C46 Ni29 Ni26 140.5(5) . .
C45 Ni29 Ni26 52.7(3) . .
C57 Ni29 Ni26 169.6(7) . .
C31 Ni29 Ni26 50.42(19) . .
C46 Ni29 Ni32 123.9(5) . .
C45 Ni29 Ni32 125.1(3) . .
C57 Ni29 Ni32 95.0(8) . .
C31 Ni29 Ni32 49.5(2) . .
Ni26 Ni29 Ni32 90.96(4) . .
C46 Ni29 Ni31 80.1(5) . .
C45 Ni29 Ni31 164.3(3) . .
C57 Ni29 Ni31 50.2(7) . .
C31 Ni29 Ni31 88.96(19) . .
Ni26 Ni29 Ni31 139.38(5) . .
Ni32 Ni29 Ni31 55.11(3) . .
C46 Ni29 Ni27 117.6(4) . .
C45 Ni29 Ni27 92.1(3) . .
C57 Ni29 Ni27 124.8(7) . .
C31 Ni29 Ni27 61.6(2) . .
Ni26 Ni29 Ni27 61.26(3) . .
Ni32 Ni29 Ni27 104.97(4) . .
Ni31 Ni29 Ni27 103.01(4) . .
C46 Ni29 Ni28 125.0(4) . .
C45 Ni29 Ni28 139.9(3) . .
C57 Ni29 Ni28 101.8(7) . .
C31 Ni29 Ni28 44.21(19) . .
Ni26 Ni29 Ni28 88.57(4) . .
Ni32 Ni29 Ni28 55.74(3) . .
Ni31 Ni29 Ni28 55.16(3) . .
Ni27 Ni29 Ni28 55.61(3) . .
C46 Ni29 Ni30 77.7(4) . .
C45 Ni29 Ni30 127.6(3) . .
C57 Ni29 Ni30 72.0(7) . .
C31 Ni29 Ni30 94.31(19) . .
Ni26 Ni29 Ni30 114.84(4) . .
Ni32 Ni29 Ni30 103.31(4) . .
Ni31 Ni29 Ni30 61.46(4) . .
Ni27 Ni29 Ni30 53.60(3) . .
Ni28 Ni29 Ni30 54.61(3) . .
C49 Ni30 C33 96.1(4) . .
C49 Ni30 C32 109.4(3) . .
C33 Ni30 C32 148.8(3) . .
C49 Ni30 Ni27 143.5(3) . .
C33 Ni30 Ni27 50.0(2) . .
C32 Ni30 Ni27 107.1(2) . .
C49 Ni30 Ni21 54.5(3) . 2_566
C33 Ni30 Ni21 150.6(2) . 2_566
C32 Ni30 Ni21 56.8(2) . 2_566
Ni27 Ni30 Ni21 158.37(5) . 2_566
C49 Ni30 Ni28 152.7(3) . .
C33 Ni30 Ni28 110.5(2) . .
C32 Ni30 Ni28 48.0(2) . .
Ni27 Ni30 Ni28 61.18(3) . .
Ni21 Ni30 Ni28 98.89(5) 2_566 .
C49 Ni30 Ni35 130.7(3) . 2_566
C33 Ni30 Ni35 82.5(2) . 2_566
C32 Ni30 Ni35 67.5(2) . 2_566
Ni27 Ni30 Ni35 66.04(3) . 2_566
Ni21 Ni30 Ni35 113.64(5) 2_566 2_566
Ni28 Ni30 Ni35 61.46(3) . 2_566
C49 Ni30 Ni23 83.9(3) . 2_566
C33 Ni30 Ni23 121.0(2) . 2_566
C32 Ni30 Ni23 47.97(19) . 2_566
Ni27 Ni30 Ni23 122.77(4) . 2_566
Ni21 Ni30 Ni23 59.69(4) 2_566 2_566
Ni28 Ni30 Ni23 87.16(4) . 2_566
Ni35 Ni30 Ni23 56.88(3) 2_566 2_566
C49 Ni30 Ni31 98.0(3) . .
C33 Ni30 Ni31 147.1(2) . .
C32 Ni30 Ni31 47.74(19) . .
Ni27 Ni30 Ni31 105.68(4) . .
Ni21 Ni30 Ni31 53.14(4) 2_566 .
Ni28 Ni30 Ni31 56.13(3) . .
Ni35 Ni30 Ni31 109.52(4) 2_566 .
Ni23 Ni30 Ni31 90.05(4) 2_566 .
C49 Ni30 Ni29 113.2(3) . .
C33 Ni30 Ni29 90.2(2) . .
C32 Ni30 Ni29 95.54(19) . .
Ni27 Ni30 Ni29 61.61(3) . .
Ni21 Ni30 Ni29 102.99(5) 2_566 .
Ni28 Ni30 Ni29 62.59(3) . .
Ni35 Ni30 Ni29 116.09(4) 2_566 .
Ni23 Ni30 Ni29 143.50(4) 2_566 .
Ni31 Ni30 Ni29 56.87(3) . .
C58 Ni31 C47 33.7(8) . .
C58 Ni31 C57 100.0(11) . .
C47 Ni31 C57 66.4(8) . .
C58 Ni31 C32 99.9(8) . .
C47 Ni31 C32 113.5(5) . .
C57 Ni31 C32 117.8(7) . .
C58 Ni31 C48 89.6(8) . .
C47 Ni31 C48 95.3(5) . .
C57 Ni31 C48 97.3(7) . .
C32 Ni31 C48 141.0(3) . .
C58 Ni31 Ni21 58.5(8) . 2_566
C47 Ni31 Ni21 55.4(4) . 2_566
C57 Ni31 Ni21 83.9(7) . 2_566
C32 Ni31 Ni21 59.3(2) . 2_566
C48 Ni31 Ni21 147.5(2) . 2_566
C58 Ni31 Ni32 134.8(8) . .
C47 Ni31 Ni32 138.9(4) . .
C57 Ni31 Ni32 98.3(6) . .
C32 Ni31 Ni32 107.3(2) . .
C48 Ni31 Ni32 47.1(2) . .
Ni21 Ni31 Ni32 165.05(6) 2_566 .
C58 Ni31 Ni28 145.1(8) . .
C47 Ni31 Ni28 158.1(4) . .
C57 Ni31 Ni28 108.1(7) . .
C32 Ni31 Ni28 48.6(2) . .
C48 Ni31 Ni28 106.5(2) . .
Ni21 Ni31 Ni28 103.80(5) 2_566 .
Ni32 Ni31 Ni28 61.40(4) . .
C58 Ni31 Ni22 58.2(8) . 2_566
C47 Ni31 Ni22 86.4(4) . 2_566
C57 Ni31 Ni22 141.5(7) . 2_566
C32 Ni31 Ni22 48.1(2) . 2_566
C48 Ni31 Ni22 112.4(2) . 2_566
Ni21 Ni31 Ni22 57.84(5) 2_566 2_566
Ni32 Ni31 Ni22 119.69(5) . 2_566
Ni28 Ni31 Ni22 86.92(4) . 2_566
C58 Ni31 Ni29 146.9(8) . .
C47 Ni31 Ni29 113.3(5) . .
C57 Ni31 Ni29 47.0(7) . .
C32 Ni31 Ni29 99.5(2) . .
C48 Ni31 Ni29 92.0(2) . .
Ni21 Ni31 Ni29 111.26(6) 2_566 .
Ni32 Ni31 Ni29 62.06(4) . .
Ni28 Ni31 Ni29 65.05(3) . .
Ni22 Ni31 Ni29 147.52(5) 2_566 .
C58 Ni31 Ni33 100.2(8) . .
C47 Ni31 Ni33 133.7(5) . .
C57 Ni31 Ni33 158.3(7) . .
C32 Ni31 Ni33 65.92(19) . .
C48 Ni31 Ni33 75.2(2) . .
Ni21 Ni31 Ni33 113.47(5) 2_566 .
Ni32 Ni31 Ni33 61.52(3) . .
Ni28 Ni31 Ni33 56.75(3) . .
Ni22 Ni31 Ni33 58.20(4) 2_566 .
Ni29 Ni31 Ni33 112.20(4) . .
C58 Ni31 Ni30 116.3(8) . .
C47 Ni31 Ni30 101.8(4) . .
C57 Ni31 Ni30 70.9(7) . .
C32 Ni31 Ni30 47.4(2) . .
C48 Ni31 Ni30 152.7(2) . .
Ni21 Ni31 Ni30 57.89(4) 2_566 .
Ni32 Ni31 Ni30 108.73(4) . .
Ni28 Ni31 Ni30 57.38(3) . .
Ni22 Ni31 Ni30 90.01(4) 2_566 .
Ni29 Ni31 Ni30 61.67(3) . .
Ni33 Ni31 Ni30 106.52(4) . .
C48 Ni32 C37 98.5(4) . .
C48 Ni32 C31 146.8(3) . .
C37 Ni32 C31 104.0(3) . .
C48 Ni32 Ni34 148.0(3) . .
C37 Ni32 Ni34 51.5(2) . .
C31 Ni32 Ni34 53.80(19) . .
C48 Ni32 Ni31 57.9(3) . .
C37 Ni32 Ni31 154.3(3) . .
C31 Ni32 Ni31 93.98(19) . .
Ni34 Ni32 Ni31 147.20(5) . .
C48 Ni32 Ni28 116.2(3) . .
C37 Ni32 Ni28 144.7(2) . .
C31 Ni32 Ni28 48.82(19) . .
Ni34 Ni32 Ni28 95.20(4) . .
Ni31 Ni32 Ni28 60.73(4) . .
C48 Ni32 Ni29 99.8(3) . .
C37 Ni32 Ni29 117.2(2) . .
C31 Ni32 Ni29 48.09(18) . .
Ni34 Ni32 Ni29 87.60(4) . .
Ni31 Ni32 Ni29 62.83(4) . .
Ni28 Ni32 Ni29 65.11(3) . .
C48 Ni32 Ni35 130.1(2) . .
C37 Ni32 Ni35 88.7(3) . .
C31 Ni32 Ni35 75.03(18) . .
Ni34 Ni32 Ni35 67.59(4) . .
Ni31 Ni32 Ni35 113.98(4) . .
Ni28 Ni32 Ni35 64.62(3) . .
Ni29 Ni32 Ni35 120.50(4) . .
C48 Ni32 Ni33 81.9(2) . .
C37 Ni32 Ni33 126.1(2) . .
C31 Ni32 Ni33 103.27(19) . .
Ni34 Ni32 Ni33 122.90(4) . .
Ni31 Ni32 Ni33 65.20(4) . .
Ni28 Ni32 Ni33 57.75(3) . .
Ni29 Ni32 Ni33 115.70(4) . .
Ni35 Ni32 Ni33 55.54(3) . .
C35 Ni33 C36 99.0(3) . .
C35 Ni33 Ni35 148.6(2) . .
C36 Ni33 Ni35 49.8(2) . .
C35 Ni33 Ni24 103.8(2) . 2_566
C36 Ni33 Ni24 139.6(2) . 2_566
Ni35 Ni33 Ni24 100.71(4) . 2_566
C35 Ni33 Ni25 52.8(2) . 2_566
C36 Ni33 Ni25 107.9(2) . 2_566
Ni35 Ni33 Ni25 125.91(4) . 2_566
Ni24 Ni33 Ni25 63.78(3) 2_566 2_566
C35 Ni33 Ni28 142.9(2) . .
C36 Ni33 Ni28 113.9(2) . .
Ni35 Ni33 Ni28 67.17(3) . .
Ni24 Ni33 Ni28 61.51(3) 2_566 .
Ni25 Ni33 Ni28 125.27(4) 2_566 .
C35 Ni33 Ni27 106.7(2) . 2_566
C36 Ni33 Ni27 77.2(2) . 2_566
Ni35 Ni33 Ni27 67.13(3) . 2_566
Ni24 Ni33 Ni27 64.52(3) 2_566 2_566
Ni25 Ni33 Ni27 59.39(3) 2_566 2_566
Ni28 Ni33 Ni27 97.19(4) . 2_566
C35 Ni33 Ni22 58.3(2) . 2_566
C36 Ni33 Ni22 156.9(2) . 2_566
Ni35 Ni33 Ni22 153.07(5) . 2_566
Ni24 Ni33 Ni22 58.52(3) 2_566 2_566
Ni25 Ni33 Ni22 63.48(4) 2_566 2_566
Ni28 Ni33 Ni22 86.82(4) . 2_566
Ni27 Ni33 Ni22 111.63(4) 2_566 2_566
C35 Ni33 Ni32 119.9(2) . .
C36 Ni33 Ni32 74.5(2) . .
Ni35 Ni33 Ni32 61.37(3) . .
Ni24 Ni33 Ni32 119.38(4) 2_566 .
Ni25 Ni33 Ni32 172.29(5) 2_566 .
Ni28 Ni33 Ni32 58.21(3) . .
Ni27 Ni33 Ni32 128.18(4) 2_566 .
Ni22 Ni33 Ni32 111.41(4) 2_566 .
C35 Ni33 Ni31 91.4(2) . .
C36 Ni33 Ni31 123.9(2) . .
Ni35 Ni33 Ni31 108.58(4) . .
Ni24 Ni33 Ni31 88.65(4) 2_566 .
Ni25 Ni33 Ni31 121.48(4) 2_566 .
Ni28 Ni33 Ni31 56.62(3) . .
Ni27 Ni33 Ni31 150.28(4) 2_566 .
Ni22 Ni33 Ni31 58.16(4) 2_566 .
Ni32 Ni33 Ni31 53.28(3) . .
C39 Ni34 C37 98.4(3) . .
C39 Ni34 C31 153.6(3) . .
C37 Ni34 C31 102.4(3) . .
C39 Ni34 Ni32 148.6(3) . .
C37 Ni34 Ni32 50.4(2) . .
C31 Ni34 Ni32 53.14(19) . .
C39 Ni34 Ni26 105.9(3) . .
C37 Ni34 Ni26 127.0(3) . .
C31 Ni34 Ni26 48.12(19) . .
Ni32 Ni34 Ni26 93.45(4) . .
C39 Ni34 Ni24 124.7(3) . .
C37 Ni34 Ni24 133.3(2) . .
C31 Ni34 Ni24 45.08(18) . .
Ni32 Ni34 Ni24 86.15(4) . .
Ni26 Ni34 Ni24 62.08(3) . .
C39 Ni34 Cu2 72.3(3) . .
C37 Ni34 Cu2 170.3(2) . .
C31 Ni34 Cu2 87.33(19) . .
Ni32 Ni34 Cu2 139.06(5) . .
Ni26 Ni34 Cu2 59.91(3) . .
Ni24 Ni34 Cu2 54.68(3) . .
C39 Ni34 Ni35 128.5(3) . .
C37 Ni34 Ni35 83.1(2) . .
C31 Ni34 Ni35 70.66(18) . .
Ni32 Ni34 Ni35 59.96(3) . .
Ni26 Ni34 Ni35 113.85(4) . .
Ni24 Ni34 Ni35 57.20(3) . .
Cu2 Ni34 Ni35 100.52(4) . .
C39 Ni34 Ni23 87.0(3) . .
C37 Ni34 Ni23 121.0(3) . .
C31 Ni34 Ni23 95.97(18) . .
Ni32 Ni34 Ni23 111.11(4) . .
Ni26 Ni34 Ni23 106.88(4) . .
Ni24 Ni34 Ni23 53.13(3) . .
Cu2 Ni34 Ni23 57.15(3) . .
Ni35 Ni34 Ni23 51.49(3) . .
C36 Ni35 C38 92.6(3) . .
C36 Ni35 Ni33 49.3(2) . .
C38 Ni35 Ni33 141.9(2) . .
C36 Ni35 Ni23 141.5(2) . .
C38 Ni35 Ni23 49.4(2) . .
Ni33 Ni35 Ni23 168.17(5) . .
C36 Ni35 Ni24 155.7(2) . .
C38 Ni35 Ni24 103.6(2) . .
Ni33 Ni35 Ni24 112.11(4) . .
Ni23 Ni35 Ni24 59.00(3) . .
C36 Ni35 Ni30 110.9(2) . 2_566
C38 Ni35 Ni30 80.1(2) . 2_566
Ni33 Ni35 Ni30 111.82(4) . 2_566
Ni23 Ni35 Ni30 62.63(3) . 2_566
Ni24 Ni35 Ni30 89.88(4) . 2_566
C36 Ni35 Ni32 75.3(2) . .
C38 Ni35 Ni32 111.3(2) . .
Ni33 Ni35 Ni32 63.09(3) . .
Ni23 Ni35 Ni32 119.84(4) . .
Ni24 Ni35 Ni32 81.94(4) . .
Ni30 Ni35 Ni32 167.24(5) 2_566 .
C36 Ni35 Ni28 121.6(2) . 2_566
C38 Ni35 Ni28 132.1(2) . 2_566
Ni33 Ni35 Ni28 79.95(4) . 2_566
Ni23 Ni35 Ni28 88.41(4) . 2_566
Ni24 Ni35 Ni28 58.53(3) . 2_566
Ni30 Ni35 Ni28 57.93(3) 2_566 2_566
Ni32 Ni35 Ni28 109.31(4) . 2_566
C36 Ni35 Ni28 103.9(2) . .
C38 Ni35 Ni28 154.1(2) . .
Ni33 Ni35 Ni28 57.16(3) . .
Ni23 Ni35 Ni28 113.79(4) . .
Ni24 Ni35 Ni28 55.01(3) . .
Ni30 Ni35 Ni28 111.38(4) 2_566 .
Ni32 Ni35 Ni28 55.87(3) . .
Ni28 Ni35 Ni28 53.45(3) 2_566 .
C36 Ni35 Ni27 71.3(2) . 2_566
C38 Ni35 Ni27 117.9(2) . 2_566
Ni33 Ni35 Ni27 57.78(3) . 2_566
Ni23 Ni35 Ni27 116.94(4) . 2_566
Ni24 Ni35 Ni27 114.72(4) . 2_566
Ni30 Ni35 Ni27 54.44(3) 2_566 2_566
Ni32 Ni35 Ni27 120.60(4) . 2_566
Ni28 Ni35 Ni27 56.21(3) 2_566 2_566
Ni28 Ni35 Ni27 86.67(3) . 2_566
C36 Ni35 Ni34 112.1(2) . .
C38 Ni35 Ni34 73.5(2) . .
Ni33 Ni35 Ni34 115.35(4) . .
Ni23 Ni35 Ni34 67.78(3) . .
Ni24 Ni35 Ni34 57.48(3) . .
Ni30 Ni35 Ni34 129.86(4) 2_566 .
Ni32 Ni35 Ni34 52.45(3) . .
Ni28 Ni35 Ni34 115.14(4) 2_566 .
Ni28 Ni35 Ni34 81.81(3) . .
Ni27 Ni35 Ni34 168.46(4) 2_566 .
Ni24 C31 Ni28 81.6(3) . .
Ni24 C31 Ni26 89.4(3) . .
Ni28 C31 Ni26 142.1(4) . .
Ni24 C31 Ni29 149.2(4) . .
Ni28 C31 Ni29 90.5(3) . .
Ni26 C31 Ni29 78.6(2) . .
Ni24 C31 Ni32 124.7(3) . .
Ni28 C31 Ni32 79.5(2) . .
Ni26 C31 Ni32 133.4(3) . .
Ni29 C31 Ni32 82.4(2) . .
Ni24 C31 Ni34 84.1(3) . .
Ni28 C31 Ni34 133.6(3) . .
Ni26 C31 Ni34 81.2(3) . .
Ni29 C31 Ni34 121.2(3) . .
Ni32 C31 Ni34 73.1(2) . .
Ni24 C31 Ni27 75.5(2) . .
Ni28 C31 Ni27 69.6(2) . .
Ni26 C31 Ni27 72.5(2) . .
Ni29 C31 Ni27 73.9(2) . .
Ni32 C31 Ni27 140.4(3) . .
Ni34 C31 Ni27 146.5(3) . .
Ni28 C32 Ni24 82.5(3) . 2_566
Ni28 C32 Ni22 129.6(4) . 2_566
Ni24 C32 Ni22 79.0(3) 2_566 2_566
Ni28 C32 Ni23 132.8(4) . 2_566
Ni24 C32 Ni23 79.1(2) 2_566 2_566
Ni22 C32 Ni23 88.6(3) 2_566 2_566
Ni28 C32 Ni30 79.6(3) . .
Ni24 C32 Ni30 133.6(4) 2_566 .
Ni22 C32 Ni30 142.8(4) 2_566 .
Ni23 C32 Ni30 82.5(3) 2_566 .
Ni28 C32 Ni31 78.0(2) . .
Ni24 C32 Ni31 132.3(4) 2_566 .
Ni22 C32 Ni31 80.9(3) 2_566 .
Ni23 C32 Ni31 143.0(4) 2_566 .
Ni30 C32 Ni31 84.8(3) . .
Ni28 C32 Ni21 136.8(3) . 2_566
Ni24 C32 Ni21 140.3(4) 2_566 2_566
Ni22 C32 Ni21 70.5(2) 2_566 2_566
Ni23 C32 Ni21 75.5(2) 2_566 2_566
Ni30 C32 Ni21 72.3(2) . 2_566
Ni31 C32 Ni21 67.5(2) . 2_566
O33 C33 Ni30 142.3(6) . .
O33 C33 Ni27 136.8(6) . .
Ni30 C33 Ni27 80.6(3) . .
O34 C34 Ni27 140.6(6) . .
O34 C34 Ni25 135.8(6) . .
Ni27 C34 Ni25 80.8(3) . .
O34 C34 Ni26 119.6(6) . .
Ni27 C34 Ni26 75.0(2) . .
Ni25 C34 Ni26 78.0(3) . .
O35 C35 Ni33 139.5(6) . .
O35 C35 Ni25 133.3(6) . 2_566
Ni33 C35 Ni25 79.5(3) . 2_566
O35 C35 Ni22 126.3(5) . 2_566
Ni33 C35 Ni22 77.2(3) . 2_566
Ni25 C35 Ni22 77.1(2) 2_566 2_566
O36 C36 Ni33 138.7(6) . .
O36 C36 Ni35 140.4(6) . .
Ni33 C36 Ni35 80.8(3) . .
O37 C37 Ni32 140.1(7) . .
O37 C37 Ni34 141.5(7) . .
Ni32 C37 Ni34 78.1(3) . .
O38 C38 Ni35 140.2(6) . .
O38 C38 Ni23 138.1(6) . .
Ni35 C38 Ni23 81.6(3) . .
O39 C39 Ni34 174.6(7) . .
O40 C40 Ni23 178.1(8) . .
O41 C41 Ni22 178.2(8) . .
O42 C42 Ni26 176.8(9) . .
O43 C43 Ni21 179.4(11) . .
O44 C44 Ni25 177.3(7) . .
O45 C45 Ni29 142.4(7) . .
O45 C45 Ni26 137.6(7) . .
Ni29 C45 Ni26 79.7(3) . .
O46 C46 Ni29 175.0(12) . .
O47 C47 Ni31 149.1(11) . .
O47 C47 Ni21 133.5(10) . 2_566
Ni31 C47 Ni21 77.1(5) . 2_566
O57 C57 Ni29 140(2) . .
O57 C57 Ni31 137(2) . .
Ni29 C57 Ni31 82.8(8) . .
O58 C58 Ni31 147(2) . .
O58 C58 Ni22 130(2) . 2_566
Ni31 C58 Ni22 79.9(9) . 2_566
O48 C48 Ni32 150.5(7) . .
O48 C48 Ni31 134.5(7) . .
Ni32 C48 Ni31 74.9(3) . .
O49 C49 Ni30 155.7(8) . .
O49 C49 Ni21 124.5(7) . 2_566
Ni30 C49 Ni21 79.7(3) . 2_566
C201 N2 Cu2 168.8(7) . .
N2 C201 C202 178.3(8) . .
C201 C202 H20A 109.5 . .
C201 C202 H20B 109.5 . .
H20A C202 H20B 109.5 . .
C201 C202 H20C 109.5 . .
H20A C202 H20C 109.5 . .
H20B C202 H20C 109.5 . .
C301 N3 C303 109.1(6) . .
C301 N3 C302 108.0(6) . .
C303 N3 C302 108.6(6) . .
C301 N3 C304 111.1(6) . .
C303 N3 C304 111.9(6) . .
C302 N3 C304 108.0(6) . .
N3 C301 H30A 109.5 . .
N3 C301 H30B 109.5 . .
H30A C301 H30B 109.5 . .
N3 C301 H30C 109.5 . .
H30A C301 H30C 109.5 . .
H30B C301 H30C 109.5 . .
N3 C302 H30D 109.5 . .
N3 C302 H30E 109.5 . .
H30D C302 H30E 109.5 . .
N3 C302 H30F 109.5 . .
H30D C302 H30F 109.5 . .
H30E C302 H30F 109.5 . .
N3 C303 H30G 109.5 . .
N3 C303 H30H 109.5 . .
H30G C303 H30H 109.5 . .
N3 C303 H30I 109.5 . .
H30G C303 H30I 109.5 . .
H30H C303 H30I 109.5 . .
C305 C304 N3 115.6(6) . .
C305 C304 H30J 108.4 . .
N3 C304 H30J 108.4 . .
C305 C304 H30K 108.4 . .
N3 C304 H30K 108.4 . .
H30J C304 H30K 107.4 . .
C310 C305 C306 119.1(8) . .
C310 C305 C304 120.5(7) . .
C306 C305 C304 120.4(7) . .
C307 C306 C305 120.5(8) . .
C307 C306 H306 119.7 . .
C305 C306 H306 119.7 . .
C306 C307 C308 119.8(8) . .
C306 C307 H307 120.1 . .
C308 C307 H307 120.1 . .
C309 C308 C307 119.9(8) . .
C309 C308 H308 120.1 . .
C307 C308 H308 120.1 . .
C308 C309 C310 120.6(8) . .
C308 C309 H309 119.7 . .
C310 C309 H309 119.7 . .
C305 C310 C309 120.0(8) . .
C305 C310 H310 120.0 . .
C309 C310 H310 120.0 . .
C401 N4 C403 109.3(6) . .
C401 N4 C402 109.7(6) . .
C403 N4 C402 108.4(6) . .
C401 N4 C404 111.4(6) . .
C403 N4 C404 111.4(6) . .
C402 N4 C404 106.5(6) . .
N4 C401 H40A 109.5 . .
N4 C401 H40B 109.5 . .
H40A C401 H40B 109.5 . .
N4 C401 H40C 109.5 . .
H40A C401 H40C 109.5 . .
H40B C401 H40C 109.5 . .
N4 C402 H40D 109.5 . .
N4 C402 H40E 109.5 . .
H40D C402 H40E 109.5 . .
N4 C402 H40F 109.5 . .
H40D C402 H40F 109.5 . .
H40E C402 H40F 109.5 . .
N4 C403 H40G 109.5 . .
N4 C403 H40H 109.5 . .
H40G C403 H40H 109.5 . .
N4 C403 H40I 109.5 . .
H40G C403 H40I 109.5 . .
H40H C403 H40I 109.5 . .
C405 C404 N4 116.0(6) . .
C405 C404 H40J 108.3 . .
N4 C404 H40J 108.3 . .
C405 C404 H40K 108.3 . .
N4 C404 H40K 108.3 . .
H40J C404 H40K 107.4 . .
C406 C405 C410 119.3(8) . .
C406 C405 C404 120.7(8) . .
C410 C405 C404 119.8(7) . .
C405 C406 C407 120.1(8) . .
C405 C406 H406 120.0 . .
C407 C406 H406 120.0 . .
C408 C407 C406 119.2(8) . .
C408 C407 H407 120.4 . .
C406 C407 H407 120.4 . .
C409 C408 C407 120.5(8) . .
C409 C408 H408 119.8 . .
C407 C408 H408 119.8 . .
C408 C409 C410 120.7(9) . .
C408 C409 H409 119.6 . .
C410 C409 H409 119.6 . .
C409 C410 C405 120.2(8) . .
C409 C410 H410 119.9 . .
C405 C410 H410 119.9 . .
C501 N5 C502 110.7(6) . .
C501 N5 C503 108.7(6) . .
C502 N5 C503 108.4(6) . .
C501 N5 C504 110.7(6) . .
C502 N5 C504 109.8(6) . .
C503 N5 C504 108.5(6) . .
N5 C501 H50A 109.5 . .
N5 C501 H50B 109.5 . .
H50A C501 H50B 109.5 . .
N5 C501 H50C 109.5 . .
H50A C501 H50C 109.5 . .
H50B C501 H50C 109.5 . .
N5 C502 H50D 109.5 . .
N5 C502 H50E 109.5 . .
H50D C502 H50E 109.5 . .
N5 C502 H50F 109.5 . .
H50D C502 H50F 109.5 . .
H50E C502 H50F 109.5 . .
N5 C503 H50G 109.5 . .
N5 C503 H50H 109.5 . .
H50G C503 H50H 109.5 . .
N5 C503 H50I 109.5 . .
H50G C503 H50I 109.5 . .
H50H C503 H50I 109.5 . .
C505 C504 N5 114.7(7) . .
C505 C504 H50J 108.6 . .
N5 C504 H50J 108.6 . .
C505 C504 H50K 108.6 . .
N5 C504 H50K 108.6 . .
H50J C504 H50K 107.6 . .
C506 C505 C510 119.4(8) . .
C506 C505 C504 120.2(8) . .
C510 C505 C504 120.3(8) . .
C505 C506 C507 120.2(8) . .
C505 C506 H506 119.9 . .
C507 C506 H506 119.9 . .
C508 C507 C506 120.0(8) . .
C508 C507 H507 120.0 . .
C506 C507 H507 120.0 . .
C507 C508 C509 119.7(9) . .
C507 C508 H508 120.1 . .
C509 C508 H508 120.1 . .
C510 C509 C508 120.4(9) . .
C510 C509 H509 119.8 . .
C508 C509 H509 119.8 . .
C509 C510 C505 120.3(8) . .
C509 C510 H510 119.9 . .
C505 C510 H510 119.9 . .
C6A3 N6 C603 56.8(13) . .
C6A3 N6 C601 117.8(18) . .
C603 N6 C601 112.9(15) . .
C6A3 N6 C604 116.2(14) . .
C603 N6 C604 118.3(13) . .
C601 N6 C604 119.5(13) . .
C6A3 N6 C6A2 118.8(16) . .
C603 N6 C6A2 130.5(15) . .
C601 N6 C6A2 18.8(13) . .
C604 N6 C6A2 107.2(12) . .
C6A3 N6 C6A1 115.9(15) . .
C603 N6 C6A1 59.2(13) . .
C601 N6 C6A1 84.6(13) . .
C604 N6 C6A1 95.1(11) . .
C6A2 N6 C6A1 100.1(13) . .
C6A3 N6 C602 38.1(13) . .
C603 N6 C602 94.0(13) . .
C601 N6 C602 98.1(14) . .
C604 N6 C602 108.0(11) . .
C6A2 N6 C602 89.5(13) . .
C6A1 N6 C602 151.2(13) . .
N6 C601 H60A 109.5 . .
N6 C601 H60B 109.5 . .
H60A C601 H60B 109.5 . .
N6 C601 H60C 109.5 . .
H60A C601 H60C 109.5 . .
H60B C601 H60C 109.5 . .
N6 C602 H60D 109.5 . .
N6 C602 H60E 109.5 . .
H60D C602 H60E 109.5 . .
N6 C602 H60F 109.5 . .
H60D C602 H60F 109.5 . .
H60E C602 H60F 109.5 . .
N6 C603 H60G 109.5 . .
N6 C603 H60H 109.5 . .
H60G C603 H60H 109.5 . .
N6 C603 H60I 109.5 . .
H60G C603 H60I 109.5 . .
H60H C603 H60I 109.5 . .
N6 C6A1 H6A1 109.5 . .
N6 C6A1 H6A2 109.5 . .
H6A1 C6A1 H6A2 109.5 . .
N6 C6A1 H6A3 109.5 . .
H6A1 C6A1 H6A3 109.5 . .
H6A2 C6A1 H6A3 109.5 . .
N6 C6A2 H6A4 109.5 . .
N6 C6A2 H6A5 109.5 . .
H6A4 C6A2 H6A5 109.5 . .
N6 C6A2 H6A6 109.5 . .
H6A4 C6A2 H6A6 109.5 . .
H6A5 C6A2 H6A6 109.5 . .
N6 C6A3 H6A7 109.5 . .
N6 C6A3 H6A8 109.5 . .
H6A7 C6A3 H6A8 109.5 . .
N6 C6A3 H6A9 109.5 . .
H6A7 C6A3 H6A9 109.5 . .
H6A8 C6A3 H6A9 109.5 . .
N6 C604 C605 113.8(10) . .
N6 C604 H60J 108.8 . .
C605 C604 H60J 108.8 . .
N6 C604 H60K 108.8 . .
C605 C604 H60K 108.8 . .
H60J C604 H60K 107.7 . .
C610 C605 C606 118.6(12) . .
C610 C605 C604 120.8(12) . .
C606 C605 C604 120.6(11) . .
C605 C606 C607 118.9(12) . .
C605 C606 H606 120.5 . .
C607 C606 H606 120.5 . .
C608 C607 C606 120.1(12) . .
C608 C607 H607 119.9 . .
C606 C607 H607 119.9 . .
C607 C608 C609 120.2(13) . .
C607 C608 H608 119.9 . .
C609 C608 H608 119.9 . .
C608 C609 C610 119.8(12) . .
C608 C609 H609 120.1 . .
C610 C609 H609 120.1 . .
C605 C610 C609 122.3(13) . .
C605 C610 H610 118.8 . .
C609 C610 H610 118.8 . .
N7 C701 C702 178.4(10) . .
C701 C702 H70A 109.5 . .
C701 C702 H70B 109.5 . .
H70A C702 H70B 109.5 . .
C701 C702 H70C 109.5 . .
H70A C702 H70C 109.5 . .
H70B C702 H70C 109.5 . .
N8 C801 C802 177.1(16) . .
C801 C802 H80A 109.5 . .
C801 C802 H80B 109.5 . .
H80A C802 H80B 109.5 . .
C801 C802 H80C 109.5 . .
H80A C802 H80C 109.5 . .
H80B C802 H80C 109.5 . .

loop_
_geom_bond_atom_site_label_1
_geom_bond_atom_site_label_2
_geom_bond_distance
_geom_bond_site_symmetry_2
Cu1 N1 1.943(6) .
Cu1 Ni5 2.4234(11) .
Cu1 Ni6 2.6127(12) .
Cu1 Ni8 2.6576(12) .
Cu1 Ni4 2.6731(11) .
Cu1 Ni2 2.6894(12) .
Cu1 Ni1 2.7228(12) .
Ni1 C17 1.784(8) .
Ni1 C7 1.911(7) 2_755
Ni1 C4 1.977(7) 2_755
Ni1 Ni13 2.4534(11) 2_755
Ni1 Ni12 2.4739(12) 2_755
Ni1 Ni2 2.6020(12) .
Ni1 Ni5 2.6076(11) .
Ni1 Ni6 2.7569(12) .
Ni2 C18 1.798(8) .
Ni2 C2 1.950(6) 2_755
Ni2 C4 2.109(7) 2_755
Ni2 Ni5 2.4556(11) .
Ni2 Ni3 2.5307(12) .
Ni2 Ni13 2.5695(12) 2_755
Ni2 Ni15 2.6302(12) 2_755
Ni2 Ni4 2.7525(12) .
Ni3 C12 1.763(8) .
Ni3 C11 2.004(7) .
Ni3 C3 2.049(7) 2_755
Ni3 C2 2.152(6) 2_755
Ni3 Ni11 2.4388(12) .
Ni3 Ni15 2.4479(12) 2_755
Ni3 Ni4 2.5881(12) .
Ni4 C13 1.763(7) .
Ni4 C10 1.908(7) .
Ni4 C2 1.992(6) 2_755
Ni4 Ni5 2.4810(12) .
Ni4 Ni10 2.4980(12) .
Ni4 Ni11 2.7150(12) .
Ni4 Ni8 2.9495(12) .
Ni5 C1 1.845(6) .
Ni5 C2 1.974(6) 2_755
Ni5 Ni9 2.4588(11) .
Ni5 Ni13 2.4646(11) 2_755
Ni5 Ni9 2.5061(11) 2_755
Ni5 Ni10 2.5608(11) .
Ni5 Ni8 2.5957(11) .
Ni5 Ni12 2.6331(11) 2_755
Ni6 C16 1.767(7) .
Ni6 C15 1.924(7) .
Ni6 C1 1.952(6) .
Ni6 C7 2.377(7) 2_755
Ni6 Ni7 2.4358(12) .
Ni6 Ni8 2.5592(12) .
Ni6 Ni12 2.6128(12) 2_755
Ni7 C19 1.752(7) .
Ni7 C15 1.871(7) .
Ni7 C1 1.930(6) .
Ni7 Ni14 2.5855(11) .
Ni7 Ni15 2.6870(12) .
Ni7 Ni12 2.7103(11) 2_755
Ni7 Ni11 2.7691(12) 2_755
Ni7 Ni9 2.7959(11) .
Ni8 C14 1.757(7) .
Ni8 C8 1.914(7) .
Ni8 C1 2.033(6) .
Ni8 Ni14 2.3756(12) .
Ni8 Ni10 2.8049(11) .
Ni9 C1 1.903(6) .
Ni9 C2 1.925(7) .
Ni9 Ni9 2.4210(15) 2_755
Ni9 Ni13 2.4711(11) .
Ni9 Ni14 2.4879(11) .
Ni9 Ni15 2.4955(11) .
Ni9 Ni11 2.4960(11) 2_755
Ni9 Ni5 2.5061(11) 2_755
Ni9 Ni12 2.5375(11) 2_755
Ni9 Ni10 2.6262(11) 2_755
Ni9 Ni10 2.7099(11) .
Ni10 C6 1.881(7) .
Ni10 C10 1.904(7) .
Ni10 Ni13 2.4519(12) .
Ni10 Ni11 2.6023(11) .
Ni10 Ni14 2.6070(11) .
Ni10 Ni9 2.6262(11) 2_755
Ni10 Ni12 2.7447(11) .
Ni11 C11 1.828(7) .
Ni11 C9 1.869(7) .
Ni11 C2 2.019(6) 2_755
Ni11 Ni12 2.4179(12) .
Ni11 Ni9 2.4960(11) 2_755
Ni11 Ni7 2.7691(12) 2_755
Ni11 Ni15 2.8203(12) 2_755
Ni12 C7 1.866(7) .
Ni12 C9 1.888(7) .
Ni12 C1 2.385(6) 2_755
Ni12 Ni1 2.4739(12) 2_755
Ni12 Ni13 2.5166(11) .
Ni12 Ni9 2.5375(11) 2_755
Ni12 Ni6 2.6128(12) 2_755
Ni12 Ni5 2.6331(11) 2_755
Ni12 Ni7 2.7103(11) 2_755
Ni13 C6 1.855(7) .
Ni13 C4 1.888(7) .
Ni13 Ni1 2.4534(11) 2_755
Ni13 Ni5 2.4646(11) 2_755
Ni13 Ni2 2.5695(12) 2_755
Ni13 Ni14 2.6582(11) .
Ni13 Ni15 2.6875(11) .
Ni14 C5 1.857(7) .
Ni14 C8 1.866(7) .
Ni14 C1 2.014(6) .
Ni14 Ni15 2.3560(12) .
Ni15 C3 1.814(7) .
Ni15 C5 1.964(7) .
Ni15 C2 2.078(6) .
Ni15 Ni3 2.4479(12) 2_755
Ni15 Ni2 2.6302(12) 2_755
Ni15 Ni11 2.8203(12) 2_755
C1 Ni12 2.385(6) 2_755
C2 Ni2 1.950(6) 2_755
C2 Ni5 1.974(6) 2_755
C2 Ni4 1.992(6) 2_755
C2 Ni11 2.019(6) 2_755
C2 Ni3 2.152(6) 2_755
C3 O3 1.163(8) .
C3 Ni3 2.049(7) 2_755
C4 O4 1.179(7) .
C4 Ni1 1.977(7) 2_755
C4 Ni2 2.109(7) 2_755
C5 O5 1.165(8) .
C6 O6 1.186(8) .
C7 O7 1.184(7) .
C7 Ni1 1.911(7) 2_755
C7 Ni6 2.377(7) 2_755
C8 O8 1.174(8) .
C9 O9 1.181(8) .
C10 O10 1.172(8) .
C11 O11 1.171(8) .
C12 O12 1.144(8) .
C13 O13 1.148(8) .
C14 O14 1.147(8) .
C15 O15 1.179(8) .
C16 O16 1.143(8) .
C17 O17 1.133(9) .
C18 O18 1.131(8) .
C19 O19 1.148(8) .
N1 C101 1.111(9) .
C101 C102 1.461(10) .
C102 H10A 0.9800 .
C102 H10B 0.9800 .
C102 H10C 0.9800 .
Cu2 N2 1.946(6) .
Cu2 Ni24 2.4121(12) .
Cu2 Ni26 2.6177(13) .
Cu2 Ni34 2.6700(12) .
Cu2 Ni23 2.6991(13) .
Cu2 Ni22 2.7068(13) .
Cu2 Ni25 2.7330(12) .
Ni21 C43 1.782(12) .
Ni21 C47 1.985(13) 2_566
Ni21 C49 2.060(9) 2_566
Ni21 C32 2.188(7) 2_566
Ni21 Ni31 2.3516(17) 2_566
Ni21 Ni22 2.3983(18) .
Ni21 Ni30 2.4896(16) 2_566
Ni21 Ni23 2.5579(16) .
Ni22 C41 1.741(8) .
Ni22 C32 1.952(7) 2_566
Ni22 C58 2.23(2) 2_566
Ni22 C35 2.260(7) 2_566
Ni22 Ni24 2.4747(13) .
Ni22 Ni31 2.5891(14) 2_566
Ni22 Ni33 2.5901(13) 2_566
Ni22 Ni25 2.6651(15) .
Ni22 Ni23 2.7467(14) .
Ni23 C40 1.737(9) .
Ni23 C38 1.914(7) .
Ni23 C32 1.981(7) 2_566
Ni23 Ni35 2.4930(12) .
Ni23 Ni24 2.4948(12) .
Ni23 Ni30 2.6435(12) 2_566
Ni23 Ni34 2.9494(13) .
Ni24 C31 1.836(6) .
Ni24 C32 1.939(7) 2_566
Ni24 Ni28 2.4519(12) .
Ni24 Ni33 2.4686(12) 2_566
Ni24 Ni28 2.5343(11) 2_566
Ni24 Ni35 2.5713(11) .
Ni24 Ni34 2.5793(12) .
Ni24 Ni25 2.6102(12) .
Ni24 Ni26 2.6550(12) .
Ni25 C44 1.753(8) .
Ni25 C34 1.941(8) .
Ni25 C35 2.002(7) 2_566
Ni25 Ni33 2.4725(12) 2_566
Ni25 Ni27 2.4749(12) .
Ni25 Ni26 2.7414(13) .
Ni26 C42 1.759(8) .
Ni26 C31 1.936(6) .
Ni26 C45 1.990(8) .
Ni26 C34 2.382(8) .
Ni26 Ni29 2.4623(13) .
Ni26 Ni34 2.5694(13) .
Ni26 Ni27 2.6224(12) .
Ni27 C34 1.875(7) .
Ni27 C33 1.898(7) .
Ni27 Ni30 2.4455(12) .
Ni27 C31 2.446(7) .
Ni27 Ni33 2.5224(12) 2_566
Ni27 Ni28 2.5275(11) .
Ni27 Ni29 2.6728(12) .
Ni27 Ni35 2.7470(12) 2_566
Ni28 C32 1.904(7) .
Ni28 C31 1.914(6) .
Ni28 Ni28 2.4040(16) 2_566
Ni28 Ni31 2.4839(12) .
Ni28 Ni33 2.4876(11) .
Ni28 Ni32 2.5000(12) .
Ni28 Ni30 2.5199(12) .
Ni28 Ni24 2.5343(11) 2_566
Ni28 Ni35 2.6123(12) 2_566
Ni28 Ni35 2.7289(12) .
Ni29 C46 1.723(12) .
Ni29 C45 1.850(8) .
Ni29 C57 1.93(2) .
Ni29 C31 1.950(6) .
Ni29 Ni32 2.5972(12) .
Ni29 Ni31 2.6153(13) .
Ni29 Ni30 2.7489(12) .
Ni30 C49 1.815(8) .
Ni30 C33 1.882(7) .
Ni30 C32 2.028(7) .
Ni30 Ni21 2.4896(16) 2_566
Ni30 Ni35 2.5907(12) 2_566
Ni30 Ni23 2.6435(12) 2_566
Ni30 Ni31 2.7434(14) .
Ni31 C58 1.76(2) .
Ni31 C47 1.781(13) .
Ni31 C57 2.03(2) .
Ni31 C32 2.039(7) .
Ni31 C48 2.116(8) .
Ni31 Ni21 2.3516(17) 2_566
Ni31 Ni32 2.4114(13) .
Ni31 Ni22 2.5891(14) 2_566
Ni31 Ni33 2.7308(13) .
Ni32 C48 1.830(8) .
Ni32 C37 1.877(8) .
Ni32 C31 1.994(7) .
Ni32 Ni34 2.3837(12) .
Ni32 Ni35 2.6028(12) .
Ni32 Ni33 2.6443(12) .
Ni33 C35 1.859(7) .
Ni33 C36 1.879(7) .
Ni33 Ni35 2.4450(12) .
Ni33 Ni24 2.4686(12) 2_566
Ni33 Ni25 2.4725(12) 2_566
Ni33 Ni27 2.5224(12) 2_566
Ni33 Ni22 2.5901(13) 2_566
Ni34 C39 1.758(8) .
Ni34 C37 1.905(8) .
Ni34 C31 2.011(7) .
Ni34 Ni35 2.7794(12) .
Ni35 C36 1.893(7) .
Ni35 C38 1.900(7) .
Ni35 Ni30 2.5907(12) 2_566
Ni35 Ni28 2.6123(12) 2_566
Ni35 Ni27 2.7470(12) 2_566
C32 Ni24 1.939(7) 2_566
C32 Ni22 1.952(7) 2_566
C32 Ni23 1.981(7) 2_566
C32 Ni21 2.188(7) 2_566
C33 O33 1.169(8) .
C34 O34 1.175(8) .
C35 O35 1.182(8) .
C35 Ni25 2.002(7) 2_566
C35 Ni22 2.260(7) 2_566
C36 O36 1.168(8) .
C37 O37 1.165(8) .
C38 O38 1.177(8) .
C39 O39 1.140(9) .
C40 O40 1.161(9) .
C41 O41 1.155(9) .
C42 O42 1.146(9) .
C43 O43 1.130(13) .
C44 O44 1.146(9) .
C45 O45 1.183(9) .
C46 O46 1.157(13) .
C47 O47 1.185(14) .
C47 Ni21 1.985(13) 2_566
C57 O57 1.21(2) .
C58 O58 1.17(3) .
C58 Ni22 2.23(2) 2_566
C48 O48 1.154(8) .
C49 O49 1.128(9) .
C49 Ni21 2.060(9) 2_566
N2 C201 1.130(9) .
C201 C202 1.461(10) .
C202 H20A 0.9800 .
C202 H20B 0.9800 .
C202 H20C 0.9800 .
N3 C301 1.494(9) .
N3 C303 1.496(9) .
N3 C302 1.508(9) .
N3 C304 1.519(9) .
C301 H30A 0.9800 .
C301 H30B 0.9800 .
C301 H30C 0.9800 .
C302 H30D 0.9800 .
C302 H30E 0.9800 .
C302 H30F 0.9800 .
C303 H30G 0.9800 .
C303 H30H 0.9800 .
C303 H30I 0.9800 .
C304 C305 1.491(11) .
C304 H30J 0.9900 .
C304 H30K 0.9900 .
C305 C310 1.383(11) .
C305 C306 1.406(11) .
C306 C307 1.382(11) .
C306 H306 0.9500 .
C307 C308 1.387(11) .
C307 H307 0.9500 .
C308 C309 1.381(11) .
C308 H308 0.9500 .
C309 C310 1.391(11) .
C309 H309 0.9500 .
C310 H310 0.9500 .
N4 C401 1.483(9) .
N4 C403 1.489(9) .
N4 C402 1.493(10) .
N4 C404 1.524(9) .
C401 H40A 0.9800 .
C401 H40B 0.9800 .
C401 H40C 0.9800 .
C402 H40D 0.9800 .
C402 H40E 0.9800 .
C402 H40F 0.9800 .
C403 H40G 0.9800 .
C403 H40H 0.9800 .
C403 H40I 0.9800 .
C404 C405 1.506(11) .
C404 H40J 0.9900 .
C404 H40K 0.9900 .
C405 C406 1.382(11) .
C405 C410 1.386(11) .
C406 C407 1.402(11) .
C406 H406 0.9500 .
C407 C408 1.373(12) .
C407 H407 0.9500 .
C408 C409 1.367(11) .
C408 H408 0.9500 .
C409 C410 1.368(11) .
C409 H409 0.9500 .
C410 H410 0.9500 .
N5 C501 1.483(9) .
N5 C502 1.494(9) .
N5 C503 1.496(9) .
N5 C504 1.540(10) .
C501 H50A 0.9800 .
C501 H50B 0.9800 .
C501 H50C 0.9800 .
C502 H50D 0.9800 .
C502 H50E 0.9800 .
C502 H50F 0.9800 .
C503 H50G 0.9800 .
C503 H50H 0.9800 .
C503 H50I 0.9800 .
C504 C505 1.498(11) .
C504 H50J 0.9900 .
C504 H50K 0.9900 .
C505 C506 1.374(11) .
C505 C510 1.390(11) .
C506 C507 1.401(11) .
C506 H506 0.9500 .
C507 C508 1.372(12) .
C507 H507 0.9500 .
C508 C509 1.384(11) .
C508 H508 0.9500 .
C509 C510 1.377(11) .
C509 H509 0.9500 .
C510 H510 0.9500 .
N6 C6A3 1.260(17) .
N6 C603 1.395(18) .
N6 C601 1.48(2) .
N6 C604 1.481(14) .
N6 C6A2 1.594(19) .
N6 C6A1 1.608(19) .
N6 C602 1.745(19) .
C601 H60A 0.9800 .
C601 H60B 0.9800 .
C601 H60C 0.9800 .
C602 H60D 0.9800 .
C602 H60E 0.9800 .
C602 H60F 0.9800 .
C603 H60G 0.9800 .
C603 H60H 0.9800 .
C603 H60I 0.9800 .
C6A1 H6A1 0.9800 .
C6A1 H6A2 0.9800 .
C6A1 H6A3 0.9800 .
C6A2 H6A4 0.9800 .
C6A2 H6A5 0.9800 .
C6A2 H6A6 0.9800 .
C6A3 H6A7 0.9800 .
C6A3 H6A8 0.9800 .
C6A3 H6A9 0.9800 .
C604 C605 1.517(15) .
C604 H60J 0.9900 .
C604 H60K 0.9900 .
C605 C610 1.312(15) .
C605 C606 1.396(15) .
C606 C607 1.407(15) .
C606 H606 0.9500 .
C607 C608 1.329(14) .
C607 H607 0.9500 .
C608 C609 1.356(15) .
C608 H608 0.9500 .
C609 C610 1.373(15) .
C609 H609 0.9500 .
C610 H610 0.9500 .
N7 C701 1.145(11) .
C701 C702 1.441(11) .
C702 H70A 0.9800 .
C702 H70B 0.9800 .
C702 H70C 0.9800 .
N8 C801 1.132(15) .
C801 C802 1.477(17) .
C802 H80A 0.9800 .
C802 H80B 0.9800 .
C802 H80C 0.9800 .

loop_
_geom_torsion_atom_site_label_1
_geom_torsion_atom_site_label_2
_geom_torsion_atom_site_label_3
_geom_torsion_atom_site_label_4
_geom_torsion
_geom_torsion_site_symmetry_1
_geom_torsion_site_symmetry_4
N1 Cu1 Ni1 C17 -8.4(3) . .
Ni5 Cu1 Ni1 C17 -175.5(3) . .
Ni6 Cu1 Ni1 C17 109.7(3) . .
Ni8 Cu1 Ni1 C17 145.4(3) . .
Ni4 Cu1 Ni1 C17 -142.9(3) . .
Ni2 Cu1 Ni1 C17 -107.8(3) . .
N1 Cu1 Ni1 C7 -104.3(3) . 2_755
Ni5 Cu1 Ni1 C7 88.6(2) . 2_755
Ni6 Cu1 Ni1 C7 13.7(2) . 2_755
Ni8 Cu1 Ni1 C7 49.5(2) . 2_755
Ni4 Cu1 Ni1 C7 121.2(2) . 2_755
Ni2 Cu1 Ni1 C7 156.3(2) . 2_755
N1 Cu1 Ni1 C4 89.0(3) . 2_755
Ni5 Cu1 Ni1 C4 -78.1(2) . 2_755
Ni6 Cu1 Ni1 C4 -152.9(2) . 2_755
Ni8 Cu1 Ni1 C4 -117.2(2) . 2_755
Ni4 Cu1 Ni1 C4 -45.5(2) . 2_755
Ni2 Cu1 Ni1 C4 -10.4(2) . 2_755
N1 Cu1 Ni1 Ni13 140.9(2) . 2_755
Ni5 Cu1 Ni1 Ni13 -26.22(4) . 2_755
Ni6 Cu1 Ni1 Ni13 -101.04(4) . 2_755
Ni8 Cu1 Ni1 Ni13 -65.28(5) . 2_755
Ni4 Cu1 Ni1 Ni13 6.39(5) . 2_755
Ni2 Cu1 Ni1 Ni13 41.49(4) . 2_755
N1 Cu1 Ni1 Ni12 -155.0(2) . 2_755
Ni5 Cu1 Ni1 Ni12 37.90(4) . 2_755
Ni6 Cu1 Ni1 Ni12 -36.91(4) . 2_755
Ni8 Cu1 Ni1 Ni12 -1.16(5) . 2_755
Ni4 Cu1 Ni1 Ni12 70.51(5) . 2_755
Ni2 Cu1 Ni1 Ni12 105.61(4) . 2_755
N1 Cu1 Ni1 Ni2 99.4(2) . .
Ni5 Cu1 Ni1 Ni2 -67.71(3) . .
Ni6 Cu1 Ni1 Ni2 -142.53(4) . .
Ni8 Cu1 Ni1 Ni2 -106.77(4) . .
Ni4 Cu1 Ni1 Ni2 -35.10(4) . .
N1 Cu1 Ni1 Ni5 167.1(2) . .
Ni6 Cu1 Ni1 Ni5 -74.82(3) . .
Ni8 Cu1 Ni1 Ni5 -39.06(4) . .
Ni4 Cu1 Ni1 Ni5 32.61(4) . .
Ni2 Cu1 Ni1 Ni5 67.71(3) . .
N1 Cu1 Ni1 Ni6 -118.0(2) . .
Ni5 Cu1 Ni1 Ni6 74.82(3) . .
Ni8 Cu1 Ni1 Ni6 35.76(3) . .
Ni4 Cu1 Ni1 Ni6 107.43(4) . .
Ni2 Cu1 Ni1 Ni6 142.53(4) . .
C17 Ni1 Ni2 C18 -3.3(4) . .
C7 Ni1 Ni2 C18 -159.6(6) 2_755 .
C4 Ni1 Ni2 C18 88.0(4) 2_755 .
Ni13 Ni1 Ni2 C18 146.6(3) 2_755 .
Ni12 Ni1 Ni2 C18 -176.0(3) 2_755 .
Ni5 Ni1 Ni2 C18 -144.1(3) . .
Cu1 Ni1 Ni2 C18 -79.9(3) . .
Ni6 Ni1 Ni2 C18 -112.4(3) . .
C17 Ni1 Ni2 C2 160.5(3) . 2_755
C7 Ni1 Ni2 C2 4.2(6) 2_755 2_755
C4 Ni1 Ni2 C2 -108.3(3) 2_755 2_755
Ni13 Ni1 Ni2 C2 -49.6(2) 2_755 2_755
Ni12 Ni1 Ni2 C2 -12.2(2) 2_755 2_755
Ni5 Ni1 Ni2 C2 19.6(2) . 2_755
Cu1 Ni1 Ni2 C2 83.8(2) . 2_755
Ni6 Ni1 Ni2 C2 51.4(2) . 2_755
C17 Ni1 Ni2 C4 -91.3(4) . 2_755
C7 Ni1 Ni2 C4 112.5(6) 2_755 2_755
Ni13 Ni1 Ni2 C4 58.6(2) 2_755 2_755
Ni12 Ni1 Ni2 C4 96.0(2) 2_755 2_755
Ni5 Ni1 Ni2 C4 127.9(2) . 2_755
Cu1 Ni1 Ni2 C4 -167.9(2) . 2_755
Ni6 Ni1 Ni2 C4 159.7(2) . 2_755
C17 Ni1 Ni2 Ni5 140.9(3) . .
C7 Ni1 Ni2 Ni5 -15.4(6) 2_755 .
C4 Ni1 Ni2 Ni5 -127.9(2) 2_755 .
Ni13 Ni1 Ni2 Ni5 -69.24(3) 2_755 .
Ni12 Ni1 Ni2 Ni5 -31.83(4) 2_755 .
Cu1 Ni1 Ni2 Ni5 64.25(3) . .
Ni6 Ni1 Ni2 Ni5 31.79(4) . .
C17 Ni1 Ni2 Ni3 150.0(3) . .
C7 Ni1 Ni2 Ni3 -6.3(6) 2_755 .
C4 Ni1 Ni2 Ni3 -118.8(3) 2_755 .
Ni13 Ni1 Ni2 Ni3 -60.13(18) 2_755 .
Ni12 Ni1 Ni2 Ni3 -22.7(2) 2_755 .
Ni5 Ni1 Ni2 Ni3 9.11(17) . .
Cu1 Ni1 Ni2 Ni3 73.36(18) . .
Ni6 Ni1 Ni2 Ni3 40.90(19) . .
C17 Ni1 Ni2 Ni13 -149.9(3) . 2_755
C7 Ni1 Ni2 Ni13 53.8(6) 2_755 2_755
C4 Ni1 Ni2 Ni13 -58.6(2) 2_755 2_755
Ni12 Ni1 Ni2 Ni13 37.41(4) 2_755 2_755
Ni5 Ni1 Ni2 Ni13 69.24(3) . 2_755
Cu1 Ni1 Ni2 Ni13 133.48(4) . 2_755
Ni6 Ni1 Ni2 Ni13 101.02(4) . 2_755
C17 Ni1 Ni2 Ni15 -143.4(3) . 2_755
C7 Ni1 Ni2 Ni15 60.3(6) 2_755 2_755
C4 Ni1 Ni2 Ni15 -52.2(2) 2_755 2_755
Ni13 Ni1 Ni2 Ni15 6.47(4) 2_755 2_755
Ni12 Ni1 Ni2 Ni15 43.88(6) 2_755 2_755
Ni5 Ni1 Ni2 Ni15 75.70(4) . 2_755
Cu1 Ni1 Ni2 Ni15 139.95(5) . 2_755
Ni6 Ni1 Ni2 Ni15 107.49(5) . 2_755
C17 Ni1 Ni2 Cu1 76.6(3) . .
C7 Ni1 Ni2 Cu1 -79.7(6) 2_755 .
C4 Ni1 Ni2 Cu1 167.9(2) 2_755 .
Ni13 Ni1 Ni2 Cu1 -133.48(4) 2_755 .
Ni12 Ni1 Ni2 Cu1 -96.08(4) 2_755 .
Ni5 Ni1 Ni2 Cu1 -64.25(3) . .
Ni6 Ni1 Ni2 Cu1 -32.46(4) . .
C17 Ni1 Ni2 Ni4 110.9(3) . .
C7 Ni1 Ni2 Ni4 -45.4(6) 2_755 .
C4 Ni1 Ni2 Ni4 -157.9(2) 2_755 .
Ni13 Ni1 Ni2 Ni4 -99.23(4) 2_755 .
Ni12 Ni1 Ni2 Ni4 -61.83(5) 2_755 .
Ni5 Ni1 Ni2 Ni4 -30.00(4) . .
Cu1 Ni1 Ni2 Ni4 34.25(4) . .
Ni6 Ni1 Ni2 Ni4 1.79(5) . .
N1 Cu1 Ni2 C18 -2.0(3) . .
Ni5 Cu1 Ni2 C18 -179.7(2) . .
Ni6 Cu1 Ni2 C18 141.6(2) . .
Ni8 Cu1 Ni2 C18 -155.4(2) . .
Ni4 Cu1 Ni2 C18 -111.3(2) . .
Ni1 Cu1 Ni2 C18 106.7(2) . .
N1 Cu1 Ni2 C2 140.7(3) . 2_755
Ni5 Cu1 Ni2 C2 -36.94(19) . 2_755
Ni6 Cu1 Ni2 C2 -75.65(19) . 2_755
Ni8 Cu1 Ni2 C2 -12.68(19) . 2_755
Ni4 Cu1 Ni2 C2 31.42(19) . 2_755
Ni1 Cu1 Ni2 C2 -110.56(19) . 2_755
N1 Cu1 Ni2 C4 -99.2(3) . 2_755
Ni5 Cu1 Ni2 C4 83.17(19) . 2_755
Ni6 Cu1 Ni2 C4 44.5(2) . 2_755
Ni8 Cu1 Ni2 C4 107.43(19) . 2_755
Ni4 Cu1 Ni2 C4 151.53(19) . 2_755
Ni1 Cu1 Ni2 C4 9.55(19) . 2_755
N1 Cu1 Ni2 Ni5 177.7(2) . .
Ni6 Cu1 Ni2 Ni5 -38.71(4) . .
Ni8 Cu1 Ni2 Ni5 24.26(4) . .
Ni4 Cu1 Ni2 Ni5 68.36(3) . .
Ni1 Cu1 Ni2 Ni5 -73.62(4) . .
N1 Cu1 Ni2 Ni3 86.5(2) . .
Ni5 Cu1 Ni2 Ni3 -91.16(4) . .
Ni6 Cu1 Ni2 Ni3 -129.87(4) . .
Ni8 Cu1 Ni2 Ni3 -66.90(5) . .
Ni4 Cu1 Ni2 Ni3 -22.80(4) . .
Ni1 Cu1 Ni2 Ni3 -164.78(5) . .
N1 Cu1 Ni2 Ni13 -147.4(2) . 2_755
Ni5 Cu1 Ni2 Ni13 34.90(4) . 2_755
Ni6 Cu1 Ni2 Ni13 -3.81(5) . 2_755
Ni8 Cu1 Ni2 Ni13 59.16(5) . 2_755
Ni4 Cu1 Ni2 Ni13 103.26(4) . 2_755
Ni1 Cu1 Ni2 Ni13 -38.72(3) . 2_755
N1 Cu1 Ni2 Ni1 -108.7(2) . .
Ni5 Cu1 Ni2 Ni1 73.62(4) . .
Ni6 Cu1 Ni2 Ni1 34.91(4) . .
Ni8 Cu1 Ni2 Ni1 97.88(4) . .
Ni4 Cu1 Ni2 Ni1 141.98(4) . .
N1 Cu1 Ni2 Ni15 150.7(2) . 2_755
Ni5 Cu1 Ni2 Ni15 -26.93(7) . 2_755
Ni6 Cu1 Ni2 Ni15 -65.64(8) . 2_755
Ni8 Cu1 Ni2 Ni15 -2.67(9) . 2_755
Ni4 Cu1 Ni2 Ni15 41.43(7) . 2_755
Ni1 Cu1 Ni2 Ni15 -100.55(8) . 2_755
N1 Cu1 Ni2 Ni4 109.3(2) . .
Ni5 Cu1 Ni2 Ni4 -68.36(3) . .
Ni6 Cu1 Ni2 Ni4 -107.07(4) . .
Ni8 Cu1 Ni2 Ni4 -44.10(4) . .
Ni1 Cu1 Ni2 Ni4 -141.98(4) . .
C18 Ni2 Ni3 C12 10.8(4) . .
C2 Ni2 Ni3 C12 -155.2(4) 2_755 .
C4 Ni2 Ni3 C12 111.4(4) 2_755 .
Ni5 Ni2 Ni3 C12 -135.0(3) . .
Ni13 Ni2 Ni3 C12 163.5(3) 2_755 .
Ni1 Ni2 Ni3 C12 -143.2(3) . .
Ni15 Ni2 Ni3 C12 141.8(3) 2_755 .
Cu1 Ni2 Ni3 C12 -76.5(3) . .
Ni4 Ni2 Ni3 C12 -99.4(3) . .
C18 Ni2 Ni3 C11 162.3(5) . .
C2 Ni2 Ni3 C11 -3.7(4) 2_755 .
C4 Ni2 Ni3 C11 -97.1(5) 2_755 .
Ni5 Ni2 Ni3 C11 16.5(4) . .
Ni13 Ni2 Ni3 C11 -45.0(4) 2_755 .
Ni1 Ni2 Ni3 C11 8.2(4) . .
Ni15 Ni2 Ni3 C11 -66.7(4) 2_755 .
Cu1 Ni2 Ni3 C11 75.0(4) . .
Ni4 Ni2 Ni3 C11 52.1(4) . .
C18 Ni2 Ni3 C3 -84.4(3) . 2_755
C2 Ni2 Ni3 C3 109.6(3) 2_755 2_755
C4 Ni2 Ni3 C3 16.2(3) 2_755 2_755
Ni5 Ni2 Ni3 C3 129.8(2) . 2_755
Ni13 Ni2 Ni3 C3 68.3(2) 2_755 2_755
Ni1 Ni2 Ni3 C3 121.5(3) . 2_755
Ni15 Ni2 Ni3 C3 46.6(2) 2_755 2_755
Cu1 Ni2 Ni3 C3 -171.7(2) . 2_755
Ni4 Ni2 Ni3 C3 165.4(2) . 2_755
C18 Ni2 Ni3 C2 166.0(3) . 2_755
C4 Ni2 Ni3 C2 -93.4(3) 2_755 2_755
Ni5 Ni2 Ni3 C2 20.2(2) . 2_755
Ni13 Ni2 Ni3 C2 -41.3(2) 2_755 2_755
Ni1 Ni2 Ni3 C2 12.0(3) . 2_755
Ni15 Ni2 Ni3 C2 -63.0(2) 2_755 2_755
Cu1 Ni2 Ni3 C2 78.7(2) . 2_755
Ni4 Ni2 Ni3 C2 55.8(2) . 2_755
C18 Ni2 Ni3 Ni11 166.7(3) . .
C2 Ni2 Ni3 Ni11 0.7(2) 2_755 .
C4 Ni2 Ni3 Ni11 -92.6(3) 2_755 .
Ni5 Ni2 Ni3 Ni11 20.97(5) . .
Ni13 Ni2 Ni3 Ni11 -40.53(5) 2_755 .
Ni1 Ni2 Ni3 Ni11 12.70(19) . .
Ni15 Ni2 Ni3 Ni11 -62.23(4) 2_755 .
Cu1 Ni2 Ni3 Ni11 79.45(5) . .
Ni4 Ni2 Ni3 Ni11 56.56(4) . .
C18 Ni2 Ni3 Ni15 -131.0(3) . 2_755
C2 Ni2 Ni3 Ni15 63.0(2) 2_755 2_755
C4 Ni2 Ni3 Ni15 -30.4(3) 2_755 2_755
Ni5 Ni2 Ni3 Ni15 83.19(4) . 2_755
Ni13 Ni2 Ni3 Ni15 21.69(4) 2_755 2_755
Ni1 Ni2 Ni3 Ni15 74.92(18) . 2_755
Cu1 Ni2 Ni3 Ni15 141.67(5) . 2_755
Ni4 Ni2 Ni3 Ni15 118.78(4) . 2_755
C18 Ni2 Ni3 Ni4 110.2(3) . .
C2 Ni2 Ni3 Ni4 -55.8(2) 2_755 .
C4 Ni2 Ni3 Ni4 -149.2(3) 2_755 .
Ni5 Ni2 Ni3 Ni4 -35.59(4) . .
Ni13 Ni2 Ni3 Ni4 -97.09(4) 2_755 .
Ni1 Ni2 Ni3 Ni4 -43.86(18) . .
Ni15 Ni2 Ni3 Ni4 -118.78(4) 2_755 .
Cu1 Ni2 Ni3 Ni4 22.89(4) . .
C12 Ni3 Ni4 C13 7.1(3) . .
C11 Ni3 Ni4 C13 104.8(3) . .
C3 Ni3 Ni4 C13 -124.0(4) 2_755 .
C2 Ni3 Ni4 C13 -156.0(3) 2_755 .
Ni11 Ni3 Ni4 C13 144.3(2) . .
Ni15 Ni3 Ni4 C13 -153.9(2) 2_755 .
Ni2 Ni3 Ni4 C13 -100.5(2) . .
C12 Ni3 Ni4 C10 -98.9(4) . .
C11 Ni3 Ni4 C10 -1.2(3) . .
C3 Ni3 Ni4 C10 130.0(4) 2_755 .
C2 Ni3 Ni4 C10 98.0(3) 2_755 .
Ni11 Ni3 Ni4 C10 38.2(3) . .
Ni15 Ni3 Ni4 C10 100.1(3) 2_755 .
Ni2 Ni3 Ni4 C10 153.5(3) . .
C12 Ni3 Ni4 C2 163.1(3) . 2_755
C11 Ni3 Ni4 C2 -99.2(3) . 2_755
C3 Ni3 Ni4 C2 32.0(4) 2_755 2_755
Ni11 Ni3 Ni4 C2 -59.8(2) . 2_755
Ni15 Ni3 Ni4 C2 2.1(2) 2_755 2_755
Ni2 Ni3 Ni4 C2 55.5(2) . 2_755
C12 Ni3 Ni4 Ni5 142.3(3) . .
C11 Ni3 Ni4 Ni5 -119.9(2) . .
C3 Ni3 Ni4 Ni5 11.3(3) 2_755 .
C2 Ni3 Ni4 Ni5 -20.7(2) 2_755 .
Ni11 Ni3 Ni4 Ni5 -80.48(4) . .
Ni15 Ni3 Ni4 Ni5 -18.62(5) 2_755 .
Ni2 Ni3 Ni4 Ni5 34.81(4) . .
C12 Ni3 Ni4 Ni10 -153.6(3) . .
C11 Ni3 Ni4 Ni10 -55.9(2) . .
C3 Ni3 Ni4 Ni10 75.3(3) 2_755 .
C2 Ni3 Ni4 Ni10 43.3(2) 2_755 .
Ni11 Ni3 Ni4 Ni10 -16.43(4) . .
Ni15 Ni3 Ni4 Ni10 45.43(5) 2_755 .
Ni2 Ni3 Ni4 Ni10 98.86(4) . .
C12 Ni3 Ni4 Cu1 84.7(3) . .
C11 Ni3 Ni4 Cu1 -177.6(2) . .
C3 Ni3 Ni4 Cu1 -46.3(3) 2_755 .
C2 Ni3 Ni4 Cu1 -78.3(2) 2_755 .
Ni11 Ni3 Ni4 Cu1 -138.10(4) . .
Ni15 Ni3 Ni4 Cu1 -76.24(5) 2_755 .
Ni2 Ni3 Ni4 Cu1 -22.81(4) . .
C12 Ni3 Ni4 Ni11 -137.2(3) . .
C11 Ni3 Ni4 Ni11 -39.5(2) . .
C3 Ni3 Ni4 Ni11 91.7(3) 2_755 .
C2 Ni3 Ni4 Ni11 59.8(2) 2_755 .
Ni15 Ni3 Ni4 Ni11 61.85(4) 2_755 .
Ni2 Ni3 Ni4 Ni11 115.29(4) . .
C12 Ni3 Ni4 Ni2 107.5(3) . .
C11 Ni3 Ni4 Ni2 -154.8(2) . .
C3 Ni3 Ni4 Ni2 -23.5(3) 2_755 .
C2 Ni3 Ni4 Ni2 -55.5(2) 2_755 .
Ni11 Ni3 Ni4 Ni2 -115.29(4) . .
Ni15 Ni3 Ni4 Ni2 -53.43(4) 2_755 .
C12 Ni3 Ni4 Ni8 137.7(3) . .
C11 Ni3 Ni4 Ni8 -124.6(2) . .
C3 Ni3 Ni4 Ni8 6.6(4) 2_755 .
C2 Ni3 Ni4 Ni8 -25.4(2) 2_755 .
Ni11 Ni3 Ni4 Ni8 -85.14(11) . .
Ni15 Ni3 Ni4 Ni8 -23.29(12) 2_755 .
Ni2 Ni3 Ni4 Ni8 30.15(11) . .
N1 Cu1 Ni4 C13 6.6(3) . .
Ni5 Cu1 Ni4 C13 174.9(2) . .
Ni6 Cu1 Ni4 C13 -151.4(2) . .
Ni8 Cu1 Ni4 C13 -115.7(2) . .
Ni2 Cu1 Ni4 C13 107.9(2) . .
Ni1 Cu1 Ni4 C13 141.3(2) . .
N1 Cu1 Ni4 C10 104.3(3) . .
Ni5 Cu1 Ni4 C10 -87.4(2) . .
Ni6 Cu1 Ni4 C10 -53.7(2) . .
Ni8 Cu1 Ni4 C10 -18.1(2) . .
Ni2 Cu1 Ni4 C10 -154.4(2) . .
Ni1 Cu1 Ni4 C10 -121.0(2) . .
N1 Cu1 Ni4 C2 -132.0(3) . 2_755
Ni5 Cu1 Ni4 C2 36.30(19) . 2_755
Ni6 Cu1 Ni4 C2 70.02(19) . 2_755
Ni8 Cu1 Ni4 C2 105.65(19) . 2_755
Ni2 Cu1 Ni4 C2 -30.68(19) . 2_755
Ni1 Cu1 Ni4 C2 2.71(19) . 2_755
N1 Cu1 Ni4 Ni5 -168.3(2) . .
Ni6 Cu1 Ni4 Ni5 33.72(4) . .
Ni8 Cu1 Ni4 Ni5 69.34(3) . .
Ni2 Cu1 Ni4 Ni5 -66.98(3) . .
Ni1 Cu1 Ni4 Ni5 -33.59(4) . .
N1 Cu1 Ni4 Ni10 156.7(2) . .
Ni5 Cu1 Ni4 Ni10 -35.08(4) . .
Ni6 Cu1 Ni4 Ni10 -1.36(5) . .
Ni8 Cu1 Ni4 Ni10 34.26(4) . .
Ni2 Cu1 Ni4 Ni10 -102.06(4) . .
Ni1 Cu1 Ni4 Ni10 -68.67(5) . .
N1 Cu1 Ni4 Ni3 -79.2(2) . .
Ni5 Cu1 Ni4 Ni3 89.03(4) . .
Ni6 Cu1 Ni4 Ni3 122.74(4) . .
Ni8 Cu1 Ni4 Ni3 158.37(4) . .
Ni2 Cu1 Ni4 Ni3 22.05(4) . .
Ni1 Cu1 Ni4 Ni3 55.43(5) . .
N1 Cu1 Ni4 Ni11 -139.5(2) . .
Ni5 Cu1 Ni4 Ni11 28.79(6) . .
Ni6 Cu1 Ni4 Ni11 62.50(8) . .
Ni8 Cu1 Ni4 Ni11 98.13(7) . .
Ni2 Cu1 Ni4 Ni11 -38.19(6) . .
Ni1 Cu1 Ni4 Ni11 -4.81(8) . .
N1 Cu1 Ni4 Ni2 -101.3(2) . .
Ni5 Cu1 Ni4 Ni2 66.98(3) . .
Ni6 Cu1 Ni4 Ni2 100.69(4) . .
Ni8 Cu1 Ni4 Ni2 136.32(4) . .
Ni1 Cu1 Ni4 Ni2 33.38(4) . .
N1 Cu1 Ni4 Ni8 122.4(2) . .
Ni5 Cu1 Ni4 Ni8 -69.34(3) . .
Ni6 Cu1 Ni4 Ni8 -35.63(4) . .
Ni2 Cu1 Ni4 Ni8 -136.32(4) . .
Ni1 Cu1 Ni4 Ni8 -102.94(4) . .
C18 Ni2 Ni4 C13 5.9(3) . .
C2 Ni2 Ni4 C13 155.3(3) 2_755 .
C4 Ni2 Ni4 C13 -142.5(4) 2_755 .
Ni5 Ni2 Ni4 C13 -138.0(2) . .
Ni3 Ni2 Ni4 C13 84.6(2) . .
Ni13 Ni2 Ni4 C13 -166.5(2) 2_755 .
Ni1 Ni2 Ni4 C13 -106.1(2) . .
Ni15 Ni2 Ni4 C13 131.8(2) 2_755 .
Cu1 Ni2 Ni4 C13 -70.6(2) . .
C18 Ni2 Ni4 C10 178.1(6) . .
C2 Ni2 Ni4 C10 -32.6(6) 2_755 .
C4 Ni2 Ni4 C10 29.6(7) 2_755 .
Ni5 Ni2 Ni4 C10 34.1(5) . .
Ni3 Ni2 Ni4 C10 -103.2(5) . .
Ni13 Ni2 Ni4 C10 5.6(5) 2_755 .
Ni1 Ni2 Ni4 C10 66.0(5) . .
Ni15 Ni2 Ni4 C10 -56.1(5) 2_755 .
Cu1 Ni2 Ni4 C10 101.5(5) . .
C18 Ni2 Ni4 C2 -149.4(4) . 2_755
C4 Ni2 Ni4 C2 62.2(5) 2_755 2_755
Ni5 Ni2 Ni4 C2 66.6(3) . 2_755
Ni3 Ni2 Ni4 C2 -70.7(3) . 2_755
Ni13 Ni2 Ni4 C2 38.2(3) 2_755 2_755
Ni1 Ni2 Ni4 C2 98.6(3) . 2_755
Ni15 Ni2 Ni4 C2 -23.6(3) 2_755 2_755
Cu1 Ni2 Ni4 C2 134.0(3) . 2_755
C18 Ni2 Ni4 Ni5 144.0(3) . .
C2 Ni2 Ni4 Ni5 -66.6(3) 2_755 .
C4 Ni2 Ni4 Ni5 -4.4(4) 2_755 .
Ni3 Ni2 Ni4 Ni5 -137.31(4) . .
Ni13 Ni2 Ni4 Ni5 -28.48(4) 2_755 .
Ni1 Ni2 Ni4 Ni5 31.94(4) . .
Ni15 Ni2 Ni4 Ni5 -90.20(4) 2_755 .
Cu1 Ni2 Ni4 Ni5 67.41(3) . .
C18 Ni2 Ni4 Ni10 176.7(3) . .
C2 Ni2 Ni4 Ni10 -33.9(3) 2_755 .
C4 Ni2 Ni4 Ni10 28.3(4) 2_755 .
Ni5 Ni2 Ni4 Ni10 32.70(4) . .
Ni3 Ni2 Ni4 Ni10 -104.61(4) . .
Ni13 Ni2 Ni4 Ni10 4.22(5) 2_755 .
Ni1 Ni2 Ni4 Ni10 64.64(5) . .
Ni15 Ni2 Ni4 Ni10 -57.50(4) 2_755 .
Cu1 Ni2 Ni4 Ni10 100.11(4) . .
C18 Ni2 Ni4 Ni3 -78.7(3) . .
C2 Ni2 Ni4 Ni3 70.7(3) 2_755 .
C4 Ni2 Ni4 Ni3 132.9(4) 2_755 .
Ni5 Ni2 Ni4 Ni3 137.31(4) . .
Ni13 Ni2 Ni4 Ni3 108.83(4) 2_755 .
Ni1 Ni2 Ni4 Ni3 169.25(5) . .
Ni15 Ni2 Ni4 Ni3 47.12(3) 2_755 .
Cu1 Ni2 Ni4 Ni3 -155.28(4) . .
C18 Ni2 Ni4 Cu1 76.6(3) . .
C2 Ni2 Ni4 Cu1 -134.0(3) 2_755 .
C4 Ni2 Ni4 Cu1 -71.9(4) 2_755 .
Ni5 Ni2 Ni4 Cu1 -67.41(3) . .
Ni3 Ni2 Ni4 Cu1 155.28(4) . .
Ni13 Ni2 Ni4 Cu1 -95.89(4) 2_755 .
Ni1 Ni2 Ni4 Cu1 -35.47(4) . .
Ni15 Ni2 Ni4 Cu1 -157.61(4) 2_755 .
C18 Ni2 Ni4 Ni11 -126.3(3) . .
C2 Ni2 Ni4 Ni11 23.1(3) 2_755 .
C4 Ni2 Ni4 Ni11 85.3(4) 2_755 .
Ni5 Ni2 Ni4 Ni11 89.73(4) . .
Ni3 Ni2 Ni4 Ni11 -47.58(3) . .
Ni13 Ni2 Ni4 Ni11 61.25(4) 2_755 .
Ni1 Ni2 Ni4 Ni11 121.67(4) . .
Ni15 Ni2 Ni4 Ni11 -0.46(4) 2_755 .
Cu1 Ni2 Ni4 Ni11 157.15(4) . .
C18 Ni2 Ni4 Ni8 112.7(3) . .
C2 Ni2 Ni4 Ni8 -97.9(3) 2_755 .
C4 Ni2 Ni4 Ni8 -35.7(4) 2_755 .
Ni5 Ni2 Ni4 Ni8 -31.26(3) . .
Ni3 Ni2 Ni4 Ni8 -168.57(4) . .
Ni13 Ni2 Ni4 Ni8 -59.74(4) 2_755 .
Ni1 Ni2 Ni4 Ni8 0.68(5) . .
Ni15 Ni2 Ni4 Ni8 -121.46(4) 2_755 .
Cu1 Ni2 Ni4 Ni8 36.15(3) . .
N1 Cu1 Ni5 C1 -178.1(9) . .
Ni6 Cu1 Ni5 C1 -27.91(19) . .
Ni8 Cu1 Ni5 C1 38.14(19) . .
Ni4 Cu1 Ni5 C1 117.85(19) . .
Ni2 Cu1 Ni5 C1 -167.25(19) . .
Ni1 Cu1 Ni5 C1 -98.99(19) . .
N1 Cu1 Ni5 C2 26.5(10) . 2_755
Ni6 Cu1 Ni5 C2 176.64(19) . 2_755
Ni8 Cu1 Ni5 C2 -117.31(19) . 2_755
Ni4 Cu1 Ni5 C2 -37.60(18) . 2_755
Ni2 Cu1 Ni5 C2 37.30(18) . 2_755
Ni1 Cu1 Ni5 C2 105.56(19) . 2_755
N1 Cu1 Ni5 Ni2 -10.8(9) . .
Ni6 Cu1 Ni5 Ni2 139.34(4) . .
Ni8 Cu1 Ni5 Ni2 -154.61(4) . .
Ni4 Cu1 Ni5 Ni2 -74.90(3) . .
Ni1 Cu1 Ni5 Ni2 68.26(3) . .
N1 Cu1 Ni5 Ni9 -178.2(9) . .
Ni6 Cu1 Ni5 Ni9 -28.01(8) . .
Ni8 Cu1 Ni5 Ni9 38.04(8) . .
Ni4 Cu1 Ni5 Ni9 117.75(9) . .
Ni2 Cu1 Ni5 Ni9 -167.35(9) . .
Ni1 Cu1 Ni5 Ni9 -99.10(9) . .
N1 Cu1 Ni5 Ni13 -51.0(9) . 2_755
Ni6 Cu1 Ni5 Ni13 99.15(5) . 2_755
Ni8 Cu1 Ni5 Ni13 165.20(5) . 2_755
Ni4 Cu1 Ni5 Ni13 -115.09(5) . 2_755
Ni2 Cu1 Ni5 Ni13 -40.19(4) . 2_755
Ni1 Cu1 Ni5 Ni13 28.07(4) . 2_755
N1 Cu1 Ni5 Ni4 64.1(9) . .
Ni6 Cu1 Ni5 Ni4 -145.76(4) . .
Ni8 Cu1 Ni5 Ni4 -79.71(3) . .
Ni2 Cu1 Ni5 Ni4 74.90(3) . .
Ni1 Cu1 Ni5 Ni4 143.16(4) . .
N1 Cu1 Ni5 Ni9 23.4(9) . 2_755
Ni6 Cu1 Ni5 Ni9 173.59(9) . 2_755
Ni8 Cu1 Ni5 Ni9 -120.36(9) . 2_755
Ni4 Cu1 Ni5 Ni9 -40.65(9) . 2_755
Ni2 Cu1 Ni5 Ni9 34.25(9) . 2_755
Ni1 Cu1 Ni5 Ni9 102.50(9) . 2_755
N1 Cu1 Ni5 Ni10 99.8(9) . .
Ni6 Cu1 Ni5 Ni10 -109.99(4) . .
Ni8 Cu1 Ni5 Ni10 -43.94(4) . .
Ni4 Cu1 Ni5 Ni10 35.77(4) . .
Ni2 Cu1 Ni5 Ni10 110.67(5) . .
Ni1 Cu1 Ni5 Ni10 178.93(5) . .
N1 Cu1 Ni5 Ni8 143.8(9) . .
Ni6 Cu1 Ni5 Ni8 -66.05(3) . .
Ni4 Cu1 Ni5 Ni8 79.71(3) . .
Ni2 Cu1 Ni5 Ni8 154.61(4) . .
Ni1 Cu1 Ni5 Ni8 -137.13(4) . .
N1 Cu1 Ni5 Ni1 -79.1(9) . .
Ni6 Cu1 Ni5 Ni1 71.08(3) . .
Ni8 Cu1 Ni5 Ni1 137.13(4) . .
Ni4 Cu1 Ni5 Ni1 -143.16(4) . .
Ni2 Cu1 Ni5 Ni1 -68.26(3) . .
N1 Cu1 Ni5 Ni12 -115.3(9) . 2_755
Ni6 Cu1 Ni5 Ni12 34.87(4) . 2_755
Ni8 Cu1 Ni5 Ni12 100.93(4) . 2_755
Ni4 Cu1 Ni5 Ni12 -179.36(5) . 2_755
Ni2 Cu1 Ni5 Ni12 -104.46(4) . 2_755
Ni1 Cu1 Ni5 Ni12 -36.21(4) . 2_755
C18 Ni2 Ni5 C1 43.7(7) . .
C2 Ni2 Ni5 C1 173.4(7) 2_755 .
C4 Ni2 Ni5 C1 -66.6(6) 2_755 .
Ni3 Ni2 Ni5 C1 152.0(6) . .
Ni13 Ni2 Ni5 C1 -96.4(6) 2_755 .
Ni1 Ni2 Ni5 C1 -30.3(6) . .
Ni15 Ni2 Ni5 C1 -151.9(6) 2_755 .
Cu1 Ni2 Ni5 C1 43.2(6) . .
Ni4 Ni2 Ni5 C1 115.6(6) . .
C18 Ni2 Ni5 C2 -129.6(5) . 2_755
C4 Ni2 Ni5 C2 120.1(3) 2_755 2_755
Ni3 Ni2 Ni5 C2 -21.3(2) . 2_755
Ni13 Ni2 Ni5 C2 90.3(2) 2_755 2_755
Ni1 Ni2 Ni5 C2 156.3(2) . 2_755
Ni15 Ni2 Ni5 C2 34.7(2) 2_755 2_755
Cu1 Ni2 Ni5 C2 -130.2(2) . 2_755
Ni4 Ni2 Ni5 C2 -57.8(2) . 2_755
C18 Ni2 Ni5 Cu1 0.6(4) . .
C2 Ni2 Ni5 Cu1 130.2(2) 2_755 .
C4 Ni2 Ni5 Cu1 -109.73(18) 2_755 .
Ni3 Ni2 Ni5 Cu1 108.87(4) . .
Ni13 Ni2 Ni5 Cu1 -139.56(4) 2_755 .
Ni1 Ni2 Ni5 Cu1 -73.48(3) . .
Ni15 Ni2 Ni5 Cu1 164.90(4) 2_755 .
Ni4 Ni2 Ni5 Cu1 72.39(3) . .
C18 Ni2 Ni5 Ni9 169.8(4) . .
C2 Ni2 Ni5 Ni9 -60.5(2) 2_755 .
C4 Ni2 Ni5 Ni9 59.54(19) 2_755 .
Ni3 Ni2 Ni5 Ni9 -81.86(8) . .
Ni13 Ni2 Ni5 Ni9 29.72(7) 2_755 .
Ni1 Ni2 Ni5 Ni9 95.79(7) . .
Ni15 Ni2 Ni5 Ni9 -25.83(8) 2_755 .
Cu1 Ni2 Ni5 Ni9 169.27(8) . .
Ni4 Ni2 Ni5 Ni9 -118.34(7) . .
C18 Ni2 Ni5 Ni13 140.1(4) . 2_755
C2 Ni2 Ni5 Ni13 -90.3(2) 2_755 2_755
C4 Ni2 Ni5 Ni13 29.83(18) 2_755 2_755
Ni3 Ni2 Ni5 Ni13 -111.57(4) . 2_755
Ni1 Ni2 Ni5 Ni13 66.08(3) . 2_755
Ni15 Ni2 Ni5 Ni13 -55.54(3) 2_755 2_755
Cu1 Ni2 Ni5 Ni13 139.56(4) . 2_755
Ni4 Ni2 Ni5 Ni13 -148.06(4) . 2_755
C18 Ni2 Ni5 Ni4 -71.8(4) . .
C2 Ni2 Ni5 Ni4 57.8(2) 2_755 .
C4 Ni2 Ni5 Ni4 177.89(18) 2_755 .
Ni3 Ni2 Ni5 Ni4 36.49(4) . .
Ni13 Ni2 Ni5 Ni4 148.06(4) 2_755 .
Ni1 Ni2 Ni5 Ni4 -145.87(4) . .
Ni15 Ni2 Ni5 Ni4 92.51(4) 2_755 .
Cu1 Ni2 Ni5 Ni4 -72.39(3) . .
C18 Ni2 Ni5 Ni9 -163.8(4) . 2_755
C2 Ni2 Ni5 Ni9 -34.2(2) 2_755 2_755
C4 Ni2 Ni5 Ni9 85.93(18) 2_755 2_755
Ni3 Ni2 Ni5 Ni9 -55.48(4) . 2_755
Ni13 Ni2 Ni5 Ni9 56.10(3) 2_755 2_755
Ni1 Ni2 Ni5 Ni9 122.17(4) . 2_755
Ni15 Ni2 Ni5 Ni9 0.55(4) 2_755 2_755
Cu1 Ni2 Ni5 Ni9 -164.35(4) . 2_755
Ni4 Ni2 Ni5 Ni9 -91.96(4) . 2_755
C18 Ni2 Ni5 Ni10 -105.8(4) . .
C2 Ni2 Ni5 Ni10 23.8(2) 2_755 .
C4 Ni2 Ni5 Ni10 143.86(18) 2_755 .
Ni3 Ni2 Ni5 Ni10 2.46(6) . .
Ni13 Ni2 Ni5 Ni10 114.03(5) 2_755 .
Ni1 Ni2 Ni5 Ni10 -179.89(5) . .
Ni15 Ni2 Ni5 Ni10 58.49(5) 2_755 .
Cu1 Ni2 Ni5 Ni10 -106.41(5) . .
Ni4 Ni2 Ni5 Ni10 -34.03(4) . .
C18 Ni2 Ni5 Ni8 -27.4(4) . .
C2 Ni2 Ni5 Ni8 102.2(2) 2_755 .
C4 Ni2 Ni5 Ni8 -137.73(18) 2_755 .
Ni3 Ni2 Ni5 Ni8 80.87(5) . .
Ni13 Ni2 Ni5 Ni8 -167.56(5) 2_755 .
Ni1 Ni2 Ni5 Ni8 -101.48(5) . .
Ni15 Ni2 Ni5 Ni8 136.90(5) 2_755 .
Cu1 Ni2 Ni5 Ni8 -28.00(4) . .
Ni4 Ni2 Ni5 Ni8 44.39(4) . .
C18 Ni2 Ni5 Ni1 74.1(4) . .
C2 Ni2 Ni5 Ni1 -156.3(2) 2_755 .
C4 Ni2 Ni5 Ni1 -36.25(18) 2_755 .
Ni3 Ni2 Ni5 Ni1 -177.65(5) . .
Ni13 Ni2 Ni5 Ni1 -66.08(3) 2_755 .
Ni15 Ni2 Ni5 Ni1 -121.62(4) 2_755 .
Cu1 Ni2 Ni5 Ni1 73.48(3) . .
Ni4 Ni2 Ni5 Ni1 145.87(4) . .
C18 Ni2 Ni5 Ni12 103.7(4) . 2_755
C2 Ni2 Ni5 Ni12 -126.7(2) 2_755 2_755
C4 Ni2 Ni5 Ni12 -6.64(18) 2_755 2_755
Ni3 Ni2 Ni5 Ni12 -148.04(4) . 2_755
Ni13 Ni2 Ni5 Ni12 -36.47(4) 2_755 2_755
Ni1 Ni2 Ni5 Ni12 29.61(4) . 2_755
Ni15 Ni2 Ni5 Ni12 -92.01(4) 2_755 2_755
Cu1 Ni2 Ni5 Ni12 103.09(4) . 2_755
Ni4 Ni2 Ni5 Ni12 175.47(5) . 2_755
C13 Ni4 Ni5 C1 -94.1(4) . .
C10 Ni4 Ni5 C1 31.7(3) . .
C2 Ni4 Ni5 C1 142.3(3) 2_755 .
Ni10 Ni4 Ni5 C1 54.5(2) . .
Ni3 Ni4 Ni5 C1 164.0(2) . .
Cu1 Ni4 Ni5 C1 -87.2(2) . .
Ni11 Ni4 Ni5 C1 110.4(2) . .
Ni2 Ni4 Ni5 C1 -160.8(2) . .
Ni8 Ni4 Ni5 C1 -18.1(2) . .
C13 Ni4 Ni5 C2 123.5(4) . 2_755
C10 Ni4 Ni5 C2 -110.7(3) . 2_755
Ni10 Ni4 Ni5 C2 -87.8(2) . 2_755
Ni3 Ni4 Ni5 C2 21.7(2) . 2_755
Cu1 Ni4 Ni5 C2 130.5(2) . 2_755
Ni11 Ni4 Ni5 C2 -31.9(2) . 2_755
Ni2 Ni4 Ni5 C2 56.9(2) . 2_755
Ni8 Ni4 Ni5 C2 -160.5(2) . 2_755
C13 Ni4 Ni5 Cu1 -6.9(3) . .
C10 Ni4 Ni5 Cu1 118.9(2) . .
C2 Ni4 Ni5 Cu1 -130.5(2) 2_755 .
Ni10 Ni4 Ni5 Cu1 141.73(4) . .
Ni3 Ni4 Ni5 Cu1 -108.79(4) . .
Ni11 Ni4 Ni5 Cu1 -162.40(4) . .
Ni2 Ni4 Ni5 Cu1 -73.61(3) . .
Ni8 Ni4 Ni5 Cu1 69.06(3) . .
C13 Ni4 Ni5 Ni2 66.7(3) . .
C10 Ni4 Ni5 Ni2 -167.5(2) . .
C2 Ni4 Ni5 Ni2 -56.9(2) 2_755 .
Ni10 Ni4 Ni5 Ni2 -144.67(4) . .
Ni3 Ni4 Ni5 Ni2 -35.18(4) . .
Cu1 Ni4 Ni5 Ni2 73.61(3) . .
Ni11 Ni4 Ni5 Ni2 -88.79(4) . .
Ni8 Ni4 Ni5 Ni2 142.67(4) . .
C13 Ni4 Ni5 Ni9 -153.5(3) . .
C10 Ni4 Ni5 Ni9 -27.7(2) . .
C2 Ni4 Ni5 Ni9 83.0(2) 2_755 .
Ni10 Ni4 Ni5 Ni9 -4.82(5) . .
Ni3 Ni4 Ni5 Ni9 104.67(5) . .
Cu1 Ni4 Ni5 Ni9 -146.54(6) . .
Ni11 Ni4 Ni5 Ni9 51.06(5) . .
Ni2 Ni4 Ni5 Ni9 139.85(5) . .
Ni8 Ni4 Ni5 Ni9 -77.48(5) . .
C13 Ni4 Ni5 Ni13 100.4(3) . 2_755
C10 Ni4 Ni5 Ni13 -133.8(2) . 2_755
C2 Ni4 Ni5 Ni13 -23.2(2) 2_755 2_755
Ni10 Ni4 Ni5 Ni13 -110.97(5) . 2_755
Ni3 Ni4 Ni5 Ni13 -1.49(6) . 2_755
Cu1 Ni4 Ni5 Ni13 107.30(5) . 2_755
Ni11 Ni4 Ni5 Ni13 -55.10(5) . 2_755
Ni2 Ni4 Ni5 Ni13 33.70(4) . 2_755
Ni8 Ni4 Ni5 Ni13 176.37(5) . 2_755
C13 Ni4 Ni5 Ni9 154.9(3) . 2_755
C10 Ni4 Ni5 Ni9 -79.3(2) . 2_755
C2 Ni4 Ni5 Ni9 31.3(2) 2_755 2_755
Ni10 Ni4 Ni5 Ni9 -56.47(3) . 2_755
Ni3 Ni4 Ni5 Ni9 53.01(4) . 2_755
Cu1 Ni4 Ni5 Ni9 161.80(4) . 2_755
Ni11 Ni4 Ni5 Ni9 -0.60(4) . 2_755
Ni2 Ni4 Ni5 Ni9 88.19(4) . 2_755
Ni8 Ni4 Ni5 Ni9 -129.14(4) . 2_755
C13 Ni4 Ni5 Ni10 -148.7(3) . .
C10 Ni4 Ni5 Ni10 -22.8(2) . .
C2 Ni4 Ni5 Ni10 87.8(2) 2_755 .
Ni3 Ni4 Ni5 Ni10 109.48(4) . .
Cu1 Ni4 Ni5 Ni10 -141.73(4) . .
Ni11 Ni4 Ni5 Ni10 55.87(3) . .
Ni2 Ni4 Ni5 Ni10 144.67(4) . .
Ni8 Ni4 Ni5 Ni10 -72.66(3) . .
C13 Ni4 Ni5 Ni8 -76.0(3) . .
C10 Ni4 Ni5 Ni8 49.8(2) . .
C2 Ni4 Ni5 Ni8 160.5(2) 2_755 .
Ni10 Ni4 Ni5 Ni8 72.66(3) . .
Ni3 Ni4 Ni5 Ni8 -177.85(4) . .
Cu1 Ni4 Ni5 Ni8 -69.06(3) . .
Ni11 Ni4 Ni5 Ni8 128.54(4) . .
Ni2 Ni4 Ni5 Ni8 -142.67(4) . .
C13 Ni4 Ni5 Ni1 32.0(3) . .
C10 Ni4 Ni5 Ni1 157.8(2) . .
C2 Ni4 Ni5 Ni1 -91.6(2) 2_755 .
Ni10 Ni4 Ni5 Ni1 -179.37(5) . .
Ni3 Ni4 Ni5 Ni1 -69.89(5) . .
Cu1 Ni4 Ni5 Ni1 38.90(4) . .
Ni11 Ni4 Ni5 Ni1 -123.50(4) . .
Ni2 Ni4 Ni5 Ni1 -34.70(4) . .
Ni8 Ni4 Ni5 Ni1 107.97(5) . .
C13 Ni4 Ni5 Ni12 0.5(7) . 2_755
C10 Ni4 Ni5 Ni12 126.3(6) . 2_755
C2 Ni4 Ni5 Ni12 -123.0(6) 2_755 2_755
Ni10 Ni4 Ni5 Ni12 149.2(6) . 2_755
Ni3 Ni4 Ni5 Ni12 -101.4(5) . 2_755
Cu1 Ni4 Ni5 Ni12 7.4(5) . 2_755
Ni11 Ni4 Ni5 Ni12 -155.0(5) . 2_755
Ni2 Ni4 Ni5 Ni12 -66.2(5) . 2_755
Ni8 Ni4 Ni5 Ni12 76.5(6) . 2_755
C17 Ni1 Ni5 C1 101.5(5) . .
C7 Ni1 Ni5 C1 -15.3(3) 2_755 .
C4 Ni1 Ni5 C1 -150.4(3) 2_755 .
Ni13 Ni1 Ni5 C1 -115.2(2) 2_755 .
Ni12 Ni1 Ni5 C1 -43.3(2) 2_755 .
Ni2 Ni1 Ni5 C1 170.5(2) . .
Cu1 Ni1 Ni5 C1 94.7(2) . .
Ni6 Ni1 Ni5 C1 25.8(2) . .
C17 Ni1 Ni5 C2 -88.3(5) . 2_755
C7 Ni1 Ni5 C2 154.9(3) 2_755 2_755
C4 Ni1 Ni5 C2 19.8(3) 2_755 2_755
Ni13 Ni1 Ni5 C2 55.0(2) 2_755 2_755
Ni12 Ni1 Ni5 C2 126.9(2) 2_755 2_755
Ni2 Ni1 Ni5 C2 -19.2(2) . 2_755
Cu1 Ni1 Ni5 C2 -95.1(2) . 2_755
Ni6 Ni1 Ni5 C2 -164.0(2) . 2_755
C17 Ni1 Ni5 Cu1 6.8(4) . .
C7 Ni1 Ni5 Cu1 -110.0(2) 2_755 .
C4 Ni1 Ni5 Cu1 114.9(2) 2_755 .
Ni13 Ni1 Ni5 Cu1 150.13(4) 2_755 .
Ni12 Ni1 Ni5 Cu1 -137.96(4) 2_755 .
Ni2 Ni1 Ni5 Cu1 75.87(4) . .
Ni6 Ni1 Ni5 Cu1 -68.88(3) . .
C17 Ni1 Ni5 Ni2 -69.1(4) . .
C7 Ni1 Ni5 Ni2 174.1(2) 2_755 .
C4 Ni1 Ni5 Ni2 39.03(19) 2_755 .
Ni13 Ni1 Ni5 Ni2 74.25(4) 2_755 .
Ni12 Ni1 Ni5 Ni2 146.17(4) 2_755 .
Cu1 Ni1 Ni5 Ni2 -75.87(4) . .
Ni6 Ni1 Ni5 Ni2 -144.75(4) . .
C17 Ni1 Ni5 Ni9 152.6(4) . .
C7 Ni1 Ni5 Ni9 35.8(2) 2_755 .
C4 Ni1 Ni5 Ni9 -99.3(2) 2_755 .
Ni13 Ni1 Ni5 Ni9 -64.03(4) 2_755 .
Ni12 Ni1 Ni5 Ni9 7.88(4) 2_755 .
Ni2 Ni1 Ni5 Ni9 -138.29(5) . .
Cu1 Ni1 Ni5 Ni9 145.84(5) . .
Ni6 Ni1 Ni5 Ni9 76.96(4) . .
C17 Ni1 Ni5 Ni13 -143.3(4) . 2_755
C7 Ni1 Ni5 Ni13 99.9(2) 2_755 2_755
C4 Ni1 Ni5 Ni13 -35.22(19) 2_755 2_755
Ni12 Ni1 Ni5 Ni13 71.91(4) 2_755 2_755
Ni2 Ni1 Ni5 Ni13 -74.25(4) . 2_755
Cu1 Ni1 Ni5 Ni13 -150.13(4) . 2_755
Ni6 Ni1 Ni5 Ni13 140.99(4) . 2_755
C17 Ni1 Ni5 Ni4 -32.3(4) . .
C7 Ni1 Ni5 Ni4 -149.1(2) 2_755 .
C4 Ni1 Ni5 Ni4 75.8(2) 2_755 .
Ni13 Ni1 Ni5 Ni4 111.00(5) 2_755 .
Ni12 Ni1 Ni5 Ni4 -177.09(5) 2_755 .
Ni2 Ni1 Ni5 Ni4 36.74(4) . .
Cu1 Ni1 Ni5 Ni4 -39.13(4) . .
Ni6 Ni1 Ni5 Ni4 -108.01(5) . .
C17 Ni1 Ni5 Ni9 -141.4(4) . 2_755
C7 Ni1 Ni5 Ni9 101.8(2) 2_755 2_755
C4 Ni1 Ni5 Ni9 -33.3(2) 2_755 2_755
Ni13 Ni1 Ni5 Ni9 1.92(4) 2_755 2_755
Ni12 Ni1 Ni5 Ni9 73.83(5) 2_755 2_755
Ni2 Ni1 Ni5 Ni9 -72.33(4) . 2_755
Cu1 Ni1 Ni5 Ni9 -148.21(5) . 2_755
Ni6 Ni1 Ni5 Ni9 142.91(5) . 2_755
C17 Ni1 Ni5 Ni10 -64(3) . .
C7 Ni1 Ni5 Ni10 179(100) 2_755 .
C4 Ni1 Ni5 Ni10 44(3) 2_755 .
Ni13 Ni1 Ni5 Ni10 80(3) 2_755 .
Ni12 Ni1 Ni5 Ni10 151(3) 2_755 .
Ni2 Ni1 Ni5 Ni10 5(3) . .
Cu1 Ni1 Ni5 Ni10 -71(3) . .
Ni6 Ni1 Ni5 Ni10 -139(3) . .
C17 Ni1 Ni5 Ni8 49.0(4) . .
C7 Ni1 Ni5 Ni8 -67.8(2) 2_755 .
C4 Ni1 Ni5 Ni8 157.0(2) 2_755 .
Ni13 Ni1 Ni5 Ni8 -167.73(5) 2_755 .
Ni12 Ni1 Ni5 Ni8 -95.81(4) 2_755 .
Ni2 Ni1 Ni5 Ni8 118.02(5) . .
Cu1 Ni1 Ni5 Ni8 42.15(4) . .
Ni6 Ni1 Ni5 Ni8 -26.73(4) . .
C17 Ni1 Ni5 Ni12 144.8(4) . 2_755
C7 Ni1 Ni5 Ni12 28.0(2) 2_755 2_755
C4 Ni1 Ni5 Ni12 -107.1(2) 2_755 2_755
Ni13 Ni1 Ni5 Ni12 -71.91(4) 2_755 2_755
Ni2 Ni1 Ni5 Ni12 -146.17(4) . 2_755
Cu1 Ni1 Ni5 Ni12 137.96(4) . 2_755
Ni6 Ni1 Ni5 Ni12 69.08(3) . 2_755
N1 Cu1 Ni6 C16 1.4(4) . .
Ni5 Cu1 Ni6 C16 -171.5(3) . .
Ni8 Cu1 Ni6 C16 117.8(3) . .
Ni4 Cu1 Ni6 C16 157.1(3) . .
Ni2 Cu1 Ni6 C16 -135.9(3) . .
Ni1 Cu1 Ni6 C16 -102.8(3) . .
N1 Cu1 Ni6 C15 -34.7(8) . .
Ni5 Cu1 Ni6 C15 152.4(8) . .
Ni8 Cu1 Ni6 C15 81.8(8) . .
Ni4 Cu1 Ni6 C15 121.0(8) . .
Ni2 Cu1 Ni6 C15 -172.0(8) . .
Ni1 Cu1 Ni6 C15 -138.9(8) . .
N1 Cu1 Ni6 C1 -161.2(3) . .
Ni5 Cu1 Ni6 C1 25.90(18) . .
Ni8 Cu1 Ni6 C1 -44.79(18) . .
Ni4 Cu1 Ni6 C1 -5.55(18) . .
Ni2 Cu1 Ni6 C1 61.50(18) . .
Ni1 Cu1 Ni6 C1 94.56(18) . .
N1 Cu1 Ni6 C7 93.9(3) . 2_755
Ni5 Cu1 Ni6 C7 -79.01(17) . 2_755
Ni8 Cu1 Ni6 C7 -149.70(17) . 2_755
Ni4 Cu1 Ni6 C7 -110.47(17) . 2_755
Ni2 Cu1 Ni6 C7 -43.42(17) . 2_755
Ni1 Cu1 Ni6 C7 -10.35(16) . 2_755
N1 Cu1 Ni6 Ni7 -153.6(2) . .
Ni5 Cu1 Ni6 Ni7 33.50(7) . .
Ni8 Cu1 Ni6 Ni7 -37.19(7) . .
Ni4 Cu1 Ni6 Ni7 2.05(9) . .
Ni2 Cu1 Ni6 Ni7 69.10(8) . .
Ni1 Cu1 Ni6 Ni7 102.16(7) . .
N1 Cu1 Ni6 Ni8 -116.4(2) . .
Ni5 Cu1 Ni6 Ni8 70.69(3) . .
Ni4 Cu1 Ni6 Ni8 39.23(4) . .
Ni2 Cu1 Ni6 Ni8 106.28(4) . .
Ni1 Cu1 Ni6 Ni8 139.35(4) . .
N1 Cu1 Ni6 Ni12 138.8(2) . 2_755
Ni5 Cu1 Ni6 Ni12 -34.14(4) . 2_755
Ni8 Cu1 Ni6 Ni12 -104.82(4) . 2_755
Ni4 Cu1 Ni6 Ni12 -65.59(5) . 2_755
Ni2 Cu1 Ni6 Ni12 1.46(5) . 2_755
Ni1 Cu1 Ni6 Ni12 34.53(3) . 2_755
N1 Cu1 Ni6 Ni5 172.9(2) . .
Ni8 Cu1 Ni6 Ni5 -70.69(3) . .
Ni4 Cu1 Ni6 Ni5 -31.45(4) . .
Ni2 Cu1 Ni6 Ni5 35.60(4) . .
Ni1 Cu1 Ni6 Ni5 68.66(3) . .
N1 Cu1 Ni6 Ni1 104.2(2) . .
Ni5 Cu1 Ni6 Ni1 -68.66(3) . .
Ni8 Cu1 Ni6 Ni1 -139.35(4) . .
Ni4 Cu1 Ni6 Ni1 -100.11(4) . .
Ni2 Cu1 Ni6 Ni1 -33.06(4) . .
C1 Ni5 Ni6 C16 150.3(4) . .
C2 Ni5 Ni6 C16 -1.5(7) 2_755 .
Cu1 Ni5 Ni6 C16 9.9(3) . .
Ni2 Ni5 Ni6 C16 -31.5(3) . .
Ni9 Ni5 Ni6 C16 175.9(3) . .
Ni13 Ni5 Ni6 C16 -100.1(3) 2_755 .
Ni4 Ni5 Ni6 C16 45.4(3) . .
Ni9 Ni5 Ni6 C16 -164.4(3) 2_755 .
Ni10 Ni5 Ni6 C16 113.6(3) . .
Ni8 Ni5 Ni6 C16 85.5(3) . .
Ni1 Ni5 Ni6 C16 -65.6(3) . .
Ni12 Ni5 Ni6 C16 -131.0(3) 2_755 .
C1 Ni5 Ni6 C15 -27.9(4) . .
C2 Ni5 Ni6 C15 -179.7(7) 2_755 .
Cu1 Ni5 Ni6 C15 -168.3(3) . .
Ni2 Ni5 Ni6 C15 150.3(3) . .
Ni9 Ni5 Ni6 C15 -2.3(3) . .
Ni13 Ni5 Ni6 C15 81.7(3) 2_755 .
Ni4 Ni5 Ni6 C15 -132.8(3) . .
Ni9 Ni5 Ni6 C15 17.3(3) 2_755 .
Ni10 Ni5 Ni6 C15 -64.6(3) . .
Ni8 Ni5 Ni6 C15 -92.7(3) . .
Ni1 Ni5 Ni6 C15 116.2(3) . .
Ni12 Ni5 Ni6 C15 50.8(3) 2_755 .
C2 Ni5 Ni6 C1 -151.8(7) 2_755 .
Cu1 Ni5 Ni6 C1 -140.4(3) . .
Ni2 Ni5 Ni6 C1 178.2(3) . .
Ni9 Ni5 Ni6 C1 25.6(3) . .
Ni13 Ni5 Ni6 C1 109.6(3) 2_755 .
Ni4 Ni5 Ni6 C1 -104.9(3) . .
Ni9 Ni5 Ni6 C1 45.2(3) 2_755 .
Ni10 Ni5 Ni6 C1 -36.7(3) . .
Ni8 Ni5 Ni6 C1 -64.8(3) . .
Ni1 Ni5 Ni6 C1 144.1(3) . .
Ni12 Ni5 Ni6 C1 78.7(3) 2_755 .
C1 Ni5 Ni6 C7 -113.0(3) . 2_755
C2 Ni5 Ni6 C7 95.2(7) 2_755 2_755
Cu1 Ni5 Ni6 C7 106.60(17) . 2_755
Ni2 Ni5 Ni6 C7 65.21(17) . 2_755
Ni9 Ni5 Ni6 C7 -87.35(17) . 2_755
Ni13 Ni5 Ni6 C7 -3.38(17) 2_755 2_755
Ni4 Ni5 Ni6 C7 142.14(17) . 2_755
Ni9 Ni5 Ni6 C7 -67.73(18) 2_755 2_755
Ni10 Ni5 Ni6 C7 -149.66(17) . 2_755
Ni8 Ni5 Ni6 C7 -177.80(17) . 2_755
Ni1 Ni5 Ni6 C7 31.10(16) . 2_755
Ni12 Ni5 Ni6 C7 -34.28(16) 2_755 2_755
C1 Ni5 Ni6 Ni7 -19.1(3) . .
C2 Ni5 Ni6 Ni7 -170.9(6) 2_755 .
Cu1 Ni5 Ni6 Ni7 -159.50(4) . .
Ni2 Ni5 Ni6 Ni7 159.11(4) . .
Ni9 Ni5 Ni6 Ni7 6.55(4) . .
Ni13 Ni5 Ni6 Ni7 90.52(4) 2_755 .
Ni4 Ni5 Ni6 Ni7 -123.96(4) . .
Ni9 Ni5 Ni6 Ni7 26.17(9) 2_755 .
Ni10 Ni5 Ni6 Ni7 -55.77(5) . .
Ni8 Ni5 Ni6 Ni7 -83.91(4) . .
Ni1 Ni5 Ni6 Ni7 125.00(4) . .
Ni12 Ni5 Ni6 Ni7 59.62(3) 2_755 .
C1 Ni5 Ni6 Ni8 64.8(3) . .
C2 Ni5 Ni6 Ni8 -87.0(6) 2_755 .
Cu1 Ni5 Ni6 Ni8 -75.59(4) . .
Ni2 Ni5 Ni6 Ni8 -116.98(5) . .
Ni9 Ni5 Ni6 Ni8 90.46(4) . .
Ni13 Ni5 Ni6 Ni8 174.43(5) 2_755 .
Ni4 Ni5 Ni6 Ni8 -40.06(4) . .
Ni9 Ni5 Ni6 Ni8 110.08(8) 2_755 .
Ni10 Ni5 Ni6 Ni8 28.14(4) . .
Ni1 Ni5 Ni6 Ni8 -151.10(4) . .
Ni12 Ni5 Ni6 Ni8 143.52(4) 2_755 .
C1 Ni5 Ni6 Cu1 140.4(3) . .
C2 Ni5 Ni6 Cu1 -11.4(6) 2_755 .
Ni2 Ni5 Ni6 Cu1 -41.39(4) . .
Ni9 Ni5 Ni6 Cu1 166.05(4) . .
Ni13 Ni5 Ni6 Cu1 -109.98(5) 2_755 .
Ni4 Ni5 Ni6 Cu1 35.53(4) . .
Ni9 Ni5 Ni6 Cu1 -174.33(8) 2_755 .
Ni10 Ni5 Ni6 Cu1 103.73(5) . .
Ni8 Ni5 Ni6 Cu1 75.59(4) . .
Ni1 Ni5 Ni6 Cu1 -75.50(4) . .
Ni12 Ni5 Ni6 Cu1 -140.89(4) 2_755 .
C1 Ni5 Ni6 Ni12 -78.7(3) . 2_755
C2 Ni5 Ni6 Ni12 129.5(6) 2_755 2_755
Cu1 Ni5 Ni6 Ni12 140.89(4) . 2_755
Ni2 Ni5 Ni6 Ni12 99.50(5) . 2_755
Ni9 Ni5 Ni6 Ni12 -53.06(3) . 2_755
Ni13 Ni5 Ni6 Ni12 30.91(4) 2_755 2_755
Ni4 Ni5 Ni6 Ni12 176.42(5) . 2_755
Ni9 Ni5 Ni6 Ni12 -33.45(7) 2_755 2_755
Ni10 Ni5 Ni6 Ni12 -115.38(5) . 2_755
Ni8 Ni5 Ni6 Ni12 -143.52(4) . 2_755
Ni1 Ni5 Ni6 Ni12 65.38(3) . 2_755
C1 Ni5 Ni6 Ni1 -144.1(3) . .
C2 Ni5 Ni6 Ni1 64.1(6) 2_755 .
Cu1 Ni5 Ni6 Ni1 75.50(4) . .
Ni2 Ni5 Ni6 Ni1 34.11(4) . .
Ni9 Ni5 Ni6 Ni1 -118.45(4) . .
Ni13 Ni5 Ni6 Ni1 -34.48(4) 2_755 .
Ni4 Ni5 Ni6 Ni1 111.04(5) . .
Ni9 Ni5 Ni6 Ni1 -98.83(8) 2_755 .
Ni10 Ni5 Ni6 Ni1 179.24(5) . .
Ni8 Ni5 Ni6 Ni1 151.10(4) . .
Ni12 Ni5 Ni6 Ni1 -65.38(3) 2_755 .
C17 Ni1 Ni6 C16 -7.1(4) . .
C7 Ni1 Ni6 C16 -97.5(3) 2_755 .
C4 Ni1 Ni6 C16 140.4(5) 2_755 .
Ni13 Ni1 Ni6 C16 166.1(3) 2_755 .
Ni12 Ni1 Ni6 C16 -154.6(3) 2_755 .
Ni2 Ni1 Ni6 C16 101.5(3) . .
Ni5 Ni1 Ni6 C16 131.8(3) . .
Cu1 Ni1 Ni6 C16 67.6(3) . .
C17 Ni1 Ni6 C15 91.1(4) . .
C7 Ni1 Ni6 C15 0.7(4) 2_755 .
C4 Ni1 Ni6 C15 -121.4(5) 2_755 .
Ni13 Ni1 Ni6 C15 -95.7(3) 2_755 .
Ni12 Ni1 Ni6 C15 -56.4(3) 2_755 .
Ni2 Ni1 Ni6 C15 -160.3(3) . .
Ni5 Ni1 Ni6 C15 -130.0(3) . .
Cu1 Ni1 Ni6 C15 165.8(3) . .
C17 Ni1 Ni6 C1 -162.7(3) . .
C7 Ni1 Ni6 C1 106.9(3) 2_755 .
C4 Ni1 Ni6 C1 -15.2(5) 2_755 .
Ni13 Ni1 Ni6 C1 10.45(19) 2_755 .
Ni12 Ni1 Ni6 C1 49.73(19) 2_755 .
Ni2 Ni1 Ni6 C1 -54.12(19) . .
Ni5 Ni1 Ni6 C1 -23.79(19) . .
Cu1 Ni1 Ni6 C1 -88.04(19) . .
C17 Ni1 Ni6 C7 90.4(4) . 2_755
C4 Ni1 Ni6 C7 -122.1(5) 2_755 2_755
Ni13 Ni1 Ni6 C7 -96.4(2) 2_755 2_755
Ni12 Ni1 Ni6 C7 -57.2(2) 2_755 2_755
Ni2 Ni1 Ni6 C7 -161.0(2) . 2_755
Ni5 Ni1 Ni6 C7 -130.7(2) . 2_755
Cu1 Ni1 Ni6 C7 165.1(2) . 2_755
C17 Ni1 Ni6 Ni7 150.8(3) . .
C7 Ni1 Ni6 Ni7 60.4(2) 2_755 .
C4 Ni1 Ni6 Ni7 -61.7(5) 2_755 .
Ni13 Ni1 Ni6 Ni7 -36.04(6) 2_755 .
Ni12 Ni1 Ni6 Ni7 3.24(4) 2_755 .
Ni2 Ni1 Ni6 Ni7 -100.61(5) . .
Ni5 Ni1 Ni6 Ni7 -70.28(5) . .
Cu1 Ni1 Ni6 Ni7 -134.53(5) . .
C17 Ni1 Ni6 Ni8 -112.6(3) . .
C7 Ni1 Ni6 Ni8 157.0(2) 2_755 .
C4 Ni1 Ni6 Ni8 35.0(5) 2_755 .
Ni13 Ni1 Ni6 Ni8 60.60(5) 2_755 .
Ni12 Ni1 Ni6 Ni8 99.88(4) 2_755 .
Ni2 Ni1 Ni6 Ni8 -3.97(5) . .
Ni5 Ni1 Ni6 Ni8 26.36(4) . .
Cu1 Ni1 Ni6 Ni8 -37.89(4) . .
C17 Ni1 Ni6 Cu1 -74.7(3) . .
C7 Ni1 Ni6 Cu1 -165.1(2) 2_755 .
C4 Ni1 Ni6 Cu1 72.9(4) 2_755 .
Ni13 Ni1 Ni6 Cu1 98.49(4) 2_755 .
Ni12 Ni1 Ni6 Cu1 137.77(4) 2_755 .
Ni2 Ni1 Ni6 Cu1 33.92(4) . .
Ni5 Ni1 Ni6 Cu1 64.25(3) . .
C17 Ni1 Ni6 Ni12 147.5(3) . 2_755
C7 Ni1 Ni6 Ni12 57.2(2) 2_755 2_755
C4 Ni1 Ni6 Ni12 -64.9(4) 2_755 2_755
Ni13 Ni1 Ni6 Ni12 -39.28(4) 2_755 2_755
Ni2 Ni1 Ni6 Ni12 -103.85(4) . 2_755
Ni5 Ni1 Ni6 Ni12 -73.52(3) . 2_755
Cu1 Ni1 Ni6 Ni12 -137.77(4) . 2_755
C17 Ni1 Ni6 Ni5 -139.0(3) . .
C7 Ni1 Ni6 Ni5 130.7(2) 2_755 .
C4 Ni1 Ni6 Ni5 8.6(4) 2_755 .
Ni13 Ni1 Ni6 Ni5 34.24(4) 2_755 .
Ni12 Ni1 Ni6 Ni5 73.52(3) 2_755 .
Ni2 Ni1 Ni6 Ni5 -30.33(4) . .
Cu1 Ni1 Ni6 Ni5 -64.25(3) . .
C16 Ni6 Ni7 C19 21.9(6) . .
C15 Ni6 Ni7 C19 0.1(5) . .
C1 Ni6 Ni7 C19 170.8(5) . .
C7 Ni6 Ni7 C19 -83.7(5) 2_755 .
Ni8 Ni6 Ni7 C19 128.7(4) . .
Cu1 Ni6 Ni7 C19 161.0(4) . .
Ni12 Ni6 Ni7 C19 -117.1(4) 2_755 .
Ni5 Ni6 Ni7 C19 -172.4(4) . .
Ni1 Ni6 Ni7 C19 -120.1(4) . .
C16 Ni6 Ni7 C15 21.8(5) . .
C1 Ni6 Ni7 C15 170.7(4) . .
C7 Ni6 Ni7 C15 -83.8(3) 2_755 .
Ni8 Ni6 Ni7 C15 128.6(3) . .
Cu1 Ni6 Ni7 C15 160.9(3) . .
Ni12 Ni6 Ni7 C15 -117.2(3) 2_755 .
Ni5 Ni6 Ni7 C15 -172.5(3) . .
Ni1 Ni6 Ni7 C15 -120.1(3) . .
C16 Ni6 Ni7 C1 -148.9(5) . .
C15 Ni6 Ni7 C1 -170.7(4) . .
C7 Ni6 Ni7 C1 105.5(3) 2_755 .
Ni8 Ni6 Ni7 C1 -42.2(2) . .
Cu1 Ni6 Ni7 C1 -9.8(2) . .
Ni12 Ni6 Ni7 C1 72.0(2) 2_755 .
Ni5 Ni6 Ni7 C1 16.8(2) . .
Ni1 Ni6 Ni7 C1 69.1(2) . .
C16 Ni6 Ni7 Ni14 -116.7(4) . .
C15 Ni6 Ni7 Ni14 -138.5(3) . .
C1 Ni6 Ni7 Ni14 32.2(2) . .
C7 Ni6 Ni7 Ni14 137.76(16) 2_755 .
Ni8 Ni6 Ni7 Ni14 -9.91(4) . .
Cu1 Ni6 Ni7 Ni14 22.40(8) . .
Ni12 Ni6 Ni7 Ni14 104.28(4) 2_755 .
Ni5 Ni6 Ni7 Ni14 49.06(4) . .
Ni1 Ni6 Ni7 Ni14 101.36(4) . .
C16 Ni6 Ni7 Ni15 -146.8(4) . .
C15 Ni6 Ni7 Ni15 -168.6(3) . .
C1 Ni6 Ni7 Ni15 2.2(2) . .
C7 Ni6 Ni7 Ni15 107.67(17) 2_755 .
Ni8 Ni6 Ni7 Ni15 -40.00(7) . .
Cu1 Ni6 Ni7 Ni15 -7.68(11) . .
Ni12 Ni6 Ni7 Ni15 74.20(6) 2_755 .
Ni5 Ni6 Ni7 Ni15 18.97(7) . .
Ni1 Ni6 Ni7 Ni15 71.28(8) . .
C16 Ni6 Ni7 Ni12 139.0(4) . 2_755
C15 Ni6 Ni7 Ni12 117.2(3) . 2_755
C1 Ni6 Ni7 Ni12 -72.0(2) . 2_755
C7 Ni6 Ni7 Ni12 33.47(16) 2_755 2_755
Ni8 Ni6 Ni7 Ni12 -114.20(4) . 2_755
Cu1 Ni6 Ni7 Ni12 -81.88(7) . 2_755
Ni5 Ni6 Ni7 Ni12 -55.23(3) . 2_755
Ni1 Ni6 Ni7 Ni12 -2.92(4) . 2_755
C16 Ni6 Ni7 Ni11 139.6(4) . 2_755
C15 Ni6 Ni7 Ni11 117.8(3) . 2_755
C1 Ni6 Ni7 Ni11 -71.5(2) . 2_755
C7 Ni6 Ni7 Ni11 34.06(16) 2_755 2_755
Ni8 Ni6 Ni7 Ni11 -113.62(4) . 2_755
Cu1 Ni6 Ni7 Ni11 -81.30(8) . 2_755
Ni12 Ni6 Ni7 Ni11 0.58(4) 2_755 2_755
Ni5 Ni6 Ni7 Ni11 -54.65(4) . 2_755
Ni1 Ni6 Ni7 Ni11 -2.34(6) . 2_755
C16 Ni6 Ni7 Ni9 -171.5(4) . .
C15 Ni6 Ni7 Ni9 166.7(3) . .
C1 Ni6 Ni7 Ni9 -22.6(2) . .
C7 Ni6 Ni7 Ni9 82.94(16) 2_755 .
Ni8 Ni6 Ni7 Ni9 -64.73(3) . .
Cu1 Ni6 Ni7 Ni9 -32.41(7) . .
Ni12 Ni6 Ni7 Ni9 49.47(3) 2_755 .
Ni5 Ni6 Ni7 Ni9 -5.76(3) . .
Ni1 Ni6 Ni7 Ni9 46.55(5) . .
C16 Ni6 Ni8 C14 2.4(4) . .
C15 Ni6 Ni8 C14 -99.9(4) . .
C1 Ni6 Ni8 C14 177.9(3) . .
C7 Ni6 Ni8 C14 129.5(4) 2_755 .
Ni7 Ni6 Ni8 C14 -140.5(3) . .
Cu1 Ni6 Ni8 C14 62.1(3) . .
Ni12 Ni6 Ni8 C14 158.3(3) 2_755 .
Ni5 Ni6 Ni8 C14 125.4(3) . .
Ni1 Ni6 Ni8 C14 99.6(3) . .
C16 Ni6 Ni8 C8 110.5(4) . .
C15 Ni6 Ni8 C8 8.1(4) . .
C1 Ni6 Ni8 C8 -74.1(3) . .
C7 Ni6 Ni8 C8 -122.4(4) 2_755 .
Ni7 Ni6 Ni8 C8 -32.4(3) . .
Cu1 Ni6 Ni8 C8 170.2(3) . .
Ni12 Ni6 Ni8 C8 -93.6(3) 2_755 .
Ni5 Ni6 Ni8 C8 -126.6(3) . .
Ni1 Ni6 Ni8 C8 -152.3(3) . .
C16 Ni6 Ni8 C1 -175.4(3) . .
C15 Ni6 Ni8 C1 82.2(3) . .
C7 Ni6 Ni8 C1 -48.4(4) 2_755 .
Ni7 Ni6 Ni8 C1 41.6(2) . .
Cu1 Ni6 Ni8 C1 -115.7(2) . .
Ni12 Ni6 Ni8 C1 -19.6(2) 2_755 .
Ni5 Ni6 Ni8 C1 -52.5(2) . .
Ni1 Ni6 Ni8 C1 -78.3(2) . .
C16 Ni6 Ni8 Ni14 153.8(3) . .
C15 Ni6 Ni8 Ni14 51.4(2) . .
C1 Ni6 Ni8 Ni14 -30.8(2) . .
C7 Ni6 Ni8 Ni14 -79.2(3) 2_755 .
Ni7 Ni6 Ni8 Ni14 10.82(4) . .
Cu1 Ni6 Ni8 Ni14 -146.55(4) . .
Ni12 Ni6 Ni8 Ni14 -50.37(5) 2_755 .
Ni5 Ni6 Ni8 Ni14 -83.32(4) . .
Ni1 Ni6 Ni8 Ni14 -109.06(4) . .
C16 Ni6 Ni8 Ni5 -122.9(3) . .
C15 Ni6 Ni8 Ni5 134.7(2) . .
C1 Ni6 Ni8 Ni5 52.5(2) . .
C7 Ni6 Ni8 Ni5 4.1(3) 2_755 .
Ni7 Ni6 Ni8 Ni5 94.14(4) . .
Cu1 Ni6 Ni8 Ni5 -63.23(3) . .
Ni12 Ni6 Ni8 Ni5 32.94(4) 2_755 .
Ni1 Ni6 Ni8 Ni5 -25.75(4) . .
C16 Ni6 Ni8 Cu1 -59.7(3) . .
C15 Ni6 Ni8 Cu1 -162.1(2) . .
C1 Ni6 Ni8 Cu1 115.7(2) . .
C7 Ni6 Ni8 Cu1 67.3(3) 2_755 .
Ni7 Ni6 Ni8 Cu1 157.37(4) . .
Ni12 Ni6 Ni8 Cu1 96.18(4) 2_755 .
Ni5 Ni6 Ni8 Cu1 63.23(3) . .
Ni1 Ni6 Ni8 Cu1 37.49(4) . .
C16 Ni6 Ni8 Ni10 -147.5(3) . .
C15 Ni6 Ni8 Ni10 110.1(2) . .
C1 Ni6 Ni8 Ni10 27.9(2) . .
C7 Ni6 Ni8 Ni10 -20.5(3) 2_755 .
Ni7 Ni6 Ni8 Ni10 69.54(4) . .
Cu1 Ni6 Ni8 Ni10 -87.83(4) . .
Ni12 Ni6 Ni8 Ni10 8.35(6) 2_755 .
Ni5 Ni6 Ni8 Ni10 -24.60(4) . .
Ni1 Ni6 Ni8 Ni10 -50.35(5) . .
C16 Ni6 Ni8 Ni4 -92.9(3) . .
C15 Ni6 Ni8 Ni4 164.7(2) . .
C1 Ni6 Ni8 Ni4 82.5(2) . .
C7 Ni6 Ni8 Ni4 34.1(3) 2_755 .
Ni7 Ni6 Ni8 Ni4 124.16(4) . .
Cu1 Ni6 Ni8 Ni4 -33.21(3) . .
Ni12 Ni6 Ni8 Ni4 62.97(5) 2_755 .
Ni5 Ni6 Ni8 Ni4 30.02(3) . .
Ni1 Ni6 Ni8 Ni4 4.27(5) . .
C1 Ni5 Ni8 C14 -139.4(4) . .
C2 Ni5 Ni8 C14 78.6(4) 2_755 .
Cu1 Ni5 Ni8 C14 -11.0(3) . .
Ni2 Ni5 Ni8 C14 17.8(3) . .
Ni9 Ni5 Ni8 C14 -172.5(3) . .
Ni13 Ni5 Ni8 C14 -105.4(4) 2_755 .
Ni4 Ni5 Ni8 C14 61.0(3) . .
Ni9 Ni5 Ni8 C14 137.8(3) 2_755 .
Ni10 Ni5 Ni8 C14 125.1(3) . .
Ni1 Ni5 Ni8 C14 -53.8(3) . .
Ni12 Ni5 Ni8 C14 -114.3(3) 2_755 .
C1 Ni5 Ni8 C8 55.8(4) . .
C2 Ni5 Ni8 C8 -86.2(4) 2_755 .
Cu1 Ni5 Ni8 C8 -175.7(3) . .
Ni2 Ni5 Ni8 C8 -147.0(3) . .
Ni9 Ni5 Ni8 C8 22.7(3) . .
Ni13 Ni5 Ni8 C8 89.8(3) 2_755 .
Ni4 Ni5 Ni8 C8 -103.7(3) . .
Ni9 Ni5 Ni8 C8 -27.0(3) 2_755 .
Ni10 Ni5 Ni8 C8 -39.6(3) . .
Ni1 Ni5 Ni8 C8 141.5(3) . .
Ni12 Ni5 Ni8 C8 81.0(3) 2_755 .
C2 Ni5 Ni8 C1 -142.0(3) 2_755 .
Cu1 Ni5 Ni8 C1 128.5(2) . .
Ni2 Ni5 Ni8 C1 157.2(3) . .
Ni9 Ni5 Ni8 C1 -33.1(2) . .
Ni13 Ni5 Ni8 C1 34.0(3) 2_755 .
Ni4 Ni5 Ni8 C1 -159.6(2) . .
Ni9 Ni5 Ni8 C1 -82.8(3) 2_755 .
Ni10 Ni5 Ni8 C1 -95.4(2) . .
Ni1 Ni5 Ni8 C1 85.6(2) . .
Ni12 Ni5 Ni8 C1 25.2(2) 2_755 .
C1 Ni5 Ni8 Ni14 39.5(2) . .
C2 Ni5 Ni8 Ni14 -102.5(2) 2_755 .
Cu1 Ni5 Ni8 Ni14 167.97(4) . .
Ni2 Ni5 Ni8 Ni14 -163.27(5) . .
Ni9 Ni5 Ni8 Ni14 6.40(4) . .
Ni13 Ni5 Ni8 Ni14 73.52(19) 2_755 .
Ni4 Ni5 Ni8 Ni14 -120.05(4) . .
Ni9 Ni5 Ni8 Ni14 -43.30(6) 2_755 .
Ni10 Ni5 Ni8 Ni14 -55.91(3) . .
Ni1 Ni5 Ni8 Ni14 125.14(4) . .
Ni12 Ni5 Ni8 Ni14 64.69(4) 2_755 .
C1 Ni5 Ni8 Ni6 -57.5(2) . .
C2 Ni5 Ni8 Ni6 160.5(2) 2_755 .
Cu1 Ni5 Ni8 Ni6 70.99(3) . .
Ni2 Ni5 Ni8 Ni6 99.75(5) . .
Ni9 Ni5 Ni8 Ni6 -90.57(4) . .
Ni13 Ni5 Ni8 Ni6 -23.46(19) 2_755 .
Ni4 Ni5 Ni8 Ni6 142.98(4) . .
Ni9 Ni5 Ni8 Ni6 -140.28(6) 2_755 .
Ni10 Ni5 Ni8 Ni6 -152.89(4) . .
Ni1 Ni5 Ni8 Ni6 28.16(4) . .
Ni12 Ni5 Ni8 Ni6 -32.28(4) 2_755 .
C1 Ni5 Ni8 Cu1 -128.5(2) . .
C2 Ni5 Ni8 Cu1 89.5(2) 2_755 .
Ni2 Ni5 Ni8 Cu1 28.76(4) . .
Ni9 Ni5 Ni8 Cu1 -161.56(4) . .
Ni13 Ni5 Ni8 Cu1 -94.45(19) 2_755 .
Ni4 Ni5 Ni8 Cu1 71.98(3) . .
Ni9 Ni5 Ni8 Cu1 148.73(6) 2_755 .
Ni10 Ni5 Ni8 Cu1 136.12(4) . .
Ni1 Ni5 Ni8 Cu1 -42.83(4) . .
Ni12 Ni5 Ni8 Cu1 -103.28(4) 2_755 .
C1 Ni5 Ni8 Ni10 95.4(2) . .
C2 Ni5 Ni8 Ni10 -46.6(2) 2_755 .
Cu1 Ni5 Ni8 Ni10 -136.12(4) . .
Ni2 Ni5 Ni8 Ni10 -107.36(5) . .
Ni9 Ni5 Ni8 Ni10 62.31(3) . .
Ni13 Ni5 Ni8 Ni10 129.4(2) 2_755 .
Ni4 Ni5 Ni8 Ni10 -64.14(3) . .
Ni9 Ni5 Ni8 Ni10 12.61(5) 2_755 .
Ni1 Ni5 Ni8 Ni10 -178.95(5) . .
Ni12 Ni5 Ni8 Ni10 120.60(4) 2_755 .
C1 Ni5 Ni8 Ni4 159.6(2) . .
C2 Ni5 Ni8 Ni4 17.6(2) 2_755 .
Cu1 Ni5 Ni8 Ni4 -71.98(3) . .
Ni2 Ni5 Ni8 Ni4 -43.22(4) . .
Ni9 Ni5 Ni8 Ni4 126.45(4) . .
Ni13 Ni5 Ni8 Ni4 -166.4(2) 2_755 .
Ni9 Ni5 Ni8 Ni4 76.75(5) 2_755 .
Ni10 Ni5 Ni8 Ni4 64.14(3) . .
Ni1 Ni5 Ni8 Ni4 -114.81(5) . .
Ni12 Ni5 Ni8 Ni4 -175.26(5) 2_755 .
N1 Cu1 Ni8 C14 -0.7(3) . .
Ni5 Cu1 Ni8 C14 170.6(3) . .
Ni6 Cu1 Ni8 C14 -113.1(3) . .
Ni4 Cu1 Ni8 C14 105.7(3) . .
Ni2 Cu1 Ni8 C14 147.4(3) . .
Ni1 Cu1 Ni8 C14 -150.6(3) . .
N1 Cu1 Ni8 C8 -10.2(13) . .
Ni5 Cu1 Ni8 C8 161.1(12) . .
Ni6 Cu1 Ni8 C8 -122.6(12) . .
Ni4 Cu1 Ni8 C8 96.2(12) . .
Ni2 Cu1 Ni8 C8 137.9(12) . .
Ni1 Cu1 Ni8 C8 -160.1(12) . .
N1 Cu1 Ni8 C1 155.1(3) . .
Ni5 Cu1 Ni8 C1 -33.63(17) . .
Ni6 Cu1 Ni8 C1 42.62(17) . .
Ni4 Cu1 Ni8 C1 -98.50(17) . .
Ni2 Cu1 Ni8 C1 -56.81(18) . .
Ni1 Cu1 Ni8 C1 5.12(18) . .
N1 Cu1 Ni8 Ni14 170.1(2) . .
Ni5 Cu1 Ni8 Ni14 -18.64(6) . .
Ni6 Cu1 Ni8 Ni14 57.62(7) . .
Ni4 Cu1 Ni8 Ni14 -83.51(7) . .
Ni2 Cu1 Ni8 Ni14 -41.82(8) . .
Ni1 Cu1 Ni8 Ni14 20.12(8) . .
N1 Cu1 Ni8 Ni6 112.5(2) . .
Ni5 Cu1 Ni8 Ni6 -76.26(4) . .
Ni4 Cu1 Ni8 Ni6 -141.13(4) . .
Ni2 Cu1 Ni8 Ni6 -99.44(4) . .
Ni1 Cu1 Ni8 Ni6 -37.50(4) . .
N1 Cu1 Ni8 Ni5 -171.3(2) . .
Ni6 Cu1 Ni8 Ni5 76.26(4) . .
Ni4 Cu1 Ni8 Ni5 -64.87(3) . .
Ni2 Cu1 Ni8 Ni5 -23.18(4) . .
Ni1 Cu1 Ni8 Ni5 38.75(4) . .
N1 Cu1 Ni8 Ni10 -135.4(2) . .
Ni5 Cu1 Ni8 Ni10 35.92(3) . .
Ni6 Cu1 Ni8 Ni10 112.17(4) . .
Ni4 Cu1 Ni8 Ni10 -28.95(3) . .
Ni2 Cu1 Ni8 Ni10 12.74(5) . .
Ni1 Cu1 Ni8 Ni10 74.67(4) . .
N1 Cu1 Ni8 Ni4 -106.4(2) . .
Ni5 Cu1 Ni8 Ni4 64.87(3) . .
Ni6 Cu1 Ni8 Ni4 141.13(4) . .
Ni2 Cu1 Ni8 Ni4 41.69(4) . .
Ni1 Cu1 Ni8 Ni4 103.62(4) . .
C13 Ni4 Ni8 C14 -0.6(3) . .
C10 Ni4 Ni8 C14 97.6(3) . .
C2 Ni4 Ni8 C14 -150.3(3) 2_755 .
Ni5 Ni4 Ni8 C14 -134.7(2) . .
Ni10 Ni4 Ni8 C14 151.6(2) . .
Ni3 Ni4 Ni8 C14 -129.2(3) . .
Cu1 Ni4 Ni8 C14 -66.0(2) . .
Ni11 Ni4 Ni8 C14 160.2(2) . .
Ni2 Ni4 Ni8 C14 -103.7(2) . .
C13 Ni4 Ni8 C8 -103.2(3) . .
C10 Ni4 Ni8 C8 -4.9(3) . .
C2 Ni4 Ni8 C8 107.2(3) 2_755 .
Ni5 Ni4 Ni8 C8 122.8(3) . .
Ni10 Ni4 Ni8 C8 49.1(3) . .
Ni3 Ni4 Ni8 C8 128.3(3) . .
Cu1 Ni4 Ni8 C8 -168.5(3) . .
Ni11 Ni4 Ni8 C8 57.6(3) . .
Ni2 Ni4 Ni8 C8 153.8(3) . .
C13 Ni4 Ni8 C1 148.4(3) . .
C10 Ni4 Ni8 C1 -113.3(3) . .
C2 Ni4 Ni8 C1 -1.2(3) 2_755 .
Ni5 Ni4 Ni8 C1 14.36(18) . .
Ni10 Ni4 Ni8 C1 -59.35(18) . .
Ni3 Ni4 Ni8 C1 19.9(2) . .
Cu1 Ni4 Ni8 C1 83.06(18) . .
Ni11 Ni4 Ni8 C1 -50.79(18) . .
Ni2 Ni4 Ni8 C1 45.36(18) . .
C13 Ni4 Ni8 Ni14 -158.4(2) . .
C10 Ni4 Ni8 Ni14 -60.2(2) . .
C2 Ni4 Ni8 Ni14 51.93(19) 2_755 .
Ni5 Ni4 Ni8 Ni14 67.53(4) . .
Ni10 Ni4 Ni8 Ni14 -6.18(4) . .
Ni3 Ni4 Ni8 Ni14 73.02(11) . .
Cu1 Ni4 Ni8 Ni14 136.22(5) . .
Ni11 Ni4 Ni8 Ni14 2.37(6) . .
Ni2 Ni4 Ni8 Ni14 98.53(4) . .
C13 Ni4 Ni8 Ni6 100.0(2) . .
C10 Ni4 Ni8 Ni6 -161.8(2) . .
C2 Ni4 Ni8 Ni6 -49.66(19) 2_755 .
Ni5 Ni4 Ni8 Ni6 -34.07(4) . .
Ni10 Ni4 Ni8 Ni6 -107.77(4) . .
Ni3 Ni4 Ni8 Ni6 -28.57(12) . .
Cu1 Ni4 Ni8 Ni6 34.63(4) . .
Ni11 Ni4 Ni8 Ni6 -99.22(5) . .
Ni2 Ni4 Ni8 Ni6 -3.06(5) . .
C13 Ni4 Ni8 Ni5 134.0(2) . .
C10 Ni4 Ni8 Ni5 -127.7(2) . .
C2 Ni4 Ni8 Ni5 -15.59(19) 2_755 .
Ni10 Ni4 Ni8 Ni5 -73.71(4) . .
Ni3 Ni4 Ni8 Ni5 5.50(10) . .
Cu1 Ni4 Ni8 Ni5 68.69(4) . .
Ni11 Ni4 Ni8 Ni5 -65.15(4) . .
Ni2 Ni4 Ni8 Ni5 31.00(3) . .
C13 Ni4 Ni8 Cu1 65.3(2) . .
C10 Ni4 Ni8 Cu1 163.6(2) . .
C2 Ni4 Ni8 Cu1 -84.28(19) 2_755 .
Ni5 Ni4 Ni8 Cu1 -68.69(4) . .
Ni10 Ni4 Ni8 Cu1 -142.40(4) . .
Ni3 Ni4 Ni8 Cu1 -63.20(11) . .
Ni11 Ni4 Ni8 Cu1 -133.85(5) . .
Ni2 Ni4 Ni8 Cu1 -37.69(3) . .
C13 Ni4 Ni8 Ni10 -152.3(2) . .
C10 Ni4 Ni8 Ni10 -54.0(2) . .
C2 Ni4 Ni8 Ni10 58.12(19) 2_755 .
Ni5 Ni4 Ni8 Ni10 73.71(4) . .
Ni3 Ni4 Ni8 Ni10 79.21(11) . .
Cu1 Ni4 Ni8 Ni10 142.40(4) . .
Ni11 Ni4 Ni8 Ni10 8.56(4) . .
Ni2 Ni4 Ni8 Ni10 104.71(4) . .
C2 Ni5 Ni9 C1 155.1(3) 2_755 .
Cu1 Ni5 Ni9 C1 0.1(3) . .
Ni2 Ni5 Ni9 C1 -160.4(3) . .
Ni13 Ni5 Ni9 C1 -134.0(2) 2_755 .
Ni4 Ni5 Ni9 C1 101.1(2) . .
Ni9 Ni5 Ni9 C1 168.2(2) 2_755 .
Ni10 Ni5 Ni9 C1 96.5(2) . .
Ni8 Ni5 Ni9 C1 33.7(2) . .
Ni1 Ni5 Ni9 C1 -84.1(2) . .
Ni12 Ni5 Ni9 C1 -76.5(2) 2_755 .
C1 Ni5 Ni9 C2 135.3(7) . .
C2 Ni5 Ni9 C2 -69.7(8) 2_755 .
Cu1 Ni5 Ni9 C2 135.4(7) . .
Ni2 Ni5 Ni9 C2 -25.1(7) . .
Ni13 Ni5 Ni9 C2 1.3(7) 2_755 .
Ni4 Ni5 Ni9 C2 -123.6(7) . .
Ni9 Ni5 Ni9 C2 -56.5(7) 2_755 .
Ni10 Ni5 Ni9 C2 -128.2(7) . .
Ni8 Ni5 Ni9 C2 169.0(7) . .
Ni1 Ni5 Ni9 C2 51.2(7) . .
Ni12 Ni5 Ni9 C2 58.7(7) 2_755 .
C1 Ni5 Ni9 Ni9 -168.2(2) . 2_755
C2 Ni5 Ni9 Ni9 -13.12(19) 2_755 2_755
Cu1 Ni5 Ni9 Ni9 -168.04(9) . 2_755
Ni2 Ni5 Ni9 Ni9 31.45(8) . 2_755
Ni13 Ni5 Ni9 Ni9 57.81(4) 2_755 2_755
Ni4 Ni5 Ni9 Ni9 -67.07(5) . 2_755
Ni10 Ni5 Ni9 Ni9 -71.63(4) . 2_755
Ni8 Ni5 Ni9 Ni9 -134.46(4) . 2_755
Ni1 Ni5 Ni9 Ni9 107.69(5) . 2_755
Ni12 Ni5 Ni9 Ni9 115.29(5) 2_755 2_755
C1 Ni5 Ni9 Ni13 -99.9(2) . .
C2 Ni5 Ni9 Ni13 55.13(19) 2_755 .
Cu1 Ni5 Ni9 Ni13 -99.79(9) . .
Ni2 Ni5 Ni9 Ni13 99.70(7) . .
Ni13 Ni5 Ni9 Ni13 126.05(4) 2_755 .
Ni4 Ni5 Ni9 Ni13 1.17(7) . .
Ni9 Ni5 Ni9 Ni13 68.24(4) 2_755 .
Ni10 Ni5 Ni9 Ni13 -3.39(4) . .
Ni8 Ni5 Ni9 Ni13 -66.22(5) . .
Ni1 Ni5 Ni9 Ni13 175.94(4) . .
Ni12 Ni5 Ni9 Ni13 -176.47(5) 2_755 .
C1 Ni5 Ni9 Ni14 -39.8(2) . .
C2 Ni5 Ni9 Ni14 115.24(19) 2_755 .
Cu1 Ni5 Ni9 Ni14 -39.69(9) . .
Ni2 Ni5 Ni9 Ni14 159.81(7) . .
Ni13 Ni5 Ni9 Ni14 -173.84(4) 2_755 .
Ni4 Ni5 Ni9 Ni14 61.28(5) . .
Ni9 Ni5 Ni9 Ni14 128.35(5) 2_755 .
Ni10 Ni5 Ni9 Ni14 56.72(3) . .
Ni8 Ni5 Ni9 Ni14 -6.11(4) . .
Ni1 Ni5 Ni9 Ni14 -123.96(4) . .
Ni12 Ni5 Ni9 Ni14 -116.36(4) 2_755 .
C1 Ni5 Ni9 Ni15 -18.5(2) . .
C2 Ni5 Ni9 Ni15 136.57(19) 2_755 .
Cu1 Ni5 Ni9 Ni15 -18.35(13) . .
Ni2 Ni5 Ni9 Ni15 -178.86(6) . .
Ni13 Ni5 Ni9 Ni15 -152.50(6) 2_755 .
Ni4 Ni5 Ni9 Ni15 82.62(8) . .
Ni9 Ni5 Ni9 Ni15 149.69(8) 2_755 .
Ni10 Ni5 Ni9 Ni15 78.06(7) . .
Ni8 Ni5 Ni9 Ni15 15.23(7) . .
Ni1 Ni5 Ni9 Ni15 -102.62(7) . .
Ni12 Ni5 Ni9 Ni15 -95.02(7) 2_755 .
C1 Ni5 Ni9 Ni11 75.0(2) . 2_755
C2 Ni5 Ni9 Ni11 -129.96(19) 2_755 2_755
Cu1 Ni5 Ni9 Ni11 75.11(10) . 2_755
Ni2 Ni5 Ni9 Ni11 -85.40(8) . 2_755
Ni13 Ni5 Ni9 Ni11 -59.04(5) 2_755 2_755
Ni4 Ni5 Ni9 Ni11 176.08(4) . 2_755
Ni9 Ni5 Ni9 Ni11 -116.85(6) 2_755 2_755
Ni10 Ni5 Ni9 Ni11 171.52(5) . 2_755
Ni8 Ni5 Ni9 Ni11 108.69(5) . 2_755
Ni1 Ni5 Ni9 Ni11 -9.16(6) . 2_755
Ni12 Ni5 Ni9 Ni11 -1.56(4) 2_755 2_755
C1 Ni5 Ni9 Ni5 -168.2(2) . 2_755
C2 Ni5 Ni9 Ni5 -13.11(19) 2_755 2_755
Cu1 Ni5 Ni9 Ni5 -168.04(9) . 2_755
Ni2 Ni5 Ni9 Ni5 31.45(8) . 2_755
Ni13 Ni5 Ni9 Ni5 57.81(4) 2_755 2_755
Ni4 Ni5 Ni9 Ni5 -67.07(5) . 2_755
Ni9 Ni5 Ni9 Ni5 0.0 2_755 2_755
Ni10 Ni5 Ni9 Ni5 -71.63(4) . 2_755
Ni8 Ni5 Ni9 Ni5 -134.46(4) . 2_755
Ni1 Ni5 Ni9 Ni5 107.69(5) . 2_755
Ni12 Ni5 Ni9 Ni5 115.29(5) 2_755 2_755
C1 Ni5 Ni9 Ni12 76.5(2) . 2_755
C2 Ni5 Ni9 Ni12 -128.40(19) 2_755 2_755
Cu1 Ni5 Ni9 Ni12 76.67(9) . 2_755
Ni2 Ni5 Ni9 Ni12 -83.83(7) . 2_755
Ni13 Ni5 Ni9 Ni12 -57.48(3) 2_755 2_755
Ni4 Ni5 Ni9 Ni12 177.64(5) . 2_755
Ni9 Ni5 Ni9 Ni12 -115.29(5) 2_755 2_755
Ni10 Ni5 Ni9 Ni12 173.08(4) . 2_755
Ni8 Ni5 Ni9 Ni12 110.25(4) . 2_755
Ni1 Ni5 Ni9 Ni12 -7.60(4) . 2_755
C1 Ni5 Ni9 Ni10 134.2(2) . 2_755
C2 Ni5 Ni9 Ni10 -70.73(19) 2_755 2_755
Cu1 Ni5 Ni9 Ni10 134.34(8) . 2_755
Ni2 Ni5 Ni9 Ni10 -26.16(8) . 2_755
Ni13 Ni5 Ni9 Ni10 0.19(4) 2_755 2_755
Ni4 Ni5 Ni9 Ni10 -124.69(5) . 2_755
Ni9 Ni5 Ni9 Ni10 -57.62(3) 2_755 2_755
Ni10 Ni5 Ni9 Ni10 -129.25(3) . 2_755
Ni8 Ni5 Ni9 Ni10 167.92(3) . 2_755
Ni1 Ni5 Ni9 Ni10 50.07(5) . 2_755
Ni12 Ni5 Ni9 Ni10 57.67(3) 2_755 2_755
C1 Ni5 Ni9 Ni10 -96.5(2) . .
C2 Ni5 Ni9 Ni10 58.52(19) 2_755 .
Cu1 Ni5 Ni9 Ni10 -96.41(9) . .
Ni2 Ni5 Ni9 Ni10 103.08(7) . .
Ni13 Ni5 Ni9 Ni10 129.44(4) 2_755 .
Ni4 Ni5 Ni9 Ni10 4.56(4) . .
Ni9 Ni5 Ni9 Ni10 71.63(4) 2_755 .
Ni8 Ni5 Ni9 Ni10 -62.83(3) . .
Ni1 Ni5 Ni9 Ni10 179.32(5) . .
Ni12 Ni5 Ni9 Ni10 -173.08(4) 2_755 .
C13 Ni4 Ni10 C6 -23.0(6) . .
C10 Ni4 Ni10 C6 -3.6(4) . .
C2 Ni4 Ni10 C6 151.1(4) 2_755 .
Ni5 Ni4 Ni10 C6 -153.8(3) . .
Ni3 Ni4 Ni10 C6 115.1(3) . .
Cu1 Ni4 Ni10 C6 -121.2(3) . .
Ni11 Ni4 Ni10 C6 99.6(3) . .
Ni2 Ni4 Ni10 C6 175.8(3) . .
Ni8 Ni4 Ni10 C6 -89.0(3) . .
C13 Ni4 Ni10 C10 -19.4(5) . .
C2 Ni4 Ni10 C10 154.6(3) 2_755 .
Ni5 Ni4 Ni10 C10 -150.3(3) . .
Ni3 Ni4 Ni10 C10 118.6(3) . .
Cu1 Ni4 Ni10 C10 -117.6(3) . .
Ni11 Ni4 Ni10 C10 103.1(3) . .
Ni2 Ni4 Ni10 C10 179.3(3) . .
Ni8 Ni4 Ni10 C10 -85.4(3) . .
C13 Ni4 Ni10 Ni13 170.4(5) . .
C10 Ni4 Ni10 Ni13 -170.2(4) . .
C2 Ni4 Ni10 Ni13 -15.6(3) 2_755 .
Ni5 Ni4 Ni10 Ni13 39.5(2) . .
Ni3 Ni4 Ni10 Ni13 -51.6(2) . .
Cu1 Ni4 Ni10 Ni13 72.2(2) . .
Ni11 Ni4 Ni10 Ni13 -67.1(2) . .
Ni2 Ni4 Ni10 Ni13 9.1(2) . .
Ni8 Ni4 Ni10 Ni13 104.4(2) . .
C13 Ni4 Ni10 Ni5 130.9(5) . .
C10 Ni4 Ni10 Ni5 150.3(3) . .
C2 Ni4 Ni10 Ni5 -55.08(18) 2_755 .
Ni3 Ni4 Ni10 Ni5 -91.09(4) . .
Cu1 Ni4 Ni10 Ni5 32.67(4) . .
Ni11 Ni4 Ni10 Ni5 -106.59(4) . .
Ni2 Ni4 Ni10 Ni5 -30.38(4) . .
Ni8 Ni4 Ni10 Ni5 64.87(3) . .
C13 Ni4 Ni10 Ni11 -122.5(5) . .
C10 Ni4 Ni10 Ni11 -103.1(3) . .
C2 Ni4 Ni10 Ni11 51.51(18) 2_755 .
Ni5 Ni4 Ni10 Ni11 106.59(4) . .
Ni3 Ni4 Ni10 Ni11 15.50(4) . .
Cu1 Ni4 Ni10 Ni11 139.25(4) . .
Ni2 Ni4 Ni10 Ni11 76.21(4) . .
Ni8 Ni4 Ni10 Ni11 171.46(4) . .
C13 Ni4 Ni10 Ni14 72.0(5) . .
C10 Ni4 Ni10 Ni14 91.4(3) . .
C2 Ni4 Ni10 Ni14 -113.94(19) 2_755 .
Ni5 Ni4 Ni10 Ni14 -58.86(4) . .
Ni3 Ni4 Ni10 Ni14 -149.95(4) . .
Cu1 Ni4 Ni10 Ni14 -26.19(6) . .
Ni11 Ni4 Ni10 Ni14 -165.45(5) . .
Ni2 Ni4 Ni10 Ni14 -89.24(5) . .
Ni8 Ni4 Ni10 Ni14 6.01(4) . .
C13 Ni4 Ni10 Ni9 -176.4(5) . 2_755
C10 Ni4 Ni10 Ni9 -157.0(3) . 2_755
C2 Ni4 Ni10 Ni9 -2.36(18) 2_755 2_755
Ni5 Ni4 Ni10 Ni9 52.72(3) . 2_755
Ni3 Ni4 Ni10 Ni9 -38.37(4) . 2_755
Cu1 Ni4 Ni10 Ni9 85.38(4) . 2_755
Ni11 Ni4 Ni10 Ni9 -53.87(3) . 2_755
Ni2 Ni4 Ni10 Ni9 22.34(4) . 2_755
Ni8 Ni4 Ni10 Ni9 117.59(3) . 2_755
C13 Ni4 Ni10 Ni9 134.8(5) . .
C10 Ni4 Ni10 Ni9 154.2(3) . .
C2 Ni4 Ni10 Ni9 -51.13(19) 2_755 .
Ni5 Ni4 Ni10 Ni9 3.94(4) . .
Ni3 Ni4 Ni10 Ni9 -87.14(5) . .
Cu1 Ni4 Ni10 Ni9 36.61(5) . .
Ni11 Ni4 Ni10 Ni9 -102.64(4) . .
Ni2 Ni4 Ni10 Ni9 -26.44(5) . .
Ni8 Ni4 Ni10 Ni9 68.82(4) . .
C13 Ni4 Ni10 Ni12 -126.4(5) . .
C10 Ni4 Ni10 Ni12 -107.0(3) . .
C2 Ni4 Ni10 Ni12 47.60(19) 2_755 .
Ni5 Ni4 Ni10 Ni12 102.67(4) . .
Ni3 Ni4 Ni10 Ni12 11.59(6) . .
Cu1 Ni4 Ni10 Ni12 135.34(4) . .
Ni11 Ni4 Ni10 Ni12 -3.92(4) . .
Ni2 Ni4 Ni10 Ni12 72.29(5) . .
Ni8 Ni4 Ni10 Ni12 167.55(5) . .
C13 Ni4 Ni10 Ni8 66.0(5) . .
C10 Ni4 Ni10 Ni8 85.4(3) . .
C2 Ni4 Ni10 Ni8 -119.95(19) 2_755 .
Ni5 Ni4 Ni10 Ni8 -64.87(3) . .
Ni3 Ni4 Ni10 Ni8 -155.96(4) . .
Cu1 Ni4 Ni10 Ni8 -32.21(4) . .
Ni11 Ni4 Ni10 Ni8 -171.46(4) . .
Ni2 Ni4 Ni10 Ni8 -95.25(4) . .
C1 Ni5 Ni10 C6 12.2(5) . .
C2 Ni5 Ni10 C6 -157.8(5) 2_755 .
Cu1 Ni5 Ni10 C6 107.3(4) . .
Ni2 Ni5 Ni10 C6 -177.3(4) . .
Ni9 Ni5 Ni10 C6 -38.7(4) . .
Ni13 Ni5 Ni10 C6 -103.6(4) 2_755 .
Ni4 Ni5 Ni10 C6 145.7(4) . .
Ni9 Ni5 Ni10 C6 -104.4(4) 2_755 .
Ni8 Ni5 Ni10 C6 64.3(4) . .
Ni1 Ni5 Ni10 C6 177(100) . .
Ni12 Ni5 Ni10 C6 -31.4(4) 2_755 .
C1 Ni5 Ni10 C10 -110.9(3) . .
C2 Ni5 Ni10 C10 79.0(3) 2_755 .
Cu1 Ni5 Ni10 C10 -15.8(2) . .
Ni2 Ni5 Ni10 C10 59.6(2) . .
Ni9 Ni5 Ni10 C10 -161.8(2) . .
Ni13 Ni5 Ni10 C10 133.3(2) 2_755 .
Ni4 Ni5 Ni10 C10 22.6(2) . .
Ni9 Ni5 Ni10 C10 132.5(2) 2_755 .
Ni8 Ni5 Ni10 C10 -58.8(2) . .
Ni1 Ni5 Ni10 C10 54(3) . .
Ni12 Ni5 Ni10 C10 -154.5(2) 2_755 .
C1 Ni5 Ni10 Ni13 54.2(2) . .
C2 Ni5 Ni10 Ni13 -115.9(2) 2_755 .
Cu1 Ni5 Ni10 Ni13 149.33(4) . .
Ni2 Ni5 Ni10 Ni13 -135.29(4) . .
Ni9 Ni5 Ni10 Ni13 3.33(4) . .
Ni13 Ni5 Ni10 Ni13 -61.63(6) 2_755 .
Ni4 Ni5 Ni10 Ni13 -172.30(5) . .
Ni9 Ni5 Ni10 Ni13 -62.38(4) 2_755 .
Ni8 Ni5 Ni10 Ni13 106.31(4) . .
Ni1 Ni5 Ni10 Ni13 -141(3) . .
Ni12 Ni5 Ni10 Ni13 10.59(6) 2_755 .
C1 Ni5 Ni10 Ni4 -133.5(2) . .
C2 Ni5 Ni10 Ni4 56.4(2) 2_755 .
Cu1 Ni5 Ni10 Ni4 -38.37(4) . .
Ni2 Ni5 Ni10 Ni4 37.01(4) . .
Ni9 Ni5 Ni10 Ni4 175.63(4) . .
Ni13 Ni5 Ni10 Ni4 110.67(5) 2_755 .
Ni9 Ni5 Ni10 Ni4 109.92(4) 2_755 .
Ni8 Ni5 Ni10 Ni4 -81.39(4) . .
Ni1 Ni5 Ni10 Ni4 32(3) . .
Ni12 Ni5 Ni10 Ni4 -177.11(5) 2_755 .
C1 Ni5 Ni10 Ni11 166.7(2) . .
C2 Ni5 Ni10 Ni11 -3.3(2) 2_755 .
Cu1 Ni5 Ni10 Ni11 -98.08(4) . .
Ni2 Ni5 Ni10 Ni11 -22.70(5) . .
Ni9 Ni5 Ni10 Ni11 115.92(4) . .
Ni13 Ni5 Ni10 Ni11 50.96(5) 2_755 .
Ni4 Ni5 Ni10 Ni11 -59.71(3) . .
Ni9 Ni5 Ni10 Ni11 50.21(3) 2_755 .
Ni8 Ni5 Ni10 Ni11 -141.10(4) . .
Ni1 Ni5 Ni10 Ni11 -28(3) . .
Ni12 Ni5 Ni10 Ni11 123.18(5) 2_755 .
C1 Ni5 Ni10 Ni14 -2.7(2) . .
C2 Ni5 Ni10 Ni14 -172.7(2) 2_755 .
Cu1 Ni5 Ni10 Ni14 92.48(4) . .
Ni2 Ni5 Ni10 Ni14 167.86(4) . .
Ni9 Ni5 Ni10 Ni14 -53.51(3) . .
Ni13 Ni5 Ni10 Ni14 -118.47(5) 2_755 .
Ni4 Ni5 Ni10 Ni14 130.85(4) . .
Ni9 Ni5 Ni10 Ni14 -119.23(4) 2_755 .
Ni8 Ni5 Ni10 Ni14 49.46(3) . .
Ni1 Ni5 Ni10 Ni14 163(3) . .
Ni12 Ni5 Ni10 Ni14 -46.26(5) 2_755 .
C1 Ni5 Ni10 Ni9 116.5(2) . 2_755
C2 Ni5 Ni10 Ni9 -53.5(2) 2_755 2_755
Cu1 Ni5 Ni10 Ni9 -148.29(5) . 2_755
Ni2 Ni5 Ni10 Ni9 -72.91(4) . 2_755
Ni9 Ni5 Ni10 Ni9 65.71(4) . 2_755
Ni13 Ni5 Ni10 Ni9 0.75(4) 2_755 2_755
Ni4 Ni5 Ni10 Ni9 -109.92(4) . 2_755
Ni8 Ni5 Ni10 Ni9 168.69(4) . 2_755
Ni1 Ni5 Ni10 Ni9 -78(3) . 2_755
Ni12 Ni5 Ni10 Ni9 72.97(5) 2_755 2_755
C1 Ni5 Ni10 Ni9 50.8(2) . .
C2 Ni5 Ni10 Ni9 -119.2(2) 2_755 .
Cu1 Ni5 Ni10 Ni9 145.99(5) . .
Ni2 Ni5 Ni10 Ni9 -138.63(5) . .
Ni13 Ni5 Ni10 Ni9 -64.96(5) 2_755 .
Ni4 Ni5 Ni10 Ni9 -175.63(4) . .
Ni9 Ni5 Ni10 Ni9 -65.71(4) 2_755 .
Ni8 Ni5 Ni10 Ni9 102.97(4) . .
Ni1 Ni5 Ni10 Ni9 -144(3) . .
Ni12 Ni5 Ni10 Ni9 7.25(4) 2_755 .
C1 Ni5 Ni10 Ni12 117.4(2) . .
C2 Ni5 Ni10 Ni12 -52.6(2) 2_755 .
Cu1 Ni5 Ni10 Ni12 -147.46(4) . .
Ni2 Ni5 Ni10 Ni12 -72.08(5) . .
Ni9 Ni5 Ni10 Ni12 66.55(4) . .
Ni13 Ni5 Ni10 Ni12 1.59(6) 2_755 .
Ni4 Ni5 Ni10 Ni12 -109.08(4) . .
Ni9 Ni5 Ni10 Ni12 0.84(4) 2_755 .
Ni8 Ni5 Ni10 Ni12 169.52(4) . .
Ni1 Ni5 Ni10 Ni12 -77(3) . .
Ni12 Ni5 Ni10 Ni12 73.80(6) 2_755 .
C1 Ni5 Ni10 Ni8 -52.1(2) . .
C2 Ni5 Ni10 Ni8 137.8(2) 2_755 .
Cu1 Ni5 Ni10 Ni8 43.02(4) . .
Ni2 Ni5 Ni10 Ni8 118.40(5) . .
Ni9 Ni5 Ni10 Ni8 -102.97(4) . .
Ni13 Ni5 Ni10 Ni8 -167.93(5) 2_755 .
Ni4 Ni5 Ni10 Ni8 81.39(4) . .
Ni9 Ni5 Ni10 Ni8 -168.69(4) 2_755 .
Ni1 Ni5 Ni10 Ni8 113(3) . .
Ni12 Ni5 Ni10 Ni8 -95.72(5) 2_755 .
C1 Ni9 Ni10 C6 112.3(3) . .
C2 Ni9 Ni10 C6 -33.5(3) . .
Ni9 Ni9 Ni10 C6 -125.1(2) 2_755 .
Ni5 Ni9 Ni10 C6 162.3(2) . .
Ni13 Ni9 Ni10 C6 -21.3(2) . .
Ni14 Ni9 Ni10 C6 56.8(2) . .
Ni15 Ni9 Ni10 C6 23.2(2) . .
Ni11 Ni9 Ni10 C6 69.1(4) 2_755 .
Ni5 Ni9 Ni10 C6 -71.6(2) 2_755 .
Ni12 Ni9 Ni10 C6 155.0(2) 2_755 .
Ni10 Ni9 Ni10 C6 -125.1(2) 2_755 .
C1 Ni9 Ni10 C10 -8.3(5) . .
C2 Ni9 Ni10 C10 -154.1(5) . .
Ni9 Ni9 Ni10 C10 114.3(4) 2_755 .
Ni5 Ni9 Ni10 C10 41.8(4) . .
Ni13 Ni9 Ni10 C10 -141.9(4) . .
Ni14 Ni9 Ni10 C10 -63.7(4) . .
Ni15 Ni9 Ni10 C10 -97.4(4) . .
Ni11 Ni9 Ni10 C10 -51.5(6) 2_755 .
Ni5 Ni9 Ni10 C10 167.8(4) 2_755 .
Ni12 Ni9 Ni10 C10 34.5(5) 2_755 .
Ni10 Ni9 Ni10 C10 114.3(4) 2_755 .
C1 Ni9 Ni10 Ni13 133.6(2) . .
C2 Ni9 Ni10 Ni13 -12.2(2) . .
Ni9 Ni9 Ni10 Ni13 -103.80(5) 2_755 .
Ni5 Ni9 Ni10 Ni13 -176.32(4) . .
Ni14 Ni9 Ni10 Ni13 78.16(4) . .
Ni15 Ni9 Ni10 Ni13 44.51(4) . .
Ni11 Ni9 Ni10 Ni13 90.4(3) 2_755 .
Ni5 Ni9 Ni10 Ni13 -50.28(3) 2_755 .
Ni12 Ni9 Ni10 Ni13 176.34(5) 2_755 .
Ni10 Ni9 Ni10 Ni13 -103.80(5) 2_755 .
C1 Ni9 Ni10 Ni4 -54.1(2) . .
C2 Ni9 Ni10 Ni4 160.0(2) . .
Ni9 Ni9 Ni10 Ni4 68.43(5) 2_755 .
Ni5 Ni9 Ni10 Ni4 -4.09(4) . .
Ni13 Ni9 Ni10 Ni4 172.23(5) . .
Ni14 Ni9 Ni10 Ni4 -109.61(5) . .
Ni15 Ni9 Ni10 Ni4 -143.26(4) . .
Ni11 Ni9 Ni10 Ni4 -97.3(3) 2_755 .
Ni5 Ni9 Ni10 Ni4 121.96(4) 2_755 .
Ni12 Ni9 Ni10 Ni4 -11.43(6) 2_755 .
Ni10 Ni9 Ni10 Ni4 68.43(5) 2_755 .
C1 Ni9 Ni10 Ni5 -50.06(19) . .
C2 Ni9 Ni10 Ni5 164.1(2) . .
Ni9 Ni9 Ni10 Ni5 72.52(4) 2_755 .
Ni13 Ni9 Ni10 Ni5 176.32(4) . .
Ni14 Ni9 Ni10 Ni5 -105.52(4) . .
Ni15 Ni9 Ni10 Ni5 -139.17(4) . .
Ni11 Ni9 Ni10 Ni5 -93.3(3) 2_755 .
Ni5 Ni9 Ni10 Ni5 126.04(3) 2_755 .
Ni12 Ni9 Ni10 Ni5 -7.34(4) 2_755 .
Ni10 Ni9 Ni10 Ni5 72.52(4) 2_755 .
C1 Ni9 Ni10 Ni11 -124.4(2) . .
C2 Ni9 Ni10 Ni11 89.8(2) . .
Ni9 Ni9 Ni10 Ni11 -1.83(5) 2_755 .
Ni5 Ni9 Ni10 Ni11 -74.35(4) . .
Ni13 Ni9 Ni10 Ni11 101.97(4) . .
Ni14 Ni9 Ni10 Ni11 -179.88(5) . .
Ni15 Ni9 Ni10 Ni11 146.48(4) . .
Ni11 Ni9 Ni10 Ni11 -167.6(3) 2_755 .
Ni5 Ni9 Ni10 Ni11 51.69(4) 2_755 .
Ni12 Ni9 Ni10 Ni11 -81.69(5) 2_755 .
Ni10 Ni9 Ni10 Ni11 -1.83(5) 2_755 .
C1 Ni9 Ni10 Ni14 55.47(19) . .
C2 Ni9 Ni10 Ni14 -90.3(2) . .
Ni9 Ni9 Ni10 Ni14 178.05(5) 2_755 .
Ni5 Ni9 Ni10 Ni14 105.52(4) . .
Ni13 Ni9 Ni10 Ni14 -78.16(4) . .
Ni15 Ni9 Ni10 Ni14 -33.65(4) . .
Ni11 Ni9 Ni10 Ni14 12.3(3) 2_755 .
Ni5 Ni9 Ni10 Ni14 -128.43(4) 2_755 .
Ni12 Ni9 Ni10 Ni14 98.19(5) 2_755 .
Ni10 Ni9 Ni10 Ni14 178.05(5) 2_755 .
C1 Ni9 Ni10 Ni9 -122.6(2) . 2_755
C2 Ni9 Ni10 Ni9 91.6(2) . 2_755
Ni5 Ni9 Ni10 Ni9 -72.52(4) . 2_755
Ni13 Ni9 Ni10 Ni9 103.80(5) . 2_755
Ni14 Ni9 Ni10 Ni9 -178.05(5) . 2_755
Ni15 Ni9 Ni10 Ni9 148.31(6) . 2_755
Ni11 Ni9 Ni10 Ni9 -165.8(4) 2_755 2_755
Ni5 Ni9 Ni10 Ni9 53.52(3) 2_755 2_755
Ni12 Ni9 Ni10 Ni9 -79.86(5) 2_755 2_755
Ni10 Ni9 Ni10 Ni9 0.0 2_755 2_755
C1 Ni9 Ni10 Ni12 -173.0(2) . .
C2 Ni9 Ni10 Ni12 41.2(2) . .
Ni9 Ni9 Ni10 Ni12 -50.40(4) 2_755 .
Ni5 Ni9 Ni10 Ni12 -122.92(4) . .
Ni13 Ni9 Ni10 Ni12 53.40(3) . .
Ni14 Ni9 Ni10 Ni12 131.56(4) . .
Ni15 Ni9 Ni10 Ni12 97.91(4) . .
Ni11 Ni9 Ni10 Ni12 143.8(3) 2_755 .
Ni5 Ni9 Ni10 Ni12 3.12(3) 2_755 .
Ni12 Ni9 Ni10 Ni12 -130.26(4) 2_755 .
Ni10 Ni9 Ni10 Ni12 -50.40(4) 2_755 .
C1 Ni9 Ni10 Ni8 6.27(19) . .
C2 Ni9 Ni10 Ni8 -139.5(2) . .
Ni9 Ni9 Ni10 Ni8 128.85(4) 2_755 .
Ni5 Ni9 Ni10 Ni8 56.32(3) . .
Ni13 Ni9 Ni10 Ni8 -127.36(4) . .
Ni14 Ni9 Ni10 Ni8 -49.20(3) . .
Ni15 Ni9 Ni10 Ni8 -82.85(4) . .
Ni11 Ni9 Ni10 Ni8 -36.9(3) 2_755 .
Ni5 Ni9 Ni10 Ni8 -177.63(4) 2_755 .
Ni12 Ni9 Ni10 Ni8 48.99(5) 2_755 .
Ni10 Ni9 Ni10 Ni8 128.85(4) 2_755 .
C14 Ni8 Ni10 C6 97.8(4) . .
C8 Ni8 Ni10 C6 -0.6(3) . .
C1 Ni8 Ni10 C6 -105.0(3) . .
Ni14 Ni8 Ni10 C6 -46.3(2) . .
Ni6 Ni8 Ni10 C6 -126.9(2) . .
Ni5 Ni8 Ni10 C6 -153.3(2) . .
Cu1 Ni8 Ni10 C6 171.5(2) . .
Ni4 Ni8 Ni10 C6 140.4(2) . .
C14 Ni8 Ni10 C10 9.9(4) . .
C8 Ni8 Ni10 C10 -88.6(3) . .
C1 Ni8 Ni10 C10 167.1(3) . .
Ni14 Ni8 Ni10 C10 -134.3(2) . .
Ni6 Ni8 Ni10 C10 145.2(2) . .
Ni5 Ni8 Ni10 C10 118.8(2) . .
Cu1 Ni8 Ni10 C10 83.6(2) . .
Ni4 Ni8 Ni10 C10 52.4(2) . .
C14 Ni8 Ni10 Ni13 149.5(3) . .
C8 Ni8 Ni10 Ni13 51.0(2) . .
C1 Ni8 Ni10 Ni13 -53.32(19) . .
Ni14 Ni8 Ni10 Ni13 5.33(4) . .
Ni6 Ni8 Ni10 Ni13 -75.23(5) . .
Ni5 Ni8 Ni10 Ni13 -101.63(5) . .
Cu1 Ni8 Ni10 Ni13 -136.81(4) . .
Ni4 Ni8 Ni10 Ni13 -167.98(5) . .
C14 Ni8 Ni10 Ni4 -42.5(3) . .
C8 Ni8 Ni10 Ni4 -141.0(2) . .
C1 Ni8 Ni10 Ni4 114.66(19) . .
Ni14 Ni8 Ni10 Ni4 173.31(4) . .
Ni6 Ni8 Ni10 Ni4 92.75(4) . .
Ni5 Ni8 Ni10 Ni4 66.35(3) . .
Cu1 Ni8 Ni10 Ni4 31.17(3) . .
C14 Ni8 Ni10 Ni5 -108.9(4) . .
C8 Ni8 Ni10 Ni5 152.6(2) . .
C1 Ni8 Ni10 Ni5 48.31(19) . .
Ni14 Ni8 Ni10 Ni5 106.96(4) . .
Ni6 Ni8 Ni10 Ni5 26.40(4) . .
Cu1 Ni8 Ni10 Ni5 -35.18(3) . .
Ni4 Ni8 Ni10 Ni5 -66.35(3) . .
C14 Ni8 Ni10 Ni11 -52.7(4) . .
C8 Ni8 Ni10 Ni11 -151.2(2) . .
C1 Ni8 Ni10 Ni11 104.47(19) . .
Ni14 Ni8 Ni10 Ni11 163.12(6) . .
Ni6 Ni8 Ni10 Ni11 82.56(6) . .
Ni5 Ni8 Ni10 Ni11 56.16(5) . .
Cu1 Ni8 Ni10 Ni11 20.98(6) . .
Ni4 Ni8 Ni10 Ni11 -10.19(4) . .
C14 Ni8 Ni10 Ni14 144.1(4) . .
C8 Ni8 Ni10 Ni14 45.7(2) . .
C1 Ni8 Ni10 Ni14 -58.65(19) . .
Ni6 Ni8 Ni10 Ni14 -80.56(4) . .
Ni5 Ni8 Ni10 Ni14 -106.96(4) . .
Cu1 Ni8 Ni10 Ni14 -142.14(4) . .
Ni4 Ni8 Ni10 Ni14 -173.31(4) . .
C14 Ni8 Ni10 Ni9 -119.4(3) . 2_755
C8 Ni8 Ni10 Ni9 142.1(2) . 2_755
C1 Ni8 Ni10 Ni9 37.80(19) . 2_755
Ni14 Ni8 Ni10 Ni9 96.45(4) . 2_755
Ni6 Ni8 Ni10 Ni9 15.90(6) . 2_755
Ni5 Ni8 Ni10 Ni9 -10.51(4) . 2_755
Cu1 Ni8 Ni10 Ni9 -45.68(5) . 2_755
Ni4 Ni8 Ni10 Ni9 -76.86(4) . 2_755
C14 Ni8 Ni10 Ni9 -163.2(3) . .
C8 Ni8 Ni10 Ni9 98.3(2) . .
C1 Ni8 Ni10 Ni9 -5.99(19) . .
Ni14 Ni8 Ni10 Ni9 52.66(3) . .
Ni6 Ni8 Ni10 Ni9 -27.90(4) . .
Ni5 Ni8 Ni10 Ni9 -54.30(3) . .
Cu1 Ni8 Ni10 Ni9 -89.48(4) . .
Ni4 Ni8 Ni10 Ni9 -120.65(4) . .
C14 Ni8 Ni10 Ni12 -159.7(4) . .
C8 Ni8 Ni10 Ni12 101.9(3) . .
C1 Ni8 Ni10 Ni12 -2.5(3) . .
Ni14 Ni8 Ni10 Ni12 56.19(19) . .
Ni6 Ni8 Ni10 Ni12 -24.4(2) . .
Ni5 Ni8 Ni10 Ni12 -50.78(19) . .
Cu1 Ni8 Ni10 Ni12 -85.95(19) . .
Ni4 Ni8 Ni10 Ni12 -117.12(19) . .
C12 Ni3 Ni11 C11 -32.1(5) . .
C3 Ni3 Ni11 C11 101.1(3) 2_755 .
C2 Ni3 Ni11 C11 -176.0(3) 2_755 .
Ni15 Ni3 Ni11 C11 125.9(3) 2_755 .
Ni2 Ni3 Ni11 C11 -176.7(3) . .
Ni4 Ni3 Ni11 C11 -120.3(3) . .
C12 Ni3 Ni11 C9 -9.3(6) . .
C11 Ni3 Ni11 C9 22.9(5) . .
C3 Ni3 Ni11 C9 123.9(5) 2_755 .
C2 Ni3 Ni11 C9 -153.2(5) 2_755 .
Ni15 Ni3 Ni11 C9 148.8(4) 2_755 .
Ni2 Ni3 Ni11 C9 -153.9(4) . .
Ni4 Ni3 Ni11 C9 -97.5(4) . .
C12 Ni3 Ni11 C2 143.9(4) . 2_755
C11 Ni3 Ni11 C2 176.0(3) . 2_755
C3 Ni3 Ni11 C2 -82.9(3) 2_755 2_755
Ni15 Ni3 Ni11 C2 -58.0(2) 2_755 2_755
Ni2 Ni3 Ni11 C2 -0.7(2) . 2_755
Ni4 Ni3 Ni11 C2 55.7(2) . 2_755
C12 Ni3 Ni11 Ni12 -170.0(4) . .
C11 Ni3 Ni11 Ni12 -137.9(3) . .
C3 Ni3 Ni11 Ni12 -36.8(3) 2_755 .
C2 Ni3 Ni11 Ni12 46.1(2) 2_755 .
Ni15 Ni3 Ni11 Ni12 -11.96(14) 2_755 .
Ni2 Ni3 Ni11 Ni12 45.38(15) . .
Ni4 Ni3 Ni11 Ni12 101.76(14) . .
C12 Ni3 Ni11 Ni9 167.9(4) . 2_755
C11 Ni3 Ni11 Ni9 -160.0(3) . 2_755
C3 Ni3 Ni11 Ni9 -58.9(2) 2_755 2_755
C2 Ni3 Ni11 Ni9 24.0(2) 2_755 2_755
Ni15 Ni3 Ni11 Ni9 -34.03(4) 2_755 2_755
Ni2 Ni3 Ni11 Ni9 23.30(4) . 2_755
Ni4 Ni3 Ni11 Ni9 79.68(4) . 2_755
C12 Ni3 Ni11 Ni10 104.2(4) . .
C11 Ni3 Ni11 Ni10 136.3(3) . .
C3 Ni3 Ni11 Ni10 -122.7(2) 2_755 .
C2 Ni3 Ni11 Ni10 -39.7(2) 2_755 .
Ni15 Ni3 Ni11 Ni10 -97.78(4) 2_755 .
Ni2 Ni3 Ni11 Ni10 -40.44(5) . .
Ni4 Ni3 Ni11 Ni10 15.94(4) . .
C12 Ni3 Ni11 Ni4 88.2(4) . .
C11 Ni3 Ni11 Ni4 120.3(3) . .
C3 Ni3 Ni11 Ni4 -138.6(2) 2_755 .
C2 Ni3 Ni11 Ni4 -55.7(2) 2_755 .
Ni15 Ni3 Ni11 Ni4 -113.72(4) 2_755 .
Ni2 Ni3 Ni11 Ni4 -56.38(4) . .
C12 Ni3 Ni11 Ni7 -126.7(4) . 2_755
C11 Ni3 Ni11 Ni7 -94.5(3) . 2_755
C3 Ni3 Ni11 Ni7 6.5(2) 2_755 2_755
C2 Ni3 Ni11 Ni7 89.4(2) 2_755 2_755
Ni15 Ni3 Ni11 Ni7 31.41(4) 2_755 2_755
Ni2 Ni3 Ni11 Ni7 88.75(4) . 2_755
Ni4 Ni3 Ni11 Ni7 145.12(4) . 2_755
C12 Ni3 Ni11 Ni15 -158.1(4) . 2_755
C11 Ni3 Ni11 Ni15 -125.9(3) . 2_755
C3 Ni3 Ni11 Ni15 -24.9(2) 2_755 2_755
C2 Ni3 Ni11 Ni15 58.0(2) 2_755 2_755
Ni2 Ni3 Ni11 Ni15 57.34(3) . 2_755
Ni4 Ni3 Ni11 Ni15 113.72(4) . 2_755
C6 Ni10 Ni11 C11 -93.5(4) . .
C10 Ni10 Ni11 C11 -3.3(4) . .
Ni13 Ni10 Ni11 C11 -146.4(3) . .
Ni4 Ni10 Ni11 C11 44.6(3) . .
Ni5 Ni10 Ni11 C11 99.6(3) . .
Ni14 Ni10 Ni11 C11 151.7(4) . .
Ni9 Ni10 Ni11 C11 150.4(3) 2_755 .
Ni9 Ni10 Ni11 C11 152.2(3) . .
Ni12 Ni10 Ni11 C11 -139.7(3) . .
Ni8 Ni10 Ni11 C11 55.1(3) . .
C6 Ni10 Ni11 C9 -4.1(3) . .
C10 Ni10 Ni11 C9 86.0(3) . .
Ni13 Ni10 Ni11 C9 -57.1(2) . .
Ni4 Ni10 Ni11 C9 134.0(2) . .
Ni5 Ni10 Ni11 C9 -171.0(2) . .
Ni14 Ni10 Ni11 C9 -118.9(3) . .
Ni9 Ni10 Ni11 C9 -120.2(2) 2_755 .
Ni9 Ni10 Ni11 C9 -118.4(2) . .
Ni12 Ni10 Ni11 C9 -50.3(2) . .
Ni8 Ni10 Ni11 C9 144.5(2) . .
C6 Ni10 Ni11 C2 170.1(3) . 2_755
C10 Ni10 Ni11 C2 -99.7(3) . 2_755
Ni13 Ni10 Ni11 C2 117.2(2) . 2_755
Ni4 Ni10 Ni11 C2 -51.8(2) . 2_755
Ni5 Ni10 Ni11 C2 3.2(2) . 2_755
Ni14 Ni10 Ni11 C2 55.3(3) . 2_755
Ni9 Ni10 Ni11 C2 54.0(2) 2_755 2_755
Ni9 Ni10 Ni11 C2 55.8(2) . 2_755
Ni12 Ni10 Ni11 C2 123.9(2) . 2_755
Ni8 Ni10 Ni11 C2 -41.3(2) . 2_755
C6 Ni10 Ni11 Ni12 46.2(2) . .
C10 Ni10 Ni11 Ni12 136.3(2) . .
Ni13 Ni10 Ni11 Ni12 -6.78(4) . .
Ni4 Ni10 Ni11 Ni12 -175.70(4) . .
Ni5 Ni10 Ni11 Ni12 -120.71(4) . .
Ni14 Ni10 Ni11 Ni12 -68.60(19) . .
Ni9 Ni10 Ni11 Ni12 -69.92(3) 2_755 .
Ni9 Ni10 Ni11 Ni12 -68.16(4) . .
Ni8 Ni10 Ni11 Ni12 -165.26(5) . .
C6 Ni10 Ni11 Ni3 -154.8(2) . .
C10 Ni10 Ni11 Ni3 -64.6(2) . .
Ni13 Ni10 Ni11 Ni3 152.25(4) . .
Ni4 Ni10 Ni11 Ni3 -16.67(4) . .
Ni5 Ni10 Ni11 Ni3 38.33(5) . .
Ni14 Ni10 Ni11 Ni3 90.43(19) . .
Ni9 Ni10 Ni11 Ni3 89.11(4) 2_755 .
Ni9 Ni10 Ni11 Ni3 90.87(5) . .
Ni12 Ni10 Ni11 Ni3 159.03(5) . .
Ni8 Ni10 Ni11 Ni3 -6.23(7) . .
C6 Ni10 Ni11 Ni9 116.1(2) . 2_755
C10 Ni10 Ni11 Ni9 -153.7(2) . 2_755
Ni13 Ni10 Ni11 Ni9 63.14(4) . 2_755
Ni4 Ni10 Ni11 Ni9 -105.78(4) . 2_755
Ni5 Ni10 Ni11 Ni9 -50.78(3) . 2_755
Ni14 Ni10 Ni11 Ni9 1.32(19) . 2_755
Ni9 Ni10 Ni11 Ni9 1.76(5) . 2_755
Ni12 Ni10 Ni11 Ni9 69.92(3) . 2_755
Ni8 Ni10 Ni11 Ni9 -95.34(5) . 2_755
C6 Ni10 Ni11 Ni4 -138.1(2) . .
C10 Ni10 Ni11 Ni4 -48.0(2) . .
Ni13 Ni10 Ni11 Ni4 168.92(5) . .
Ni5 Ni10 Ni11 Ni4 55.00(3) . .
Ni14 Ni10 Ni11 Ni4 107.10(19) . .
Ni9 Ni10 Ni11 Ni4 105.78(4) 2_755 .
Ni9 Ni10 Ni11 Ni4 107.54(4) . .
Ni12 Ni10 Ni11 Ni4 175.70(4) . .
Ni8 Ni10 Ni11 Ni4 10.44(5) . .
C6 Ni10 Ni11 Ni7 83.2(2) . 2_755
C10 Ni10 Ni11 Ni7 173.4(2) . 2_755
Ni13 Ni10 Ni11 Ni7 30.25(6) . 2_755
Ni4 Ni10 Ni11 Ni7 -138.67(5) . 2_755
Ni5 Ni10 Ni11 Ni7 -83.68(4) . 2_755
Ni14 Ni10 Ni11 Ni7 -31.6(2) . 2_755
Ni9 Ni10 Ni11 Ni7 -32.89(4) 2_755 2_755
Ni9 Ni10 Ni11 Ni7 -31.13(5) . 2_755
Ni12 Ni10 Ni11 Ni7 37.03(4) . 2_755
Ni8 Ni10 Ni11 Ni7 -128.23(5) . 2_755
C6 Ni10 Ni11 Ni15 145.9(2) . 2_755
C10 Ni10 Ni11 Ni15 -124.0(2) . 2_755
Ni13 Ni10 Ni11 Ni15 92.93(5) . 2_755
Ni4 Ni10 Ni11 Ni15 -75.99(4) . 2_755
Ni5 Ni10 Ni11 Ni15 -20.99(4) . 2_755
Ni14 Ni10 Ni11 Ni15 31.1(2) . 2_755
Ni9 Ni10 Ni11 Ni15 29.79(3) 2_755 2_755
Ni9 Ni10 Ni11 Ni15 31.56(5) . 2_755
Ni12 Ni10 Ni11 Ni15 99.72(4) . 2_755
Ni8 Ni10 Ni11 Ni15 -65.55(6) . 2_755
C13 Ni4 Ni11 C11 -7.5(4) . .
C10 Ni4 Ni11 C11 -105.1(3) . .
C2 Ni4 Ni11 C11 115.2(3) 2_755 .
Ni5 Ni4 Ni11 C11 148.8(2) . .
Ni10 Ni4 Ni11 C11 -153.4(2) . .
Ni3 Ni4 Ni11 C11 44.2(2) . .
Cu1 Ni4 Ni11 C11 125.3(2) . .
Ni2 Ni4 Ni11 C11 93.1(2) . .
Ni8 Ni4 Ni11 C11 -162.1(2) . .
C13 Ni4 Ni11 C9 91.6(4) . .
C10 Ni4 Ni11 C9 -6.0(3) . .
C2 Ni4 Ni11 C9 -145.7(3) 2_755 .
Ni5 Ni4 Ni11 C9 -112.1(2) . .
Ni10 Ni4 Ni11 C9 -54.3(2) . .
Ni3 Ni4 Ni11 C9 143.3(2) . .
Cu1 Ni4 Ni11 C9 -135.6(2) . .
Ni2 Ni4 Ni11 C9 -167.8(2) . .
Ni8 Ni4 Ni11 C9 -63.0(2) . .
C13 Ni4 Ni11 C2 -122.7(4) . 2_755
C10 Ni4 Ni11 C2 139.8(3) . 2_755
Ni5 Ni4 Ni11 C2 33.7(2) . 2_755
Ni10 Ni4 Ni11 C2 91.4(3) . 2_755
Ni3 Ni4 Ni11 C2 -71.0(3) . 2_755
Cu1 Ni4 Ni11 C2 10.1(3) . 2_755
Ni2 Ni4 Ni11 C2 -22.0(2) . 2_755
Ni8 Ni4 Ni11 C2 82.7(3) . 2_755
C13 Ni4 Ni11 Ni12 150.6(3) . .
C10 Ni4 Ni11 Ni12 53.0(2) . .
C2 Ni4 Ni11 Ni12 -86.8(3) 2_755 .
Ni5 Ni4 Ni11 Ni12 -53.10(5) . .
Ni10 Ni4 Ni11 Ni12 4.64(4) . .
Ni3 Ni4 Ni11 Ni12 -157.73(5) . .
Cu1 Ni4 Ni11 Ni12 -76.62(8) . .
Ni2 Ni4 Ni11 Ni12 -108.79(5) . .
Ni8 Ni4 Ni11 Ni12 -4.05(7) . .
C13 Ni4 Ni11 Ni3 -51.7(3) . .
C10 Ni4 Ni11 Ni3 -149.3(2) . .
C2 Ni4 Ni11 Ni3 71.0(3) 2_755 .
Ni5 Ni4 Ni11 Ni3 104.63(4) . .
Ni10 Ni4 Ni11 Ni3 162.37(4) . .
Cu1 Ni4 Ni11 Ni3 81.11(7) . .
Ni2 Ni4 Ni11 Ni3 48.94(3) . .
Ni8 Ni4 Ni11 Ni3 153.68(5) . .
C13 Ni4 Ni11 Ni9 -155.7(3) . 2_755
C10 Ni4 Ni11 Ni9 106.7(2) . 2_755
C2 Ni4 Ni11 Ni9 -33.1(2) 2_755 2_755
Ni5 Ni4 Ni11 Ni9 0.60(4) . 2_755
Ni10 Ni4 Ni11 Ni9 58.34(3) . 2_755
Ni3 Ni4 Ni11 Ni9 -104.03(4) . 2_755
Cu1 Ni4 Ni11 Ni9 -22.92(7) . 2_755
Ni2 Ni4 Ni11 Ni9 -55.09(3) . 2_755
Ni8 Ni4 Ni11 Ni9 49.65(5) . 2_755
C13 Ni4 Ni11 Ni10 145.9(3) . .
C10 Ni4 Ni11 Ni10 48.4(2) . .
C2 Ni4 Ni11 Ni10 -91.4(3) 2_755 .
Ni5 Ni4 Ni11 Ni10 -57.74(3) . .
Ni3 Ni4 Ni11 Ni10 -162.37(4) . .
Cu1 Ni4 Ni11 Ni10 -81.25(7) . .
Ni2 Ni4 Ni11 Ni10 -113.43(4) . .
Ni8 Ni4 Ni11 Ni10 -8.69(4) . .
C13 Ni4 Ni11 Ni7 -123.0(3) . 2_755
C10 Ni4 Ni11 Ni7 139.4(2) . 2_755
C2 Ni4 Ni11 Ni7 -0.3(3) 2_755 2_755
Ni5 Ni4 Ni11 Ni7 33.33(7) . 2_755
Ni10 Ni4 Ni11 Ni7 91.07(7) . 2_755
Ni3 Ni4 Ni11 Ni7 -71.30(7) . 2_755
Cu1 Ni4 Ni11 Ni7 9.81(11) . 2_755
Ni2 Ni4 Ni11 Ni7 -22.36(7) . 2_755
Ni8 Ni4 Ni11 Ni7 82.38(8) . 2_755
C13 Ni4 Ni11 Ni15 -100.2(3) . 2_755
C10 Ni4 Ni11 Ni15 162.2(2) . 2_755
C2 Ni4 Ni11 Ni15 22.5(2) 2_755 2_755
Ni5 Ni4 Ni11 Ni15 56.12(4) . 2_755
Ni10 Ni4 Ni11 Ni15 113.86(4) . 2_755
Ni3 Ni4 Ni11 Ni15 -48.51(3) . 2_755
Cu1 Ni4 Ni11 Ni15 32.60(7) . 2_755
Ni2 Ni4 Ni11 Ni15 0.43(3) . 2_755
Ni8 Ni4 Ni11 Ni15 105.17(4) . 2_755
C11 Ni11 Ni12 C7 1.3(4) . .
C9 Ni11 Ni12 C7 -41.2(4) . .
C2 Ni11 Ni12 C7 165.4(3) 2_755 .
Ni3 Ni11 Ni12 C7 125.7(3) . .
Ni9 Ni11 Ni12 C7 150.5(3) 2_755 .
Ni10 Ni11 Ni12 C7 -139.9(3) . .
Ni4 Ni11 Ni12 C7 -144.1(3) . .
Ni7 Ni11 Ni12 C7 77.1(3) 2_755 .
Ni15 Ni11 Ni12 C7 115.6(3) 2_755 .
C11 Ni11 Ni12 C9 42.5(4) . .
C2 Ni11 Ni12 C9 -153.4(3) 2_755 .
Ni3 Ni11 Ni12 C9 166.9(3) . .
Ni9 Ni11 Ni12 C9 -168.3(3) 2_755 .
Ni10 Ni11 Ni12 C9 -98.7(3) . .
Ni4 Ni11 Ni12 C9 -102.9(3) . .
Ni7 Ni11 Ni12 C9 118.3(3) 2_755 .
Ni15 Ni11 Ni12 C9 156.8(3) 2_755 .
C11 Ni11 Ni12 C1 -113.2(4) . 2_755
C9 Ni11 Ni12 C1 -155.7(3) . 2_755
C2 Ni11 Ni12 C1 50.9(2) 2_755 2_755
Ni3 Ni11 Ni12 C1 11.3(2) . 2_755
Ni9 Ni11 Ni12 C1 36.00(15) 2_755 2_755
Ni10 Ni11 Ni12 C1 105.65(15) . 2_755
Ni4 Ni11 Ni12 C1 101.45(15) . 2_755
Ni7 Ni11 Ni12 C1 -37.36(15) 2_755 2_755
Ni15 Ni11 Ni12 C1 1.10(15) 2_755 2_755
C11 Ni11 Ni12 Ni1 138.3(5) . 2_755
C9 Ni11 Ni12 Ni1 95.8(5) . 2_755
C2 Ni11 Ni12 Ni1 -57.6(5) 2_755 2_755
Ni3 Ni11 Ni12 Ni1 -97.2(4) . 2_755
Ni9 Ni11 Ni12 Ni1 -72.5(4) 2_755 2_755
Ni10 Ni11 Ni12 Ni1 -2.9(4) . 2_755
Ni4 Ni11 Ni12 Ni1 -7.1(5) . 2_755
Ni7 Ni11 Ni12 Ni1 -145.9(4) 2_755 2_755
Ni15 Ni11 Ni12 Ni1 -107.4(4) 2_755 2_755
C11 Ni11 Ni12 Ni13 148.0(3) . .
C9 Ni11 Ni12 Ni13 105.5(3) . .
C2 Ni11 Ni12 Ni13 -47.94(19) 2_755 .
Ni3 Ni11 Ni12 Ni13 -87.56(14) . .
Ni9 Ni11 Ni12 Ni13 -62.84(4) 2_755 .
Ni10 Ni11 Ni12 Ni13 6.81(4) . .
Ni4 Ni11 Ni12 Ni13 2.61(6) . .
Ni7 Ni11 Ni12 Ni13 -136.20(5) 2_755 .
Ni15 Ni11 Ni12 Ni13 -97.74(5) 2_755 .
C11 Ni11 Ni12 Ni9 -149.2(3) . 2_755
C9 Ni11 Ni12 Ni9 168.3(3) . 2_755
C2 Ni11 Ni12 Ni9 14.90(19) 2_755 2_755
Ni3 Ni11 Ni12 Ni9 -24.73(14) . 2_755
Ni10 Ni11 Ni12 Ni9 69.65(3) . 2_755
Ni4 Ni11 Ni12 Ni9 65.45(4) . 2_755
Ni7 Ni11 Ni12 Ni9 -73.36(3) 2_755 2_755
Ni15 Ni11 Ni12 Ni9 -34.90(3) 2_755 2_755
C11 Ni11 Ni12 Ni6 -76.5(3) . 2_755
C9 Ni11 Ni12 Ni6 -118.9(3) . 2_755
C2 Ni11 Ni12 Ni6 87.63(19) 2_755 2_755
Ni3 Ni11 Ni12 Ni6 48.00(16) . 2_755
Ni9 Ni11 Ni12 Ni6 72.73(5) 2_755 2_755
Ni10 Ni11 Ni12 Ni6 142.38(5) . 2_755
Ni4 Ni11 Ni12 Ni6 138.18(4) . 2_755
Ni7 Ni11 Ni12 Ni6 -0.63(4) 2_755 2_755
Ni15 Ni11 Ni12 Ni6 37.83(5) 2_755 2_755
C11 Ni11 Ni12 Ni5 -147.7(3) . 2_755
C9 Ni11 Ni12 Ni5 169.8(3) . 2_755
C2 Ni11 Ni12 Ni5 16.39(19) 2_755 2_755
Ni3 Ni11 Ni12 Ni5 -23.23(16) . 2_755
Ni9 Ni11 Ni12 Ni5 1.49(4) 2_755 2_755
Ni10 Ni11 Ni12 Ni5 71.15(4) . 2_755
Ni4 Ni11 Ni12 Ni5 66.94(6) . 2_755
Ni7 Ni11 Ni12 Ni5 -71.87(4) 2_755 2_755
Ni15 Ni11 Ni12 Ni5 -33.41(5) 2_755 2_755
C11 Ni11 Ni12 Ni7 -75.8(3) . 2_755
C9 Ni11 Ni12 Ni7 -118.3(3) . 2_755
C2 Ni11 Ni12 Ni7 88.26(19) 2_755 2_755
Ni3 Ni11 Ni12 Ni7 48.63(14) . 2_755
Ni9 Ni11 Ni12 Ni7 73.36(3) 2_755 2_755
Ni10 Ni11 Ni12 Ni7 143.01(4) . 2_755
Ni4 Ni11 Ni12 Ni7 138.81(5) . 2_755
Ni15 Ni11 Ni12 Ni7 38.46(3) 2_755 2_755
C11 Ni11 Ni12 Ni10 141.2(3) . .
C9 Ni11 Ni12 Ni10 98.7(3) . .
C2 Ni11 Ni12 Ni10 -54.75(19) 2_755 .
Ni3 Ni11 Ni12 Ni10 -94.38(14) . .
Ni9 Ni11 Ni12 Ni10 -69.65(3) 2_755 .
Ni4 Ni11 Ni12 Ni10 -4.20(4) . .
Ni7 Ni11 Ni12 Ni10 -143.01(4) 2_755 .
Ni15 Ni11 Ni12 Ni10 -104.55(4) 2_755 .
C6 Ni10 Ni12 C7 -11.4(4) . .
C10 Ni10 Ni12 C7 74.3(4) . .
Ni13 Ni10 Ni12 C7 -60.9(4) . .
Ni4 Ni10 Ni12 C7 131.0(4) . .
Ni5 Ni10 Ni12 C7 -163.0(4) . .
Ni11 Ni10 Ni12 C7 126.6(4) . .
Ni14 Ni10 Ni12 C7 -67.8(4) . .
Ni9 Ni10 Ni12 C7 -162.2(4) 2_755 .
Ni9 Ni10 Ni12 C7 -113.7(4) . .
Ni8 Ni10 Ni12 C7 -117.2(4) . .
C6 Ni10 Ni12 C9 -87.4(3) . .
C10 Ni10 Ni12 C9 -1.8(3) . .
Ni13 Ni10 Ni12 C9 -136.9(2) . .
Ni4 Ni10 Ni12 C9 54.9(2) . .
Ni5 Ni10 Ni12 C9 120.9(2) . .
Ni11 Ni10 Ni12 C9 50.6(2) . .
Ni14 Ni10 Ni12 C9 -143.8(2) . .
Ni9 Ni10 Ni12 C9 121.8(2) 2_755 .
Ni9 Ni10 Ni12 C9 170.2(2) . .
Ni8 Ni10 Ni12 C9 166.7(3) . .
C6 Ni10 Ni12 C1 139.9(3) . 2_755
C10 Ni10 Ni12 C1 -134.5(3) . 2_755
Ni13 Ni10 Ni12 C1 90.35(16) . 2_755
Ni4 Ni10 Ni12 C1 -77.77(16) . 2_755
Ni5 Ni10 Ni12 C1 -11.78(16) . 2_755
Ni11 Ni10 Ni12 C1 -82.15(16) . 2_755
Ni14 Ni10 Ni12 C1 83.44(16) . 2_755
Ni9 Ni10 Ni12 C1 -10.93(16) 2_755 2_755
Ni9 Ni10 Ni12 C1 37.51(16) . 2_755
Ni8 Ni10 Ni12 C1 34.0(3) . 2_755
C6 Ni10 Ni12 Ni11 -138.0(2) . .
C10 Ni10 Ni12 Ni11 -52.3(2) . .
Ni13 Ni10 Ni12 Ni11 172.49(4) . .
Ni4 Ni10 Ni12 Ni11 4.38(4) . .
Ni5 Ni10 Ni12 Ni11 70.36(4) . .
Ni14 Ni10 Ni12 Ni11 165.59(5) . .
Ni9 Ni10 Ni12 Ni11 71.21(3) 2_755 .
Ni9 Ni10 Ni12 Ni11 119.66(4) . .
Ni8 Ni10 Ni12 Ni11 116.16(19) . .
C6 Ni10 Ni12 Ni1 41.7(2) . 2_755
C10 Ni10 Ni12 Ni1 127.3(2) . 2_755
Ni13 Ni10 Ni12 Ni1 -7.84(4) . 2_755
Ni4 Ni10 Ni12 Ni1 -175.95(4) . 2_755
Ni5 Ni10 Ni12 Ni1 -109.97(5) . 2_755
Ni11 Ni10 Ni12 Ni1 179.67(5) . 2_755
Ni14 Ni10 Ni12 Ni1 -14.74(6) . 2_755
Ni9 Ni10 Ni12 Ni1 -109.12(5) 2_755 2_755
Ni9 Ni10 Ni12 Ni1 -60.67(4) . 2_755
Ni8 Ni10 Ni12 Ni1 -64.2(2) . 2_755
C6 Ni10 Ni12 Ni13 49.6(2) . .
C10 Ni10 Ni12 Ni13 135.2(2) . .
Ni4 Ni10 Ni12 Ni13 -168.12(5) . .
Ni5 Ni10 Ni12 Ni13 -102.13(5) . .
Ni11 Ni10 Ni12 Ni13 -172.49(4) . .
Ni14 Ni10 Ni12 Ni13 -6.91(4) . .
Ni9 Ni10 Ni12 Ni13 -101.28(4) 2_755 .
Ni9 Ni10 Ni12 Ni13 -52.84(3) . .
Ni8 Ni10 Ni12 Ni13 -56.33(19) . .
C6 Ni10 Ni12 Ni9 150.8(2) . 2_755
C10 Ni10 Ni12 Ni9 -123.5(2) . 2_755
Ni13 Ni10 Ni12 Ni9 101.28(4) . 2_755
Ni4 Ni10 Ni12 Ni9 -66.83(4) . 2_755
Ni5 Ni10 Ni12 Ni9 -0.85(4) . 2_755
Ni11 Ni10 Ni12 Ni9 -71.21(3) . 2_755
Ni14 Ni10 Ni12 Ni9 94.37(5) . 2_755
Ni9 Ni10 Ni12 Ni9 48.45(4) . 2_755
Ni8 Ni10 Ni12 Ni9 44.95(19) . 2_755
C6 Ni10 Ni12 Ni6 123.1(2) . 2_755
C10 Ni10 Ni12 Ni6 -151.3(2) . 2_755
Ni13 Ni10 Ni12 Ni6 73.53(8) . 2_755
Ni4 Ni10 Ni12 Ni6 -94.58(8) . 2_755
Ni5 Ni10 Ni12 Ni6 -28.60(9) . 2_755
Ni11 Ni10 Ni12 Ni6 -98.96(8) . 2_755
Ni14 Ni10 Ni12 Ni6 66.63(9) . 2_755
Ni9 Ni10 Ni12 Ni6 -27.75(7) 2_755 2_755
Ni9 Ni10 Ni12 Ni6 20.70(8) . 2_755
Ni8 Ni10 Ni12 Ni6 17.2(2) . 2_755
C6 Ni10 Ni12 Ni5 99.4(2) . 2_755
C10 Ni10 Ni12 Ni5 -175.0(2) . 2_755
Ni13 Ni10 Ni12 Ni5 49.86(3) . 2_755
Ni4 Ni10 Ni12 Ni5 -118.25(4) . 2_755
Ni5 Ni10 Ni12 Ni5 -52.27(5) . 2_755
Ni11 Ni10 Ni12 Ni5 -122.63(4) . 2_755
Ni14 Ni10 Ni12 Ni5 42.96(5) . 2_755
Ni9 Ni10 Ni12 Ni5 -51.42(3) 2_755 2_755
Ni9 Ni10 Ni12 Ni5 -2.97(3) . 2_755
Ni8 Ni10 Ni12 Ni5 -6.5(2) . 2_755
C6 Ni10 Ni12 Ni7 -174.9(2) . 2_755
C10 Ni10 Ni12 Ni7 -89.2(2) . 2_755
Ni13 Ni10 Ni12 Ni7 135.58(5) . 2_755
Ni4 Ni10 Ni12 Ni7 -32.54(6) . 2_755
Ni5 Ni10 Ni12 Ni7 33.44(6) . 2_755
Ni11 Ni10 Ni12 Ni7 -36.92(4) . 2_755
Ni14 Ni10 Ni12 Ni7 128.67(4) . 2_755
Ni9 Ni10 Ni12 Ni7 34.29(4) 2_755 2_755
Ni9 Ni10 Ni12 Ni7 82.74(4) . 2_755
Ni8 Ni10 Ni12 Ni7 79.24(19) . 2_755
C10 Ni10 Ni13 C6 1.2(4) . .
Ni4 Ni10 Ni13 C6 169.2(4) . .
Ni5 Ni10 Ni13 C6 -154.8(3) . .
Ni11 Ni10 Ni13 C6 106.5(3) . .
Ni14 Ni10 Ni13 C6 -86.6(3) . .
Ni9 Ni10 Ni13 C6 155.8(3) 2_755 .
Ni9 Ni10 Ni13 C6 -151.5(3) . .
Ni12 Ni10 Ni13 C6 100.0(3) . .
Ni8 Ni10 Ni13 C6 -91.3(3) . .
C6 Ni10 Ni13 C4 -14.7(5) . .
C10 Ni10 Ni13 C4 -13.5(6) . .
Ni4 Ni10 Ni13 C4 154.5(5) . .
Ni5 Ni10 Ni13 C4 -169.5(5) . .
Ni11 Ni10 Ni13 C4 91.8(5) . .
Ni14 Ni10 Ni13 C4 -101.4(5) . .
Ni9 Ni10 Ni13 C4 141.1(5) 2_755 .
Ni9 Ni10 Ni13 C4 -166.3(5) . .
Ni12 Ni10 Ni13 C4 85.3(5) . .
Ni8 Ni10 Ni13 C4 -106.1(5) . .
C6 Ni10 Ni13 Ni1 -91.1(3) . 2_755
C10 Ni10 Ni13 Ni1 -89.8(3) . 2_755
Ni4 Ni10 Ni13 Ni1 78.1(2) . 2_755
Ni5 Ni10 Ni13 Ni1 114.13(5) . 2_755
Ni11 Ni10 Ni13 Ni1 15.43(7) . 2_755
Ni14 Ni10 Ni13 Ni1 -177.69(6) . 2_755
Ni9 Ni10 Ni13 Ni1 64.74(5) 2_755 2_755
Ni9 Ni10 Ni13 Ni1 117.41(5) . 2_755
Ni12 Ni10 Ni13 Ni1 8.96(5) . 2_755
Ni8 Ni10 Ni13 Ni1 177.61(4) . 2_755
C6 Ni10 Ni13 Ni5 -156.0(3) . 2_755
C10 Ni10 Ni13 Ni5 -154.8(3) . 2_755
Ni4 Ni10 Ni13 Ni5 13.2(2) . 2_755
Ni5 Ni10 Ni13 Ni5 49.20(5) . 2_755
Ni11 Ni10 Ni13 Ni5 -49.50(5) . 2_755
Ni14 Ni10 Ni13 Ni5 117.38(4) . 2_755
Ni9 Ni10 Ni13 Ni5 -0.20(4) 2_755 2_755
Ni9 Ni10 Ni13 Ni5 52.48(3) . 2_755
Ni12 Ni10 Ni13 Ni5 -55.97(3) . 2_755
Ni8 Ni10 Ni13 Ni5 112.68(4) . 2_755
C6 Ni10 Ni13 Ni9 151.5(3) . .
C10 Ni10 Ni13 Ni9 152.7(3) . .
Ni4 Ni10 Ni13 Ni9 -39.3(2) . .
Ni5 Ni10 Ni13 Ni9 -3.28(4) . .
Ni11 Ni10 Ni13 Ni9 -101.98(4) . .
Ni14 Ni10 Ni13 Ni9 64.90(3) . .
Ni9 Ni10 Ni13 Ni9 -52.67(4) 2_755 .
Ni12 Ni10 Ni13 Ni9 -108.45(4) . .
Ni8 Ni10 Ni13 Ni9 60.20(4) . .
C6 Ni10 Ni13 Ni12 -100.0(3) . .
C10 Ni10 Ni13 Ni12 -98.8(3) . .
Ni4 Ni10 Ni13 Ni12 69.2(2) . .
Ni5 Ni10 Ni13 Ni12 105.17(4) . .
Ni11 Ni10 Ni13 Ni12 6.47(4) . .
Ni14 Ni10 Ni13 Ni12 173.35(4) . .
Ni9 Ni10 Ni13 Ni12 55.77(3) 2_755 .
Ni9 Ni10 Ni13 Ni12 108.45(4) . .
Ni8 Ni10 Ni13 Ni12 168.65(4) . .
C6 Ni10 Ni13 Ni2 169.6(3) . 2_755
C10 Ni10 Ni13 Ni2 170.9(3) . 2_755
Ni4 Ni10 Ni13 Ni2 -21.2(3) . 2_755
Ni5 Ni10 Ni13 Ni2 14.84(11) . 2_755
Ni11 Ni10 Ni13 Ni2 -83.86(10) . 2_755
Ni14 Ni10 Ni13 Ni2 83.02(9) . 2_755
Ni9 Ni10 Ni13 Ni2 -34.56(10) 2_755 2_755
Ni9 Ni10 Ni13 Ni2 18.12(9) . 2_755
Ni12 Ni10 Ni13 Ni2 -90.33(9) . 2_755
Ni8 Ni10 Ni13 Ni2 78.32(10) . 2_755
C6 Ni10 Ni13 Ni14 86.6(3) . .
C10 Ni10 Ni13 Ni14 87.8(3) . .
Ni4 Ni10 Ni13 Ni14 -104.2(2) . .
Ni5 Ni10 Ni13 Ni14 -68.18(4) . .
Ni11 Ni10 Ni13 Ni14 -166.88(4) . .
Ni9 Ni10 Ni13 Ni14 -117.57(4) 2_755 .
Ni9 Ni10 Ni13 Ni14 -64.90(3) . .
Ni12 Ni10 Ni13 Ni14 -173.35(4) . .
Ni8 Ni10 Ni13 Ni14 -4.70(4) . .
C6 Ni10 Ni13 Ni15 110.4(3) . .
C10 Ni10 Ni13 Ni15 111.6(3) . .
Ni4 Ni10 Ni13 Ni15 -80.4(2) . .
Ni5 Ni10 Ni13 Ni15 -44.42(5) . .
Ni11 Ni10 Ni13 Ni15 -143.12(4) . .
Ni14 Ni10 Ni13 Ni15 23.76(3) . .
Ni9 Ni10 Ni13 Ni15 -93.82(4) 2_755 .
Ni9 Ni10 Ni13 Ni15 -41.14(3) . .
Ni12 Ni10 Ni13 Ni15 -149.59(4) . .
Ni8 Ni10 Ni13 Ni15 19.06(5) . .
C1 Ni9 Ni13 C6 -26.8(3) . .
C2 Ni9 Ni13 C6 -166.9(3) . .
Ni9 Ni9 Ni13 C6 81.6(2) 2_755 .
Ni5 Ni9 Ni13 C6 26.3(2) . .
Ni14 Ni9 Ni13 C6 -46.7(2) . .
Ni15 Ni9 Ni13 C6 -109.5(2) . .
Ni11 Ni9 Ni13 C6 -148.5(2) 2_755 .
Ni5 Ni9 Ni13 C6 139.5(2) 2_755 .
Ni12 Ni9 Ni13 C6 -44.1(8) 2_755 .
Ni10 Ni9 Ni13 C6 138.8(2) 2_755 .
Ni10 Ni9 Ni13 C6 22.8(2) . .
C1 Ni9 Ni13 C4 121.1(4) . .
C2 Ni9 Ni13 C4 -19.0(4) . .
Ni9 Ni9 Ni13 C4 -130.5(3) 2_755 .
Ni5 Ni9 Ni13 C4 174.2(3) . .
Ni14 Ni9 Ni13 C4 101.2(3) . .
Ni15 Ni9 Ni13 C4 38.4(3) . .
Ni11 Ni9 Ni13 C4 -0.6(3) 2_755 .
Ni5 Ni9 Ni13 C4 -72.6(3) 2_755 .
Ni12 Ni9 Ni13 C4 103.8(8) 2_755 .
Ni10 Ni9 Ni13 C4 -73.3(3) 2_755 .
Ni10 Ni9 Ni13 C4 170.7(3) . .
C1 Ni9 Ni13 Ni10 -49.6(2) . .
C2 Ni9 Ni13 Ni10 170.25(19) . .
Ni9 Ni9 Ni13 Ni10 58.79(4) 2_755 .
Ni5 Ni9 Ni13 Ni10 3.50(4) . .
Ni14 Ni9 Ni13 Ni10 -69.51(3) . .
Ni15 Ni9 Ni13 Ni10 -132.30(4) . .
Ni11 Ni9 Ni13 Ni10 -171.27(5) 2_755 .
Ni5 Ni9 Ni13 Ni10 116.71(4) 2_755 .
Ni12 Ni9 Ni13 Ni10 -66.9(8) 2_755 .
Ni10 Ni9 Ni13 Ni10 115.98(4) 2_755 .
C1 Ni9 Ni13 Ni1 -168.4(2) . 2_755
C2 Ni9 Ni13 Ni1 51.37(19) . 2_755
Ni9 Ni9 Ni13 Ni1 -60.09(6) 2_755 2_755
Ni5 Ni9 Ni13 Ni1 -115.39(5) . 2_755
Ni14 Ni9 Ni13 Ni1 171.60(6) . 2_755
Ni15 Ni9 Ni13 Ni1 108.82(5) . 2_755
Ni11 Ni9 Ni13 Ni1 69.85(7) 2_755 2_755
Ni5 Ni9 Ni13 Ni1 -2.17(5) 2_755 2_755
Ni12 Ni9 Ni13 Ni1 174.2(8) 2_755 2_755
Ni10 Ni9 Ni13 Ni1 -2.90(7) 2_755 2_755
Ni10 Ni9 Ni13 Ni1 -118.88(6) . 2_755
C1 Ni9 Ni13 Ni5 -166.3(2) . 2_755
C2 Ni9 Ni13 Ni5 53.54(19) . 2_755
Ni9 Ni9 Ni13 Ni5 -57.92(4) 2_755 2_755
Ni5 Ni9 Ni13 Ni5 -113.21(4) . 2_755
Ni14 Ni9 Ni13 Ni5 173.78(4) . 2_755
Ni15 Ni9 Ni13 Ni5 110.99(4) . 2_755
Ni11 Ni9 Ni13 Ni5 72.02(5) 2_755 2_755
Ni12 Ni9 Ni13 Ni5 176(41) 2_755 2_755
Ni10 Ni9 Ni13 Ni5 -0.73(4) 2_755 2_755
Ni10 Ni9 Ni13 Ni5 -116.71(4) . 2_755
C1 Ni9 Ni13 Ni12 -111.1(2) . .
C2 Ni9 Ni13 Ni12 108.70(19) . .
Ni9 Ni9 Ni13 Ni12 -2.77(5) 2_755 .
Ni5 Ni9 Ni13 Ni12 -58.06(5) . .
Ni14 Ni9 Ni13 Ni12 -131.07(4) . .
Ni15 Ni9 Ni13 Ni12 166.15(4) . .
Ni11 Ni9 Ni13 Ni12 127.17(5) 2_755 .
Ni5 Ni9 Ni13 Ni12 55.15(4) 2_755 .
Ni12 Ni9 Ni13 Ni12 -128.5(8) 2_755 .
Ni10 Ni9 Ni13 Ni12 54.42(5) 2_755 .
Ni10 Ni9 Ni13 Ni12 -61.56(3) . .
C1 Ni9 Ni13 Ni2 138.6(2) . 2_755
C2 Ni9 Ni13 Ni2 -1.53(19) . 2_755
Ni9 Ni9 Ni13 Ni2 -113.00(4) 2_755 2_755
Ni5 Ni9 Ni13 Ni2 -168.29(4) . 2_755
Ni14 Ni9 Ni13 Ni2 118.70(4) . 2_755
Ni15 Ni9 Ni13 Ni2 55.92(3) . 2_755
Ni11 Ni9 Ni13 Ni2 16.95(5) 2_755 2_755
Ni5 Ni9 Ni13 Ni2 -55.08(3) 2_755 2_755
Ni12 Ni9 Ni13 Ni2 121.3(8) 2_755 2_755
Ni10 Ni9 Ni13 Ni2 -55.81(5) 2_755 2_755
Ni10 Ni9 Ni13 Ni2 -171.79(4) . 2_755
C1 Ni9 Ni13 Ni14 19.9(2) . .
C2 Ni9 Ni13 Ni14 -120.23(19) . .
Ni9 Ni9 Ni13 Ni14 128.31(5) 2_755 .
Ni5 Ni9 Ni13 Ni14 73.01(4) . .
Ni15 Ni9 Ni13 Ni14 -62.78(3) . .
Ni11 Ni9 Ni13 Ni14 -101.75(5) 2_755 .
Ni5 Ni9 Ni13 Ni14 -173.78(4) 2_755 .
Ni12 Ni9 Ni13 Ni14 2.6(8) 2_755 .
Ni10 Ni9 Ni13 Ni14 -174.51(5) 2_755 .
Ni10 Ni9 Ni13 Ni14 69.51(3) . .
C1 Ni9 Ni13 Ni15 82.7(2) . .
C2 Ni9 Ni13 Ni15 -57.45(19) . .
Ni9 Ni9 Ni13 Ni15 -168.91(5) 2_755 .
Ni5 Ni9 Ni13 Ni15 135.79(5) . .
Ni14 Ni9 Ni13 Ni15 62.78(3) . .
Ni11 Ni9 Ni13 Ni15 -38.97(4) 2_755 .
Ni5 Ni9 Ni13 Ni15 -110.99(4) 2_755 .
Ni12 Ni9 Ni13 Ni15 65.4(8) 2_755 .
Ni10 Ni9 Ni13 Ni15 -111.73(5) 2_755 .
Ni10 Ni9 Ni13 Ni15 132.30(4) . .
C7 Ni12 Ni13 C6 100.1(3) . .
C9 Ni12 Ni13 C6 -0.5(3) . .
C1 Ni12 Ni13 C6 -150.1(3) 2_755 .
Ni11 Ni12 Ni13 C6 -56.2(2) . .
Ni1 Ni12 Ni13 C6 122.6(2) 2_755 .
Ni9 Ni12 Ni13 C6 -107.7(2) 2_755 .
Ni6 Ni12 Ni13 C6 164.5(2) 2_755 .
Ni5 Ni12 Ni13 C6 -163.5(2) 2_755 .
Ni7 Ni12 Ni13 C6 -136.8(2) 2_755 .
Ni10 Ni12 Ni13 C6 -49.0(2) . .
C7 Ni12 Ni13 C4 -2.8(3) . .
C9 Ni12 Ni13 C4 -103.4(3) . .
C1 Ni12 Ni13 C4 107.0(3) 2_755 .
Ni11 Ni12 Ni13 C4 -159.1(2) . .
Ni1 Ni12 Ni13 C4 19.7(2) 2_755 .
Ni9 Ni12 Ni13 C4 149.4(2) 2_755 .
Ni6 Ni12 Ni13 C4 61.5(2) 2_755 .
Ni5 Ni12 Ni13 C4 93.6(2) 2_755 .
Ni7 Ni12 Ni13 C4 120.3(2) 2_755 .
Ni10 Ni12 Ni13 C4 -151.9(2) . .
C7 Ni12 Ni13 Ni10 149.1(2) . .
C9 Ni12 Ni13 Ni10 48.5(2) . .
C1 Ni12 Ni13 Ni10 -101.05(16) 2_755 .
Ni11 Ni12 Ni13 Ni10 -7.19(4) . .
Ni1 Ni12 Ni13 Ni10 171.62(4) 2_755 .
Ni9 Ni12 Ni13 Ni10 -58.70(3) 2_755 .
Ni6 Ni12 Ni13 Ni10 -146.53(4) 2_755 .
Ni5 Ni12 Ni13 Ni10 -114.50(4) 2_755 .
Ni7 Ni12 Ni13 Ni10 -87.78(7) 2_755 .
C7 Ni12 Ni13 Ni1 -22.5(2) . 2_755
C9 Ni12 Ni13 Ni1 -123.1(2) . 2_755
C1 Ni12 Ni13 Ni1 87.33(16) 2_755 2_755
Ni11 Ni12 Ni13 Ni1 -178.80(5) . 2_755
Ni9 Ni12 Ni13 Ni1 129.68(4) 2_755 2_755
Ni6 Ni12 Ni13 Ni1 41.85(4) 2_755 2_755
Ni5 Ni12 Ni13 Ni1 73.88(4) 2_755 2_755
Ni7 Ni12 Ni13 Ni1 100.60(7) 2_755 2_755
Ni10 Ni12 Ni13 Ni1 -171.62(4) . 2_755
C7 Ni12 Ni13 Ni5 -96.4(2) . 2_755
C9 Ni12 Ni13 Ni5 163.0(2) . 2_755
C1 Ni12 Ni13 Ni5 13.45(16) 2_755 2_755
Ni11 Ni12 Ni13 Ni5 107.31(5) . 2_755
Ni1 Ni12 Ni13 Ni5 -73.88(4) 2_755 2_755
Ni9 Ni12 Ni13 Ni5 55.80(3) 2_755 2_755
Ni6 Ni12 Ni13 Ni5 -32.03(4) 2_755 2_755
Ni7 Ni12 Ni13 Ni5 26.72(6) 2_755 2_755
Ni10 Ni12 Ni13 Ni5 114.50(4) . 2_755
C7 Ni12 Ni13 Ni9 -149.5(2) . .
C9 Ni12 Ni13 Ni9 109.9(2) . .
C1 Ni12 Ni13 Ni9 -39.69(16) 2_755 .
Ni11 Ni12 Ni13 Ni9 54.17(5) . .
Ni1 Ni12 Ni13 Ni9 -127.02(4) 2_755 .
Ni9 Ni12 Ni13 Ni9 2.66(5) 2_755 .
Ni6 Ni12 Ni13 Ni9 -85.17(4) 2_755 .
Ni5 Ni12 Ni13 Ni9 -53.14(3) 2_755 .
Ni7 Ni12 Ni13 Ni9 -26.42(8) 2_755 .
Ni10 Ni12 Ni13 Ni9 61.36(3) . .
C7 Ni12 Ni13 Ni2 -60.2(2) . 2_755
C9 Ni12 Ni13 Ni2 -160.8(2) . 2_755
C1 Ni12 Ni13 Ni2 49.64(16) 2_755 2_755
Ni11 Ni12 Ni13 Ni2 143.50(4) . 2_755
Ni1 Ni12 Ni13 Ni2 -37.70(4) 2_755 2_755
Ni9 Ni12 Ni13 Ni2 91.99(4) 2_755 2_755
Ni6 Ni12 Ni13 Ni2 4.15(5) 2_755 2_755
Ni5 Ni12 Ni13 Ni2 36.19(4) 2_755 2_755
Ni7 Ni12 Ni13 Ni2 62.90(8) 2_755 2_755
Ni10 Ni12 Ni13 Ni2 150.68(5) . 2_755
C7 Ni12 Ni13 Ni14 156.5(2) . .
C9 Ni12 Ni13 Ni14 55.9(2) . .
C1 Ni12 Ni13 Ni14 -93.66(16) 2_755 .
Ni11 Ni12 Ni13 Ni14 0.20(7) . .
Ni1 Ni12 Ni13 Ni14 179.01(6) 2_755 .
Ni9 Ni12 Ni13 Ni14 -51.31(5) 2_755 .
Ni6 Ni12 Ni13 Ni14 -139.14(5) 2_755 .
Ni5 Ni12 Ni13 Ni14 -107.11(5) 2_755 .
Ni7 Ni12 Ni13 Ni14 -80.39(8) 2_755 .
Ni10 Ni12 Ni13 Ni14 7.39(4) . .
C7 Ni12 Ni13 Ni15 -124.7(2) . .
C9 Ni12 Ni13 Ni15 134.7(2) . .
C1 Ni12 Ni13 Ni15 -14.87(18) 2_755 .
Ni11 Ni12 Ni13 Ni15 79.00(10) . .
Ni1 Ni12 Ni13 Ni15 -102.20(9) 2_755 .
Ni9 Ni12 Ni13 Ni15 27.48(9) 2_755 .
Ni6 Ni12 Ni13 Ni15 -60.35(10) 2_755 .
Ni5 Ni12 Ni13 Ni15 -28.32(8) 2_755 .
Ni7 Ni12 Ni13 Ni15 -1.60(13) 2_755 .
Ni10 Ni12 Ni13 Ni15 86.18(9) . .
C14 Ni8 Ni14 C5 3.3(6) . .
C8 Ni8 Ni14 C5 20.2(5) . .
C1 Ni8 Ni14 C5 -141.1(5) . .
Ni6 Ni8 Ni14 C5 -112.6(4) . .
Ni5 Ni8 Ni14 C5 -175.1(4) . .
Cu1 Ni8 Ni14 C5 -159.9(4) . .
Ni10 Ni8 Ni14 C5 131.9(4) . .
Ni4 Ni8 Ni14 C5 137.5(4) . .
C14 Ni8 Ni14 C8 -16.9(5) . .
C1 Ni8 Ni14 C8 -161.3(3) . .
Ni6 Ni8 Ni14 C8 -132.8(3) . .
Ni5 Ni8 Ni14 C8 164.7(3) . .
Cu1 Ni8 Ni14 C8 179.9(3) . .
Ni10 Ni8 Ni14 C8 111.7(3) . .
Ni4 Ni8 Ni14 C8 117.3(3) . .
C14 Ni8 Ni14 C1 144.5(5) . .
C8 Ni8 Ni14 C1 161.3(3) . .
Ni6 Ni8 Ni14 C1 28.5(2) . .
Ni5 Ni8 Ni14 C1 -33.9(2) . .
Cu1 Ni8 Ni14 C1 -18.7(2) . .
Ni10 Ni8 Ni14 C1 -86.9(2) . .
Ni4 Ni8 Ni14 C1 -81.4(2) . .
C14 Ni8 Ni14 Ni15 130.5(5) . .
C8 Ni8 Ni14 Ni15 147.4(3) . .
C1 Ni8 Ni14 Ni15 -14.0(2) . .
Ni6 Ni8 Ni14 Ni15 14.54(10) . .
Ni5 Ni8 Ni14 Ni15 -47.89(9) . .
Cu1 Ni8 Ni14 Ni15 -32.69(13) . .
Ni10 Ni8 Ni14 Ni15 -100.93(9) . .
Ni4 Ni8 Ni14 Ni15 -95.34(9) . .
C14 Ni8 Ni14 Ni9 172.0(5) . .
C8 Ni8 Ni14 Ni9 -171.1(3) . .
C1 Ni8 Ni14 Ni9 27.6(2) . .
Ni6 Ni8 Ni14 Ni9 56.07(4) . .
Ni5 Ni8 Ni14 Ni9 -6.36(4) . .
Cu1 Ni8 Ni14 Ni9 8.84(7) . .
Ni10 Ni8 Ni14 Ni9 -59.40(3) . .
Ni4 Ni8 Ni14 Ni9 -53.80(4) . .
C14 Ni8 Ni14 Ni7 105.8(5) . .
C8 Ni8 Ni14 Ni7 122.6(3) . .
C1 Ni8 Ni14 Ni7 -38.7(2) . .
Ni6 Ni8 Ni14 Ni7 -10.18(4) . .
Ni5 Ni8 Ni14 Ni7 -72.61(3) . .
Cu1 Ni8 Ni14 Ni7 -57.41(7) . .
Ni10 Ni8 Ni14 Ni7 -125.65(4) . .
Ni4 Ni8 Ni14 Ni7 -120.06(4) . .
C14 Ni8 Ni14 Ni10 -128.6(5) . .
C8 Ni8 Ni14 Ni10 -111.7(3) . .
C1 Ni8 Ni14 Ni10 86.9(2) . .
Ni6 Ni8 Ni14 Ni10 115.47(4) . .
Ni5 Ni8 Ni14 Ni10 53.04(3) . .
Cu1 Ni8 Ni14 Ni10 68.24(6) . .
Ni4 Ni8 Ni14 Ni10 5.59(4) . .
C14 Ni8 Ni14 Ni13 -133.9(5) . .
C8 Ni8 Ni14 Ni13 -117.1(3) . .
C1 Ni8 Ni14 Ni13 81.6(2) . .
Ni6 Ni8 Ni14 Ni13 110.12(5) . .
Ni5 Ni8 Ni14 Ni13 47.69(5) . .
Cu1 Ni8 Ni14 Ni13 62.89(8) . .
Ni10 Ni8 Ni14 Ni13 -5.35(4) . .
Ni4 Ni8 Ni14 Ni13 0.24(6) . .
C1 Ni9 Ni14 C5 143.8(3) . .
C2 Ni9 Ni14 C5 2.0(3) . .
Ni9 Ni9 Ni14 C5 -125.4(2) 2_755 .
Ni5 Ni9 Ni14 C5 -179.4(2) . .
Ni13 Ni9 Ni14 C5 -59.3(2) . .
Ni15 Ni9 Ni14 C5 16.9(2) . .
Ni11 Ni9 Ni14 C5 58.3(2) 2_755 .
Ni5 Ni9 Ni14 C5 -52.9(2) 2_755 .
Ni12 Ni9 Ni14 C5 120.8(2) 2_755 .
Ni10 Ni9 Ni14 C5 71.1(5) 2_755 .
Ni10 Ni9 Ni14 C5 -123.4(2) . .
C1 Ni9 Ni14 C8 -42.9(4) . .
C2 Ni9 Ni14 C8 175.3(4) . .
Ni9 Ni9 Ni14 C8 47.9(4) 2_755 .
Ni5 Ni9 Ni14 C8 -6.1(4) . .
Ni13 Ni9 Ni14 C8 114.0(4) . .
Ni15 Ni9 Ni14 C8 -169.8(4) . .
Ni11 Ni9 Ni14 C8 -128.4(4) 2_755 .
Ni5 Ni9 Ni14 C8 120.4(4) 2_755 .
Ni12 Ni9 Ni14 C8 -65.9(4) 2_755 .
Ni10 Ni9 Ni14 C8 -115.6(5) 2_755 .
Ni10 Ni9 Ni14 C8 49.9(4) . .
C2 Ni9 Ni14 C1 -141.8(3) . .
Ni9 Ni9 Ni14 C1 90.8(2) 2_755 .
Ni5 Ni9 Ni14 C1 36.8(2) . .
Ni13 Ni9 Ni14 C1 156.8(2) . .
Ni15 Ni9 Ni14 C1 -126.9(2) . .
Ni11 Ni9 Ni14 C1 -85.6(2) 2_755 .
Ni5 Ni9 Ni14 C1 163.3(2) 2_755 .
Ni12 Ni9 Ni14 C1 -23.0(2) 2_755 .
Ni10 Ni9 Ni14 C1 -72.7(5) 2_755 .
Ni10 Ni9 Ni14 C1 92.8(2) . .
C1 Ni9 Ni14 Ni15 126.9(2) . .
C2 Ni9 Ni14 Ni15 -14.89(19) . .
Ni9 Ni9 Ni14 Ni15 -142.32(7) 2_755 .
Ni5 Ni9 Ni14 Ni15 163.73(4) . .
Ni13 Ni9 Ni14 Ni15 -76.25(4) . .
Ni11 Ni9 Ni14 Ni15 41.36(4) 2_755 .
Ni5 Ni9 Ni14 Ni15 -69.80(5) 2_755 .
Ni12 Ni9 Ni14 Ni15 103.91(4) 2_755 .
Ni10 Ni9 Ni14 Ni15 54.2(4) 2_755 .
Ni10 Ni9 Ni14 Ni15 -140.32(4) . .
C1 Ni9 Ni14 Ni8 -30.1(2) . .
C2 Ni9 Ni14 Ni8 -171.91(19) . .
Ni9 Ni9 Ni14 Ni8 60.66(7) 2_755 .
Ni5 Ni9 Ni14 Ni8 6.71(4) . .
Ni13 Ni9 Ni14 Ni8 126.73(4) . .
Ni15 Ni9 Ni14 Ni8 -157.02(5) . .
Ni11 Ni9 Ni14 Ni8 -115.66(4) 2_755 .
Ni5 Ni9 Ni14 Ni8 133.18(5) 2_755 .
Ni12 Ni9 Ni14 Ni8 -53.10(5) 2_755 .
Ni10 Ni9 Ni14 Ni8 -102.8(4) 2_755 .
Ni10 Ni9 Ni14 Ni8 62.67(4) . .
C1 Ni9 Ni14 Ni7 53.1(2) . .
C2 Ni9 Ni14 Ni7 -88.66(19) . .
Ni9 Ni9 Ni14 Ni7 143.91(7) 2_755 .
Ni5 Ni9 Ni14 Ni7 89.96(4) . .
Ni13 Ni9 Ni14 Ni7 -150.02(4) . .
Ni15 Ni9 Ni14 Ni7 -73.77(4) . .
Ni11 Ni9 Ni14 Ni7 -32.41(4) 2_755 .
Ni5 Ni9 Ni14 Ni7 -143.57(5) 2_755 .
Ni12 Ni9 Ni14 Ni7 30.15(4) 2_755 .
Ni10 Ni9 Ni14 Ni7 -19.6(4) 2_755 .
Ni10 Ni9 Ni14 Ni7 145.92(4) . .
C1 Ni9 Ni14 Ni10 -92.8(2) . .
C2 Ni9 Ni14 Ni10 125.43(19) . .
Ni9 Ni9 Ni14 Ni10 -2.00(5) 2_755 .
Ni5 Ni9 Ni14 Ni10 -55.96(3) . .
Ni13 Ni9 Ni14 Ni10 64.07(3) . .
Ni15 Ni9 Ni14 Ni10 140.32(4) . .
Ni11 Ni9 Ni14 Ni10 -178.33(5) 2_755 .
Ni5 Ni9 Ni14 Ni10 70.52(5) 2_755 .
Ni12 Ni9 Ni14 Ni10 -115.77(4) 2_755 .
Ni10 Ni9 Ni14 Ni10 -165.5(4) 2_755 .
C1 Ni9 Ni14 Ni13 -156.8(2) . .
C2 Ni9 Ni14 Ni13 61.36(19) . .
Ni9 Ni9 Ni14 Ni13 -66.07(6) 2_755 .
Ni5 Ni9 Ni14 Ni13 -120.02(4) . .
Ni15 Ni9 Ni14 Ni13 76.25(4) . .
Ni11 Ni9 Ni14 Ni13 117.61(5) 2_755 .
Ni5 Ni9 Ni14 Ni13 6.45(4) 2_755 .
Ni12 Ni9 Ni14 Ni13 -179.84(5) 2_755 .
Ni10 Ni9 Ni14 Ni13 130.5(4) 2_755 .
Ni10 Ni9 Ni14 Ni13 -64.07(3) . .
C19 Ni7 Ni14 C5 3.6(3) . .
C15 Ni7 Ni14 C5 121.0(3) . .
C1 Ni7 Ni14 C5 -165.8(3) . .
Ni6 Ni7 Ni14 C5 161.4(2) . .
Ni15 Ni7 Ni14 C5 -43.1(2) . .
Ni12 Ni7 Ni14 C5 -138.2(2) 2_755 .
Ni11 Ni7 Ni14 C5 -84.5(2) 2_755 .
Ni9 Ni7 Ni14 C5 -111.5(2) . .
C19 Ni7 Ni14 C8 -101.3(3) . .
C15 Ni7 Ni14 C8 16.1(4) . .
C1 Ni7 Ni14 C8 89.3(3) . .
Ni6 Ni7 Ni14 C8 56.5(2) . .
Ni15 Ni7 Ni14 C8 -147.9(2) . .
Ni12 Ni7 Ni14 C8 117.0(2) 2_755 .
Ni11 Ni7 Ni14 C8 170.7(2) 2_755 .
Ni9 Ni7 Ni14 C8 143.6(2) . .
C19 Ni7 Ni14 C1 169.4(3) . .
C15 Ni7 Ni14 C1 -73.2(4) . .
Ni6 Ni7 Ni14 C1 -32.8(2) . .
Ni15 Ni7 Ni14 C1 122.7(2) . .
Ni12 Ni7 Ni14 C1 27.6(2) 2_755 .
Ni11 Ni7 Ni14 C1 81.4(2) 2_755 .
Ni9 Ni7 Ni14 C1 54.3(2) . .
C19 Ni7 Ni14 Ni15 46.7(2) . .
C15 Ni7 Ni14 Ni15 164.1(3) . .
C1 Ni7 Ni14 Ni15 -122.7(2) . .
Ni6 Ni7 Ni14 Ni15 -155.53(4) . .
Ni12 Ni7 Ni14 Ni15 -95.09(4) 2_755 .
Ni11 Ni7 Ni14 Ni15 -41.37(4) 2_755 .
Ni9 Ni7 Ni14 Ni15 -68.40(3) . .
C19 Ni7 Ni14 Ni8 -147.1(2) . .
C15 Ni7 Ni14 Ni8 -29.7(3) . .
C1 Ni7 Ni14 Ni8 43.5(2) . .
Ni6 Ni7 Ni14 Ni8 10.68(4) . .
Ni15 Ni7 Ni14 Ni8 166.21(4) . .
Ni12 Ni7 Ni14 Ni8 71.12(4) 2_755 .
Ni11 Ni7 Ni14 Ni8 124.84(4) 2_755 .
Ni9 Ni7 Ni14 Ni8 97.80(4) . .
C19 Ni7 Ni14 Ni9 115.1(2) . .
C15 Ni7 Ni14 Ni9 -127.5(3) . .
C1 Ni7 Ni14 Ni9 -54.3(2) . .
Ni6 Ni7 Ni14 Ni9 -87.12(4) . .
Ni15 Ni7 Ni14 Ni9 68.40(3) . .
Ni12 Ni7 Ni14 Ni9 -26.68(4) 2_755 .
Ni11 Ni7 Ni14 Ni9 27.04(3) 2_755 .
C19 Ni7 Ni14 Ni10 151.1(2) . .
C15 Ni7 Ni14 Ni10 -91.5(3) . .
C1 Ni7 Ni14 Ni10 -18.3(2) . .
Ni6 Ni7 Ni14 Ni10 -51.07(5) . .
Ni15 Ni7 Ni14 Ni10 104.46(5) . .
Ni12 Ni7 Ni14 Ni10 9.37(6) 2_755 .
Ni11 Ni7 Ni14 Ni10 63.09(5) 2_755 .
Ni9 Ni7 Ni14 Ni10 36.05(4) . .
C19 Ni7 Ni14 Ni13 86.8(2) . .
C15 Ni7 Ni14 Ni13 -155.8(3) . .
C1 Ni7 Ni14 Ni13 -82.5(2) . .
Ni6 Ni7 Ni14 Ni13 -115.34(4) . .
Ni15 Ni7 Ni14 Ni13 40.18(4) . .
Ni12 Ni7 Ni14 Ni13 -54.90(5) 2_755 .
Ni11 Ni7 Ni14 Ni13 -1.18(5) 2_755 .
Ni9 Ni7 Ni14 Ni13 -28.22(4) . .
C6 Ni10 Ni14 C5 -19.0(4) . .
C10 Ni10 Ni14 C5 -105.6(4) . .
Ni13 Ni10 Ni14 C5 33.6(3) . .
Ni4 Ni10 Ni14 C5 -158.9(3) . .
Ni5 Ni10 Ni14 C5 153.6(3) . .
Ni11 Ni10 Ni14 C5 100.8(3) . .
Ni9 Ni10 Ni14 C5 101.9(3) 2_755 .
Ni9 Ni10 Ni14 C5 100.3(3) . .
Ni12 Ni10 Ni14 C5 40.1(3) . .
Ni8 Ni10 Ni14 C5 -151.8(3) . .
C6 Ni10 Ni14 C8 85.7(3) . .
C10 Ni10 Ni14 C8 -0.9(3) . .
Ni13 Ni10 Ni14 C8 138.3(2) . .
Ni4 Ni10 Ni14 C8 -54.2(2) . .
Ni5 Ni10 Ni14 C8 -101.8(2) . .
Ni11 Ni10 Ni14 C8 -154.5(3) . .
Ni9 Ni10 Ni14 C8 -153.4(2) 2_755 .
Ni9 Ni10 Ni14 C8 -155.1(2) . .
Ni12 Ni10 Ni14 C8 144.8(2) . .
Ni8 Ni10 Ni14 C8 -47.1(2) . .
C6 Ni10 Ni14 C1 -170.0(3) . .
C10 Ni10 Ni14 C1 103.4(3) . .
Ni13 Ni10 Ni14 C1 -117.45(19) . .
Ni4 Ni10 Ni14 C1 50.09(19) . .
Ni5 Ni10 Ni14 C1 2.50(19) . .
Ni11 Ni10 Ni14 C1 -50.3(3) . .
Ni9 Ni10 Ni14 C1 -49.12(19) 2_755 .
Ni9 Ni10 Ni14 C1 -50.80(19) . .
Ni12 Ni10 Ni14 C1 -110.92(19) . .
Ni8 Ni10 Ni14 C1 57.15(19) . .
C6 Ni10 Ni14 Ni15 -81.1(2) . .
C10 Ni10 Ni14 Ni15 -167.7(2) . .
Ni13 Ni10 Ni14 Ni15 -28.55(4) . .
Ni4 Ni10 Ni14 Ni15 138.99(5) . .
Ni5 Ni10 Ni14 Ni15 91.39(4) . .
Ni11 Ni10 Ni14 Ni15 38.6(2) . .
Ni9 Ni10 Ni14 Ni15 39.77(5) 2_755 .
Ni9 Ni10 Ni14 Ni15 38.09(4) . .
Ni12 Ni10 Ni14 Ni15 -22.03(6) . .
Ni8 Ni10 Ni14 Ni15 146.04(5) . .
C6 Ni10 Ni14 Ni8 132.8(2) . .
C10 Ni10 Ni14 Ni8 46.2(2) . .
Ni13 Ni10 Ni14 Ni8 -174.59(4) . .
Ni4 Ni10 Ni14 Ni8 -7.05(4) . .
Ni5 Ni10 Ni14 Ni8 -54.65(3) . .
Ni11 Ni10 Ni14 Ni8 -107.45(19) . .
Ni9 Ni10 Ni14 Ni8 -106.27(4) 2_755 .
Ni9 Ni10 Ni14 Ni8 -107.95(4) . .
Ni12 Ni10 Ni14 Ni8 -168.07(5) . .
C6 Ni10 Ni14 Ni9 -119.2(2) . .
C10 Ni10 Ni14 Ni9 154.2(2) . .
Ni13 Ni10 Ni14 Ni9 -66.65(3) . .
Ni4 Ni10 Ni14 Ni9 100.89(5) . .
Ni5 Ni10 Ni14 Ni9 53.30(3) . .
Ni11 Ni10 Ni14 Ni9 0.50(19) . .
Ni9 Ni10 Ni14 Ni9 1.68(5) 2_755 .
Ni12 Ni10 Ni14 Ni9 -60.12(4) . .
Ni8 Ni10 Ni14 Ni9 107.95(4) . .
C6 Ni10 Ni14 Ni7 -156.2(2) . .
C10 Ni10 Ni14 Ni7 117.2(2) . .
Ni13 Ni10 Ni14 Ni7 -103.59(5) . .
Ni4 Ni10 Ni14 Ni7 63.95(6) . .
Ni5 Ni10 Ni14 Ni7 16.36(5) . .
Ni11 Ni10 Ni14 Ni7 -36.4(2) . .
Ni9 Ni10 Ni14 Ni7 -35.26(6) 2_755 .
Ni9 Ni10 Ni14 Ni7 -36.94(4) . .
Ni12 Ni10 Ni14 Ni7 -97.06(5) . .
Ni8 Ni10 Ni14 Ni7 71.01(5) . .
C6 Ni10 Ni14 Ni13 -52.6(2) . .
C10 Ni10 Ni14 Ni13 -139.2(2) . .
Ni4 Ni10 Ni14 Ni13 167.54(5) . .
Ni5 Ni10 Ni14 Ni13 119.95(4) . .
Ni11 Ni10 Ni14 Ni13 67.15(19) . .
Ni9 Ni10 Ni14 Ni13 68.32(4) 2_755 .
Ni9 Ni10 Ni14 Ni13 66.65(3) . .
Ni12 Ni10 Ni14 Ni13 6.53(4) . .
Ni8 Ni10 Ni14 Ni13 174.59(4) . .
C6 Ni13 Ni14 C5 -99.9(3) . .
C4 Ni13 Ni14 C5 -4.7(3) . .
Ni10 Ni13 Ni14 C5 -154.0(2) . .
Ni1 Ni13 Ni14 C5 11.7(4) 2_755 .
Ni5 Ni13 Ni14 C5 120.5(2) 2_755 .
Ni9 Ni13 Ni14 C5 126.7(2) . .
Ni12 Ni13 Ni14 C5 -161.8(2) . .
Ni2 Ni13 Ni14 C5 55.5(2) 2_755 .
Ni15 Ni13 Ni14 C5 54.9(2) . .
C6 Ni13 Ni14 C8 -5.7(4) . .
C4 Ni13 Ni14 C8 89.5(4) . .
Ni10 Ni13 Ni14 C8 -59.8(3) . .
Ni1 Ni13 Ni14 C8 105.9(4) 2_755 .
Ni5 Ni13 Ni14 C8 -145.3(3) 2_755 .
Ni9 Ni13 Ni14 C8 -139.1(3) . .
Ni12 Ni13 Ni14 C8 -67.6(3) . .
Ni2 Ni13 Ni14 C8 149.7(3) 2_755 .
Ni15 Ni13 Ni14 C8 149.1(3) . .
C6 Ni13 Ni14 C1 115.8(3) . .
C4 Ni13 Ni14 C1 -149.0(3) . .
Ni10 Ni13 Ni14 C1 61.67(19) . .
Ni1 Ni13 Ni14 C1 -132.6(4) 2_755 .
Ni5 Ni13 Ni14 C1 -23.83(19) 2_755 .
Ni9 Ni13 Ni14 C1 -17.62(19) . .
Ni12 Ni13 Ni14 C1 53.91(19) . .
Ni2 Ni13 Ni14 C1 -88.84(19) 2_755 .
Ni15 Ni13 Ni14 C1 -89.40(19) . .
C6 Ni13 Ni14 Ni15 -154.8(2) . .
C4 Ni13 Ni14 Ni15 -59.6(2) . .
Ni10 Ni13 Ni14 Ni15 151.07(4) . .
Ni1 Ni13 Ni14 Ni15 -43.2(3) 2_755 .
Ni5 Ni13 Ni14 Ni15 65.57(5) 2_755 .
Ni9 Ni13 Ni14 Ni15 71.78(4) . .
Ni12 Ni13 Ni14 Ni15 143.30(5) . .
Ni2 Ni13 Ni14 Ni15 0.56(4) 2_755 .
C6 Ni13 Ni14 Ni8 60.2(2) . .
C4 Ni13 Ni14 Ni8 155.4(2) . .
Ni10 Ni13 Ni14 Ni8 6.04(5) . .
Ni1 Ni13 Ni14 Ni8 171.8(3) 2_755 .
Ni5 Ni13 Ni14 Ni8 -79.46(6) 2_755 .
Ni9 Ni13 Ni14 Ni8 -73.26(5) . .
Ni12 Ni13 Ni14 Ni8 -1.73(8) . .
Ni2 Ni13 Ni14 Ni8 -144.48(5) 2_755 .
Ni15 Ni13 Ni14 Ni8 -145.03(6) . .
C6 Ni13 Ni14 Ni9 133.4(2) . .
C4 Ni13 Ni14 Ni9 -131.4(2) . .
Ni10 Ni13 Ni14 Ni9 79.29(4) . .
Ni1 Ni13 Ni14 Ni9 -115.0(3) 2_755 .
Ni5 Ni13 Ni14 Ni9 -6.20(4) 2_755 .
Ni12 Ni13 Ni14 Ni9 71.53(5) . .
Ni2 Ni13 Ni14 Ni9 -71.22(4) 2_755 .
Ni15 Ni13 Ni14 Ni9 -71.78(4) . .
C6 Ni13 Ni14 Ni7 164.5(2) . .
C4 Ni13 Ni14 Ni7 -100.3(2) . .
Ni10 Ni13 Ni14 Ni7 110.41(5) . .
Ni1 Ni13 Ni14 Ni7 -83.9(3) 2_755 .
Ni5 Ni13 Ni14 Ni7 24.91(6) 2_755 .
Ni9 Ni13 Ni14 Ni7 31.12(4) . .
Ni12 Ni13 Ni14 Ni7 102.64(6) . .
Ni2 Ni13 Ni14 Ni7 -40.10(6) 2_755 .
Ni15 Ni13 Ni14 Ni7 -40.66(4) . .
C6 Ni13 Ni14 Ni10 54.1(2) . .
C4 Ni13 Ni14 Ni10 149.3(2) . .
Ni1 Ni13 Ni14 Ni10 165.7(3) 2_755 .
Ni5 Ni13 Ni14 Ni10 -85.50(5) 2_755 .
Ni9 Ni13 Ni14 Ni10 -79.29(4) . .
Ni12 Ni13 Ni14 Ni10 -7.77(5) . .
Ni2 Ni13 Ni14 Ni10 -150.51(5) 2_755 .
Ni15 Ni13 Ni14 Ni10 -151.07(4) . .
C5 Ni14 Ni15 C3 22.9(5) . .
C8 Ni14 Ni15 C3 -7.8(6) . .
C1 Ni14 Ni15 C3 -139.3(4) . .
Ni8 Ni14 Ni15 C3 -128.0(4) . .
Ni9 Ni14 Ni15 C3 -176.4(4) . .
Ni7 Ni14 Ni15 C3 -100.7(4) . .
Ni10 Ni14 Ni15 C3 144.6(4) . .
Ni13 Ni14 Ni15 C3 118.8(4) . .
C8 Ni14 Ni15 C5 -30.7(5) . .
C1 Ni14 Ni15 C5 -162.3(3) . .
Ni8 Ni14 Ni15 C5 -150.9(3) . .
Ni9 Ni14 Ni15 C5 160.7(3) . .
Ni7 Ni14 Ni15 C5 -123.6(3) . .
Ni10 Ni14 Ni15 C5 121.7(3) . .
Ni13 Ni14 Ni15 C5 95.8(3) . .
C5 Ni14 Ni15 C2 -147.0(3) . .
C8 Ni14 Ni15 C2 -177.7(5) . .
C1 Ni14 Ni15 C2 50.8(3) . .
Ni8 Ni14 Ni15 C2 62.1(2) . .
Ni9 Ni14 Ni15 C2 13.75(18) . .
Ni7 Ni14 Ni15 C2 89.39(18) . .
Ni10 Ni14 Ni15 C2 -25.26(18) . .
Ni13 Ni14 Ni15 C2 -51.14(18) . .
C5 Ni14 Ni15 Ni3 177.6(3) . 2_755
C8 Ni14 Ni15 Ni3 146.9(4) . 2_755
C1 Ni14 Ni15 Ni3 15.3(2) . 2_755
Ni8 Ni14 Ni15 Ni3 26.7(2) . 2_755
Ni9 Ni14 Ni15 Ni3 -21.68(14) . 2_755
Ni7 Ni14 Ni15 Ni3 53.96(14) . 2_755
Ni10 Ni14 Ni15 Ni3 -60.69(15) . 2_755
Ni13 Ni14 Ni15 Ni3 -86.57(14) . 2_755
C5 Ni14 Ni15 Ni9 -160.7(3) . .
C8 Ni14 Ni15 Ni9 168.5(4) . .
C1 Ni14 Ni15 Ni9 37.02(18) . .
Ni8 Ni14 Ni15 Ni9 48.40(8) . .
Ni7 Ni14 Ni15 Ni9 75.64(3) . .
Ni10 Ni14 Ni15 Ni9 -39.01(4) . .
Ni13 Ni14 Ni15 Ni9 -64.89(3) . .
C5 Ni14 Ni15 Ni2 -96.4(3) . 2_755
C8 Ni14 Ni15 Ni2 -127.2(4) . 2_755
C1 Ni14 Ni15 Ni2 101.32(18) . 2_755
Ni8 Ni14 Ni15 Ni2 112.70(9) . 2_755
Ni9 Ni14 Ni15 Ni2 64.30(5) . 2_755
Ni7 Ni14 Ni15 Ni2 139.94(5) . 2_755
Ni10 Ni14 Ni15 Ni2 25.29(6) . 2_755
Ni13 Ni14 Ni15 Ni2 -0.59(4) . 2_755
C5 Ni14 Ni15 Ni7 123.6(3) . .
C8 Ni14 Ni15 Ni7 92.9(4) . .
C1 Ni14 Ni15 Ni7 -38.62(18) . .
Ni8 Ni14 Ni15 Ni7 -27.24(8) . .
Ni9 Ni14 Ni15 Ni7 -75.64(3) . .
Ni10 Ni14 Ni15 Ni7 -114.65(4) . .
Ni13 Ni14 Ni15 Ni7 -140.53(4) . .
C5 Ni14 Ni15 Ni13 -95.8(3) . .
C8 Ni14 Ni15 Ni13 -126.6(4) . .
C1 Ni14 Ni15 Ni13 101.91(18) . .
Ni8 Ni14 Ni15 Ni13 113.28(9) . .
Ni9 Ni14 Ni15 Ni13 64.89(3) . .
Ni7 Ni14 Ni15 Ni13 140.53(4) . .
Ni10 Ni14 Ni15 Ni13 25.88(4) . .
C5 Ni14 Ni15 Ni11 165.1(3) . 2_755
C8 Ni14 Ni15 Ni11 134.4(4) . 2_755
C1 Ni14 Ni15 Ni11 2.86(18) . 2_755
Ni8 Ni14 Ni15 Ni11 14.23(10) . 2_755
Ni9 Ni14 Ni15 Ni11 -34.16(3) . 2_755
Ni7 Ni14 Ni15 Ni11 41.48(3) . 2_755
Ni10 Ni14 Ni15 Ni11 -73.17(5) . 2_755
Ni13 Ni14 Ni15 Ni11 -99.05(4) . 2_755
C1 Ni9 Ni15 C3 135.3(6) . .
C2 Ni9 Ni15 C3 -22.6(6) . .
Ni9 Ni9 Ni15 C3 -88.8(6) 2_755 .
Ni5 Ni9 Ni15 C3 149.0(6) . .
Ni13 Ni9 Ni15 C3 -110.2(6) . .
Ni14 Ni9 Ni15 C3 174.8(6) . .
Ni11 Ni9 Ni15 C3 35.6(6) 2_755 .
Ni5 Ni9 Ni15 C3 -56.5(6) 2_755 .
Ni12 Ni9 Ni15 C3 73.2(6) 2_755 .
Ni10 Ni9 Ni15 C3 0.7(6) 2_755 .
Ni10 Ni9 Ni15 C3 -150.0(6) . .
C1 Ni9 Ni15 C5 -55.0(3) . .
C2 Ni9 Ni15 C5 147.0(3) . .
Ni9 Ni9 Ni15 C5 80.9(2) 2_755 .
Ni5 Ni9 Ni15 C5 -41.4(2) . .
Ni13 Ni9 Ni15 C5 59.5(2) . .
Ni14 Ni9 Ni15 C5 -15.5(2) . .
Ni11 Ni9 Ni15 C5 -154.7(2) 2_755 .
Ni5 Ni9 Ni15 C5 113.1(2) 2_755 .
Ni12 Ni9 Ni15 C5 -117.2(2) 2_755 .
Ni10 Ni9 Ni15 C5 170.4(2) 2_755 .
Ni10 Ni9 Ni15 C5 19.7(2) . .
C1 Ni9 Ni15 C2 158.0(3) . .
Ni9 Ni9 Ni15 C2 -66.2(2) 2_755 .
Ni5 Ni9 Ni15 C2 171.6(2) . .
Ni13 Ni9 Ni15 C2 -87.5(2) . .
Ni14 Ni9 Ni15 C2 -162.6(2) . .
Ni11 Ni9 Ni15 C2 58.2(2) 2_755 .
Ni5 Ni9 Ni15 C2 -33.9(2) 2_755 .
Ni12 Ni9 Ni15 C2 95.8(2) 2_755 .
Ni10 Ni9 Ni15 C2 23.3(2) 2_755 .
Ni10 Ni9 Ni15 C2 -127.4(2) . .
C1 Ni9 Ni15 Ni14 -39.50(18) . .
C2 Ni9 Ni15 Ni14 162.6(2) . .
Ni9 Ni9 Ni15 Ni14 96.37(11) 2_755 .
Ni5 Ni9 Ni15 Ni14 -25.85(6) . .
Ni13 Ni9 Ni15 Ni14 75.01(4) . .
Ni11 Ni9 Ni15 Ni14 -139.23(4) 2_755 .
Ni5 Ni9 Ni15 Ni14 128.64(4) 2_755 .
Ni12 Ni9 Ni15 Ni14 -101.67(4) 2_755 .
Ni10 Ni9 Ni15 Ni14 -174.11(5) 2_755 .
Ni10 Ni9 Ni15 Ni14 35.17(4) . .
C1 Ni9 Ni15 Ni3 133.28(18) . 2_755
C2 Ni9 Ni15 Ni3 -24.7(2) . 2_755
Ni9 Ni9 Ni15 Ni3 -90.86(11) 2_755 2_755
Ni5 Ni9 Ni15 Ni3 146.93(6) . 2_755
Ni13 Ni9 Ni15 Ni3 -112.22(4) . 2_755
Ni14 Ni9 Ni15 Ni3 172.77(5) . 2_755
Ni11 Ni9 Ni15 Ni3 33.54(4) 2_755 2_755
Ni5 Ni9 Ni15 Ni3 -58.59(4) 2_755 2_755
Ni12 Ni9 Ni15 Ni3 71.10(5) 2_755 2_755
Ni10 Ni9 Ni15 Ni3 -1.34(5) 2_755 2_755
Ni10 Ni9 Ni15 Ni3 -152.05(4) . 2_755
C1 Ni9 Ni15 Ni2 -168.68(18) . 2_755
C2 Ni9 Ni15 Ni2 33.4(2) . 2_755
Ni9 Ni9 Ni15 Ni2 -32.82(11) 2_755 2_755
Ni5 Ni9 Ni15 Ni2 -155.03(6) . 2_755
Ni13 Ni9 Ni15 Ni2 -54.18(3) . 2_755
Ni14 Ni9 Ni15 Ni2 -129.19(4) . 2_755
Ni11 Ni9 Ni15 Ni2 91.59(4) 2_755 2_755
Ni5 Ni9 Ni15 Ni2 -0.55(4) 2_755 2_755
Ni12 Ni9 Ni15 Ni2 129.14(4) 2_755 2_755
Ni10 Ni9 Ni15 Ni2 56.71(5) 2_755 2_755
Ni10 Ni9 Ni15 Ni2 -94.01(4) . 2_755
C1 Ni9 Ni15 Ni7 29.89(18) . .
C2 Ni9 Ni15 Ni7 -128.1(2) . .
Ni9 Ni9 Ni15 Ni7 165.75(11) 2_755 .
Ni5 Ni9 Ni15 Ni7 43.54(6) . .
Ni13 Ni9 Ni15 Ni7 144.39(4) . .
Ni14 Ni9 Ni15 Ni7 69.39(3) . .
Ni11 Ni9 Ni15 Ni7 -69.84(3) 2_755 .
Ni5 Ni9 Ni15 Ni7 -161.98(4) 2_755 .
Ni12 Ni9 Ni15 Ni7 -32.29(4) 2_755 .
Ni10 Ni9 Ni15 Ni7 -104.72(4) 2_755 .
Ni10 Ni9 Ni15 Ni7 104.56(4) . .
C1 Ni9 Ni15 Ni13 -114.51(18) . .
C2 Ni9 Ni15 Ni13 87.5(2) . .
Ni9 Ni9 Ni15 Ni13 21.36(10) 2_755 .
Ni5 Ni9 Ni15 Ni13 -100.86(7) . .
Ni14 Ni9 Ni15 Ni13 -75.01(4) . .
Ni11 Ni9 Ni15 Ni13 145.76(4) 2_755 .
Ni5 Ni9 Ni15 Ni13 53.63(3) 2_755 .
Ni12 Ni9 Ni15 Ni13 -176.68(5) 2_755 .
Ni10 Ni9 Ni15 Ni13 110.88(5) 2_755 .
Ni10 Ni9 Ni15 Ni13 -39.84(3) . .
C1 Ni9 Ni15 Ni11 99.73(18) . 2_755
C2 Ni9 Ni15 Ni11 -58.2(2) . 2_755
Ni9 Ni9 Ni15 Ni11 -124.40(11) 2_755 2_755
Ni5 Ni9 Ni15 Ni11 113.38(7) . 2_755
Ni13 Ni9 Ni15 Ni11 -145.76(4) . 2_755
Ni14 Ni9 Ni15 Ni11 139.23(4) . 2_755
Ni5 Ni9 Ni15 Ni11 -92.13(4) 2_755 2_755
Ni12 Ni9 Ni15 Ni11 37.55(4) 2_755 2_755
Ni10 Ni9 Ni15 Ni11 -34.88(4) 2_755 2_755
Ni10 Ni9 Ni15 Ni11 174.40(4) . 2_755
C19 Ni7 Ni15 C3 2.9(4) . .
C15 Ni7 Ni15 C3 41.1(11) . .
C1 Ni7 Ni15 C3 178.3(3) . .
Ni6 Ni7 Ni15 C3 176.6(3) . .
Ni14 Ni7 Ni15 C3 137.8(3) . .
Ni12 Ni7 Ni15 C3 -124.2(3) 2_755 .
Ni11 Ni7 Ni15 C3 -89.2(3) 2_755 .
Ni9 Ni7 Ni15 C3 -152.3(3) . .
C19 Ni7 Ni15 C5 -95.3(3) . .
C15 Ni7 Ni15 C5 -57.0(11) . .
C1 Ni7 Ni15 C5 80.2(3) . .
Ni6 Ni7 Ni15 C5 78.5(2) . .
Ni14 Ni7 Ni15 C5 39.7(2) . .
Ni12 Ni7 Ni15 C5 137.6(2) 2_755 .
Ni11 Ni7 Ni15 C5 172.6(2) 2_755 .
Ni9 Ni7 Ni15 C5 109.6(2) . .
C19 Ni7 Ni15 C2 118.5(3) . .
C15 Ni7 Ni15 C2 156.7(11) . .
C1 Ni7 Ni15 C2 -66.1(3) . .
Ni6 Ni7 Ni15 C2 -67.82(19) . .
Ni14 Ni7 Ni15 C2 -106.63(18) . .
Ni12 Ni7 Ni15 C2 -8.65(18) 2_755 .
Ni11 Ni7 Ni15 C2 26.35(18) 2_755 .
Ni9 Ni7 Ni15 C2 -36.73(18) . .
C19 Ni7 Ni15 Ni14 -134.9(2) . .
C15 Ni7 Ni15 Ni14 -96.7(11) . .
C1 Ni7 Ni15 Ni14 40.50(18) . .
Ni6 Ni7 Ni15 Ni14 38.82(6) . .
Ni12 Ni7 Ni15 Ni14 97.98(4) 2_755 .
Ni11 Ni7 Ni15 Ni14 132.98(4) 2_755 .
Ni9 Ni7 Ni15 Ni14 69.90(3) . .
C19 Ni7 Ni15 Ni3 61.5(2) . 2_755
C15 Ni7 Ni15 Ni3 99.7(11) . 2_755
C1 Ni7 Ni15 Ni3 -123.09(18) . 2_755
Ni6 Ni7 Ni15 Ni3 -124.78(6) . 2_755
Ni14 Ni7 Ni15 Ni3 -163.59(5) . 2_755
Ni12 Ni7 Ni15 Ni3 -65.61(4) 2_755 2_755
Ni11 Ni7 Ni15 Ni3 -30.61(4) 2_755 2_755
Ni9 Ni7 Ni15 Ni3 -93.69(4) . 2_755
C19 Ni7 Ni15 Ni9 155.2(2) . .
C15 Ni7 Ni15 Ni9 -166.6(11) . .
C1 Ni7 Ni15 Ni9 -29.40(18) . .
Ni6 Ni7 Ni15 Ni9 -31.09(6) . .
Ni14 Ni7 Ni15 Ni9 -69.90(3) . .
Ni12 Ni7 Ni15 Ni9 28.08(3) 2_755 .
Ni11 Ni7 Ni15 Ni9 63.08(3) 2_755 .
C19 Ni7 Ni15 Ni2 121.2(2) . 2_755
C15 Ni7 Ni15 Ni2 159.4(11) . 2_755
C1 Ni7 Ni15 Ni2 -63.4(2) . 2_755
Ni6 Ni7 Ni15 Ni2 -65.04(10) . 2_755
Ni14 Ni7 Ni15 Ni2 -103.86(8) . 2_755
Ni12 Ni7 Ni15 Ni2 -5.88(9) 2_755 2_755
Ni11 Ni7 Ni15 Ni2 29.13(7) 2_755 2_755
Ni9 Ni7 Ni15 Ni2 -33.95(7) . 2_755
C19 Ni7 Ni15 Ni13 -172.9(2) . .
C15 Ni7 Ni15 Ni13 -134.7(11) . .
C1 Ni7 Ni15 Ni13 2.51(19) . .
Ni6 Ni7 Ni15 Ni13 0.82(8) . .
Ni14 Ni7 Ni15 Ni13 -38.00(4) . .
Ni12 Ni7 Ni15 Ni13 59.98(5) 2_755 .
Ni11 Ni7 Ni15 Ni13 94.98(4) 2_755 .
Ni9 Ni7 Ni15 Ni13 31.90(4) . .
C19 Ni7 Ni15 Ni11 92.1(2) . 2_755
C15 Ni7 Ni15 Ni11 130.3(11) . 2_755
C1 Ni7 Ni15 Ni11 -92.48(18) . 2_755
Ni6 Ni7 Ni15 Ni11 -94.17(6) . 2_755
Ni14 Ni7 Ni15 Ni11 -132.98(4) . 2_755
Ni12 Ni7 Ni15 Ni11 -35.00(3) 2_755 2_755
Ni9 Ni7 Ni15 Ni11 -63.08(3) . 2_755
C6 Ni13 Ni15 C3 -111.5(4) . .
C4 Ni13 Ni15 C3 -6.1(4) . .
Ni10 Ni13 Ni15 C3 -164.6(3) . .
Ni1 Ni13 Ni15 C3 35.8(3) 2_755 .
Ni5 Ni13 Ni15 C3 95.0(3) 2_755 .
Ni9 Ni13 Ni15 C3 149.7(3) . .
Ni12 Ni13 Ni15 C3 120.2(3) . .
Ni2 Ni13 Ni15 C3 42.5(3) 2_755 .
Ni14 Ni13 Ni15 C3 -138.1(3) . .
C6 Ni13 Ni15 C5 -24.7(3) . .
C4 Ni13 Ni15 C5 80.7(3) . .
Ni10 Ni13 Ni15 C5 -77.8(2) . .
Ni1 Ni13 Ni15 C5 122.6(2) 2_755 .
Ni5 Ni13 Ni15 C5 -178.2(2) 2_755 .
Ni9 Ni13 Ni15 C5 -123.5(2) . .
Ni12 Ni13 Ni15 C5 -153.0(2) . .
Ni2 Ni13 Ni15 C5 129.3(2) 2_755 .
Ni14 Ni13 Ni15 C5 -51.3(2) . .
C6 Ni13 Ni15 C2 153.3(3) . .
C4 Ni13 Ni15 C2 -101.2(3) . .
Ni10 Ni13 Ni15 C2 100.3(2) . .
Ni1 Ni13 Ni15 C2 -59.4(2) 2_755 .
Ni5 Ni13 Ni15 C2 -0.20(19) 2_755 .
Ni9 Ni13 Ni15 C2 54.57(19) . .
Ni12 Ni13 Ni15 C2 25.0(2) . .
Ni2 Ni13 Ni15 C2 -52.65(19) 2_755 .
Ni14 Ni13 Ni15 C2 126.8(2) . .
C6 Ni13 Ni15 Ni14 26.6(2) . .
C4 Ni13 Ni15 Ni14 132.0(2) . .
Ni10 Ni13 Ni15 Ni14 -26.50(4) . .
Ni1 Ni13 Ni15 Ni14 173.89(5) 2_755 .
Ni5 Ni13 Ni15 Ni14 -126.95(4) 2_755 .
Ni9 Ni13 Ni15 Ni14 -72.19(4) . .
Ni12 Ni13 Ni15 Ni14 -101.76(9) . .
Ni2 Ni13 Ni15 Ni14 -179.41(4) 2_755 .
C6 Ni13 Ni15 Ni3 -174.9(2) . 2_755
C4 Ni13 Ni15 Ni3 -69.5(2) . 2_755
Ni10 Ni13 Ni15 Ni3 132.01(4) . 2_755
Ni1 Ni13 Ni15 Ni3 -27.61(6) 2_755 2_755
Ni5 Ni13 Ni15 Ni3 31.55(5) 2_755 2_755
Ni9 Ni13 Ni15 Ni3 86.32(5) . 2_755
Ni12 Ni13 Ni15 Ni3 56.74(10) . 2_755
Ni2 Ni13 Ni15 Ni3 -20.90(4) 2_755 2_755
Ni14 Ni13 Ni15 Ni3 158.50(5) . 2_755
C6 Ni13 Ni15 Ni9 98.8(2) . .
C4 Ni13 Ni15 Ni9 -155.8(2) . .
Ni10 Ni13 Ni15 Ni9 45.69(4) . .
Ni1 Ni13 Ni15 Ni9 -113.93(5) 2_755 .
Ni5 Ni13 Ni15 Ni9 -54.77(3) 2_755 .
Ni12 Ni13 Ni15 Ni9 -29.57(9) . .
Ni2 Ni13 Ni15 Ni9 -107.22(4) 2_755 .
Ni14 Ni13 Ni15 Ni9 72.19(4) . .
C6 Ni13 Ni15 Ni2 -154.0(2) . 2_755
C4 Ni13 Ni15 Ni2 -48.6(2) . 2_755
Ni10 Ni13 Ni15 Ni2 152.91(5) . 2_755
Ni1 Ni13 Ni15 Ni2 -6.71(4) 2_755 2_755
Ni5 Ni13 Ni15 Ni2 52.45(3) 2_755 2_755
Ni9 Ni13 Ni15 Ni2 107.22(4) . 2_755
Ni12 Ni13 Ni15 Ni2 77.64(9) . 2_755
Ni14 Ni13 Ni15 Ni2 179.41(4) . 2_755
C6 Ni13 Ni15 Ni7 63.8(2) . .
C4 Ni13 Ni15 Ni7 169.2(2) . .
Ni10 Ni13 Ni15 Ni7 10.71(5) . .
Ni1 Ni13 Ni15 Ni7 -148.90(4) 2_755 .
Ni5 Ni13 Ni15 Ni7 -89.74(4) 2_755 .
Ni9 Ni13 Ni15 Ni7 -34.98(4) . .
Ni12 Ni13 Ni15 Ni7 -64.55(10) . .
Ni2 Ni13 Ni15 Ni7 -142.19(5) 2_755 .
Ni14 Ni13 Ni15 Ni7 37.21(4) . .
C6 Ni13 Ni15 Ni11 127.5(2) . 2_755
C4 Ni13 Ni15 Ni11 -127.1(2) . 2_755
Ni10 Ni13 Ni15 Ni11 74.44(4) . 2_755
Ni1 Ni13 Ni15 Ni11 -85.18(5) 2_755 2_755
Ni5 Ni13 Ni15 Ni11 -26.02(4) 2_755 2_755
Ni9 Ni13 Ni15 Ni11 28.75(3) . 2_755
Ni12 Ni13 Ni15 Ni11 -0.82(10) . 2_755
Ni2 Ni13 Ni15 Ni11 -78.47(4) 2_755 2_755
Ni14 Ni13 Ni15 Ni11 100.94(4) . 2_755
C2 Ni5 C1 Ni9 -49.1(5) 2_755 .
Cu1 Ni5 C1 Ni9 -179.93(13) . .
Ni2 Ni5 C1 Ni9 140.5(5) . .
Ni13 Ni5 C1 Ni9 53.8(2) 2_755 .
Ni4 Ni5 C1 Ni9 -112.35(16) . .
Ni9 Ni5 C1 Ni9 -10.5(2) 2_755 .
Ni10 Ni5 C1 Ni9 -66.82(15) . .
Ni8 Ni5 C1 Ni9 -134.6(3) . .
Ni1 Ni5 C1 Ni9 113.45(15) . .
Ni12 Ni5 C1 Ni9 72.92(17) 2_755 .
C2 Ni5 C1 Ni7 -131.7(7) 2_755 .
Cu1 Ni5 C1 Ni7 97.5(8) . .
Ni2 Ni5 C1 Ni7 57.9(12) . .
Ni9 Ni5 C1 Ni7 -82.6(8) . .
Ni13 Ni5 C1 Ni7 -28.8(9) 2_755 .
Ni4 Ni5 C1 Ni7 165.1(7) . .
Ni9 Ni5 C1 Ni7 -93.1(8) 2_755 .
Ni10 Ni5 C1 Ni7 -149.4(8) . .
Ni8 Ni5 C1 Ni7 142.9(9) . .
Ni1 Ni5 C1 Ni7 30.9(8) . .
Ni12 Ni5 C1 Ni7 -9.7(7) 2_755 .
C2 Ni5 C1 Ni6 165.2(4) 2_755 .
Cu1 Ni5 C1 Ni6 34.4(2) . .
Ni2 Ni5 C1 Ni6 -5.2(8) . .
Ni9 Ni5 C1 Ni6 -145.6(3) . .
Ni13 Ni5 C1 Ni6 -91.9(2) 2_755 .
Ni4 Ni5 C1 Ni6 102.00(19) . .
Ni9 Ni5 C1 Ni6 -156.19(14) 2_755 .
Ni10 Ni5 C1 Ni6 147.5(2) . .
Ni8 Ni5 C1 Ni6 79.8(2) . .
Ni1 Ni5 C1 Ni6 -32.2(2) . .
Ni12 Ni5 C1 Ni6 -72.73(18) 2_755 .
C2 Ni5 C1 Ni14 21.8(7) 2_755 .
Cu1 Ni5 C1 Ni14 -109.0(3) . .
Ni2 Ni5 C1 Ni14 -148.6(4) . .
Ni9 Ni5 C1 Ni14 70.9(3) . .
Ni13 Ni5 C1 Ni14 124.7(3) 2_755 .
Ni4 Ni5 C1 Ni14 -41.4(4) . .
Ni9 Ni5 C1 Ni14 60.4(4) 2_755 .
Ni10 Ni5 C1 Ni14 4.1(3) . .
Ni8 Ni5 C1 Ni14 -63.6(3) . .
Ni1 Ni5 C1 Ni14 -175.6(3) . .
Ni12 Ni5 C1 Ni14 143.9(4) 2_755 .
C2 Ni5 C1 Ni8 85.4(5) 2_755 .
Cu1 Ni5 C1 Ni8 -45.37(18) . .
Ni2 Ni5 C1 Ni8 -85.0(6) . .
Ni9 Ni5 C1 Ni8 134.6(3) . .
Ni13 Ni5 C1 Ni8 -171.68(7) 2_755 .
Ni4 Ni5 C1 Ni8 22.2(3) . .
Ni9 Ni5 C1 Ni8 124.01(14) 2_755 .
Ni10 Ni5 C1 Ni8 67.74(15) . .
Ni1 Ni5 C1 Ni8 -111.99(15) . .
Ni12 Ni5 C1 Ni8 -152.5(3) 2_755 .
C2 Ni5 C1 Ni12 -122.1(4) 2_755 2_755
Cu1 Ni5 C1 Ni12 107.15(11) . 2_755
Ni2 Ni5 C1 Ni12 67.6(6) . 2_755
Ni9 Ni5 C1 Ni12 -72.92(17) . 2_755
Ni13 Ni5 C1 Ni12 -19.2(2) 2_755 2_755
Ni4 Ni5 C1 Ni12 174.73(5) . 2_755
Ni9 Ni5 C1 Ni12 -83.46(13) 2_755 2_755
Ni10 Ni5 C1 Ni12 -139.74(14) . 2_755
Ni8 Ni5 C1 Ni12 152.5(3) . 2_755
Ni1 Ni5 C1 Ni12 40.53(15) . 2_755
C2 Ni9 C1 Ni5 -162.2(3) . .
Ni9 Ni9 C1 Ni5 11.0(2) 2_755 .
Ni13 Ni9 C1 Ni5 103.49(17) . .
Ni14 Ni9 C1 Ni5 126.4(3) . .
Ni15 Ni9 C1 Ni5 168.24(16) . .
Ni11 Ni9 C1 Ni5 -122.68(15) 2_755 .
Ni5 Ni9 C1 Ni5 46.1(9) 2_755 .
Ni12 Ni9 C1 Ni5 -77.63(17) 2_755 .
Ni10 Ni9 C1 Ni5 -61.0(3) 2_755 .
Ni10 Ni9 C1 Ni5 62.38(15) . .
C2 Ni9 C1 Ni7 -9.6(5) . .
Ni9 Ni9 C1 Ni7 163.65(14) 2_755 .
Ni5 Ni9 C1 Ni7 152.6(3) . .
Ni13 Ni9 C1 Ni7 -103.87(19) . .
Ni14 Ni9 C1 Ni7 -81.0(2) . .
Ni15 Ni9 C1 Ni7 -39.1(2) . .
Ni11 Ni9 C1 Ni7 30.0(2) 2_755 .
Ni5 Ni9 C1 Ni7 -161.3(6) 2_755 .
Ni12 Ni9 C1 Ni7 75.01(19) 2_755 .
Ni10 Ni9 C1 Ni7 91.6(2) 2_755 .
Ni10 Ni9 C1 Ni7 -145.0(2) . .
C2 Ni9 C1 Ni6 -83.4(7) . .
Ni9 Ni9 C1 Ni6 89.8(6) 2_755 .
Ni5 Ni9 C1 Ni6 78.8(6) . .
Ni13 Ni9 C1 Ni6 -177.7(5) . .
Ni14 Ni9 C1 Ni6 -154.8(7) . .
Ni15 Ni9 C1 Ni6 -112.9(6) . .
Ni11 Ni9 C1 Ni6 -43.8(6) 2_755 .
Ni5 Ni9 C1 Ni6 124.9(6) 2_755 .
Ni12 Ni9 C1 Ni6 1.2(5) 2_755 .
Ni10 Ni9 C1 Ni6 17.8(7) 2_755 .
Ni10 Ni9 C1 Ni6 141.2(6) . .
C2 Ni9 C1 Ni14 71.4(4) . .
Ni9 Ni9 C1 Ni14 -115.36(14) 2_755 .
Ni5 Ni9 C1 Ni14 -126.4(3) . .
Ni13 Ni9 C1 Ni14 -22.9(2) . .
Ni15 Ni9 C1 Ni14 41.87(15) . .
Ni11 Ni9 C1 Ni14 110.95(14) 2_755 .
Ni5 Ni9 C1 Ni14 -80.3(8) 2_755 .
Ni12 Ni9 C1 Ni14 156.0(2) 2_755 .
Ni10 Ni9 C1 Ni14 172.61(6) 2_755 .
Ni10 Ni9 C1 Ni14 -63.99(13) . .
C2 Ni9 C1 Ni8 123.7(5) . .
Ni9 Ni9 C1 Ni8 -63.0(4) 2_755 .
Ni5 Ni9 C1 Ni8 -74.0(4) . .
Ni13 Ni9 C1 Ni8 29.4(5) . .
Ni14 Ni9 C1 Ni8 52.3(3) . .
Ni15 Ni9 C1 Ni8 94.2(4) . .
Ni11 Ni9 C1 Ni8 163.3(4) 2_755 .
Ni5 Ni9 C1 Ni8 -28.0(11) 2_755 .
Ni12 Ni9 C1 Ni8 -151.7(5) 2_755 .
Ni10 Ni9 C1 Ni8 -135.1(3) 2_755 .
Ni10 Ni9 C1 Ni8 -11.7(4) . .
C2 Ni9 C1 Ni12 -84.6(4) . 2_755
Ni9 Ni9 C1 Ni12 88.64(12) 2_755 2_755
Ni5 Ni9 C1 Ni12 77.63(17) . 2_755
Ni13 Ni9 C1 Ni12 -178.88(5) . 2_755
Ni14 Ni9 C1 Ni12 -156.0(2) . 2_755
Ni15 Ni9 C1 Ni12 -114.13(10) . 2_755
Ni11 Ni9 C1 Ni12 -45.04(13) 2_755 2_755
Ni5 Ni9 C1 Ni12 123.7(7) 2_755 2_755
Ni10 Ni9 C1 Ni12 16.6(2) 2_755 2_755
Ni10 Ni9 C1 Ni12 140.01(14) . 2_755
C19 Ni7 C1 Ni5 128.3(9) . .
C15 Ni7 C1 Ni5 -73.2(8) . .
Ni6 Ni7 C1 Ni5 -65.8(7) . .
Ni14 Ni7 C1 Ni5 157.9(9) . .
Ni15 Ni7 C1 Ni5 115.6(8) . .
Ni12 Ni7 C1 Ni5 9.6(7) 2_755 .
Ni11 Ni7 C1 Ni5 53.5(8) 2_755 .
Ni9 Ni7 C1 Ni5 79.7(8) . .
C19 Ni7 C1 Ni9 48.6(9) . .
C15 Ni7 C1 Ni9 -152.9(3) . .
Ni6 Ni7 C1 Ni9 -145.6(3) . .
Ni14 Ni7 C1 Ni9 78.2(2) . .
Ni15 Ni7 C1 Ni9 35.85(19) . .
Ni12 Ni7 C1 Ni9 -70.13(19) 2_755 .
Ni11 Ni7 C1 Ni9 -26.3(2) 2_755 .
C19 Ni7 C1 Ni6 -165.9(8) . .
C15 Ni7 C1 Ni6 -7.4(3) . .
Ni14 Ni7 C1 Ni6 -136.3(3) . .
Ni15 Ni7 C1 Ni6 -178.58(16) . .
Ni12 Ni7 C1 Ni6 75.45(16) 2_755 .
Ni11 Ni7 C1 Ni6 119.28(15) 2_755 .
Ni9 Ni7 C1 Ni6 145.6(3) . .
C19 Ni7 C1 Ni14 -29.6(9) . .
C15 Ni7 C1 Ni14 128.9(3) . .
Ni6 Ni7 C1 Ni14 136.3(3) . .
Ni15 Ni7 C1 Ni14 -42.31(15) . .
Ni12 Ni7 C1 Ni14 -148.3(3) 2_755 .
Ni11 Ni7 C1 Ni14 -104.45(16) 2_755 .
Ni9 Ni7 C1 Ni14 -78.2(2) . .
C19 Ni7 C1 Ni8 -94.3(9) . .
C15 Ni7 C1 Ni8 64.2(4) . .
Ni6 Ni7 C1 Ni8 71.6(3) . .
Ni14 Ni7 C1 Ni8 -64.7(3) . .
Ni15 Ni7 C1 Ni8 -107.0(3) . .
Ni12 Ni7 C1 Ni8 147.0(4) 2_755 .
Ni11 Ni7 C1 Ni8 -169.1(3) 2_755 .
Ni9 Ni7 C1 Ni8 -142.8(5) . .
C19 Ni7 C1 Ni12 118.7(8) . 2_755
C15 Ni7 C1 Ni12 -82.8(3) . 2_755
Ni6 Ni7 C1 Ni12 -75.45(16) . 2_755
Ni14 Ni7 C1 Ni12 148.3(3) . 2_755
Ni15 Ni7 C1 Ni12 105.97(12) . 2_755
Ni11 Ni7 C1 Ni12 43.83(12) 2_755 2_755
Ni9 Ni7 C1 Ni12 70.13(19) . 2_755
C16 Ni6 C1 Ni5 -73.2(8) . .
C15 Ni6 C1 Ni5 162.1(3) . .
C7 Ni6 C1 Ni5 71.9(3) 2_755 .
Ni7 Ni6 C1 Ni5 155.0(3) . .
Ni8 Ni6 C1 Ni5 -83.8(2) . .
Cu1 Ni6 C1 Ni5 -31.2(2) . .
Ni12 Ni6 C1 Ni5 75.10(19) 2_755 .
Ni1 Ni6 C1 Ni5 29.6(2) . .
C16 Ni6 C1 Ni9 -149.5(7) . .
C15 Ni6 C1 Ni9 85.8(6) . .
C7 Ni6 C1 Ni9 -4.4(7) 2_755 .
Ni7 Ni6 C1 Ni9 78.7(6) . .
Ni8 Ni6 C1 Ni9 -160.0(7) . .
Cu1 Ni6 C1 Ni9 -107.5(6) . .
Ni12 Ni6 C1 Ni9 -1.2(5) 2_755 .
Ni5 Ni6 C1 Ni9 -76.3(6) . .
Ni1 Ni6 C1 Ni9 -46.7(6) . .
C16 Ni6 C1 Ni7 131.8(7) . .
C15 Ni6 C1 Ni7 7.1(3) . .
C7 Ni6 C1 Ni7 -83.1(2) 2_755 .
Ni8 Ni6 C1 Ni7 121.2(3) . .
Cu1 Ni6 C1 Ni7 173.78(15) . .
Ni12 Ni6 C1 Ni7 -79.94(17) 2_755 .
Ni5 Ni6 C1 Ni7 -155.0(3) . .
Ni1 Ni6 C1 Ni7 -125.41(14) . .
C16 Ni6 C1 Ni14 64.7(9) . .
C15 Ni6 C1 Ni14 -60.0(5) . .
C7 Ni6 C1 Ni14 -150.2(4) 2_755 .
Ni7 Ni6 C1 Ni14 -67.0(4) . .
Ni8 Ni6 C1 Ni14 54.2(3) . .
Cu1 Ni6 C1 Ni14 106.7(4) . .
Ni12 Ni6 C1 Ni14 -147.0(5) 2_755 .
Ni5 Ni6 C1 Ni14 137.9(6) . .
Ni1 Ni6 C1 Ni14 167.5(4) . .
C16 Ni6 C1 Ni8 10.6(8) . .
C15 Ni6 C1 Ni8 -114.1(3) . .
C7 Ni6 C1 Ni8 155.7(2) 2_755 .
Ni7 Ni6 C1 Ni8 -121.2(3) . .
Cu1 Ni6 C1 Ni8 52.57(15) . .
Ni12 Ni6 C1 Ni8 158.9(2) 2_755 .
Ni5 Ni6 C1 Ni8 83.8(2) . .
Ni1 Ni6 C1 Ni8 113.38(14) . .
C16 Ni6 C1 Ni12 -148.3(7) . 2_755
C15 Ni6 C1 Ni12 87.0(2) . 2_755
C7 Ni6 C1 Ni12 -3.2(2) 2_755 2_755
Ni7 Ni6 C1 Ni12 79.94(17) . 2_755
Ni8 Ni6 C1 Ni12 -158.9(2) . 2_755
Cu1 Ni6 C1 Ni12 -106.29(11) . 2_755
Ni5 Ni6 C1 Ni12 -75.10(19) . 2_755
Ni1 Ni6 C1 Ni12 -45.47(12) . 2_755
C5 Ni14 C1 Ni5 -143.1(4) . .
C8 Ni14 C1 Ni5 84.7(4) . .
Ni15 Ni14 C1 Ni5 -117.7(3) . .
Ni8 Ni14 C1 Ni5 69.6(3) . .
Ni9 Ni14 C1 Ni5 -72.6(3) . .
Ni7 Ni14 C1 Ni5 -168.0(5) . .
Ni10 Ni14 C1 Ni5 -4.1(3) . .
Ni13 Ni14 C1 Ni5 -52.7(4) . .
C5 Ni14 C1 Ni9 -70.5(5) . .
C8 Ni14 C1 Ni9 157.2(2) . .
Ni15 Ni14 C1 Ni9 -45.09(17) . .
Ni8 Ni14 C1 Ni9 142.1(3) . .
Ni7 Ni14 C1 Ni9 -95.4(2) . .
Ni10 Ni14 C1 Ni9 68.45(15) . .
Ni13 Ni14 C1 Ni9 19.8(2) . .
C5 Ni14 C1 Ni7 24.9(6) . .
C8 Ni14 C1 Ni7 -107.4(3) . .
Ni15 Ni14 C1 Ni7 50.32(18) . .
Ni8 Ni14 C1 Ni7 -122.4(3) . .
Ni9 Ni14 C1 Ni7 95.4(2) . .
Ni10 Ni14 C1 Ni7 163.9(2) . .
Ni13 Ni14 C1 Ni7 115.26(15) . .
C5 Ni14 C1 Ni6 90.2(6) . .
C8 Ni14 C1 Ni6 -42.0(5) . .
Ni15 Ni14 C1 Ni6 115.7(4) . .
Ni8 Ni14 C1 Ni6 -57.1(4) . .
Ni9 Ni14 C1 Ni6 160.8(6) . .
Ni7 Ni14 C1 Ni6 65.3(4) . .
Ni10 Ni14 C1 Ni6 -130.8(4) . .
Ni13 Ni14 C1 Ni6 -179.4(4) . .
C5 Ni14 C1 Ni8 147.3(4) . .
C8 Ni14 C1 Ni8 15.1(3) . .
Ni15 Ni14 C1 Ni8 172.76(12) . .
Ni9 Ni14 C1 Ni8 -142.1(3) . .
Ni7 Ni14 C1 Ni8 122.4(3) . .
Ni10 Ni14 C1 Ni8 -73.69(12) . .
Ni13 Ni14 C1 Ni8 -122.30(12) . .
C5 Ni14 C1 Ni12 -31.6(8) . 2_755
C8 Ni14 C1 Ni12 -163.9(5) . 2_755
Ni15 Ni14 C1 Ni12 -6.2(5) . 2_755
Ni8 Ni14 C1 Ni12 -178.9(6) . 2_755
Ni9 Ni14 C1 Ni12 38.9(4) . 2_755
Ni7 Ni14 C1 Ni12 -56.5(4) . 2_755
Ni10 Ni14 C1 Ni12 107.4(5) . 2_755
Ni13 Ni14 C1 Ni12 58.8(5) . 2_755
C14 Ni8 C1 Ni5 87.3(6) . .
C8 Ni8 C1 Ni5 -142.6(3) . .
Ni14 Ni8 C1 Ni5 -128.0(3) . .
Ni6 Ni8 C1 Ni5 91.3(2) . .
Cu1 Ni8 C1 Ni5 39.90(17) . .
Ni10 Ni8 C1 Ni5 -61.73(16) . .
Ni4 Ni8 C1 Ni5 -16.21(19) . .
C14 Ni8 C1 Ni9 160.6(5) . .
C8 Ni8 C1 Ni9 -69.3(5) . .
Ni14 Ni8 C1 Ni9 -54.8(4) . .
Ni6 Ni8 C1 Ni9 164.6(6) . .
Ni5 Ni8 C1 Ni9 73.2(4) . .
Cu1 Ni8 C1 Ni9 113.2(4) . .
Ni10 Ni8 C1 Ni9 11.5(4) . .
Ni4 Ni8 C1 Ni9 57.0(4) . .
C14 Ni8 C1 Ni7 -74.4(7) . .
C8 Ni8 C1 Ni7 55.8(4) . .
Ni14 Ni8 C1 Ni7 70.3(3) . .
Ni6 Ni8 C1 Ni7 -70.4(3) . .
Ni5 Ni8 C1 Ni7 -161.7(5) . .
Cu1 Ni8 C1 Ni7 -121.8(3) . .
Ni10 Ni8 C1 Ni7 136.6(3) . .
Ni4 Ni8 C1 Ni7 -177.9(3) . .
C14 Ni8 C1 Ni6 -4.0(6) . .
C8 Ni8 C1 Ni6 126.1(3) . .
Ni14 Ni8 C1 Ni6 140.7(3) . .
Ni5 Ni8 C1 Ni6 -91.3(2) . .
Cu1 Ni8 C1 Ni6 -51.40(15) . .
Ni10 Ni8 C1 Ni6 -153.0(2) . .
Ni4 Ni8 C1 Ni6 -107.52(15) . .
C14 Ni8 C1 Ni14 -144.7(5) . .
C8 Ni8 C1 Ni14 -14.5(3) . .
Ni6 Ni8 C1 Ni14 -140.7(3) . .
Ni5 Ni8 C1 Ni14 128.0(3) . .
Cu1 Ni8 C1 Ni14 167.94(14) . .
Ni10 Ni8 C1 Ni14 66.30(12) . .
Ni4 Ni8 C1 Ni14 111.82(13) . .
C14 Ni8 C1 Ni12 34.2(9) . 2_755
C8 Ni8 C1 Ni12 164.3(5) . 2_755
Ni14 Ni8 C1 Ni12 178.8(6) . 2_755
Ni6 Ni8 C1 Ni12 38.2(4) . 2_755
Ni5 Ni8 C1 Ni12 -53.1(4) . 2_755
Cu1 Ni8 C1 Ni12 -13.2(5) . 2_755
Ni10 Ni8 C1 Ni12 -114.9(5) . 2_755
Ni4 Ni8 C1 Ni12 -69.3(5) . 2_755
C1 Ni9 C2 Ni2 -105.8(5) . 2_755
Ni9 Ni9 C2 Ni2 81.0(4) 2_755 2_755
Ni5 Ni9 C2 Ni2 132.0(5) . 2_755
Ni13 Ni9 C2 Ni2 2.5(3) . 2_755
Ni14 Ni9 C2 Ni2 -53.1(4) . 2_755
Ni15 Ni9 C2 Ni2 -68.4(3) . 2_755
Ni11 Ni9 C2 Ni2 -158.0(5) 2_755 2_755
Ni5 Ni9 C2 Ni2 65.7(3) 2_755 2_755
Ni12 Ni9 C2 Ni2 -174.5(3) 2_755 2_755
Ni10 Ni9 C2 Ni2 133.2(4) 2_755 2_755
Ni10 Ni9 C2 Ni2 13.1(5) . 2_755
C1 Ni9 C2 Ni5 -171.5(3) . 2_755
Ni9 Ni9 C2 Ni5 15.3(2) 2_755 2_755
Ni5 Ni9 C2 Ni5 66.3(7) . 2_755
Ni13 Ni9 C2 Ni5 -63.16(14) . 2_755
Ni14 Ni9 C2 Ni5 -118.84(14) . 2_755
Ni15 Ni9 C2 Ni5 -134.1(3) . 2_755
Ni11 Ni9 C2 Ni5 136.3(3) 2_755 2_755
Ni12 Ni9 C2 Ni5 119.80(13) 2_755 2_755
Ni10 Ni9 C2 Ni5 67.47(14) 2_755 2_755
Ni10 Ni9 C2 Ni5 -52.6(3) . 2_755
C1 Ni9 C2 Ni4 125.2(4) . 2_755
Ni9 Ni9 C2 Ni4 -48.0(4) 2_755 2_755
Ni5 Ni9 C2 Ni4 3.0(10) . 2_755
Ni13 Ni9 C2 Ni4 -126.5(4) . 2_755
Ni14 Ni9 C2 Ni4 177.8(3) . 2_755
Ni15 Ni9 C2 Ni4 162.5(5) . 2_755
Ni11 Ni9 C2 Ni4 73.0(4) 2_755 2_755
Ni5 Ni9 C2 Ni4 -63.3(4) 2_755 2_755
Ni12 Ni9 C2 Ni4 56.5(4) 2_755 2_755
Ni10 Ni9 C2 Ni4 4.1(3) 2_755 2_755
Ni10 Ni9 C2 Ni4 -116.0(4) . 2_755
C1 Ni9 C2 Ni11 52.2(5) . 2_755
Ni9 Ni9 C2 Ni11 -121.03(13) 2_755 2_755
Ni5 Ni9 C2 Ni11 -70.0(7) . 2_755
Ni13 Ni9 C2 Ni11 160.52(19) . 2_755
Ni14 Ni9 C2 Ni11 104.84(14) . 2_755
Ni15 Ni9 C2 Ni11 89.54(19) . 2_755
Ni5 Ni9 C2 Ni11 -136.3(3) 2_755 2_755
Ni12 Ni9 C2 Ni11 -16.5(2) 2_755 2_755
Ni10 Ni9 C2 Ni11 -68.85(14) 2_755 2_755
Ni10 Ni9 C2 Ni11 171.03(6) . 2_755
C1 Ni9 C2 Ni15 -37.3(5) . .
Ni9 Ni9 C2 Ni15 149.43(10) 2_755 .
Ni5 Ni9 C2 Ni15 -159.5(6) . .
Ni13 Ni9 C2 Ni15 70.98(13) . .
Ni14 Ni9 C2 Ni15 15.30(19) . .
Ni11 Ni9 C2 Ni15 -89.54(19) 2_755 .
Ni5 Ni9 C2 Ni15 134.1(3) 2_755 .
Ni12 Ni9 C2 Ni15 -106.06(13) 2_755 .
Ni10 Ni9 C2 Ni15 -158.4(2) 2_755 .
Ni10 Ni9 C2 Ni15 81.5(2) . .
C1 Ni9 C2 Ni3 5.4(7) . 2_755
Ni9 Ni9 C2 Ni3 -167.8(4) 2_755 2_755
Ni5 Ni9 C2 Ni3 -116.8(6) . 2_755
Ni13 Ni9 C2 Ni3 113.7(5) . 2_755
Ni14 Ni9 C2 Ni3 58.0(5) . 2_755
Ni15 Ni9 C2 Ni3 42.7(3) . 2_755
Ni11 Ni9 C2 Ni3 -46.8(3) 2_755 2_755
Ni5 Ni9 C2 Ni3 176.9(6) 2_755 2_755
Ni12 Ni9 C2 Ni3 -63.3(5) 2_755 2_755
Ni10 Ni9 C2 Ni3 -115.7(5) 2_755 2_755
Ni10 Ni9 C2 Ni3 124.2(4) . 2_755
C3 Ni15 C2 Ni9 170.2(3) . .
C5 Ni15 C2 Ni9 -61.8(5) . .
Ni14 Ni15 C2 Ni9 -16.2(2) . .
Ni3 Ni15 C2 Ni9 150.3(3) 2_755 .
Ni2 Ni15 C2 Ni9 -131.6(3) 2_755 .
Ni7 Ni15 C2 Ni9 46.23(17) . .
Ni13 Ni15 C2 Ni9 -65.11(14) . .
Ni11 Ni15 C2 Ni9 78.9(2) 2_755 .
C3 Ni15 C2 Ni2 -58.2(3) . 2_755
C5 Ni15 C2 Ni2 69.8(5) . 2_755
Ni14 Ni15 C2 Ni2 115.47(16) . 2_755
Ni3 Ni15 C2 Ni2 -78.08(19) 2_755 2_755
Ni9 Ni15 C2 Ni2 131.6(3) . 2_755
Ni7 Ni15 C2 Ni2 177.85(14) . 2_755
Ni13 Ni15 C2 Ni2 66.51(15) . 2_755
Ni11 Ni15 C2 Ni2 -149.5(3) 2_755 2_755
C3 Ni15 C2 Ni5 -124.4(4) . 2_755
C5 Ni15 C2 Ni5 3.6(7) . 2_755
Ni14 Ni15 C2 Ni5 49.3(4) . 2_755
Ni3 Ni15 C2 Ni5 -144.3(5) 2_755 2_755
Ni9 Ni15 C2 Ni5 65.4(4) . 2_755
Ni2 Ni15 C2 Ni5 -66.2(3) 2_755 2_755
Ni7 Ni15 C2 Ni5 111.7(4) . 2_755
Ni13 Ni15 C2 Ni5 0.3(3) . 2_755
Ni11 Ni15 C2 Ni5 144.3(5) 2_755 2_755
C3 Ni15 C2 Ni4 15.2(7) . 2_755
C5 Ni15 C2 Ni4 143.2(6) . 2_755
Ni14 Ni15 C2 Ni4 -171.1(5) . 2_755
Ni3 Ni15 C2 Ni4 -4.7(5) 2_755 2_755
Ni9 Ni15 C2 Ni4 -155.0(7) . 2_755
Ni2 Ni15 C2 Ni4 73.4(6) 2_755 2_755
Ni7 Ni15 C2 Ni4 -108.7(6) . 2_755
Ni13 Ni15 C2 Ni4 139.9(7) . 2_755
Ni11 Ni15 C2 Ni4 -76.1(6) 2_755 2_755
C3 Ni15 C2 Ni11 91.3(3) . 2_755
C5 Ni15 C2 Ni11 -140.7(4) . 2_755
Ni14 Ni15 C2 Ni11 -95.02(18) . 2_755
Ni3 Ni15 C2 Ni11 71.42(18) 2_755 2_755
Ni9 Ni15 C2 Ni11 -78.9(2) . 2_755
Ni2 Ni15 C2 Ni11 149.5(3) 2_755 2_755
Ni7 Ni15 C2 Ni11 -32.6(2) . 2_755
Ni13 Ni15 C2 Ni11 -144.0(2) . 2_755
C3 Ni15 C2 Ni3 19.9(3) . 2_755
C5 Ni15 C2 Ni3 147.9(4) . 2_755
Ni14 Ni15 C2 Ni3 -166.45(8) . 2_755
Ni9 Ni15 C2 Ni3 -150.3(3) . 2_755
Ni2 Ni15 C2 Ni3 78.08(19) 2_755 2_755
Ni7 Ni15 C2 Ni3 -104.07(12) . 2_755
Ni13 Ni15 C2 Ni3 144.60(18) . 2_755
Ni11 Ni15 C2 Ni3 -71.42(18) 2_755 2_755
C5 Ni15 C3 O3 8.7(14) . .
C2 Ni15 C3 O3 161.2(13) . .
Ni14 Ni15 C3 O3 -8.7(16) . .
Ni3 Ni15 C3 O3 -178.7(15) 2_755 .
Ni9 Ni15 C3 O3 178.9(9) . .
Ni2 Ni15 C3 O3 122.1(13) 2_755 .
Ni7 Ni15 C3 O3 -88.4(13) . .
Ni13 Ni15 C3 O3 86.7(13) . .
Ni11 Ni15 C3 O3 -151.6(13) 2_755 .
C5 Ni15 C3 Ni3 -172.7(2) . 2_755
C2 Ni15 C3 Ni3 -20.1(3) . 2_755
Ni14 Ni15 C3 Ni3 169.92(18) . 2_755
Ni9 Ni15 C3 Ni3 -2.5(7) . 2_755
Ni2 Ni15 C3 Ni3 -59.29(15) 2_755 2_755
Ni7 Ni15 C3 Ni3 90.3(2) . 2_755
Ni13 Ni15 C3 Ni3 -94.7(2) . 2_755
Ni11 Ni15 C3 Ni3 27.1(2) 2_755 2_755
C6 Ni13 C4 O4 38.0(8) . .
Ni10 Ni13 C4 O4 49.5(10) . .
Ni1 Ni13 C4 O4 146.3(9) 2_755 .
Ni5 Ni13 C4 O4 -169.4(7) 2_755 .
Ni9 Ni13 C4 O4 -111.1(7) . .
Ni12 Ni13 C4 O4 124.8(7) . .
Ni2 Ni13 C4 O4 -132.9(8) 2_755 .
Ni14 Ni13 C4 O4 -36.4(8) . .
Ni15 Ni13 C4 O4 -79.4(7) . .
C6 Ni13 C4 Ni1 -108.3(3) . 2_755
Ni10 Ni13 C4 Ni1 -96.8(4) . 2_755
Ni5 Ni13 C4 Ni1 44.28(19) 2_755 2_755
Ni9 Ni13 C4 Ni1 102.6(3) . 2_755
Ni12 Ni13 C4 Ni1 -21.6(2) . 2_755
Ni2 Ni13 C4 Ni1 80.7(2) 2_755 2_755
Ni14 Ni13 C4 Ni1 177.30(6) . 2_755
Ni15 Ni13 C4 Ni1 134.24(16) . 2_755
C6 Ni13 C4 Ni2 171.0(2) . 2_755
Ni10 Ni13 C4 Ni2 -177.5(3) . 2_755
Ni1 Ni13 C4 Ni2 -80.7(2) 2_755 2_755
Ni5 Ni13 C4 Ni2 -36.44(18) 2_755 2_755
Ni9 Ni13 C4 Ni2 21.8(4) . 2_755
Ni12 Ni13 C4 Ni2 -102.30(15) . 2_755
Ni14 Ni13 C4 Ni2 96.58(18) . 2_755
Ni15 Ni13 C4 Ni2 53.52(14) . 2_755
C8 Ni14 C5 O5 -13.3(11) . .
C1 Ni14 C5 O5 -146.6(9) . .
Ni15 Ni14 C5 O5 -178.6(12) . .
Ni8 Ni14 C5 O5 -29.3(13) . .
Ni9 Ni14 C5 O5 162.9(9) . .
Ni7 Ni14 C5 O5 -128.2(10) . .
Ni10 Ni14 C5 O5 88.0(10) . .
Ni13 Ni14 C5 O5 115.6(10) . .
C8 Ni14 C5 Ni15 165.2(2) . .
C1 Ni14 C5 Ni15 31.9(5) . .
Ni8 Ni14 C5 Ni15 149.2(3) . .
Ni9 Ni14 C5 Ni15 -18.5(2) . .
Ni7 Ni14 C5 Ni15 50.31(18) . .
Ni10 Ni14 C5 Ni15 -93.5(2) . .
Ni13 Ni14 C5 Ni15 -65.85(15) . .
C3 Ni15 C5 O5 12.3(9) . .
C2 Ni15 C5 O5 -118.7(8) . .
Ni14 Ni15 C5 O5 178.8(10) . .
Ni3 Ni15 C5 O5 0.4(11) 2_755 .
Ni9 Ni15 C5 O5 -163.3(7) . .
Ni2 Ni15 C5 O5 -69.9(8) 2_755 .
Ni7 Ni15 C5 O5 131.8(8) . .
Ni13 Ni15 C5 O5 -115.6(8) . .
Ni11 Ni15 C5 O5 146.0(6) 2_755 .
C3 Ni15 C5 Ni14 -166.5(3) . .
C2 Ni15 C5 Ni14 62.5(5) . .
Ni3 Ni15 C5 Ni14 -178.4(2) 2_755 .
Ni9 Ni15 C5 Ni14 17.9(2) . .
Ni2 Ni15 C5 Ni14 111.29(17) 2_755 .
Ni7 Ni15 C5 Ni14 -47.01(18) . .
Ni13 Ni15 C5 Ni14 65.58(16) . .
Ni11 Ni15 C5 Ni14 -32.8(5) 2_755 .
C4 Ni13 C6 O6 -3.4(9) . .
Ni10 Ni13 C6 O6 -176.6(10) . .
Ni1 Ni13 C6 O6 -58.1(9) 2_755 .
Ni5 Ni13 C6 O6 -135.3(7) 2_755 .
Ni9 Ni13 C6 O6 155.4(8) . .
Ni12 Ni13 C6 O6 -110.4(8) . .
Ni2 Ni13 C6 O6 15.6(13) 2_755 .
Ni14 Ni13 C6 O6 114.2(9) . .
Ni15 Ni13 C6 O6 92.0(8) . .
C4 Ni13 C6 Ni10 173.2(2) . .
Ni1 Ni13 C6 Ni10 118.49(16) 2_755 .
Ni5 Ni13 C6 Ni10 41.3(4) 2_755 .
Ni9 Ni13 C6 Ni10 -28.0(3) . .
Ni12 Ni13 C6 Ni10 66.18(17) . .
Ni2 Ni13 C6 Ni10 -167.8(3) 2_755 .
Ni14 Ni13 C6 Ni10 -69.18(17) . .
Ni15 Ni13 C6 Ni10 -91.4(2) . .
C10 Ni10 C6 O6 -2.6(8) . .
Ni13 Ni10 C6 O6 176.6(10) . .
Ni4 Ni10 C6 O6 0.0(11) . .
Ni5 Ni10 C6 O6 -127.7(7) . .
Ni11 Ni10 C6 O6 80.7(8) . .
Ni14 Ni10 C6 O6 -112.1(8) . .
Ni9 Ni10 C6 O6 147.1(7) 2_755 .
Ni9 Ni10 C6 O6 -159.4(8) . .
Ni12 Ni10 C6 O6 117.6(8) . .
Ni8 Ni10 C6 O6 -74.9(8) . .
C10 Ni10 C6 Ni13 -179.3(3) . .
Ni4 Ni10 C6 Ni13 -176.56(11) . .
Ni5 Ni10 C6 Ni13 55.7(5) . .
Ni11 Ni10 C6 Ni13 -95.9(2) . .
Ni14 Ni10 C6 Ni13 71.31(17) . .
Ni9 Ni10 C6 Ni13 -29.5(3) 2_755 .
Ni9 Ni10 C6 Ni13 24.0(2) . .
Ni12 Ni10 C6 Ni13 -59.04(16) . .
Ni8 Ni10 C6 Ni13 108.50(18) . .
C9 Ni12 C7 O7 -20.9(8) . .
C1 Ni12 C7 O7 117.1(8) 2_755 .
Ni11 Ni12 C7 O7 9.3(10) . .
Ni1 Ni12 C7 O7 -165.3(10) 2_755 .
Ni13 Ni12 C7 O7 -139.9(8) . .
Ni9 Ni12 C7 O7 122.3(7) 2_755 .
Ni6 Ni12 C7 O7 113.7(9) 2_755 .
Ni5 Ni12 C7 O7 161.2(8) 2_755 .
Ni7 Ni12 C7 O7 72.7(8) 2_755 .
Ni10 Ni12 C7 O7 -92.2(9) . .
C9 Ni12 C7 Ni1 144.4(3) . 2_755
C1 Ni12 C7 Ni1 -77.6(3) 2_755 2_755
Ni11 Ni12 C7 Ni1 174.56(7) . 2_755
Ni13 Ni12 C7 Ni1 25.4(2) . 2_755
Ni9 Ni12 C7 Ni1 -72.4(5) 2_755 2_755
Ni6 Ni12 C7 Ni1 -80.96(19) 2_755 2_755
Ni5 Ni12 C7 Ni1 -33.5(2) 2_755 2_755
Ni7 Ni12 C7 Ni1 -122.00(16) 2_755 2_755
Ni10 Ni12 C7 Ni1 73.1(4) . 2_755
C9 Ni12 C7 Ni6 -134.6(2) . 2_755
C1 Ni12 C7 Ni6 3.3(2) 2_755 2_755
Ni11 Ni12 C7 Ni6 -104.5(2) . 2_755
Ni1 Ni12 C7 Ni6 80.96(19) 2_755 2_755
Ni13 Ni12 C7 Ni6 106.32(11) . 2_755
Ni9 Ni12 C7 Ni6 8.5(5) 2_755 2_755
Ni5 Ni12 C7 Ni6 47.47(15) 2_755 2_755
Ni7 Ni12 C7 Ni6 -41.04(14) 2_755 2_755
Ni10 Ni12 C7 Ni6 154.1(2) . 2_755
C5 Ni14 C8 O8 10.9(10) . .
C1 Ni14 C8 O8 165.3(9) . .
Ni15 Ni14 C8 O8 35.7(12) . .
Ni8 Ni14 C8 O8 -179.1(10) . .
Ni9 Ni14 C8 O8 -162.9(7) . .
Ni7 Ni14 C8 O8 115.6(9) . .
Ni10 Ni14 C8 O8 -119.3(9) . .
Ni13 Ni14 C8 O8 -73.8(10) . .
C5 Ni14 C8 Ni8 -170.0(3) . .
C1 Ni14 C8 Ni8 -15.6(3) . .
Ni15 Ni14 C8 Ni8 -145.2(3) . .
Ni9 Ni14 C8 Ni8 16.2(5) . .
Ni7 Ni14 C8 Ni8 -65.3(2) . .
Ni10 Ni14 C8 Ni8 59.80(17) . .
Ni13 Ni14 C8 Ni8 105.3(2) . .
C14 Ni8 C8 O8 -9.8(9) . .
C1 Ni8 C8 O8 -165.6(8) . .
Ni14 Ni8 C8 O8 179.1(10) . .
Ni6 Ni8 C8 O8 -118.0(8) . .
Ni5 Ni8 C8 O8 157.7(7) . .
Cu1 Ni8 C8 O8 -1(2) . .
Ni10 Ni8 C8 O8 125.5(8) . .
Ni4 Ni8 C8 O8 89.2(8) . .
C14 Ni8 C8 Ni14 171.1(3) . .
C1 Ni8 C8 Ni14 15.3(3) . .
Ni6 Ni8 C8 Ni14 62.8(3) . .
Ni5 Ni8 C8 Ni14 -21.4(4) . .
Cu1 Ni8 C8 Ni14 -180(90) . .
Ni10 Ni8 C8 Ni14 -53.61(16) . .
Ni4 Ni8 C8 Ni14 -89.9(2) . .
C11 Ni11 C9 O9 29.6(10) . .
C2 Ni11 C9 O9 -121.2(9) 2_755 .
Ni12 Ni11 C9 O9 -176.9(11) . .
Ni3 Ni11 C9 O9 11.2(12) . .
Ni9 Ni11 C9 O9 -165.8(8) 2_755 .
Ni10 Ni11 C9 O9 -110.7(9) . .
Ni4 Ni11 C9 O9 -67.7(10) . .
Ni7 Ni11 C9 O9 131.7(9) 2_755 .
Ni15 Ni11 C9 O9 135.7(7) 2_755 .
C11 Ni11 C9 Ni12 -153.5(3) . .
C2 Ni11 C9 Ni12 55.6(6) 2_755 .
Ni3 Ni11 C9 Ni12 -171.92(19) . .
Ni9 Ni11 C9 Ni12 11.1(3) 2_755 .
Ni10 Ni11 C9 Ni12 66.19(16) . .
Ni4 Ni11 C9 Ni12 109.15(18) . .
Ni7 Ni11 C9 Ni12 -51.42(18) 2_755 .
Ni15 Ni11 C9 Ni12 -47.4(5) 2_755 .
C7 Ni12 C9 O9 -30.7(8) . .
C1 Ni12 C9 O9 -147.8(7) 2_755 .
Ni11 Ni12 C9 O9 177.2(10) . .
Ni1 Ni12 C9 O9 5.2(10) 2_755 .
Ni13 Ni12 C9 O9 76.4(8) . .
Ni9 Ni12 C9 O9 166.5(7) 2_755 .
Ni6 Ni12 C9 O9 -85.2(8) 2_755 .
Ni5 Ni12 C9 O9 141.6(6) 2_755 .
Ni7 Ni12 C9 O9 -129.7(8) 2_755 .
Ni10 Ni12 C9 O9 115.6(8) . .
C7 Ni12 C9 Ni11 152.1(3) . .
C1 Ni12 C9 Ni11 35.0(4) 2_755 .
Ni1 Ni12 C9 Ni11 -171.98(7) 2_755 .
Ni13 Ni12 C9 Ni11 -100.80(19) . .
Ni9 Ni12 C9 Ni11 -10.7(2) 2_755 .
Ni6 Ni12 C9 Ni11 97.6(2) 2_755 .
Ni5 Ni12 C9 Ni11 -35.6(9) 2_755 .
Ni7 Ni12 C9 Ni11 53.09(18) 2_755 .
Ni10 Ni12 C9 Ni11 -61.58(16) . .
C6 Ni10 C10 O10 2.4(9) . .
Ni13 Ni10 C10 O10 1.5(11) . .
Ni4 Ni10 C10 O10 -175.4(10) . .
Ni5 Ni10 C10 O10 158.9(8) . .
Ni11 Ni10 C10 O10 -113.2(8) . .
Ni14 Ni10 C10 O10 72.7(8) . .
Ni9 Ni10 C10 O10 -143.4(7) 2_755 .
Ni9 Ni10 C10 O10 124.6(7) . .
Ni12 Ni10 C10 O10 -73.1(9) . .
Ni8 Ni10 C10 O10 109.4(8) . .
C6 Ni10 C10 Ni4 177.8(3) . .
Ni13 Ni10 C10 Ni4 176.93(11) . .
Ni5 Ni10 C10 Ni4 -25.7(2) . .
Ni11 Ni10 C10 Ni4 62.24(16) . .
Ni14 Ni10 C10 Ni4 -111.86(16) . .
Ni9 Ni10 C10 Ni4 32.0(3) 2_755 .
Ni9 Ni10 C10 Ni4 -60.0(5) . .
Ni12 Ni10 C10 Ni4 102.26(19) . .
Ni8 Ni10 C10 Ni4 -75.16(17) . .
C13 Ni4 C10 O10 -14.1(9) . .
C2 Ni4 C10 O10 148.8(7) 2_755 .
Ni5 Ni4 C10 O10 -157.4(7) . .
Ni10 Ni4 C10 O10 175.6(9) . .
Ni3 Ni4 C10 O10 85.8(8) . .
Cu1 Ni4 C10 O10 -98.2(8) . .
Ni11 Ni4 C10 O10 116.8(8) . .
Ni2 Ni4 C10 O10 173.9(4) . .
Ni8 Ni4 C10 O10 -114.3(8) . .
C13 Ni4 C10 Ni10 170.3(3) . .
C2 Ni4 C10 Ni10 -26.7(3) 2_755 .
Ni5 Ni4 C10 Ni10 27.0(2) . .
Ni3 Ni4 C10 Ni10 -89.7(2) . .
Cu1 Ni4 C10 Ni10 86.2(2) . .
Ni11 Ni4 C10 Ni10 -58.81(16) . .
Ni2 Ni4 C10 Ni10 -1.7(7) . .
Ni8 Ni4 C10 Ni10 70.12(16) . .
C9 Ni11 C11 O11 14.5(11) . .
C2 Ni11 C11 O11 179.0(10) 2_755 .
Ni12 Ni11 C11 O11 -17.0(13) . .
Ni3 Ni11 C11 O11 -177.4(12) . .
Ni9 Ni11 C11 O11 -137.6(9) 2_755 .
Ni10 Ni11 C11 O11 98.4(11) . .
Ni4 Ni11 C11 O11 134.1(10) . .
Ni7 Ni11 C11 O11 -78.6(11) 2_755 .
Ni15 Ni11 C11 O11 -135.9(10) 2_755 .
C9 Ni11 C11 Ni3 -168.1(2) . .
C2 Ni11 C11 Ni3 -3.6(3) 2_755 .
Ni12 Ni11 C11 Ni3 160.39(13) . .
Ni9 Ni11 C11 Ni3 39.9(5) 2_755 .
Ni10 Ni11 C11 Ni3 -84.2(3) . .
Ni4 Ni11 C11 Ni3 -48.47(16) . .
Ni7 Ni11 C11 Ni3 98.84(16) 2_755 .
Ni15 Ni11 C11 Ni3 41.54(16) 2_755 .
C12 Ni3 C11 O11 -22.2(8) . .
C3 Ni3 C11 O11 80.0(7) 2_755 .
C2 Ni3 C11 O11 -178.7(7) 2_755 .
Ni11 Ni3 C11 O11 178.1(9) . .
Ni15 Ni3 C11 O11 127.2(7) 2_755 .
Ni2 Ni3 C11 O11 -175.9(5) . .
Ni4 Ni3 C11 O11 -130.1(7) . .
C12 Ni3 C11 Ni11 159.7(3) . .
C3 Ni3 C11 Ni11 -98.1(3) 2_755 .
C2 Ni3 C11 Ni11 3.2(3) 2_755 .
Ni15 Ni3 C11 Ni11 -50.9(2) 2_755 .
Ni2 Ni3 C11 Ni11 6.0(5) . .
Ni4 Ni3 C11 Ni11 51.74(19) . .
C11 Ni3 C12 O12 -17(14) . .
C3 Ni3 C12 O12 -130(14) 2_755 .
C2 Ni3 C12 O12 106(14) 2_755 .
Ni11 Ni3 C12 O12 6(14) . .
Ni15 Ni3 C12 O12 -136(14) 2_755 .
Ni2 Ni3 C12 O12 148(14) . .
Ni4 Ni3 C12 O12 78(14) . .
C10 Ni4 C13 O13 134(19) . .
C2 Ni4 C13 O13 -23(19) 2_755 .
Ni5 Ni4 C13 O13 -100(19) . .
Ni10 Ni4 C13 O13 149(19) . .
Ni3 Ni4 C13 O13 7(19) . .
Cu1 Ni4 C13 O13 -105(19) . .
Ni11 Ni4 C13 O13 47(19) . .
Ni2 Ni4 C13 O13 -49(19) . .
Ni8 Ni4 C13 O13 -156(19) . .
C8 Ni8 C14 O14 -43(6) . .
C1 Ni8 C14 O14 87(6) . .
Ni14 Ni8 C14 O14 -30(6) . .
Ni6 Ni8 C14 O14 84(6) . .
Ni5 Ni8 C14 O14 148(6) . .
Cu1 Ni8 C14 O14 138(6) . .
Ni10 Ni8 C14 O14 -136(6) . .
Ni4 Ni8 C14 O14 -168(6) . .
C19 Ni7 C15 O15 -0.8(10) . .
C1 Ni7 C15 O15 -173.5(9) . .
Ni6 Ni7 C15 O15 179.1(11) . .
Ni14 Ni7 C15 O15 -124.5(9) . .
Ni15 Ni7 C15 O15 -37.4(18) . .
Ni12 Ni7 C15 O15 128.2(10) 2_755 .
Ni11 Ni7 C15 O15 86.6(10) 2_755 .
Ni9 Ni7 C15 O15 158.9(8) . .
C19 Ni7 C15 Ni6 -180.0(3) . .
C1 Ni7 C15 Ni6 7.4(3) . .
Ni14 Ni7 C15 Ni6 56.4(3) . .
Ni15 Ni7 C15 Ni6 143.5(9) . .
Ni12 Ni7 C15 Ni6 -50.88(18) 2_755 .
Ni11 Ni7 C15 Ni6 -92.5(2) 2_755 .
Ni9 Ni7 C15 Ni6 -20.2(4) . .
C16 Ni6 C15 O15 14.0(9) . .
C1 Ni6 C15 O15 173.5(8) . .
C7 Ni6 C15 O15 -82.1(8) 2_755 .
Ni7 Ni6 C15 O15 -179.2(10) . .
Ni8 Ni6 C15 O15 121.8(8) . .
Cu1 Ni6 C15 O15 48.1(14) . .
Ni12 Ni6 C15 O15 -125.6(8) 2_755 .
Ni5 Ni6 C15 O15 -167.5(6) . .
Ni1 Ni6 C15 O15 -82.6(9) . .
C16 Ni6 C15 Ni7 -166.8(3) . .
C1 Ni6 C15 Ni7 -7.3(3) . .
C7 Ni6 C15 Ni7 97.1(2) 2_755 .
Ni8 Ni6 C15 Ni7 -59.0(3) . .
Cu1 Ni6 C15 Ni7 -132.7(6) . .
Ni12 Ni6 C15 Ni7 53.63(19) 2_755 .
Ni5 Ni6 C15 Ni7 11.7(4) . .
Ni1 Ni6 C15 Ni7 96.6(2) . .
C15 Ni6 C16 O16 9(6) . .
C1 Ni6 C16 O16 -117(6) . .
C7 Ni6 C16 O16 97(6) 2_755 .
Ni7 Ni6 C16 O16 -8(7) . .
Ni8 Ni6 C16 O16 -108(6) . .
Cu1 Ni6 C16 O16 -162(6) . .
Ni12 Ni6 C16 O16 108(6) 2_755 .
Ni5 Ni6 C16 O16 -170(6) . .
Ni1 Ni6 C16 O16 140(6) . .
C7 Ni1 C17 O17 113(15) 2_755 .
C4 Ni1 C17 O17 -112(15) 2_755 .
Ni13 Ni1 C17 O17 -113(14) 2_755 .
Ni12 Ni1 C17 O17 110(14) 2_755 .
Ni2 Ni1 C17 O17 -58(15) . .
Ni5 Ni1 C17 O17 -5(15) . .
Cu1 Ni1 C17 O17 0(15) . .
Ni6 Ni1 C17 O17 55(15) . .
C2 Ni2 C18 O18 -28(13) 2_755 .
C4 Ni2 C18 O18 175(13) 2_755 .
Ni5 Ni2 C18 O18 65(13) . .
Ni3 Ni2 C18 O18 -48(13) . .
Ni13 Ni2 C18 O18 177(100) 2_755 .
Ni1 Ni2 C18 O18 126(13) . .
Ni15 Ni2 C18 O18 -96(13) 2_755 .
Cu1 Ni2 C18 O18 65(13) . .
Ni4 Ni2 C18 O18 9(13) . .
C15 Ni7 C19 O19 -2(6) . .
C1 Ni7 C19 O19 157(5) . .
Ni6 Ni7 C19 O19 -2(6) . .
Ni14 Ni7 C19 O19 133(5) . .
Ni15 Ni7 C19 O19 170(6) . .
Ni12 Ni7 C19 O19 -98(6) 2_755 .
Ni11 Ni7 C19 O19 -127(6) 2_755 .
Ni9 Ni7 C19 O19 -166(5) . .
Ni5 Cu1 N1 C101 -72(10) . .
Ni6 Cu1 N1 C101 142(10) . .
Ni8 Cu1 N1 C101 67(10) . .
Ni4 Cu1 N1 C101 -13(10) . .
Ni2 Cu1 N1 C101 -81(10) . .
Ni1 Cu1 N1 C101 -145(10) . .
Cu1 N1 C101 C102 17(44) . .
C43 Ni21 Ni22 C41 -8.1(5) . .
C47 Ni21 Ni22 C41 90.8(5) 2_566 .
C49 Ni21 Ni22 C41 -143.3(5) 2_566 .
C32 Ni21 Ni22 C41 -164.1(4) 2_566 .
Ni31 Ni21 Ni22 C41 134.7(3) 2_566 .
Ni30 Ni21 Ni22 C41 -164.4(3) 2_566 .
Ni23 Ni21 Ni22 C41 -109.9(3) . .
C43 Ni21 Ni22 C32 156.1(5) . 2_566
C47 Ni21 Ni22 C32 -105.1(4) 2_566 2_566
C49 Ni21 Ni22 C32 20.8(5) 2_566 2_566
Ni31 Ni21 Ni22 C32 -61.1(2) 2_566 2_566
Ni30 Ni21 Ni22 C32 -0.3(2) 2_566 2_566
Ni23 Ni21 Ni22 C32 54.2(2) . 2_566
C43 Ni21 Ni22 C58 -90.8(9) . 2_566
C47 Ni21 Ni22 C58 8.0(9) 2_566 2_566
C49 Ni21 Ni22 C58 133.9(9) 2_566 2_566
C32 Ni21 Ni22 C58 113.1(8) 2_566 2_566
Ni31 Ni21 Ni22 C58 51.9(8) 2_566 2_566
Ni30 Ni21 Ni22 C58 112.8(8) 2_566 2_566
Ni23 Ni21 Ni22 C58 167.3(8) . 2_566
C43 Ni21 Ni22 C35 -111.5(5) . 2_566
C47 Ni21 Ni22 C35 -12.7(5) 2_566 2_566
C49 Ni21 Ni22 C35 113.2(5) 2_566 2_566
C32 Ni21 Ni22 C35 92.4(4) 2_566 2_566
Ni31 Ni21 Ni22 C35 31.3(3) 2_566 2_566
Ni30 Ni21 Ni22 C35 92.1(3) 2_566 2_566
Ni23 Ni21 Ni22 C35 146.6(3) . 2_566
C43 Ni21 Ni22 Ni24 135.8(4) . .
C47 Ni21 Ni22 Ni24 -125.4(4) 2_566 .
C49 Ni21 Ni22 Ni24 0.5(4) 2_566 .
C32 Ni21 Ni22 Ni24 -20.3(2) 2_566 .
Ni31 Ni21 Ni22 Ni24 -81.45(5) 2_566 .
Ni30 Ni21 Ni22 Ni24 -20.57(6) 2_566 .
Ni23 Ni21 Ni22 Ni24 33.92(5) . .
C43 Ni21 Ni22 Ni31 -142.8(4) . 2_566
C47 Ni21 Ni22 Ni31 -43.9(4) 2_566 2_566
C49 Ni21 Ni22 Ni31 82.0(4) 2_566 2_566
C32 Ni21 Ni22 Ni31 61.1(2) 2_566 2_566
Ni30 Ni21 Ni22 Ni31 60.89(5) 2_566 2_566
Ni23 Ni21 Ni22 Ni31 115.38(5) . 2_566
C43 Ni21 Ni22 Ni33 -162.3(4) . 2_566
C47 Ni21 Ni22 Ni33 -63.4(4) 2_566 2_566
C49 Ni21 Ni22 Ni33 62.5(4) 2_566 2_566
C32 Ni21 Ni22 Ni33 41.7(2) 2_566 2_566
Ni31 Ni21 Ni22 Ni33 -19.48(5) 2_566 2_566
Ni30 Ni21 Ni22 Ni33 41.41(7) 2_566 2_566
Ni23 Ni21 Ni22 Ni33 95.90(5) . 2_566
C43 Ni21 Ni22 Ni25 141.6(5) . .
C47 Ni21 Ni22 Ni25 -119.5(4) 2_566 .
C49 Ni21 Ni22 Ni25 6.4(5) 2_566 .
C32 Ni21 Ni22 Ni25 -14.4(3) 2_566 .
Ni31 Ni21 Ni22 Ni25 -75.6(2) 2_566 .
Ni30 Ni21 Ni22 Ni25 -14.7(3) 2_566 .
Ni23 Ni21 Ni22 Ni25 39.8(2) . .
C43 Ni21 Ni22 Cu2 77.3(4) . .
C47 Ni21 Ni22 Cu2 176.2(4) 2_566 .
C49 Ni21 Ni22 Cu2 -57.9(4) 2_566 .
C32 Ni21 Ni22 Cu2 -78.8(2) 2_566 .
Ni31 Ni21 Ni22 Cu2 -139.91(5) 2_566 .
Ni30 Ni21 Ni22 Cu2 -79.02(6) 2_566 .
Ni23 Ni21 Ni22 Cu2 -24.53(5) . .
C43 Ni21 Ni22 Ni23 101.8(4) . .
C47 Ni21 Ni22 Ni23 -159.3(4) 2_566 .
C49 Ni21 Ni22 Ni23 -33.4(4) 2_566 .
C32 Ni21 Ni22 Ni23 -54.2(2) 2_566 .
Ni31 Ni21 Ni22 Ni23 -115.38(5) 2_566 .
Ni30 Ni21 Ni22 Ni23 -54.49(4) 2_566 .
N2 Cu2 Ni22 C41 10.2(3) . .
Ni24 Cu2 Ni22 C41 -175.9(3) . .
Ni26 Cu2 Ni22 C41 -138.5(3) . .
Ni34 Cu2 Ni22 C41 158.6(3) . .
Ni23 Cu2 Ni22 C41 115.4(3) . .
Ni25 Cu2 Ni22 C41 -103.0(3) . .
N2 Cu2 Ni22 C32 -138.4(3) . 2_566
Ni24 Cu2 Ni22 C32 35.5(2) . 2_566
Ni26 Cu2 Ni22 C32 73.0(2) . 2_566
Ni34 Cu2 Ni22 C32 10.0(2) . 2_566
Ni23 Cu2 Ni22 C32 -33.2(2) . 2_566
Ni25 Cu2 Ni22 C32 108.4(2) . 2_566
N2 Cu2 Ni22 C58 -46(2) . 2_566
Ni24 Cu2 Ni22 C58 128(2) . 2_566
Ni26 Cu2 Ni22 C58 165(2) . 2_566
Ni34 Cu2 Ni22 C58 102(2) . 2_566
Ni23 Cu2 Ni22 C58 59(2) . 2_566
Ni25 Cu2 Ni22 C58 -159(2) . 2_566
N2 Cu2 Ni22 C35 105.4(3) . 2_566
Ni24 Cu2 Ni22 C35 -80.67(19) . 2_566
Ni26 Cu2 Ni22 C35 -43.24(19) . 2_566
Ni34 Cu2 Ni22 C35 -106.14(19) . 2_566
Ni23 Cu2 Ni22 C35 -149.36(19) . 2_566
Ni25 Cu2 Ni22 C35 -7.75(19) . 2_566
N2 Cu2 Ni22 Ni21 -80.7(2) . .
Ni24 Cu2 Ni22 Ni21 93.17(6) . .
Ni26 Cu2 Ni22 Ni21 130.61(5) . .
Ni34 Cu2 Ni22 Ni21 67.70(6) . .
Ni23 Cu2 Ni22 Ni21 24.49(5) . .
Ni25 Cu2 Ni22 Ni21 166.09(6) . .
N2 Cu2 Ni22 Ni24 -173.9(2) . .
Ni26 Cu2 Ni22 Ni24 37.44(4) . .
Ni34 Cu2 Ni22 Ni24 -25.47(4) . .
Ni23 Cu2 Ni22 Ni24 -68.68(4) . .
Ni25 Cu2 Ni22 Ni24 72.92(4) . .
N2 Cu2 Ni22 Ni31 -145.1(2) . 2_566
Ni24 Cu2 Ni22 Ni31 28.79(9) . 2_566
Ni26 Cu2 Ni22 Ni31 66.23(10) . 2_566
Ni34 Cu2 Ni22 Ni31 3.32(11) . 2_566
Ni23 Cu2 Ni22 Ni31 -39.89(9) . 2_566
Ni25 Cu2 Ni22 Ni31 101.72(9) . 2_566
N2 Cu2 Ni22 Ni33 151.4(2) . 2_566
Ni24 Cu2 Ni22 Ni33 -34.68(4) . 2_566
Ni26 Cu2 Ni22 Ni33 2.76(6) . 2_566
Ni34 Cu2 Ni22 Ni33 -60.15(6) . 2_566
Ni23 Cu2 Ni22 Ni33 -103.36(4) . 2_566
Ni25 Cu2 Ni22 Ni33 38.25(4) . 2_566
N2 Cu2 Ni22 Ni25 113.2(2) . .
Ni24 Cu2 Ni22 Ni25 -72.92(4) . .
Ni26 Cu2 Ni22 Ni25 -35.49(4) . .
Ni34 Cu2 Ni22 Ni25 -98.40(5) . .
Ni23 Cu2 Ni22 Ni25 -141.61(4) . .
N2 Cu2 Ni22 Ni23 -105.2(2) . .
Ni24 Cu2 Ni22 Ni23 68.68(4) . .
Ni26 Cu2 Ni22 Ni23 106.12(4) . .
Ni34 Cu2 Ni22 Ni23 43.21(4) . .
Ni25 Cu2 Ni22 Ni23 141.61(4) . .
C43 Ni21 Ni23 C40 -1.9(5) . .
C47 Ni21 Ni23 C40 144.0(8) 2_566 .
C49 Ni21 Ni23 C40 -96.7(4) 2_566 .
C32 Ni21 Ni23 C40 158.7(4) 2_566 .
Ni31 Ni21 Ni23 C40 160.0(3) 2_566 .
Ni22 Ni21 Ni23 C40 102.5(3) . .
Ni30 Ni21 Ni23 C40 -141.0(3) 2_566 .
C43 Ni21 Ni23 C38 102.8(5) . .
C47 Ni21 Ni23 C38 -111.4(8) 2_566 .
C49 Ni21 Ni23 C38 7.9(4) 2_566 .
C32 Ni21 Ni23 C38 -96.7(4) 2_566 .
Ni31 Ni21 Ni23 C38 -95.3(3) 2_566 .
Ni22 Ni21 Ni23 C38 -152.8(3) . .
Ni30 Ni21 Ni23 C38 -36.4(3) 2_566 .
C43 Ni21 Ni23 C32 -160.6(5) . 2_566
C47 Ni21 Ni23 C32 -14.7(8) 2_566 2_566
C49 Ni21 Ni23 C32 104.6(4) 2_566 2_566
Ni31 Ni21 Ni23 C32 1.3(3) 2_566 2_566
Ni22 Ni21 Ni23 C32 -56.2(3) . 2_566
Ni30 Ni21 Ni23 C32 60.3(3) 2_566 2_566
C43 Ni21 Ni23 Ni35 158.9(4) . .
C47 Ni21 Ni23 Ni35 -55.3(8) 2_566 .
C49 Ni21 Ni23 Ni35 64.0(2) 2_566 .
C32 Ni21 Ni23 Ni35 -40.6(3) 2_566 .
Ni31 Ni21 Ni23 Ni35 -39.24(7) 2_566 .
Ni22 Ni21 Ni23 Ni35 -96.75(5) . .
Ni30 Ni21 Ni23 Ni35 19.68(5) 2_566 .
C43 Ni21 Ni23 Ni24 -137.2(4) . .
C47 Ni21 Ni23 Ni24 8.6(8) 2_566 .
C49 Ni21 Ni23 Ni24 127.9(2) 2_566 .
C32 Ni21 Ni23 Ni24 23.3(3) 2_566 .
Ni31 Ni21 Ni23 Ni24 24.69(6) 2_566 .
Ni22 Ni21 Ni23 Ni24 -32.82(4) . .
Ni30 Ni21 Ni23 Ni24 83.60(4) 2_566 .
C43 Ni21 Ni23 Ni30 139.2(4) . 2_566
C47 Ni21 Ni23 Ni30 -75.0(8) 2_566 2_566
C49 Ni21 Ni23 Ni30 44.3(2) 2_566 2_566
C32 Ni21 Ni23 Ni30 -60.3(3) 2_566 2_566
Ni31 Ni21 Ni23 Ni30 -58.91(5) 2_566 2_566
Ni22 Ni21 Ni23 Ni30 -116.42(5) . 2_566
C43 Ni21 Ni23 Cu2 -80.6(4) . .
C47 Ni21 Ni23 Cu2 65.2(8) 2_566 .
C49 Ni21 Ni23 Cu2 -175.5(2) 2_566 .
C32 Ni21 Ni23 Cu2 79.9(3) 2_566 .
Ni31 Ni21 Ni23 Cu2 81.28(6) 2_566 .
Ni22 Ni21 Ni23 Cu2 23.77(5) . .
Ni30 Ni21 Ni23 Cu2 140.19(5) 2_566 .
C43 Ni21 Ni23 Ni22 -104.4(4) . .
C47 Ni21 Ni23 Ni22 41.4(8) 2_566 .
C49 Ni21 Ni23 Ni22 160.7(3) 2_566 .
C32 Ni21 Ni23 Ni22 56.2(3) 2_566 .
Ni31 Ni21 Ni23 Ni22 57.51(5) 2_566 .
Ni30 Ni21 Ni23 Ni22 116.42(5) 2_566 .
C43 Ni21 Ni23 Ni34 -128.0(4) . .
C47 Ni21 Ni23 Ni34 17.8(8) 2_566 .
C49 Ni21 Ni23 Ni34 137.1(3) 2_566 .
C32 Ni21 Ni23 Ni34 32.5(3) 2_566 .
Ni31 Ni21 Ni23 Ni34 33.89(14) 2_566 .
Ni22 Ni21 Ni23 Ni34 -23.62(13) . .
Ni30 Ni21 Ni23 Ni34 92.80(12) 2_566 .
N2 Cu2 Ni23 C40 -0.8(4) . .
Ni24 Cu2 Ni23 C40 -171.4(3) . .
Ni26 Cu2 Ni23 C40 155.4(3) . .
Ni34 Cu2 Ni23 C40 119.5(3) . .
Ni22 Cu2 Ni23 C40 -103.8(3) . .
Ni25 Cu2 Ni23 C40 -138.0(3) . .
N2 Cu2 Ni23 C38 -102.4(3) . .
Ni24 Cu2 Ni23 C38 87.0(3) . .
Ni26 Cu2 Ni23 C38 53.8(3) . .
Ni34 Cu2 Ni23 C38 18.0(3) . .
Ni22 Cu2 Ni23 C38 154.7(3) . .
Ni25 Cu2 Ni23 C38 120.4(3) . .
N2 Cu2 Ni23 C32 135.6(3) . 2_566
Ni24 Cu2 Ni23 C32 -35.1(2) . 2_566
Ni26 Cu2 Ni23 C32 -68.2(2) . 2_566
Ni34 Cu2 Ni23 C32 -104.1(2) . 2_566
Ni22 Cu2 Ni23 C32 32.6(2) . 2_566
Ni25 Cu2 Ni23 C32 -1.6(2) . 2_566
N2 Cu2 Ni23 Ni35 -154.4(2) . .
Ni24 Cu2 Ni23 Ni35 35.01(4) . .
Ni26 Cu2 Ni23 Ni35 1.84(6) . .
Ni34 Cu2 Ni23 Ni35 -34.00(4) . .
Ni22 Cu2 Ni23 Ni35 102.70(5) . .
Ni25 Cu2 Ni23 Ni35 68.45(5) . .
N2 Cu2 Ni23 Ni24 170.6(2) . .
Ni26 Cu2 Ni23 Ni24 -33.17(4) . .
Ni34 Cu2 Ni23 Ni24 -69.01(4) . .
Ni22 Cu2 Ni23 Ni24 67.69(4) . .
Ni25 Cu2 Ni23 Ni24 33.43(4) . .
N2 Cu2 Ni23 Ni21 80.8(2) . .
Ni24 Cu2 Ni23 Ni21 -89.79(5) . .
Ni26 Cu2 Ni23 Ni21 -122.96(5) . .
Ni34 Cu2 Ni23 Ni21 -158.80(5) . .
Ni22 Cu2 Ni23 Ni21 -22.10(5) . .
Ni25 Cu2 Ni23 Ni21 -56.35(6) . .
N2 Cu2 Ni23 Ni30 141.3(2) . 2_566
Ni24 Cu2 Ni23 Ni30 -29.34(7) . 2_566
Ni26 Cu2 Ni23 Ni30 -62.51(8) . 2_566
Ni34 Cu2 Ni23 Ni30 -98.35(7) . 2_566
Ni22 Cu2 Ni23 Ni30 38.35(7) . 2_566
Ni25 Cu2 Ni23 Ni30 4.09(9) . 2_566
N2 Cu2 Ni23 Ni22 102.9(2) . .
Ni24 Cu2 Ni23 Ni22 -67.69(4) . .
Ni26 Cu2 Ni23 Ni22 -100.86(5) . .
Ni34 Cu2 Ni23 Ni22 -136.70(4) . .
Ni25 Cu2 Ni23 Ni22 -34.26(4) . .
N2 Cu2 Ni23 Ni34 -120.4(2) . .
Ni24 Cu2 Ni23 Ni34 69.01(4) . .
Ni26 Cu2 Ni23 Ni34 35.84(4) . .
Ni22 Cu2 Ni23 Ni34 136.70(4) . .
Ni25 Cu2 Ni23 Ni34 102.44(4) . .
C41 Ni22 Ni23 C40 3.6(4) . .
C32 Ni22 Ni23 C40 -154.1(4) 2_566 .
C58 Ni22 Ni23 C40 -89.4(7) 2_566 .
C35 Ni22 Ni23 C40 147.2(5) 2_566 .
Ni21 Ni22 Ni23 C40 -78.6(3) . .
Ni24 Ni22 Ni23 C40 141.4(3) . .
Ni31 Ni22 Ni23 C40 -127.2(3) 2_566 .
Ni33 Ni22 Ni23 C40 170.3(3) 2_566 .
Ni25 Ni22 Ni23 C40 110.6(3) . .
Cu2 Ni22 Ni23 C40 75.2(3) . .
C41 Ni22 Ni23 C38 -175.5(7) . .
C32 Ni22 Ni23 C38 26.8(7) 2_566 .
C58 Ni22 Ni23 C38 91.5(9) 2_566 .
C35 Ni22 Ni23 C38 -31.9(7) 2_566 .
Ni21 Ni22 Ni23 C38 102.3(6) . .
Ni24 Ni22 Ni23 C38 -37.7(6) . .
Ni31 Ni22 Ni23 C38 53.7(6) 2_566 .
Ni33 Ni22 Ni23 C38 -8.9(6) 2_566 .
Ni25 Ni22 Ni23 C38 -68.5(6) . .
Cu2 Ni22 Ni23 C38 -104.0(6) . .
C41 Ni22 Ni23 C32 157.7(4) . 2_566
C58 Ni22 Ni23 C32 64.7(7) 2_566 2_566
C35 Ni22 Ni23 C32 -58.7(5) 2_566 2_566
Ni21 Ni22 Ni23 C32 75.5(3) . 2_566
Ni24 Ni22 Ni23 C32 -64.5(3) . 2_566
Ni31 Ni22 Ni23 C32 26.9(3) 2_566 2_566
Ni33 Ni22 Ni23 C32 -35.6(3) 2_566 2_566
Ni25 Ni22 Ni23 C32 -95.3(3) . 2_566
Cu2 Ni22 Ni23 C32 -130.7(3) . 2_566
C41 Ni22 Ni23 Ni35 -171.0(3) . .
C32 Ni22 Ni23 Ni35 31.3(3) 2_566 .
C58 Ni22 Ni23 Ni35 96.0(7) 2_566 .
C35 Ni22 Ni23 Ni35 -27.4(4) 2_566 .
Ni21 Ni22 Ni23 Ni35 106.82(6) . .
Ni24 Ni22 Ni23 Ni35 -33.22(4) . .
Ni31 Ni22 Ni23 Ni35 58.22(5) 2_566 .
Ni33 Ni22 Ni23 Ni35 -4.34(6) 2_566 .
Ni25 Ni22 Ni23 Ni35 -64.02(5) . .
Cu2 Ni22 Ni23 Ni35 -99.43(5) . .
C41 Ni22 Ni23 Ni24 -137.8(3) . .
C32 Ni22 Ni23 Ni24 64.5(3) 2_566 .
C58 Ni22 Ni23 Ni24 129.2(7) 2_566 .
C35 Ni22 Ni23 Ni24 5.8(4) 2_566 .
Ni21 Ni22 Ni23 Ni24 140.04(6) . .
Ni31 Ni22 Ni23 Ni24 91.44(4) 2_566 .
Ni33 Ni22 Ni23 Ni24 28.89(4) 2_566 .
Ni25 Ni22 Ni23 Ni24 -30.79(4) . .
Cu2 Ni22 Ni23 Ni24 -66.21(4) . .
C41 Ni22 Ni23 Ni21 82.2(3) . .
C32 Ni22 Ni23 Ni21 -75.5(3) 2_566 .
C58 Ni22 Ni23 Ni21 -10.8(7) 2_566 .
C35 Ni22 Ni23 Ni21 -134.2(4) 2_566 .
Ni24 Ni22 Ni23 Ni21 -140.04(6) . .
Ni31 Ni22 Ni23 Ni21 -48.60(5) 2_566 .
Ni33 Ni22 Ni23 Ni21 -111.16(6) 2_566 .
Ni25 Ni22 Ni23 Ni21 -170.84(6) . .
Cu2 Ni22 Ni23 Ni21 153.75(5) . .
C41 Ni22 Ni23 Ni30 131.0(3) . 2_566
C32 Ni22 Ni23 Ni30 -26.7(3) 2_566 2_566
C58 Ni22 Ni23 Ni30 38.0(7) 2_566 2_566
C35 Ni22 Ni23 Ni30 -85.4(4) 2_566 2_566
Ni21 Ni22 Ni23 Ni30 48.82(5) . 2_566
Ni24 Ni22 Ni23 Ni30 -91.23(4) . 2_566
Ni31 Ni22 Ni23 Ni30 0.22(4) 2_566 2_566
Ni33 Ni22 Ni23 Ni30 -62.34(5) 2_566 2_566
Ni25 Ni22 Ni23 Ni30 -122.02(4) . 2_566
Cu2 Ni22 Ni23 Ni30 -157.43(4) . 2_566
C41 Ni22 Ni23 Cu2 -71.6(3) . .
C32 Ni22 Ni23 Cu2 130.7(3) 2_566 .
C58 Ni22 Ni23 Cu2 -164.6(7) 2_566 .
C35 Ni22 Ni23 Cu2 72.0(4) 2_566 .
Ni21 Ni22 Ni23 Cu2 -153.75(5) . .
Ni24 Ni22 Ni23 Cu2 66.21(4) . .
Ni31 Ni22 Ni23 Cu2 157.65(5) 2_566 .
Ni33 Ni22 Ni23 Cu2 95.09(5) 2_566 .
Ni25 Ni22 Ni23 Cu2 35.41(4) . .
C41 Ni22 Ni23 Ni34 -107.5(3) . .
C32 Ni22 Ni23 Ni34 94.8(3) 2_566 .
C58 Ni22 Ni23 Ni34 159.5(7) 2_566 .
C35 Ni22 Ni23 Ni34 36.1(4) 2_566 .
Ni21 Ni22 Ni23 Ni34 170.30(5) . .
Ni24 Ni22 Ni23 Ni34 30.25(4) . .
Ni31 Ni22 Ni23 Ni34 121.69(4) 2_566 .
Ni33 Ni22 Ni23 Ni34 59.14(5) 2_566 .
Ni25 Ni22 Ni23 Ni34 -0.54(5) . .
Cu2 Ni22 Ni23 Ni34 -35.95(4) . .
N2 Cu2 Ni24 C31 -162.8(9) . .
Ni26 Cu2 Ni24 C31 28.8(2) . .
Ni34 Cu2 Ni24 C31 -37.8(2) . .
Ni23 Cu2 Ni24 C31 -117.1(2) . .
Ni22 Cu2 Ni24 C31 169.1(2) . .
Ni25 Cu2 Ni24 C31 99.5(2) . .
N2 Cu2 Ni24 C32 -8.7(9) . 2_566
Ni26 Cu2 Ni24 C32 -177.2(2) . 2_566
Ni34 Cu2 Ni24 C32 116.2(2) . 2_566
Ni23 Cu2 Ni24 C32 37.0(2) . 2_566
Ni22 Cu2 Ni24 C32 -36.8(2) . 2_566
Ni25 Cu2 Ni24 C32 -106.4(2) . 2_566
N2 Cu2 Ni24 Ni28 -164.8(9) . .
Ni26 Cu2 Ni24 Ni28 26.73(9) . .
Ni34 Cu2 Ni24 Ni28 -39.86(9) . .
Ni23 Cu2 Ni24 Ni28 -119.10(10) . .
Ni22 Cu2 Ni24 Ni28 167.09(10) . .
Ni25 Cu2 Ni24 Ni28 97.49(9) . .
N2 Cu2 Ni24 Ni33 68.7(9) . 2_566
Ni26 Cu2 Ni24 Ni33 -99.77(5) . 2_566
Ni34 Cu2 Ni24 Ni33 -166.37(5) . 2_566
Ni23 Cu2 Ni24 Ni33 114.40(5) . 2_566
Ni22 Cu2 Ni24 Ni33 40.59(5) . 2_566
Ni25 Cu2 Ni24 Ni33 -29.02(4) . 2_566
N2 Cu2 Ni24 Ni22 28.1(9) . .
Ni26 Cu2 Ni24 Ni22 -140.36(5) . .
Ni34 Cu2 Ni24 Ni22 153.05(5) . .
Ni23 Cu2 Ni24 Ni22 73.81(4) . .
Ni25 Cu2 Ni24 Ni22 -69.60(4) . .
N2 Cu2 Ni24 Ni23 -45.7(9) . .
Ni26 Cu2 Ni24 Ni23 145.83(4) . .
Ni34 Cu2 Ni24 Ni23 79.24(4) . .
Ni22 Cu2 Ni24 Ni23 -73.81(4) . .
Ni25 Cu2 Ni24 Ni23 -143.41(4) . .
N2 Cu2 Ni24 Ni28 -6.4(9) . 2_566
Ni26 Cu2 Ni24 Ni28 -174.84(10) . 2_566
Ni34 Cu2 Ni24 Ni28 118.57(10) . 2_566
Ni23 Cu2 Ni24 Ni28 39.33(9) . 2_566
Ni22 Cu2 Ni24 Ni28 -34.48(9) . 2_566
Ni25 Cu2 Ni24 Ni28 -104.08(10) . 2_566
N2 Cu2 Ni24 Ni35 -81.3(9) . .
Ni26 Cu2 Ni24 Ni35 110.20(5) . .
Ni34 Cu2 Ni24 Ni35 43.61(4) . .
Ni23 Cu2 Ni24 Ni35 -35.63(4) . .
Ni22 Cu2 Ni24 Ni35 -109.44(5) . .
Ni25 Cu2 Ni24 Ni35 -179.04(5) . .
N2 Cu2 Ni24 Ni34 -125.0(9) . .
Ni26 Cu2 Ni24 Ni34 66.59(4) . .
Ni23 Cu2 Ni24 Ni34 -79.24(4) . .
Ni22 Cu2 Ni24 Ni34 -153.05(5) . .
Ni25 Cu2 Ni24 Ni34 137.35(4) . .
N2 Cu2 Ni24 Ni25 97.7(9) . .
Ni26 Cu2 Ni24 Ni25 -70.76(4) . .
Ni34 Cu2 Ni24 Ni25 -137.35(4) . .
Ni23 Cu2 Ni24 Ni25 143.41(4) . .
Ni22 Cu2 Ni24 Ni25 69.60(4) . .
N2 Cu2 Ni24 Ni26 168.5(9) . .
Ni34 Cu2 Ni24 Ni26 -66.59(4) . .
Ni23 Cu2 Ni24 Ni26 -145.83(4) . .
Ni22 Cu2 Ni24 Ni26 140.36(5) . .
Ni25 Cu2 Ni24 Ni26 70.76(4) . .
C41 Ni22 Ni24 C31 -33.9(9) . .
C32 Ni22 Ni24 C31 -171.3(8) 2_566 .
C58 Ni22 Ni24 C31 158.2(11) 2_566 .
C35 Ni22 Ni24 C31 69.5(8) 2_566 .
Ni21 Ni22 Ni24 C31 -148.4(7) . .
Ni31 Ni22 Ni24 C31 156.4(7) 2_566 .
Ni33 Ni22 Ni24 C31 99.2(7) 2_566 .
Ni25 Ni22 Ni24 C31 33.2(7) . .
Cu2 Ni22 Ni24 C31 -40.2(7) . .
Ni23 Ni22 Ni24 C31 -113.5(7) . .
C41 Ni22 Ni24 C32 137.3(5) . 2_566
C58 Ni22 Ni24 C32 -30.5(9) 2_566 2_566
C35 Ni22 Ni24 C32 -119.2(3) 2_566 2_566
Ni21 Ni22 Ni24 C32 22.8(3) . 2_566
Ni31 Ni22 Ni24 C32 -32.4(3) 2_566 2_566
Ni33 Ni22 Ni24 C32 -89.6(3) 2_566 2_566
Ni25 Ni22 Ni24 C32 -155.6(3) . 2_566
Cu2 Ni22 Ni24 C32 131.0(3) . 2_566
Ni23 Ni22 Ni24 C32 57.8(3) . 2_566
C41 Ni22 Ni24 Cu2 6.3(4) . .
C32 Ni22 Ni24 Cu2 -131.0(3) 2_566 .
C58 Ni22 Ni24 Cu2 -161.6(9) 2_566 .
C35 Ni22 Ni24 Cu2 109.73(19) 2_566 .
Ni21 Ni22 Ni24 Cu2 -108.19(6) . .
Ni31 Ni22 Ni24 Cu2 -163.40(5) 2_566 .
Ni33 Ni22 Ni24 Cu2 139.41(5) 2_566 .
Ni25 Ni22 Ni24 Cu2 73.38(4) . .
Ni23 Ni22 Ni24 Cu2 -73.25(4) . .
C41 Ni22 Ni24 Ni28 -163.4(4) . .
C32 Ni22 Ni24 Ni28 59.3(3) 2_566 .
C58 Ni22 Ni24 Ni28 28.7(9) 2_566 .
C35 Ni22 Ni24 Ni28 -60.0(2) 2_566 .
Ni21 Ni22 Ni24 Ni28 82.10(9) . .
Ni31 Ni22 Ni24 Ni28 26.89(9) 2_566 .
Ni33 Ni22 Ni24 Ni28 -30.30(8) 2_566 .
Ni25 Ni22 Ni24 Ni28 -96.33(8) . .
Cu2 Ni22 Ni24 Ni28 -169.71(8) . .
Ni23 Ni22 Ni24 Ni28 117.04(8) . .
C41 Ni22 Ni24 Ni33 -133.1(4) . 2_566
C32 Ni22 Ni24 Ni33 89.6(3) 2_566 2_566
C58 Ni22 Ni24 Ni33 59.0(9) 2_566 2_566
C35 Ni22 Ni24 Ni33 -29.68(18) 2_566 2_566
Ni21 Ni22 Ni24 Ni33 112.40(6) . 2_566
Ni31 Ni22 Ni24 Ni33 57.19(4) 2_566 2_566
Ni25 Ni22 Ni24 Ni33 -66.03(4) . 2_566
Cu2 Ni22 Ni24 Ni33 -139.41(5) . 2_566
Ni23 Ni22 Ni24 Ni33 147.34(4) . 2_566
C41 Ni22 Ni24 Ni23 79.5(4) . .
C32 Ni22 Ni24 Ni23 -57.8(3) 2_566 .
C58 Ni22 Ni24 Ni23 -88.3(9) 2_566 .
C35 Ni22 Ni24 Ni23 -177.02(19) 2_566 .
Ni21 Ni22 Ni24 Ni23 -34.94(5) . .
Ni31 Ni22 Ni24 Ni23 -90.15(5) 2_566 .
Ni33 Ni22 Ni24 Ni23 -147.34(4) 2_566 .
Ni25 Ni22 Ni24 Ni23 146.63(4) . .
Cu2 Ni22 Ni24 Ni23 73.25(4) . .
C41 Ni22 Ni24 Ni28 170.4(4) . 2_566
C32 Ni22 Ni24 Ni28 33.1(3) 2_566 2_566
C58 Ni22 Ni24 Ni28 2.5(9) 2_566 2_566
C35 Ni22 Ni24 Ni28 -86.17(18) 2_566 2_566
Ni21 Ni22 Ni24 Ni28 55.92(5) . 2_566
Ni31 Ni22 Ni24 Ni28 0.71(4) 2_566 2_566
Ni33 Ni22 Ni24 Ni28 -56.48(3) 2_566 2_566
Ni25 Ni22 Ni24 Ni28 -122.51(4) . 2_566
Cu2 Ni22 Ni24 Ni28 164.11(4) . 2_566
Ni23 Ni22 Ni24 Ni28 90.86(4) . 2_566
C41 Ni22 Ni24 Ni35 113.4(4) . .
C32 Ni22 Ni24 Ni35 -23.9(3) 2_566 .
C58 Ni22 Ni24 Ni35 -54.5(9) 2_566 .
C35 Ni22 Ni24 Ni35 -143.14(19) 2_566 .
Ni21 Ni22 Ni24 Ni35 -1.06(7) . .
Ni31 Ni22 Ni24 Ni35 -56.27(5) 2_566 .
Ni33 Ni22 Ni24 Ni35 -113.46(5) 2_566 .
Ni25 Ni22 Ni24 Ni35 -179.49(5) . .
Cu2 Ni22 Ni24 Ni35 107.13(5) . .
Ni23 Ni22 Ni24 Ni35 33.88(4) . .
C41 Ni22 Ni24 Ni34 36.4(4) . .
C32 Ni22 Ni24 Ni34 -101.0(3) 2_566 .
C58 Ni22 Ni24 Ni34 -131.5(9) 2_566 .
C35 Ni22 Ni24 Ni34 139.79(19) 2_566 .
Ni21 Ni22 Ni24 Ni34 -78.12(7) . .
Ni31 Ni22 Ni24 Ni34 -133.33(5) 2_566 .
Ni33 Ni22 Ni24 Ni34 169.47(6) 2_566 .
Ni25 Ni22 Ni24 Ni34 103.44(5) . .
Cu2 Ni22 Ni24 Ni34 30.06(5) . .
Ni23 Ni22 Ni24 Ni34 -43.19(5) . .
C41 Ni22 Ni24 Ni25 -67.1(4) . .
C32 Ni22 Ni24 Ni25 155.6(3) 2_566 .
C58 Ni22 Ni24 Ni25 125.0(9) 2_566 .
C35 Ni22 Ni24 Ni25 36.35(18) 2_566 .
Ni21 Ni22 Ni24 Ni25 178.43(6) . .
Ni31 Ni22 Ni24 Ni25 123.22(5) 2_566 .
Ni33 Ni22 Ni24 Ni25 66.03(4) 2_566 .
Cu2 Ni22 Ni24 Ni25 -73.38(4) . .
Ni23 Ni22 Ni24 Ni25 -146.63(4) . .
C41 Ni22 Ni24 Ni26 -32.7(4) . .
C32 Ni22 Ni24 Ni26 -170.0(3) 2_566 .
C58 Ni22 Ni24 Ni26 159.4(9) 2_566 .
C35 Ni22 Ni24 Ni26 70.74(19) 2_566 .
Ni21 Ni22 Ni24 Ni26 -147.17(5) . .
Ni31 Ni22 Ni24 Ni26 157.62(5) 2_566 .
Ni33 Ni22 Ni24 Ni26 100.43(5) 2_566 .
Ni25 Ni22 Ni24 Ni26 34.40(4) . .
Cu2 Ni22 Ni24 Ni26 -38.98(4) . .
Ni23 Ni22 Ni24 Ni26 -112.23(5) . .
C40 Ni23 Ni24 C31 100.6(5) . .
C38 Ni23 Ni24 C31 -31.1(3) . .
C32 Ni23 Ni24 C31 -140.3(4) 2_566 .
Ni35 Ni23 Ni24 C31 -53.3(2) . .
Ni21 Ni23 Ni24 C31 -165.8(2) . .
Ni30 Ni23 Ni24 C31 -109.2(2) 2_566 .
Cu2 Ni23 Ni24 C31 88.5(2) . .
Ni22 Ni23 Ni24 C31 162.5(2) . .
Ni34 Ni23 Ni24 C31 18.7(2) . .
C40 Ni23 Ni24 C32 -119.1(5) . 2_566
C38 Ni23 Ni24 C32 109.2(4) . 2_566
Ni35 Ni23 Ni24 C32 87.0(3) . 2_566
Ni21 Ni23 Ni24 C32 -25.5(3) . 2_566
Ni30 Ni23 Ni24 C32 31.1(3) 2_566 2_566
Cu2 Ni23 Ni24 C32 -131.2(3) . 2_566
Ni22 Ni23 Ni24 C32 -57.2(3) . 2_566
Ni34 Ni23 Ni24 C32 159.1(3) . 2_566
C40 Ni23 Ni24 Cu2 12.1(4) . .
C38 Ni23 Ni24 Cu2 -119.6(2) . .
C32 Ni23 Ni24 Cu2 131.2(3) 2_566 .
Ni35 Ni23 Ni24 Cu2 -141.75(4) . .
Ni21 Ni23 Ni24 Cu2 105.74(5) . .
Ni30 Ni23 Ni24 Cu2 162.36(4) 2_566 .
Ni22 Ni23 Ni24 Cu2 74.03(4) . .
Ni34 Ni23 Ni24 Cu2 -69.73(4) . .
C40 Ni23 Ni24 Ni28 160.3(4) . .
C38 Ni23 Ni24 Ni28 28.6(2) . .
C32 Ni23 Ni24 Ni28 -80.6(3) 2_566 .
Ni35 Ni23 Ni24 Ni28 6.45(5) . .
Ni21 Ni23 Ni24 Ni28 -106.06(6) . .
Ni30 Ni23 Ni24 Ni28 -49.44(6) 2_566 .
Cu2 Ni23 Ni24 Ni28 148.19(6) . .
Ni22 Ni23 Ni24 Ni28 -137.78(6) . .
Ni34 Ni23 Ni24 Ni28 78.47(5) . .
C40 Ni23 Ni24 Ni33 -96.2(4) . 2_566
C38 Ni23 Ni24 Ni33 132.2(2) . 2_566
C32 Ni23 Ni24 Ni33 23.0(3) 2_566 2_566
Ni35 Ni23 Ni24 Ni33 109.99(5) . 2_566
Ni21 Ni23 Ni24 Ni33 -2.52(6) . 2_566
Ni30 Ni23 Ni24 Ni33 54.10(5) 2_566 2_566
Cu2 Ni23 Ni24 Ni33 -108.27(5) . 2_566
Ni22 Ni23 Ni24 Ni33 -34.24(5) . 2_566
Ni34 Ni23 Ni24 Ni33 -177.99(6) . 2_566
C40 Ni23 Ni24 Ni22 -61.9(4) . .
C38 Ni23 Ni24 Ni22 166.4(2) . .
C32 Ni23 Ni24 Ni22 57.2(3) 2_566 .
Ni35 Ni23 Ni24 Ni22 144.22(4) . .
Ni21 Ni23 Ni24 Ni22 31.72(5) . .
Ni30 Ni23 Ni24 Ni22 88.33(4) 2_566 .
Cu2 Ni23 Ni24 Ni22 -74.03(4) . .
Ni34 Ni23 Ni24 Ni22 -143.76(4) . .
C40 Ni23 Ni24 Ni28 -150.1(4) . 2_566
C38 Ni23 Ni24 Ni28 78.3(2) . 2_566
C32 Ni23 Ni24 Ni28 -30.9(3) 2_566 2_566
Ni35 Ni23 Ni24 Ni28 56.10(3) . 2_566
Ni21 Ni23 Ni24 Ni28 -56.41(5) . 2_566
Ni30 Ni23 Ni24 Ni28 0.21(4) 2_566 2_566
Cu2 Ni23 Ni24 Ni28 -162.15(4) . 2_566
Ni22 Ni23 Ni24 Ni28 -88.13(4) . 2_566
Ni34 Ni23 Ni24 Ni28 128.12(4) . 2_566
C40 Ni23 Ni24 Ni35 153.8(4) . .
C38 Ni23 Ni24 Ni35 22.2(2) . .
C32 Ni23 Ni24 Ni35 -87.0(3) 2_566 .
Ni21 Ni23 Ni24 Ni35 -112.51(5) . .
Ni30 Ni23 Ni24 Ni35 -55.89(3) 2_566 .
Cu2 Ni23 Ni24 Ni35 141.75(4) . .
Ni22 Ni23 Ni24 Ni35 -144.22(4) . .
Ni34 Ni23 Ni24 Ni35 72.02(4) . .
C40 Ni23 Ni24 Ni34 81.8(4) . .
C38 Ni23 Ni24 Ni34 -49.8(2) . .
C32 Ni23 Ni24 Ni34 -159.1(3) 2_566 .
Ni35 Ni23 Ni24 Ni34 -72.02(4) . .
Ni21 Ni23 Ni24 Ni34 175.47(5) . .
Ni30 Ni23 Ni24 Ni34 -127.91(4) 2_566 .
Cu2 Ni23 Ni24 Ni34 69.73(4) . .
Ni22 Ni23 Ni24 Ni34 143.76(4) . .
C40 Ni23 Ni24 Ni25 -27.1(4) . .
C38 Ni23 Ni24 Ni25 -158.8(2) . .
C32 Ni23 Ni24 Ni25 92.0(3) 2_566 .
Ni35 Ni23 Ni24 Ni25 179.03(5) . .
Ni21 Ni23 Ni24 Ni25 66.52(6) . .
Ni30 Ni23 Ni24 Ni25 123.14(5) 2_566 .
Cu2 Ni23 Ni24 Ni25 -39.22(4) . .
Ni22 Ni23 Ni24 Ni25 34.81(5) . .
Ni34 Ni23 Ni24 Ni25 -108.95(5) . .
C40 Ni23 Ni24 Ni26 46.6(4) . .
C38 Ni23 Ni24 Ni26 -85.0(2) . .
C32 Ni23 Ni24 Ni26 165.8(3) 2_566 .
Ni35 Ni23 Ni24 Ni26 -107.20(5) . .
Ni21 Ni23 Ni24 Ni26 140.30(5) . .
Ni30 Ni23 Ni24 Ni26 -163.09(4) 2_566 .
Cu2 Ni23 Ni24 Ni26 34.55(4) . .
Ni22 Ni23 Ni24 Ni26 108.58(5) . .
Ni34 Ni23 Ni24 Ni26 -35.18(4) . .
C31 Ni24 Ni25 C44 -107.7(5) . .
C32 Ni24 Ni25 C44 83.0(5) 2_566 .
Cu2 Ni24 Ni25 C44 -12.6(4) . .
Ni28 Ni24 Ni25 C44 -159.8(4) . .
Ni33 Ni24 Ni25 C44 136.7(4) 2_566 .
Ni22 Ni24 Ni25 C44 63.0(4) . .
Ni23 Ni24 Ni25 C44 26.9(4) . .
Ni28 Ni24 Ni25 C44 135.4(4) 2_566 .
Ni35 Ni24 Ni25 C44 94(3) . .
Ni34 Ni24 Ni25 C44 -55.3(4) . .
Ni26 Ni24 Ni25 C44 -82.3(4) . .
C31 Ni24 Ni25 C34 15.2(3) . .
C32 Ni24 Ni25 C34 -154.1(3) 2_566 .
Cu2 Ni24 Ni25 C34 110.3(2) . .
Ni28 Ni24 Ni25 C34 -36.9(2) . .
Ni33 Ni24 Ni25 C34 -100.4(2) 2_566 .
Ni22 Ni24 Ni25 C34 -174.1(2) . .
Ni23 Ni24 Ni25 C34 149.8(2) . .
Ni28 Ni24 Ni25 C34 -101.7(2) 2_566 .
Ni35 Ni24 Ni25 C34 -144(3) . .
Ni34 Ni24 Ni25 C34 67.6(2) . .
Ni26 Ni24 Ni25 C34 40.6(2) . .
C31 Ni24 Ni25 C35 147.2(3) . 2_566
C32 Ni24 Ni25 C35 -22.2(3) 2_566 2_566
Cu2 Ni24 Ni25 C35 -117.8(2) . 2_566
Ni28 Ni24 Ni25 C35 95.0(2) . 2_566
Ni33 Ni24 Ni25 C35 31.6(2) 2_566 2_566
Ni22 Ni24 Ni25 C35 -42.1(2) . 2_566
Ni23 Ni24 Ni25 C35 -78.2(2) . 2_566
Ni28 Ni24 Ni25 C35 30.2(2) 2_566 2_566
Ni35 Ni24 Ni25 C35 -12(3) . 2_566
Ni34 Ni24 Ni25 C35 -160.5(2) . 2_566
Ni26 Ni24 Ni25 C35 172.5(2) . 2_566
C31 Ni24 Ni25 Ni33 115.6(2) . 2_566
C32 Ni24 Ni25 Ni33 -53.8(2) 2_566 2_566
Cu2 Ni24 Ni25 Ni33 -149.36(5) . 2_566
Ni28 Ni24 Ni25 Ni33 63.47(4) . 2_566
Ni22 Ni24 Ni25 Ni33 -73.70(4) . 2_566
Ni23 Ni24 Ni25 Ni33 -109.81(5) . 2_566
Ni28 Ni24 Ni25 Ni33 -1.38(4) 2_566 2_566
Ni35 Ni24 Ni25 Ni33 -43(3) . 2_566
Ni34 Ni24 Ni25 Ni33 167.97(5) . 2_566
Ni26 Ni24 Ni25 Ni33 140.98(4) . 2_566
C31 Ni24 Ni25 Ni27 44.1(2) . .
C32 Ni24 Ni25 Ni27 -125.2(2) 2_566 .
Cu2 Ni24 Ni25 Ni27 139.19(4) . .
Ni28 Ni24 Ni25 Ni27 -7.97(4) . .
Ni33 Ni24 Ni25 Ni27 -71.44(4) 2_566 .
Ni22 Ni24 Ni25 Ni27 -145.14(5) . .
Ni23 Ni24 Ni25 Ni27 178.75(5) . .
Ni28 Ni24 Ni25 Ni27 -72.82(5) 2_566 .
Ni35 Ni24 Ni25 Ni27 -115(3) . .
Ni34 Ni24 Ni25 Ni27 96.53(5) . .
Ni26 Ni24 Ni25 Ni27 69.53(4) . .
C31 Ni24 Ni25 Ni22 -170.7(2) . .
C32 Ni24 Ni25 Ni22 19.9(2) 2_566 .
Cu2 Ni24 Ni25 Ni22 -75.67(4) . .
Ni28 Ni24 Ni25 Ni22 137.17(5) . .
Ni33 Ni24 Ni25 Ni22 73.70(4) 2_566 .
Ni23 Ni24 Ni25 Ni22 -36.11(5) . .
Ni28 Ni24 Ni25 Ni22 72.32(5) 2_566 .
Ni35 Ni24 Ni25 Ni22 31(3) . .
Ni34 Ni24 Ni25 Ni22 -118.33(5) . .
Ni26 Ni24 Ni25 Ni22 -145.32(4) . .
C31 Ni24 Ni25 Cu2 -95.0(2) . .
C32 Ni24 Ni25 Cu2 95.6(2) 2_566 .
Ni28 Ni24 Ni25 Cu2 -147.17(5) . .
Ni33 Ni24 Ni25 Cu2 149.36(5) 2_566 .
Ni22 Ni24 Ni25 Cu2 75.67(4) . .
Ni23 Ni24 Ni25 Cu2 39.55(5) . .
Ni28 Ni24 Ni25 Cu2 147.99(5) 2_566 .
Ni35 Ni24 Ni25 Cu2 106(3) . .
Ni34 Ni24 Ni25 Cu2 -42.67(4) . .
Ni26 Ni24 Ni25 Cu2 -69.66(4) . .
C31 Ni24 Ni25 Ni26 -25.4(2) . .
C32 Ni24 Ni25 Ni26 165.2(2) 2_566 .
Cu2 Ni24 Ni25 Ni26 69.66(4) . .
Ni28 Ni24 Ni25 Ni26 -77.51(4) . .
Ni33 Ni24 Ni25 Ni26 -140.98(4) 2_566 .
Ni22 Ni24 Ni25 Ni26 145.32(4) . .
Ni23 Ni24 Ni25 Ni26 109.21(5) . .
Ni28 Ni24 Ni25 Ni26 -142.35(5) 2_566 .
Ni35 Ni24 Ni25 Ni26 176(73) . .
Ni34 Ni24 Ni25 Ni26 26.99(4) . .
C41 Ni22 Ni25 C44 -1.3(4) . .
C32 Ni22 Ni25 C44 -163.7(3) 2_566 .
C58 Ni22 Ni25 C44 91.6(9) 2_566 .
C35 Ni22 Ni25 C44 89.7(4) 2_566 .
Ni21 Ni22 Ni25 C44 -150.7(4) . .
Ni24 Ni22 Ni25 C44 -144.2(3) . .
Ni31 Ni22 Ni25 C44 141.7(3) 2_566 .
Ni33 Ni22 Ni25 C44 146.3(3) 2_566 .
Cu2 Ni22 Ni25 C44 -80.2(3) . .
Ni23 Ni22 Ni25 C44 -114.8(3) . .
C41 Ni22 Ni25 C34 158.4(7) . .
C32 Ni22 Ni25 C34 -3.9(7) 2_566 .
C58 Ni22 Ni25 C34 -108.7(11) 2_566 .
C35 Ni22 Ni25 C34 -110.5(7) 2_566 .
Ni21 Ni22 Ni25 C34 9.1(7) . .
Ni24 Ni22 Ni25 C34 15.5(6) . .
Ni31 Ni22 Ni25 C34 -58.6(6) 2_566 .
Ni33 Ni22 Ni25 C34 -53.9(6) 2_566 .
Cu2 Ni22 Ni25 C34 79.6(6) . .
Ni23 Ni22 Ni25 C34 44.9(6) . .
C41 Ni22 Ni25 C35 -91.0(4) . 2_566
C32 Ni22 Ni25 C35 106.6(3) 2_566 2_566
C58 Ni22 Ni25 C35 1.9(9) 2_566 2_566
Ni21 Ni22 Ni25 C35 119.6(3) . 2_566
Ni24 Ni22 Ni25 C35 126.1(2) . 2_566
Ni31 Ni22 Ni25 C35 52.0(2) 2_566 2_566
Ni33 Ni22 Ni25 C35 56.6(2) 2_566 2_566
Cu2 Ni22 Ni25 C35 -169.9(2) . 2_566
Ni23 Ni22 Ni25 C35 155.4(2) . 2_566
C41 Ni22 Ni25 Ni33 -147.6(3) . 2_566
C32 Ni22 Ni25 Ni33 50.0(2) 2_566 2_566
C58 Ni22 Ni25 Ni33 -54.7(9) 2_566 2_566
C35 Ni22 Ni25 Ni33 -56.6(2) 2_566 2_566
Ni21 Ni22 Ni25 Ni33 63.0(2) . 2_566
Ni24 Ni22 Ni25 Ni33 69.46(4) . 2_566
Ni31 Ni22 Ni25 Ni33 -4.63(5) 2_566 2_566
Cu2 Ni22 Ni25 Ni33 133.49(4) . 2_566
Ni23 Ni22 Ni25 Ni33 98.81(5) . 2_566
C41 Ni22 Ni25 Ni27 175.9(3) . .
C32 Ni22 Ni25 Ni27 13.5(2) 2_566 .
C58 Ni22 Ni25 Ni27 -91.2(9) 2_566 .
C35 Ni22 Ni25 Ni27 -93.0(2) 2_566 .
Ni21 Ni22 Ni25 Ni27 26.6(3) . .
Ni24 Ni22 Ni25 Ni27 33.02(4) . .
Ni31 Ni22 Ni25 Ni27 -41.06(7) 2_566 .
Ni33 Ni22 Ni25 Ni27 -36.43(4) 2_566 .
Cu2 Ni22 Ni25 Ni27 97.06(5) . .
Ni23 Ni22 Ni25 Ni27 62.38(5) . .
C41 Ni22 Ni25 Ni24 142.9(3) . .
C32 Ni22 Ni25 Ni24 -19.5(2) 2_566 .
C58 Ni22 Ni25 Ni24 -124.2(9) 2_566 .
C35 Ni22 Ni25 Ni24 -126.1(2) 2_566 .
Ni21 Ni22 Ni25 Ni24 -6.5(2) . .
Ni31 Ni22 Ni25 Ni24 -74.08(5) 2_566 .
Ni33 Ni22 Ni25 Ni24 -69.46(4) 2_566 .
Cu2 Ni22 Ni25 Ni24 64.03(4) . .
Ni23 Ni22 Ni25 Ni24 29.35(4) . .
C41 Ni22 Ni25 Cu2 78.9(3) . .
C32 Ni22 Ni25 Cu2 -83.5(2) 2_566 .
C58 Ni22 Ni25 Cu2 171.8(9) 2_566 .
C35 Ni22 Ni25 Cu2 169.9(2) 2_566 .
Ni21 Ni22 Ni25 Cu2 -70.5(2) . .
Ni24 Ni22 Ni25 Cu2 -64.03(4) . .
Ni31 Ni22 Ni25 Cu2 -138.11(6) 2_566 .
Ni33 Ni22 Ni25 Cu2 -133.49(4) 2_566 .
Ni23 Ni22 Ni25 Cu2 -34.68(4) . .
C41 Ni22 Ni25 Ni26 112.0(3) . .
C32 Ni22 Ni25 Ni26 -50.4(2) 2_566 .
C58 Ni22 Ni25 Ni26 -155.1(9) 2_566 .
C35 Ni22 Ni25 Ni26 -157.0(2) 2_566 .
Ni21 Ni22 Ni25 Ni26 -37.4(3) . .
Ni24 Ni22 Ni25 Ni26 -30.92(4) . .
Ni31 Ni22 Ni25 Ni26 -105.00(5) 2_566 .
Ni33 Ni22 Ni25 Ni26 -100.37(4) 2_566 .
Cu2 Ni22 Ni25 Ni26 33.12(4) . .
Ni23 Ni22 Ni25 Ni26 -1.56(5) . .
N2 Cu2 Ni25 C44 5.8(4) . .
Ni24 Cu2 Ni25 C44 171.9(3) . .
Ni26 Cu2 Ni25 C44 -114.1(3) . .
Ni34 Cu2 Ni25 C44 -149.5(3) . .
Ni23 Cu2 Ni25 C44 139.4(3) . .
Ni22 Cu2 Ni25 C44 104.2(3) . .
N2 Cu2 Ni25 C34 105.5(3) . .
Ni24 Cu2 Ni25 C34 -88.4(2) . .
Ni26 Cu2 Ni25 C34 -14.4(2) . .
Ni34 Cu2 Ni25 C34 -49.8(2) . .
Ni23 Cu2 Ni25 C34 -120.9(2) . .
Ni22 Cu2 Ni25 C34 -156.1(2) . .
N2 Cu2 Ni25 C35 -89.2(3) . 2_566
Ni24 Cu2 Ni25 C35 76.9(2) . 2_566
Ni26 Cu2 Ni25 C35 150.9(2) . 2_566
Ni34 Cu2 Ni25 C35 115.5(2) . 2_566
Ni23 Cu2 Ni25 C35 44.5(2) . 2_566
Ni22 Cu2 Ni25 C35 9.2(2) . 2_566
N2 Cu2 Ni25 Ni33 -139.4(2) . 2_566
Ni24 Cu2 Ni25 Ni33 26.71(4) . 2_566
Ni26 Cu2 Ni25 Ni33 100.68(4) . 2_566
Ni34 Cu2 Ni25 Ni33 65.30(5) . 2_566
Ni23 Cu2 Ni25 Ni33 -5.77(5) . 2_566
Ni22 Cu2 Ni25 Ni33 -40.99(4) . 2_566
N2 Cu2 Ni25 Ni27 156.6(2) . .
Ni24 Cu2 Ni25 Ni27 -37.33(4) . .
Ni26 Cu2 Ni25 Ni27 36.64(4) . .
Ni34 Cu2 Ni25 Ni27 1.26(5) . .
Ni23 Cu2 Ni25 Ni27 -69.81(5) . .
Ni22 Cu2 Ni25 Ni27 -105.03(5) . .
N2 Cu2 Ni25 Ni24 -166.1(2) . .
Ni26 Cu2 Ni25 Ni24 73.97(4) . .
Ni34 Cu2 Ni25 Ni24 38.59(4) . .
Ni23 Cu2 Ni25 Ni24 -32.48(4) . .
Ni22 Cu2 Ni25 Ni24 -67.70(4) . .
N2 Cu2 Ni25 Ni22 -98.4(2) . .
Ni24 Cu2 Ni25 Ni22 67.70(4) . .
Ni26 Cu2 Ni25 Ni22 141.67(4) . .
Ni34 Cu2 Ni25 Ni22 106.29(5) . .
Ni23 Cu2 Ni25 Ni22 35.23(4) . .
N2 Cu2 Ni25 Ni26 119.9(2) . .
Ni24 Cu2 Ni25 Ni26 -73.97(4) . .
Ni34 Cu2 Ni25 Ni26 -35.38(4) . .
Ni23 Cu2 Ni25 Ni26 -106.45(4) . .
Ni22 Cu2 Ni25 Ni26 -141.67(4) . .
N2 Cu2 Ni26 C42 -4.2(4) . .
Ni24 Cu2 Ni26 C42 172.8(3) . .
Ni34 Cu2 Ni26 C42 -116.7(3) . .
Ni23 Cu2 Ni26 C42 -156.0(3) . .
Ni22 Cu2 Ni26 C42 137.8(3) . .
Ni25 Cu2 Ni26 C42 103.5(3) . .
N2 Cu2 Ni26 C31 156.3(3) . .
Ni24 Cu2 Ni26 C31 -26.7(2) . .
Ni34 Cu2 Ni26 C31 43.8(2) . .
Ni23 Cu2 Ni26 C31 4.5(2) . .
Ni22 Cu2 Ni26 C31 -61.7(2) . .
Ni25 Cu2 Ni26 C31 -96.0(2) . .
N2 Cu2 Ni26 C45 35.0(9) . .
Ni24 Cu2 Ni26 C45 -148.1(9) . .
Ni34 Cu2 Ni26 C45 -77.6(9) . .
Ni23 Cu2 Ni26 C45 -116.8(9) . .
Ni22 Cu2 Ni26 C45 177.0(9) . .
Ni25 Cu2 Ni26 C45 142.7(9) . .
N2 Cu2 Ni26 C34 -96.7(3) . .
Ni24 Cu2 Ni26 C34 80.28(19) . .
Ni34 Cu2 Ni26 C34 150.80(19) . .
Ni23 Cu2 Ni26 C34 111.54(19) . .
Ni22 Cu2 Ni26 C34 45.37(19) . .
Ni25 Cu2 Ni26 C34 11.05(18) . .
N2 Cu2 Ni26 Ni29 152.1(2) . .
Ni24 Cu2 Ni26 Ni29 -30.99(7) . .
Ni34 Cu2 Ni26 Ni29 39.53(7) . .
Ni23 Cu2 Ni26 Ni29 0.26(9) . .
Ni22 Cu2 Ni26 Ni29 -65.91(9) . .
Ni25 Cu2 Ni26 Ni29 -100.22(8) . .
N2 Cu2 Ni26 Ni34 112.5(2) . .
Ni24 Cu2 Ni26 Ni34 -70.52(4) . .
Ni23 Cu2 Ni26 Ni34 -39.27(4) . .
Ni22 Cu2 Ni26 Ni34 -105.44(5) . .
Ni25 Cu2 Ni26 Ni34 -139.75(4) . .
N2 Cu2 Ni26 Ni27 -141.8(2) . .
Ni24 Cu2 Ni26 Ni27 35.11(4) . .
Ni34 Cu2 Ni26 Ni27 105.63(4) . .
Ni23 Cu2 Ni26 Ni27 66.36(5) . .
Ni22 Cu2 Ni26 Ni27 0.19(5) . .
Ni25 Cu2 Ni26 Ni27 -34.12(4) . .
N2 Cu2 Ni26 Ni24 -176.9(2) . .
Ni34 Cu2 Ni26 Ni24 70.52(4) . .
Ni23 Cu2 Ni26 Ni24 31.25(4) . .
Ni22 Cu2 Ni26 Ni24 -34.92(4) . .
Ni25 Cu2 Ni26 Ni24 -69.23(3) . .
N2 Cu2 Ni26 Ni25 -107.7(2) . .
Ni24 Cu2 Ni26 Ni25 69.23(3) . .
Ni34 Cu2 Ni26 Ni25 139.75(4) . .
Ni23 Cu2 Ni26 Ni25 100.48(4) . .
Ni22 Cu2 Ni26 Ni25 34.31(4) . .
C31 Ni24 Ni26 C42 -148.1(5) . .
C32 Ni24 Ni26 C42 1.7(9) 2_566 .
Cu2 Ni24 Ni26 C42 -8.7(3) . .
Ni28 Ni24 Ni26 C42 -175.8(3) . .
Ni33 Ni24 Ni26 C42 101.6(4) 2_566 .
Ni22 Ni24 Ni26 C42 32.3(4) . .
Ni23 Ni24 Ni26 C42 -44.9(4) . .
Ni28 Ni24 Ni26 C42 166.7(4) 2_566 .
Ni35 Ni24 Ni26 C42 -113.0(3) . .
Ni34 Ni24 Ni26 C42 -84.5(3) . .
Ni25 Ni24 Ni26 C42 66.9(3) . .
C32 Ni24 Ni26 C31 149.9(8) 2_566 .
Cu2 Ni24 Ni26 C31 139.4(3) . .
Ni28 Ni24 Ni26 C31 -27.7(3) . .
Ni33 Ni24 Ni26 C31 -110.2(3) 2_566 .
Ni22 Ni24 Ni26 C31 -179.5(3) . .
Ni23 Ni24 Ni26 C31 103.2(3) . .
Ni28 Ni24 Ni26 C31 -45.1(3) 2_566 .
Ni35 Ni24 Ni26 C31 35.1(3) . .
Ni34 Ni24 Ni26 C31 63.7(3) . .
Ni25 Ni24 Ni26 C31 -145.0(3) . .
C31 Ni24 Ni26 C45 28.2(5) . .
C32 Ni24 Ni26 C45 178.1(9) 2_566 .
Cu2 Ni24 Ni26 C45 167.6(4) . .
Ni28 Ni24 Ni26 C45 0.5(4) . .
Ni33 Ni24 Ni26 C45 -82.0(4) 2_566 .
Ni22 Ni24 Ni26 C45 -151.3(4) . .
Ni23 Ni24 Ni26 C45 131.4(4) . .
Ni28 Ni24 Ni26 C45 -16.9(4) 2_566 .
Ni35 Ni24 Ni26 C45 63.3(4) . .
Ni34 Ni24 Ni26 C45 91.9(4) . .
Ni25 Ni24 Ni26 C45 -116.8(4) . .
C31 Ni24 Ni26 C34 113.8(3) . .
C32 Ni24 Ni26 C34 -96.3(8) 2_566 .
Cu2 Ni24 Ni26 C34 -106.80(18) . .
Ni28 Ni24 Ni26 C34 86.13(18) . .
Ni33 Ni24 Ni26 C34 3.58(18) 2_566 .
Ni22 Ni24 Ni26 C34 -65.72(19) . .
Ni23 Ni24 Ni26 C34 -142.97(18) . .
Ni28 Ni24 Ni26 C34 68.6(2) 2_566 .
Ni35 Ni24 Ni26 C34 148.89(18) . .
Ni34 Ni24 Ni26 C34 177.45(18) . .
Ni25 Ni24 Ni26 C34 -31.18(18) . .
C31 Ni24 Ni26 Ni29 21.8(3) . .
C32 Ni24 Ni26 Ni29 171.7(8) 2_566 .
Cu2 Ni24 Ni26 Ni29 161.18(5) . .
Ni28 Ni24 Ni26 Ni29 -5.88(4) . .
Ni33 Ni24 Ni26 Ni29 -88.44(5) 2_566 .
Ni22 Ni24 Ni26 Ni29 -157.73(5) . .
Ni23 Ni24 Ni26 Ni29 125.02(5) . .
Ni28 Ni24 Ni26 Ni29 -23.37(9) 2_566 .
Ni35 Ni24 Ni26 Ni29 56.88(5) . .
Ni34 Ni24 Ni26 Ni29 85.44(4) . .
Ni25 Ni24 Ni26 Ni29 -123.20(4) . .
C31 Ni24 Ni26 Ni34 -63.7(3) . .
C32 Ni24 Ni26 Ni34 86.2(8) 2_566 .
Cu2 Ni24 Ni26 Ni34 75.75(4) . .
Ni28 Ni24 Ni26 Ni34 -91.32(4) . .
Ni33 Ni24 Ni26 Ni34 -173.87(5) 2_566 .
Ni22 Ni24 Ni26 Ni34 116.83(5) . .
Ni23 Ni24 Ni26 Ni34 39.58(5) . .
Ni28 Ni24 Ni26 Ni34 -108.80(8) 2_566 .
Ni35 Ni24 Ni26 Ni34 -28.56(4) . .
Ni25 Ni24 Ni26 Ni34 151.37(4) . .
C31 Ni24 Ni26 Cu2 -139.4(3) . .
C32 Ni24 Ni26 Cu2 10.5(8) 2_566 .
Ni28 Ni24 Ni26 Cu2 -167.06(5) . .
Ni33 Ni24 Ni26 Cu2 110.38(5) 2_566 .
Ni22 Ni24 Ni26 Cu2 41.08(5) . .
Ni23 Ni24 Ni26 Cu2 -36.16(4) . .
Ni28 Ni24 Ni26 Cu2 175.45(9) 2_566 .
Ni35 Ni24 Ni26 Cu2 -104.30(5) . .
Ni34 Ni24 Ni26 Cu2 -75.75(4) . .
Ni25 Ni24 Ni26 Cu2 75.62(4) . .
C31 Ni24 Ni26 Ni27 80.2(3) . .
C32 Ni24 Ni26 Ni27 -130.0(8) 2_566 .
Cu2 Ni24 Ni26 Ni27 -140.44(4) . .
Ni28 Ni24 Ni26 Ni27 52.50(3) . .
Ni33 Ni24 Ni26 Ni27 -30.06(4) 2_566 .
Ni22 Ni24 Ni26 Ni27 -99.36(5) . .
Ni23 Ni24 Ni26 Ni27 -176.60(5) . .
Ni28 Ni24 Ni26 Ni27 35.01(8) 2_566 .
Ni35 Ni24 Ni26 Ni27 115.26(5) . .
Ni34 Ni24 Ni26 Ni27 143.82(4) . .
Ni25 Ni24 Ni26 Ni27 -64.82(3) . .
C31 Ni24 Ni26 Ni25 145.0(3) . .
C32 Ni24 Ni26 Ni25 -65.2(8) 2_566 .
Cu2 Ni24 Ni26 Ni25 -75.62(4) . .
Ni28 Ni24 Ni26 Ni25 117.32(4) . .
Ni33 Ni24 Ni26 Ni25 34.76(4) 2_566 .
Ni22 Ni24 Ni26 Ni25 -34.54(5) . .
Ni23 Ni24 Ni26 Ni25 -111.78(5) . .
Ni28 Ni24 Ni26 Ni25 99.83(8) 2_566 .
Ni35 Ni24 Ni26 Ni25 -179.93(5) . .
Ni34 Ni24 Ni26 Ni25 -151.37(4) . .
C44 Ni25 Ni26 C42 4.7(4) . .
C34 Ni25 Ni26 C42 95.4(4) . .
C35 Ni25 Ni26 C42 -149.9(6) 2_566 .
Ni33 Ni25 Ni26 C42 -167.0(3) 2_566 .
Ni27 Ni25 Ni26 C42 152.4(3) . .
Ni24 Ni25 Ni26 C42 -133.0(3) . .
Ni22 Ni25 Ni26 C42 -103.4(3) . .
Cu2 Ni25 Ni26 C42 -69.0(3) . .
C44 Ni25 Ni26 C31 161.2(4) . .
C34 Ni25 Ni26 C31 -108.1(3) . .
C35 Ni25 Ni26 C31 6.6(5) 2_566 .
Ni33 Ni25 Ni26 C31 -10.5(2) 2_566 .
Ni27 Ni25 Ni26 C31 -51.1(2) . .
Ni24 Ni25 Ni26 C31 23.5(2) . .
Ni22 Ni25 Ni26 C31 53.1(2) . .
Cu2 Ni25 Ni26 C31 87.5(2) . .
C44 Ni25 Ni26 C45 -93.8(4) . .
C34 Ni25 Ni26 C45 -3.1(4) . .
C35 Ni25 Ni26 C45 111.6(6) 2_566 .
Ni33 Ni25 Ni26 C45 94.4(3) 2_566 .
Ni27 Ni25 Ni26 C45 53.9(3) . .
Ni24 Ni25 Ni26 C45 128.5(3) . .
Ni22 Ni25 Ni26 C45 158.1(3) . .
Cu2 Ni25 Ni26 C45 -167.5(3) . .
C44 Ni25 Ni26 C34 -90.7(4) . .
C35 Ni25 Ni26 C34 114.7(5) 2_566 .
Ni33 Ni25 Ni26 C34 97.6(3) 2_566 .
Ni27 Ni25 Ni26 C34 57.0(3) . .
Ni24 Ni25 Ni26 C34 131.6(3) . .
Ni22 Ni25 Ni26 C34 161.2(3) . .
Cu2 Ni25 Ni26 C34 -164.4(3) . .
C44 Ni25 Ni26 Ni29 -150.7(3) . .
C34 Ni25 Ni26 Ni29 -60.0(3) . .
C35 Ni25 Ni26 Ni29 54.8(5) 2_566 .
Ni33 Ni25 Ni26 Ni29 37.62(6) 2_566 .
Ni27 Ni25 Ni26 Ni29 -2.93(4) . .
Ni24 Ni25 Ni26 Ni29 71.65(5) . .
Ni22 Ni25 Ni26 Ni29 101.28(5) . .
Cu2 Ni25 Ni26 Ni29 135.64(5) . .
C44 Ni25 Ni26 Ni34 111.5(3) . .
C34 Ni25 Ni26 Ni34 -157.8(3) . .
C35 Ni25 Ni26 Ni34 -43.1(5) 2_566 .
Ni33 Ni25 Ni26 Ni34 -60.25(5) 2_566 .
Ni27 Ni25 Ni26 Ni34 -100.80(5) . .
Ni24 Ni25 Ni26 Ni34 -26.22(4) . .
Ni22 Ni25 Ni26 Ni34 3.41(6) . .
Cu2 Ni25 Ni26 Ni34 37.76(4) . .
C44 Ni25 Ni26 Cu2 73.7(3) . .
C34 Ni25 Ni26 Cu2 164.4(3) . .
C35 Ni25 Ni26 Cu2 -80.9(5) 2_566 .
Ni33 Ni25 Ni26 Cu2 -98.01(4) 2_566 .
Ni27 Ni25 Ni26 Cu2 -138.56(4) . .
Ni24 Ni25 Ni26 Cu2 -63.98(3) . .
Ni22 Ni25 Ni26 Cu2 -34.35(4) . .
C44 Ni25 Ni26 Ni27 -147.7(3) . .
C34 Ni25 Ni26 Ni27 -57.0(3) . .
C35 Ni25 Ni26 Ni27 57.7(5) 2_566 .
Ni33 Ni25 Ni26 Ni27 40.55(4) 2_566 .
Ni24 Ni25 Ni26 Ni27 74.58(4) . .
Ni22 Ni25 Ni26 Ni27 104.21(4) . .
Cu2 Ni25 Ni26 Ni27 138.56(4) . .
C44 Ni25 Ni26 Ni24 137.7(3) . .
C34 Ni25 Ni26 Ni24 -131.6(3) . .
C35 Ni25 Ni26 Ni24 -16.9(5) 2_566 .
Ni33 Ni25 Ni26 Ni24 -34.03(4) 2_566 .
Ni27 Ni25 Ni26 Ni24 -74.58(4) . .
Ni22 Ni25 Ni26 Ni24 29.63(4) . .
Cu2 Ni25 Ni26 Ni24 63.98(3) . .
C44 Ni25 Ni27 C34 3.5(6) . .
C35 Ni25 Ni27 C34 130.5(4) 2_566 .
Ni33 Ni25 Ni27 C34 152.7(3) 2_566 .
Ni24 Ni25 Ni27 C34 -140.9(3) . .
Ni22 Ni25 Ni27 C34 -171.3(3) . .
Cu2 Ni25 Ni27 C34 -107.7(3) . .
Ni26 Ni25 Ni27 C34 -72.4(3) . .
C44 Ni25 Ni27 C33 -46.6(6) . .
C34 Ni25 Ni27 C33 -50.1(4) . .
C35 Ni25 Ni27 C33 80.4(4) 2_566 .
Ni33 Ni25 Ni27 C33 102.6(3) 2_566 .
Ni24 Ni25 Ni27 C33 169.1(3) . .
Ni22 Ni25 Ni27 C33 138.7(3) . .
Cu2 Ni25 Ni27 C33 -157.8(3) . .
Ni26 Ni25 Ni27 C33 -122.4(3) . .
C44 Ni25 Ni27 Ni30 -141.2(6) . .
C34 Ni25 Ni27 Ni30 -144.7(5) . .
C35 Ni25 Ni27 Ni30 -14.2(5) 2_566 .
Ni33 Ni25 Ni27 Ni30 8.0(4) 2_566 .
Ni24 Ni25 Ni27 Ni30 74.5(4) . .
Ni22 Ni25 Ni27 Ni30 44.1(4) . .
Cu2 Ni25 Ni27 Ni30 107.7(4) . .
Ni26 Ni25 Ni27 Ni30 143.0(4) . .
C44 Ni25 Ni27 C31 113.7(5) . .
C34 Ni25 Ni27 C31 110.2(3) . .
C35 Ni25 Ni27 C31 -119.4(3) 2_566 .
Ni33 Ni25 Ni27 C31 -97.17(15) 2_566 .
Ni24 Ni25 Ni27 C31 -30.69(15) . .
Ni22 Ni25 Ni27 C31 -61.10(15) . .
Cu2 Ni25 Ni27 C31 2.48(15) . .
Ni26 Ni25 Ni27 C31 37.81(15) . .
C44 Ni25 Ni27 Ni33 -149.2(5) . 2_566
C34 Ni25 Ni27 Ni33 -152.7(3) . 2_566
C35 Ni25 Ni27 Ni33 -22.2(2) 2_566 2_566
Ni24 Ni25 Ni27 Ni33 66.47(3) . 2_566
Ni22 Ni25 Ni27 Ni33 36.07(4) . 2_566
Cu2 Ni25 Ni27 Ni33 99.65(4) . 2_566
Ni26 Ni25 Ni27 Ni33 134.98(4) . 2_566
C44 Ni25 Ni27 Ni28 152.2(5) . .
C34 Ni25 Ni27 Ni28 148.8(3) . .
C35 Ni25 Ni27 Ni28 -80.8(2) 2_566 .
Ni33 Ni25 Ni27 Ni28 -58.60(4) 2_566 .
Ni24 Ni25 Ni27 Ni28 7.88(4) . .
Ni22 Ni25 Ni27 Ni28 -22.53(6) . .
Cu2 Ni25 Ni27 Ni28 41.06(6) . .
Ni26 Ni25 Ni27 Ni28 76.38(5) . .
C44 Ni25 Ni27 Ni26 75.9(5) . .
C34 Ni25 Ni27 Ni26 72.4(3) . .
C35 Ni25 Ni27 Ni26 -157.2(2) 2_566 .
Ni33 Ni25 Ni27 Ni26 -134.98(4) 2_566 .
Ni24 Ni25 Ni27 Ni26 -68.50(3) . .
Ni22 Ni25 Ni27 Ni26 -98.91(5) . .
Cu2 Ni25 Ni27 Ni26 -35.32(4) . .
C44 Ni25 Ni27 Ni24 144.4(5) . .
C34 Ni25 Ni27 Ni24 140.9(3) . .
C35 Ni25 Ni27 Ni24 -88.7(2) 2_566 .
Ni33 Ni25 Ni27 Ni24 -66.47(3) 2_566 .
Ni22 Ni25 Ni27 Ni24 -30.41(4) . .
Cu2 Ni25 Ni27 Ni24 33.18(4) . .
Ni26 Ni25 Ni27 Ni24 68.50(3) . .
C44 Ni25 Ni27 Ni29 78.6(5) . .
C34 Ni25 Ni27 Ni29 75.1(3) . .
C35 Ni25 Ni27 Ni29 -154.4(2) 2_566 .
Ni33 Ni25 Ni27 Ni29 -132.22(5) 2_566 .
Ni24 Ni25 Ni27 Ni29 -65.75(5) . .
Ni22 Ni25 Ni27 Ni29 -96.16(5) . .
Cu2 Ni25 Ni27 Ni29 -32.57(6) . .
Ni26 Ni25 Ni27 Ni29 2.76(4) . .
C44 Ni25 Ni27 Ni35 -141.6(5) . 2_566
C34 Ni25 Ni27 Ni35 -145.1(3) . 2_566
C35 Ni25 Ni27 Ni35 -14.6(2) 2_566 2_566
Ni33 Ni25 Ni27 Ni35 7.57(4) 2_566 2_566
Ni24 Ni25 Ni27 Ni35 74.05(4) . 2_566
Ni22 Ni25 Ni27 Ni35 43.64(6) . 2_566
Cu2 Ni25 Ni27 Ni35 107.23(5) . 2_566
Ni26 Ni25 Ni27 Ni35 142.55(5) . 2_566
C42 Ni26 Ni27 C34 12.1(5) . .
C31 Ni26 Ni27 C34 176.7(3) . .
C45 Ni26 Ni27 C34 -84.9(4) . .
Ni29 Ni26 Ni27 C34 -125.6(3) . .
Ni34 Ni26 Ni27 C34 159.5(3) . .
Cu2 Ni26 Ni27 C34 94.2(3) . .
Ni24 Ni26 Ni27 C34 126.7(3) . .
Ni25 Ni26 Ni27 C34 57.3(3) . .
C42 Ni26 Ni27 C33 79.1(6) . .
C31 Ni26 Ni27 C33 -116.4(4) . .
C45 Ni26 Ni27 C33 -18.0(4) . .
C34 Ni26 Ni27 C33 66.9(4) . .
Ni29 Ni26 Ni27 C33 -58.7(3) . .
Ni34 Ni26 Ni27 C33 -133.6(3) . .
Cu2 Ni26 Ni27 C33 161.2(3) . .
Ni24 Ni26 Ni27 C33 -166.4(3) . .
Ni25 Ni26 Ni27 C33 124.2(3) . .
C42 Ni26 Ni27 Ni30 139.5(5) . .
C31 Ni26 Ni27 Ni30 -56.0(2) . .
C45 Ni26 Ni27 Ni30 42.4(2) . .
C34 Ni26 Ni27 Ni30 127.3(3) . .
Ni29 Ni26 Ni27 Ni30 1.68(5) . .
Ni34 Ni26 Ni27 Ni30 -73.21(6) . .
Cu2 Ni26 Ni27 Ni30 -138.47(5) . .
Ni24 Ni26 Ni27 Ni30 -106.00(5) . .
Ni25 Ni26 Ni27 Ni30 -175.43(6) . .
C42 Ni26 Ni27 C31 -164.6(5) . .
C45 Ni26 Ni27 C31 98.4(3) . .
C34 Ni26 Ni27 C31 -176.7(3) . .
Ni29 Ni26 Ni27 C31 57.7(2) . .
Ni34 Ni26 Ni27 C31 -17.2(2) . .
Cu2 Ni26 Ni27 C31 -82.5(2) . .
Ni24 Ni26 Ni27 C31 -50.0(2) . .
Ni25 Ni26 Ni27 C31 -119.4(2) . .
C42 Ni26 Ni27 Ni25 -45.1(5) . .
C31 Ni26 Ni27 Ni25 119.4(2) . .
C45 Ni26 Ni27 Ni25 -142.2(2) . .
C34 Ni26 Ni27 Ni25 -57.3(3) . .
Ni29 Ni26 Ni27 Ni25 177.11(4) . .
Ni34 Ni26 Ni27 Ni25 102.22(5) . .
Cu2 Ni26 Ni27 Ni25 36.96(4) . .
Ni24 Ni26 Ni27 Ni25 69.43(4) . .
C42 Ni26 Ni27 Ni33 -85.3(5) . 2_566
C31 Ni26 Ni27 Ni33 79.2(2) . 2_566
C45 Ni26 Ni27 Ni33 177.6(2) . 2_566
C34 Ni26 Ni27 Ni33 -97.5(3) . 2_566
Ni29 Ni26 Ni27 Ni33 136.91(5) . 2_566
Ni34 Ni26 Ni27 Ni33 62.01(5) . 2_566
Cu2 Ni26 Ni27 Ni33 -3.25(5) . 2_566
Ni24 Ni26 Ni27 Ni33 29.22(4) . 2_566
Ni25 Ni26 Ni27 Ni33 -40.20(4) . 2_566
C42 Ni26 Ni27 Ni28 -164.9(5) . .
C31 Ni26 Ni27 Ni28 -0.3(2) . .
C45 Ni26 Ni27 Ni28 98.1(2) . .
C34 Ni26 Ni27 Ni28 -177.0(3) . .
Ni29 Ni26 Ni27 Ni28 57.37(4) . .
Ni34 Ni26 Ni27 Ni28 -17.52(5) . .
Cu2 Ni26 Ni27 Ni28 -82.78(4) . .
Ni24 Ni26 Ni27 Ni28 -50.31(3) . .
Ni25 Ni26 Ni27 Ni28 -119.74(4) . .
C42 Ni26 Ni27 Ni24 -114.5(5) . .
C31 Ni26 Ni27 Ni24 50.0(2) . .
C45 Ni26 Ni27 Ni24 148.4(2) . .
C34 Ni26 Ni27 Ni24 -126.7(3) . .
Ni29 Ni26 Ni27 Ni24 107.68(4) . .
Ni34 Ni26 Ni27 Ni24 32.79(4) . .
Cu2 Ni26 Ni27 Ni24 -32.47(4) . .
Ni25 Ni26 Ni27 Ni24 -69.43(4) . .
C42 Ni26 Ni27 Ni29 137.8(5) . .
C31 Ni26 Ni27 Ni29 -57.7(2) . .
C45 Ni26 Ni27 Ni29 40.7(2) . .
C34 Ni26 Ni27 Ni29 125.6(3) . .
Ni34 Ni26 Ni27 Ni29 -74.89(4) . .
Cu2 Ni26 Ni27 Ni29 -140.15(5) . .
Ni24 Ni26 Ni27 Ni29 -107.68(4) . .
Ni25 Ni26 Ni27 Ni29 -177.11(4) . .
C42 Ni26 Ni27 Ni35 -141.3(5) . 2_566
C31 Ni26 Ni27 Ni35 23.2(2) . 2_566
C45 Ni26 Ni27 Ni35 121.6(2) . 2_566
C34 Ni26 Ni27 Ni35 -153.5(3) . 2_566
Ni29 Ni26 Ni27 Ni35 80.90(8) . 2_566
Ni34 Ni26 Ni27 Ni35 6.01(10) . 2_566
Cu2 Ni26 Ni27 Ni35 -59.25(9) . 2_566
Ni24 Ni26 Ni27 Ni35 -26.78(7) . 2_566
Ni25 Ni26 Ni27 Ni35 -96.21(8) . 2_566
C31 Ni24 Ni27 C34 -100.0(3) . .
C32 Ni24 Ni27 C34 118.6(4) 2_566 .
Cu2 Ni24 Ni27 C34 -9.3(2) . .
Ni28 Ni24 Ni27 C34 -158.4(2) . .
Ni33 Ni24 Ni27 C34 100.5(2) 2_566 .
Ni22 Ni24 Ni27 C34 63.1(2) . .
Ni23 Ni24 Ni27 C34 12.1(8) . .
Ni28 Ni24 Ni27 C34 152.2(2) 2_566 .
Ni35 Ni24 Ni27 C34 -151.0(2) . .
Ni34 Ni24 Ni27 C34 -78.4(2) . .
Ni25 Ni24 Ni27 C34 30.0(2) . .
Ni26 Ni24 Ni27 C34 -46.1(2) . .
C31 Ni24 Ni27 C33 82.7(9) . .
C32 Ni24 Ni27 C33 -58.6(9) 2_566 .
Cu2 Ni24 Ni27 C33 173.4(8) . .
Ni28 Ni24 Ni27 C33 24.3(8) . .
Ni33 Ni24 Ni27 C33 -76.7(8) 2_566 .
Ni22 Ni24 Ni27 C33 -114.2(8) . .
Ni23 Ni24 Ni27 C33 -165.1(10) . .
Ni28 Ni24 Ni27 C33 -25.0(8) 2_566 .
Ni35 Ni24 Ni27 C33 31.8(8) . .
Ni34 Ni24 Ni27 C33 104.4(8) . .
Ni25 Ni24 Ni27 C33 -147.2(8) . .
Ni26 Ni24 Ni27 C33 136.7(8) . .
C31 Ni24 Ni27 Ni30 57.0(2) . .
C32 Ni24 Ni27 Ni30 -84.3(3) 2_566 .
Cu2 Ni24 Ni27 Ni30 147.74(5) . .
Ni28 Ni24 Ni27 Ni30 -1.35(4) . .
Ni33 Ni24 Ni27 Ni30 -102.39(5) 2_566 .
Ni22 Ni24 Ni27 Ni30 -139.84(5) . .
Ni23 Ni24 Ni27 Ni30 169.2(7) . .
Ni28 Ni24 Ni27 Ni30 -50.67(5) 2_566 .
Ni35 Ni24 Ni27 Ni30 6.12(7) . .
Ni34 Ni24 Ni27 Ni30 78.70(5) . .
Ni25 Ni24 Ni27 Ni30 -172.88(5) . .
Ni26 Ni24 Ni27 Ni30 110.97(5) . .
C32 Ni24 Ni27 C31 -141.3(4) 2_566 .
Cu2 Ni24 Ni27 C31 90.7(2) . .
Ni28 Ni24 Ni27 C31 -58.4(2) . .
Ni33 Ni24 Ni27 C31 -159.4(2) 2_566 .
Ni22 Ni24 Ni27 C31 163.1(2) . .
Ni23 Ni24 Ni27 C31 112.1(8) . .
Ni28 Ni24 Ni27 C31 -107.7(2) 2_566 .
Ni35 Ni24 Ni27 C31 -50.9(2) . .
Ni34 Ni24 Ni27 C31 21.7(2) . .
Ni25 Ni24 Ni27 C31 130.1(2) . .
Ni26 Ni24 Ni27 C31 53.9(2) . .
C31 Ni24 Ni27 Ni25 -130.1(2) . .
C32 Ni24 Ni27 Ni25 88.6(3) 2_566 .
Cu2 Ni24 Ni27 Ni25 -39.38(4) . .
Ni28 Ni24 Ni27 Ni25 171.54(4) . .
Ni33 Ni24 Ni27 Ni25 70.49(4) 2_566 .
Ni22 Ni24 Ni27 Ni25 33.04(4) . .
Ni23 Ni24 Ni27 Ni25 -17.9(8) . .
Ni28 Ni24 Ni27 Ni25 122.21(4) 2_566 .
Ni35 Ni24 Ni27 Ni25 179.00(5) . .
Ni34 Ni24 Ni27 Ni25 -108.42(4) . .
Ni26 Ni24 Ni27 Ni25 -76.15(4) . .
C31 Ni24 Ni27 Ni33 159.4(2) . 2_566
C32 Ni24 Ni27 Ni33 18.1(3) 2_566 2_566
Cu2 Ni24 Ni27 Ni33 -109.87(5) . 2_566
Ni28 Ni24 Ni27 Ni33 101.05(4) . 2_566
Ni22 Ni24 Ni27 Ni33 -37.45(4) . 2_566
Ni23 Ni24 Ni27 Ni33 -88.4(8) . 2_566
Ni28 Ni24 Ni27 Ni33 51.73(3) 2_566 2_566
Ni35 Ni24 Ni27 Ni33 108.51(5) . 2_566
Ni34 Ni24 Ni27 Ni33 -178.91(5) . 2_566
Ni25 Ni24 Ni27 Ni33 -70.49(4) . 2_566
Ni26 Ni24 Ni27 Ni33 -146.63(4) . 2_566
C31 Ni24 Ni27 Ni28 58.4(2) . .
C32 Ni24 Ni27 Ni28 -82.9(3) 2_566 .
Cu2 Ni24 Ni27 Ni28 149.08(5) . .
Ni33 Ni24 Ni27 Ni28 -101.05(4) 2_566 .
Ni22 Ni24 Ni27 Ni28 -138.50(5) . .
Ni23 Ni24 Ni27 Ni28 170.5(8) . .
Ni28 Ni24 Ni27 Ni28 -49.32(4) 2_566 .
Ni35 Ni24 Ni27 Ni28 7.47(5) . .
Ni34 Ni24 Ni27 Ni28 80.04(4) . .
Ni25 Ni24 Ni27 Ni28 -171.54(4) . .
Ni26 Ni24 Ni27 Ni28 112.32(4) . .
C31 Ni24 Ni27 Ni26 -53.9(2) . .
C32 Ni24 Ni27 Ni26 164.7(3) 2_566 .
Cu2 Ni24 Ni27 Ni26 36.76(4) . .
Ni28 Ni24 Ni27 Ni26 -112.32(4) . .
Ni33 Ni24 Ni27 Ni26 146.63(4) 2_566 .
Ni22 Ni24 Ni27 Ni26 109.18(5) . .
Ni23 Ni24 Ni27 Ni26 58.2(8) . .
Ni28 Ni24 Ni27 Ni26 -161.64(4) 2_566 .
Ni35 Ni24 Ni27 Ni26 -104.85(5) . .
Ni34 Ni24 Ni27 Ni26 -32.27(4) . .
Ni25 Ni24 Ni27 Ni26 76.15(4) . .
C31 Ni24 Ni27 Ni29 -2.1(2) . .
C32 Ni24 Ni27 Ni29 -143.4(3) 2_566 .
Cu2 Ni24 Ni27 Ni29 88.57(4) . .
Ni28 Ni24 Ni27 Ni29 -60.51(3) . .
Ni33 Ni24 Ni27 Ni29 -161.56(4) 2_566 .
Ni22 Ni24 Ni27 Ni29 160.99(4) . .
Ni23 Ni24 Ni27 Ni29 110.0(8) . .
Ni28 Ni24 Ni27 Ni29 -109.83(4) 2_566 .
Ni35 Ni24 Ni27 Ni29 -53.04(5) . .
Ni34 Ni24 Ni27 Ni29 19.54(4) . .
Ni25 Ni24 Ni27 Ni29 127.95(4) . .
Ni26 Ni24 Ni27 Ni29 51.81(3) . .
C31 Ni24 Ni27 Ni35 111.5(2) . 2_566
C32 Ni24 Ni27 Ni35 -29.9(3) 2_566 2_566
Cu2 Ni24 Ni27 Ni35 -157.83(4) . 2_566
Ni28 Ni24 Ni27 Ni35 53.08(3) . 2_566
Ni33 Ni24 Ni27 Ni35 -47.96(3) 2_566 2_566
Ni22 Ni24 Ni27 Ni35 -85.41(4) . 2_566
Ni23 Ni24 Ni27 Ni35 -136.4(8) . 2_566
Ni28 Ni24 Ni27 Ni35 3.76(4) 2_566 2_566
Ni35 Ni24 Ni27 Ni35 60.55(5) . 2_566
Ni34 Ni24 Ni27 Ni35 133.13(4) . 2_566
Ni25 Ni24 Ni27 Ni35 -118.45(4) . 2_566
Ni26 Ni24 Ni27 Ni35 165.40(4) . 2_566
C31 Ni24 Ni28 C32 -142.7(9) . .
C32 Ni24 Ni28 C32 64.0(9) 2_566 .
Cu2 Ni24 Ni28 C32 -140.1(8) . .
Ni33 Ni24 Ni28 C32 -6.4(8) 2_566 .
Ni22 Ni24 Ni28 C32 20.6(8) . .
Ni23 Ni24 Ni28 C32 116.5(8) . .
Ni28 Ni24 Ni28 C32 52.0(8) 2_566 .
Ni35 Ni24 Ni28 C32 122.6(8) . .
Ni34 Ni24 Ni28 C32 -175.5(8) . .
Ni25 Ni24 Ni28 C32 -56.5(8) . .
Ni26 Ni24 Ni28 C32 -116.7(8) . .
C32 Ni24 Ni28 C31 -153.3(3) 2_566 .
Cu2 Ni24 Ni28 C31 2.6(3) . .
Ni33 Ni24 Ni28 C31 136.3(3) 2_566 .
Ni22 Ni24 Ni28 C31 163.3(3) . .
Ni23 Ni24 Ni28 C31 -100.8(3) . .
Ni28 Ni24 Ni28 C31 -165.3(3) 2_566 .
Ni35 Ni24 Ni28 C31 -94.7(3) . .
Ni34 Ni24 Ni28 C31 -32.8(3) . .
Ni25 Ni24 Ni28 C31 86.2(3) . .
Ni26 Ni24 Ni28 C31 26.0(3) . .
C31 Ni24 Ni28 Ni28 165.3(3) . 2_566
C32 Ni24 Ni28 Ni28 11.9(2) 2_566 2_566
Cu2 Ni24 Ni28 Ni28 167.85(9) . 2_566
Ni33 Ni24 Ni28 Ni28 -58.48(4) 2_566 2_566
Ni22 Ni24 Ni28 Ni28 -31.48(9) . 2_566
Ni23 Ni24 Ni28 Ni28 64.48(6) . 2_566
Ni35 Ni24 Ni28 Ni28 70.53(4) . 2_566
Ni34 Ni24 Ni28 Ni28 132.47(5) . 2_566
Ni25 Ni24 Ni28 Ni28 -108.52(5) . 2_566
Ni26 Ni24 Ni28 Ni28 -168.75(5) . 2_566
C31 Ni24 Ni28 Ni31 14.8(3) . .
C32 Ni24 Ni28 Ni31 -138.5(2) 2_566 .
Cu2 Ni24 Ni28 Ni31 17.41(14) . .
Ni33 Ni24 Ni28 Ni31 151.08(7) 2_566 .
Ni22 Ni24 Ni28 Ni31 178.08(7) . .
Ni23 Ni24 Ni28 Ni31 -85.96(8) . .
Ni28 Ni24 Ni28 Ni31 -150.44(9) 2_566 .
Ni35 Ni24 Ni28 Ni31 -79.91(7) . .
Ni34 Ni24 Ni28 Ni31 -17.98(8) . .
Ni25 Ni24 Ni28 Ni31 101.04(8) . .
Ni26 Ni24 Ni28 Ni31 40.81(8) . .
C31 Ni24 Ni28 Ni33 97.7(3) . .
C32 Ni24 Ni28 Ni33 -55.7(2) 2_566 .
Cu2 Ni24 Ni28 Ni33 100.24(9) . .
Ni33 Ni24 Ni28 Ni33 -126.09(4) 2_566 .
Ni22 Ni24 Ni28 Ni33 -99.08(8) . .
Ni23 Ni24 Ni28 Ni33 -3.13(7) . .
Ni28 Ni24 Ni28 Ni33 -67.61(4) 2_566 .
Ni35 Ni24 Ni28 Ni33 2.93(4) . .
Ni34 Ni24 Ni28 Ni33 64.86(5) . .
Ni25 Ni24 Ni28 Ni33 -176.12(4) . .
Ni26 Ni24 Ni28 Ni33 123.65(4) . .
C31 Ni24 Ni28 Ni32 38.4(3) . .
C32 Ni24 Ni28 Ni32 -114.9(2) 2_566 .
Cu2 Ni24 Ni28 Ni32 41.03(10) . .
Ni33 Ni24 Ni28 Ni32 174.70(4) 2_566 .
Ni22 Ni24 Ni28 Ni32 -158.30(8) . .
Ni23 Ni24 Ni28 Ni32 -62.34(5) . .
Ni28 Ni24 Ni28 Ni32 -126.82(5) 2_566 .
Ni35 Ni24 Ni28 Ni32 -56.29(3) . .
Ni34 Ni24 Ni28 Ni32 5.64(4) . .
Ni25 Ni24 Ni28 Ni32 124.66(4) . .
Ni26 Ni24 Ni28 Ni32 64.43(4) . .
C31 Ni24 Ni28 Ni30 -77.1(3) . .
C32 Ni24 Ni28 Ni30 129.5(2) 2_566 .
Cu2 Ni24 Ni28 Ni30 -74.55(10) . .
Ni33 Ni24 Ni28 Ni30 59.12(5) 2_566 .
Ni22 Ni24 Ni28 Ni30 86.12(9) . .
Ni23 Ni24 Ni28 Ni30 -177.92(5) . .
Ni28 Ni24 Ni28 Ni30 117.60(6) 2_566 .
Ni35 Ni24 Ni28 Ni30 -171.87(5) . .
Ni34 Ni24 Ni28 Ni30 -109.93(5) . .
Ni25 Ni24 Ni28 Ni30 9.08(7) . .
Ni26 Ni24 Ni28 Ni30 -51.15(5) . .
C31 Ni24 Ni28 Ni27 -78.5(3) . .
C32 Ni24 Ni28 Ni27 128.1(2) 2_566 .
Cu2 Ni24 Ni28 Ni27 -75.93(9) . .
Ni33 Ni24 Ni28 Ni27 57.74(3) 2_566 .
Ni22 Ni24 Ni28 Ni27 84.74(8) . .
Ni23 Ni24 Ni28 Ni27 -179.30(6) . .
Ni28 Ni24 Ni28 Ni27 116.22(5) 2_566 .
Ni35 Ni24 Ni28 Ni27 -173.25(4) . .
Ni34 Ni24 Ni28 Ni27 -111.32(4) . .
Ni25 Ni24 Ni28 Ni27 7.70(4) . .
Ni26 Ni24 Ni28 Ni27 -52.53(3) . .
C31 Ni24 Ni28 Ni24 165.3(3) . 2_566
C32 Ni24 Ni28 Ni24 11.9(2) 2_566 2_566
Cu2 Ni24 Ni28 Ni24 167.85(9) . 2_566
Ni33 Ni24 Ni28 Ni24 -58.48(4) 2_566 2_566
Ni22 Ni24 Ni28 Ni24 -31.48(9) . 2_566
Ni23 Ni24 Ni28 Ni24 64.48(6) . 2_566
Ni28 Ni24 Ni28 Ni24 0.0 2_566 2_566
Ni35 Ni24 Ni28 Ni24 70.53(4) . 2_566
Ni34 Ni24 Ni28 Ni24 132.47(5) . 2_566
Ni25 Ni24 Ni28 Ni24 -108.52(5) . 2_566
Ni26 Ni24 Ni28 Ni24 -168.75(5) . 2_566
C31 Ni24 Ni28 Ni35 -136.3(3) . 2_566
C32 Ni24 Ni28 Ni35 70.3(2) 2_566 2_566
Cu2 Ni24 Ni28 Ni35 -133.73(9) . 2_566
Ni33 Ni24 Ni28 Ni35 -0.06(4) 2_566 2_566
Ni22 Ni24 Ni28 Ni35 26.94(9) . 2_566
Ni23 Ni24 Ni28 Ni35 122.90(5) . 2_566
Ni28 Ni24 Ni28 Ni35 58.42(4) 2_566 2_566
Ni35 Ni24 Ni28 Ni35 128.95(3) . 2_566
Ni34 Ni24 Ni28 Ni35 -169.11(4) . 2_566
Ni25 Ni24 Ni28 Ni35 -50.10(5) . 2_566
Ni26 Ni24 Ni28 Ni35 -110.33(4) . 2_566
C31 Ni24 Ni28 Ni35 94.7(3) . .
C32 Ni24 Ni28 Ni35 -58.6(2) 2_566 .
Cu2 Ni24 Ni28 Ni35 97.32(9) . .
Ni33 Ni24 Ni28 Ni35 -129.01(4) 2_566 .
Ni22 Ni24 Ni28 Ni35 -102.01(8) . .
Ni23 Ni24 Ni28 Ni35 -6.05(5) . .
Ni28 Ni24 Ni28 Ni35 -70.53(4) 2_566 .
Ni34 Ni24 Ni28 Ni35 61.93(3) . .
Ni25 Ni24 Ni28 Ni35 -179.05(5) . .
Ni26 Ni24 Ni28 Ni35 120.72(4) . .
C34 Ni27 Ni28 C32 -146.2(5) . .
C33 Ni27 Ni28 C32 -7.6(3) . .
Ni30 Ni27 Ni28 C32 -15.5(2) . .
C31 Ni27 Ni28 C32 -141.0(3) . .
Ni25 Ni27 Ni28 C32 157.6(2) . .
Ni33 Ni27 Ni28 C32 109.4(2) 2_566 .
Ni26 Ni27 Ni28 C32 -140.7(2) . .
Ni24 Ni27 Ni28 C32 165.8(2) . .
Ni29 Ni27 Ni28 C32 -90.0(2) . .
Ni35 Ni27 Ni28 C32 54.4(2) 2_566 .
C34 Ni27 Ni28 C31 -5.2(5) . .
C33 Ni27 Ni28 C31 133.4(3) . .
Ni30 Ni27 Ni28 C31 125.5(2) . .
Ni25 Ni27 Ni28 C31 -61.4(2) . .
Ni33 Ni27 Ni28 C31 -109.6(2) 2_566 .
Ni26 Ni27 Ni28 C31 0.3(2) . .
Ni24 Ni27 Ni28 C31 -53.2(2) . .
Ni29 Ni27 Ni28 C31 51.0(2) . .
Ni35 Ni27 Ni28 C31 -164.6(2) 2_566 .
C34 Ni27 Ni28 Ni28 102.0(5) . 2_566
C33 Ni27 Ni28 Ni28 -119.4(2) . 2_566
Ni30 Ni27 Ni28 Ni28 -127.35(6) . 2_566
C31 Ni27 Ni28 Ni28 107.2(2) . 2_566
Ni25 Ni27 Ni28 Ni28 45.74(6) . 2_566
Ni33 Ni27 Ni28 Ni28 -2.40(5) 2_566 2_566
Ni26 Ni27 Ni28 Ni28 107.48(5) . 2_566
Ni24 Ni27 Ni28 Ni28 54.02(4) . 2_566
Ni29 Ni27 Ni28 Ni28 158.18(6) . 2_566
Ni35 Ni27 Ni28 Ni28 -57.46(4) 2_566 2_566
C34 Ni27 Ni28 Ni24 48.0(5) . .
C33 Ni27 Ni28 Ni24 -173.4(2) . .
Ni30 Ni27 Ni28 Ni24 178.63(4) . .
C31 Ni27 Ni28 Ni24 53.2(2) . .
Ni25 Ni27 Ni28 Ni24 -8.28(4) . .
Ni33 Ni27 Ni28 Ni24 -56.42(3) 2_566 .
Ni26 Ni27 Ni28 Ni24 53.46(4) . .
Ni29 Ni27 Ni28 Ni24 104.16(4) . .
Ni35 Ni27 Ni28 Ni24 -111.48(4) 2_566 .
C34 Ni27 Ni28 Ni31 -89.2(5) . .
C33 Ni27 Ni28 Ni31 49.4(2) . .
Ni30 Ni27 Ni28 Ni31 41.40(4) . .
C31 Ni27 Ni28 Ni31 -84.1(2) . .
Ni25 Ni27 Ni28 Ni31 -145.51(5) . .
Ni33 Ni27 Ni28 Ni31 166.35(5) 2_566 .
Ni26 Ni27 Ni28 Ni31 -83.77(5) . .
Ni24 Ni27 Ni28 Ni31 -137.23(5) . .
Ni29 Ni27 Ni28 Ni31 -33.06(4) . .
Ni35 Ni27 Ni28 Ni31 111.29(5) 2_566 .
C34 Ni27 Ni28 Ni33 -34.6(10) . .
C33 Ni27 Ni28 Ni33 104.0(8) . .
Ni30 Ni27 Ni28 Ni33 96.0(8) . .
C31 Ni27 Ni28 Ni33 -29.5(8) . .
Ni25 Ni27 Ni28 Ni33 -90.9(8) . .
Ni33 Ni27 Ni28 Ni33 -139.0(8) 2_566 .
Ni26 Ni27 Ni28 Ni33 -29.2(8) . .
Ni24 Ni27 Ni28 Ni33 -82.6(8) . .
Ni29 Ni27 Ni28 Ni33 21.5(8) . .
Ni35 Ni27 Ni28 Ni33 165.9(8) 2_566 .
C34 Ni27 Ni28 Ni32 -26.4(5) . .
C33 Ni27 Ni28 Ni32 112.2(2) . .
Ni30 Ni27 Ni28 Ni32 104.27(5) . .
C31 Ni27 Ni28 Ni32 -21.2(2) . .
Ni25 Ni27 Ni28 Ni32 -82.64(5) . .
Ni33 Ni27 Ni28 Ni32 -130.79(4) 2_566 .
Ni26 Ni27 Ni28 Ni32 -20.90(5) . .
Ni24 Ni27 Ni28 Ni32 -74.36(4) . .
Ni29 Ni27 Ni28 Ni32 29.80(4) . .
Ni35 Ni27 Ni28 Ni32 174.16(5) 2_566 .
C34 Ni27 Ni28 Ni30 -130.6(5) . .
C33 Ni27 Ni28 Ni30 8.0(2) . .
C31 Ni27 Ni28 Ni30 -125.5(2) . .
Ni25 Ni27 Ni28 Ni30 173.09(5) . .
Ni33 Ni27 Ni28 Ni30 124.95(4) 2_566 .
Ni26 Ni27 Ni28 Ni30 -125.17(4) . .
Ni24 Ni27 Ni28 Ni30 -178.63(4) . .
Ni29 Ni27 Ni28 Ni30 -74.46(4) . .
Ni35 Ni27 Ni28 Ni30 69.89(4) 2_566 .
C34 Ni27 Ni28 Ni24 161.2(5) . 2_566
C33 Ni27 Ni28 Ni24 -60.2(2) . 2_566
Ni30 Ni27 Ni28 Ni24 -68.19(5) . 2_566
C31 Ni27 Ni28 Ni24 166.3(2) . 2_566
Ni25 Ni27 Ni28 Ni24 104.91(6) . 2_566
Ni33 Ni27 Ni28 Ni24 56.76(5) 2_566 2_566
Ni26 Ni27 Ni28 Ni24 166.64(5) . 2_566
Ni24 Ni27 Ni28 Ni24 113.18(5) . 2_566
Ni29 Ni27 Ni28 Ni24 -142.65(5) . 2_566
Ni35 Ni27 Ni28 Ni24 1.71(5) 2_566 2_566
C34 Ni27 Ni28 Ni35 159.5(5) . 2_566
C33 Ni27 Ni28 Ni35 -61.9(2) . 2_566
Ni30 Ni27 Ni28 Ni35 -69.89(4) . 2_566
C31 Ni27 Ni28 Ni35 164.6(2) . 2_566
Ni25 Ni27 Ni28 Ni35 103.20(5) . 2_566
Ni33 Ni27 Ni28 Ni35 55.05(3) 2_566 2_566
Ni26 Ni27 Ni28 Ni35 164.94(4) . 2_566
Ni24 Ni27 Ni28 Ni35 111.48(4) . 2_566
Ni29 Ni27 Ni28 Ni35 -144.36(4) . 2_566
C34 Ni27 Ni28 Ni35 41.0(5) . .
C33 Ni27 Ni28 Ni35 179.6(2) . .
Ni30 Ni27 Ni28 Ni35 171.67(5) . .
C31 Ni27 Ni28 Ni35 46.2(2) . .
Ni25 Ni27 Ni28 Ni35 -15.24(7) . .
Ni33 Ni27 Ni28 Ni35 -63.38(5) 2_566 .
Ni26 Ni27 Ni28 Ni35 46.50(5) . .
Ni24 Ni27 Ni28 Ni35 -6.96(4) . .
Ni29 Ni27 Ni28 Ni35 97.20(5) . .
Ni35 Ni27 Ni28 Ni35 -118.44(5) 2_566 .
C42 Ni26 Ni29 C46 -36.9(8) . .
C31 Ni26 Ni29 C46 175.0(7) . .
C45 Ni26 Ni29 C46 -18.5(7) . .
C34 Ni26 Ni29 C46 65.4(7) . .
Ni34 Ni26 Ni29 C46 -145.3(6) . .
Cu2 Ni26 Ni29 C46 -179.5(6) . .
Ni27 Ni26 Ni29 C46 99.6(6) . .
Ni24 Ni26 Ni29 C46 155.7(6) . .
Ni25 Ni26 Ni29 C46 102.3(6) . .
C42 Ni26 Ni29 C45 -18.4(6) . .
C31 Ni26 Ni29 C45 -166.5(5) . .
C34 Ni26 Ni29 C45 83.9(4) . .
Ni34 Ni26 Ni29 C45 -126.8(4) . .
Cu2 Ni26 Ni29 C45 -161.0(4) . .
Ni27 Ni26 Ni29 C45 118.1(4) . .
Ni24 Ni26 Ni29 C45 174.2(4) . .
Ni25 Ni26 Ni29 C45 120.8(4) . .
C42 Ni26 Ni29 C57 -8(4) . .
C31 Ni26 Ni29 C57 -156(4) . .
C45 Ni26 Ni29 C57 10(4) . .
C34 Ni26 Ni29 C57 94(4) . .
Ni34 Ni26 Ni29 C57 -117(4) . .
Cu2 Ni26 Ni29 C57 -151(4) . .
Ni27 Ni26 Ni29 C57 128(4) . .
Ni24 Ni26 Ni29 C57 -176(4) . .
Ni25 Ni26 Ni29 C57 131(4) . .
C42 Ni26 Ni29 C31 148.1(5) . .
C45 Ni26 Ni29 C31 166.5(5) . .
C34 Ni26 Ni29 C31 -109.6(3) . .
Ni34 Ni26 Ni29 C31 39.7(3) . .
Cu2 Ni26 Ni29 C31 5.5(3) . .
Ni27 Ni26 Ni29 C31 -75.4(3) . .
Ni24 Ni26 Ni29 C31 -19.3(3) . .
Ni25 Ni26 Ni29 C31 -72.8(3) . .
C42 Ni26 Ni29 Ni32 116.9(4) . .
C31 Ni26 Ni29 Ni32 -31.1(3) . .
C45 Ni26 Ni29 Ni32 135.3(4) . .
C34 Ni26 Ni29 Ni32 -140.76(18) . .
Ni34 Ni26 Ni29 Ni32 8.57(4) . .
Cu2 Ni26 Ni29 Ni32 -25.67(8) . .
Ni27 Ni26 Ni29 Ni32 -106.59(4) . .
Ni24 Ni26 Ni29 Ni32 -50.44(4) . .
Ni25 Ni26 Ni29 Ni32 -103.90(5) . .
C42 Ni26 Ni29 Ni31 147.7(4) . .
C31 Ni26 Ni29 Ni31 -0.4(3) . .
C45 Ni26 Ni29 Ni31 166.1(4) . .
C34 Ni26 Ni29 Ni31 -110.00(19) . .
Ni34 Ni26 Ni29 Ni31 39.34(8) . .
Cu2 Ni26 Ni29 Ni31 5.10(12) . .
Ni27 Ni26 Ni29 Ni31 -75.82(7) . .
Ni24 Ni26 Ni29 Ni31 -19.67(8) . .
Ni25 Ni26 Ni29 Ni31 -73.14(8) . .
C42 Ni26 Ni29 Ni27 -136.5(4) . .
C31 Ni26 Ni29 Ni27 75.4(3) . .
C45 Ni26 Ni29 Ni27 -118.1(4) . .
C34 Ni26 Ni29 Ni27 -34.18(18) . .
Ni34 Ni26 Ni29 Ni27 115.16(4) . .
Cu2 Ni26 Ni29 Ni27 80.92(7) . .
Ni24 Ni26 Ni29 Ni27 56.15(3) . .
Ni25 Ni26 Ni29 Ni27 2.68(4) . .
C42 Ni26 Ni29 Ni28 172.6(4) . .
C31 Ni26 Ni29 Ni28 24.5(3) . .
C45 Ni26 Ni29 Ni28 -169.0(4) . .
C34 Ni26 Ni29 Ni28 -85.08(18) . .
Ni34 Ni26 Ni29 Ni28 64.26(4) . .
Cu2 Ni26 Ni29 Ni28 30.02(8) . .
Ni27 Ni26 Ni29 Ni28 -50.90(3) . .
Ni24 Ni26 Ni29 Ni28 5.25(4) . .
Ni25 Ni26 Ni29 Ni28 -48.22(5) . .
C42 Ni26 Ni29 Ni30 -137.9(4) . .
C31 Ni26 Ni29 Ni30 74.0(3) . .
C45 Ni26 Ni29 Ni30 -119.5(4) . .
C34 Ni26 Ni29 Ni30 -35.61(18) . .
Ni34 Ni26 Ni29 Ni30 113.73(4) . .
Cu2 Ni26 Ni29 Ni30 79.49(8) . .
Ni27 Ni26 Ni29 Ni30 -1.43(4) . .
Ni24 Ni26 Ni29 Ni30 54.72(5) . .
Ni25 Ni26 Ni29 Ni30 1.25(6) . .
C34 Ni27 Ni29 C46 -88.7(6) . .
C33 Ni27 Ni29 C46 4.3(6) . .
Ni30 Ni27 Ni29 C46 46.7(5) . .
C31 Ni27 Ni29 C46 167.1(5) . .
Ni25 Ni27 Ni29 C46 -137.9(5) . .
Ni33 Ni27 Ni29 C46 145.2(5) 2_566 .
Ni28 Ni27 Ni29 C46 115.2(5) . .
Ni26 Ni27 Ni29 C46 -134.9(5) . .
Ni24 Ni27 Ni29 C46 169.1(5) . .
Ni35 Ni27 Ni29 C46 82.1(5) 2_566 .
C34 Ni27 Ni29 C45 1.6(4) . .
C33 Ni27 Ni29 C45 94.6(4) . .
Ni30 Ni27 Ni29 C45 137.0(3) . .
C31 Ni27 Ni29 C45 -102.6(4) . .
Ni25 Ni27 Ni29 C45 -47.6(3) . .
Ni33 Ni27 Ni29 C45 -124.5(3) 2_566 .
Ni28 Ni27 Ni29 C45 -154.5(3) . .
Ni26 Ni27 Ni29 C45 -44.6(3) . .
Ni24 Ni27 Ni29 C45 -100.6(3) . .
Ni35 Ni27 Ni29 C45 172.4(3) 2_566 .
C34 Ni27 Ni29 C57 -123.9(9) . .
C33 Ni27 Ni29 C57 -30.9(9) . .
Ni30 Ni27 Ni29 C57 11.5(9) . .
C31 Ni27 Ni29 C57 131.9(9) . .
Ni25 Ni27 Ni29 C57 -173.1(9) . .
Ni33 Ni27 Ni29 C57 110.1(9) 2_566 .
Ni28 Ni27 Ni29 C57 80.0(9) . .
Ni26 Ni27 Ni29 C57 -170.1(9) . .
Ni24 Ni27 Ni29 C57 133.9(9) . .
Ni35 Ni27 Ni29 C57 46.9(9) 2_566 .
C34 Ni27 Ni29 C31 104.2(3) . .
C33 Ni27 Ni29 C31 -162.8(3) . .
Ni30 Ni27 Ni29 C31 -120.4(2) . .
Ni25 Ni27 Ni29 C31 55.0(2) . .
Ni33 Ni27 Ni29 C31 -21.8(2) 2_566 .
Ni28 Ni27 Ni29 C31 -51.9(2) . .
Ni26 Ni27 Ni29 C31 58.0(2) . .
Ni24 Ni27 Ni29 C31 2.0(2) . .
Ni35 Ni27 Ni29 C31 -85.0(2) 2_566 .
C34 Ni27 Ni29 Ni26 46.1(2) . .
C33 Ni27 Ni29 Ni26 139.2(2) . .
Ni30 Ni27 Ni29 Ni26 -178.39(4) . .
C31 Ni27 Ni29 Ni26 -58.0(2) . .
Ni25 Ni27 Ni29 Ni26 -3.03(5) . .
Ni33 Ni27 Ni29 Ni26 -79.88(7) 2_566 .
Ni28 Ni27 Ni29 Ni26 -109.94(4) . .
Ni24 Ni27 Ni29 Ni26 -56.01(3) . .
Ni35 Ni27 Ni29 Ni26 -143.00(5) 2_566 .
C34 Ni27 Ni29 Ni32 128.8(2) . .
C33 Ni27 Ni29 Ni32 -138.1(2) . .
Ni30 Ni27 Ni29 Ni32 -95.68(4) . .
C31 Ni27 Ni29 Ni32 24.7(2) . .
Ni25 Ni27 Ni29 Ni32 79.68(5) . .
Ni33 Ni27 Ni29 Ni32 2.83(8) 2_566 .
Ni28 Ni27 Ni29 Ni32 -27.23(4) . .
Ni26 Ni27 Ni29 Ni32 82.71(4) . .
Ni24 Ni27 Ni29 Ni32 26.70(4) . .
Ni35 Ni27 Ni29 Ni32 -60.29(5) 2_566 .
C34 Ni27 Ni29 Ni31 -174.2(2) . .
C33 Ni27 Ni29 Ni31 -81.2(2) . .
Ni30 Ni27 Ni29 Ni31 -38.77(4) . .
C31 Ni27 Ni29 Ni31 81.6(2) . .
Ni25 Ni27 Ni29 Ni31 136.59(5) . .
Ni33 Ni27 Ni29 Ni31 59.74(8) 2_566 .
Ni28 Ni27 Ni29 Ni31 29.69(4) . .
Ni26 Ni27 Ni29 Ni31 139.62(5) . .
Ni24 Ni27 Ni29 Ni31 83.61(4) . .
Ni35 Ni27 Ni29 Ni31 -3.38(5) 2_566 .
C34 Ni27 Ni29 Ni28 156.1(2) . .
C33 Ni27 Ni29 Ni28 -110.9(2) . .
Ni30 Ni27 Ni29 Ni28 -68.46(4) . .
C31 Ni27 Ni29 Ni28 51.9(2) . .
Ni25 Ni27 Ni29 Ni28 106.90(5) . .
Ni33 Ni27 Ni29 Ni28 30.05(6) 2_566 .
Ni26 Ni27 Ni29 Ni28 109.94(4) . .
Ni24 Ni27 Ni29 Ni28 53.92(3) . .
Ni35 Ni27 Ni29 Ni28 -33.06(4) 2_566 .
C34 Ni27 Ni29 Ni30 -135.5(2) . .
C33 Ni27 Ni29 Ni30 -42.4(2) . .
C31 Ni27 Ni29 Ni30 120.4(2) . .
Ni25 Ni27 Ni29 Ni30 175.36(6) . .
Ni33 Ni27 Ni29 Ni30 98.51(7) 2_566 .
Ni28 Ni27 Ni29 Ni30 68.46(4) . .
Ni26 Ni27 Ni29 Ni30 178.39(4) . .
Ni24 Ni27 Ni29 Ni30 122.38(4) . .
Ni35 Ni27 Ni29 Ni30 35.39(4) 2_566 .
C32 Ni28 Ni29 C46 4.0(6) . .
C31 Ni28 Ni29 C46 175.2(6) . .
Ni28 Ni28 Ni29 C46 -152.0(6) 2_566 .
Ni24 Ni28 Ni29 C46 -163.2(6) . .
Ni31 Ni28 Ni29 C46 42.0(6) . .
Ni33 Ni28 Ni29 C46 79.5(6) . .
Ni32 Ni28 Ni29 C46 110.4(6) . .
Ni30 Ni28 Ni29 C46 -35.3(6) . .
Ni27 Ni28 Ni29 C46 -102.0(6) . .
Ni24 Ni28 Ni29 C46 7.2(6) 2_566 .
Ni35 Ni28 Ni29 C46 -66.3(6) 2_566 .
Ni35 Ni28 Ni29 C46 140.5(6) . .
C32 Ni28 Ni29 C45 147.8(5) . .
C31 Ni28 Ni29 C45 -41.0(6) . .
Ni28 Ni28 Ni29 C45 -8.2(5) 2_566 .
Ni24 Ni28 Ni29 C45 -19.4(5) . .
Ni31 Ni28 Ni29 C45 -174.1(5) . .
Ni33 Ni28 Ni29 C45 -136.7(5) . .
Ni32 Ni28 Ni29 C45 -105.8(5) . .
Ni30 Ni28 Ni29 C45 108.6(5) . .
Ni27 Ni28 Ni29 C45 41.9(5) . .
Ni24 Ni28 Ni29 C45 151.1(5) 2_566 .
Ni35 Ni28 Ni29 C45 77.6(5) 2_566 .
Ni35 Ni28 Ni29 C45 -75.7(5) . .
C32 Ni28 Ni29 C57 -18.3(8) . .
C31 Ni28 Ni29 C57 152.8(8) . .
Ni28 Ni28 Ni29 C57 -174.3(8) 2_566 .
Ni24 Ni28 Ni29 C57 174.5(8) . .
Ni31 Ni28 Ni29 C57 19.7(8) . .
Ni33 Ni28 Ni29 C57 57.1(8) . .
Ni32 Ni28 Ni29 C57 88.0(8) . .
Ni30 Ni28 Ni29 C57 -57.6(8) . .
Ni27 Ni28 Ni29 C57 -124.3(8) . .
Ni24 Ni28 Ni29 C57 -15.1(8) 2_566 .
Ni35 Ni28 Ni29 C57 -88.6(8) 2_566 .
Ni35 Ni28 Ni29 C57 118.2(8) . .
C32 Ni28 Ni29 C31 -171.2(4) . .
Ni28 Ni28 Ni29 C31 32.8(3) 2_566 .
Ni24 Ni28 Ni29 C31 21.6(3) . .
Ni31 Ni28 Ni29 C31 -133.1(3) . .
Ni33 Ni28 Ni29 C31 -95.7(3) . .
Ni32 Ni28 Ni29 C31 -64.8(3) . .
Ni30 Ni28 Ni29 C31 149.6(3) . .
Ni27 Ni28 Ni29 C31 82.9(3) . .
Ni24 Ni28 Ni29 C31 -167.9(3) 2_566 .
Ni35 Ni28 Ni29 C31 118.6(3) 2_566 .
Ni35 Ni28 Ni29 C31 -34.7(3) . .
C32 Ni28 Ni29 Ni26 161.5(2) . .
C31 Ni28 Ni29 Ni26 -27.3(3) . .
Ni28 Ni28 Ni29 Ni26 5.48(13) 2_566 .
Ni24 Ni28 Ni29 Ni26 -5.69(4) . .
Ni31 Ni28 Ni29 Ni26 -160.47(5) . .
Ni33 Ni28 Ni29 Ni26 -123.03(5) . .
Ni32 Ni28 Ni29 Ni26 -92.13(4) . .
Ni30 Ni28 Ni29 Ni26 122.22(4) . .
Ni27 Ni28 Ni29 Ni26 55.54(4) . .
Ni24 Ni28 Ni29 Ni26 164.75(7) 2_566 .
Ni35 Ni28 Ni29 Ni26 91.22(5) 2_566 .
Ni35 Ni28 Ni29 Ni26 -61.99(4) . .
C32 Ni28 Ni29 Ni32 -106.4(2) . .
C31 Ni28 Ni29 Ni32 64.8(3) . .
Ni28 Ni28 Ni29 Ni32 97.62(12) 2_566 .
Ni24 Ni28 Ni29 Ni32 86.44(4) . .
Ni31 Ni28 Ni29 Ni32 -68.34(4) . .
Ni33 Ni28 Ni29 Ni32 -30.90(4) . .
Ni30 Ni28 Ni29 Ni32 -145.65(4) . .
Ni27 Ni28 Ni29 Ni32 147.67(4) . .
Ni24 Ni28 Ni29 Ni32 -103.12(8) 2_566 .
Ni35 Ni28 Ni29 Ni32 -176.65(5) 2_566 .
Ni35 Ni28 Ni29 Ni32 30.14(4) . .
C32 Ni28 Ni29 Ni31 -38.0(2) . .
C31 Ni28 Ni29 Ni31 133.1(3) . .
Ni28 Ni28 Ni29 Ni31 165.96(13) 2_566 .
Ni24 Ni28 Ni29 Ni31 154.78(5) . .
Ni33 Ni28 Ni29 Ni31 37.44(5) . .
Ni32 Ni28 Ni29 Ni31 68.34(4) . .
Ni30 Ni28 Ni29 Ni31 -77.31(4) . .
Ni27 Ni28 Ni29 Ni31 -143.99(5) . .
Ni24 Ni28 Ni29 Ni31 -34.78(8) 2_566 .
Ni35 Ni28 Ni29 Ni31 -108.30(5) 2_566 .
Ni35 Ni28 Ni29 Ni31 98.48(5) . .
C32 Ni28 Ni29 Ni27 106.0(2) . .
C31 Ni28 Ni29 Ni27 -82.9(3) . .
Ni28 Ni28 Ni29 Ni27 -50.05(12) 2_566 .
Ni24 Ni28 Ni29 Ni27 -61.23(4) . .
Ni31 Ni28 Ni29 Ni27 143.99(5) . .
Ni33 Ni28 Ni29 Ni27 -178.57(5) . .
Ni32 Ni28 Ni29 Ni27 -147.67(4) . .
Ni30 Ni28 Ni29 Ni27 66.68(4) . .
Ni24 Ni28 Ni29 Ni27 109.21(8) 2_566 .
Ni35 Ni28 Ni29 Ni27 35.68(4) 2_566 .
Ni35 Ni28 Ni29 Ni27 -117.53(4) . .
C32 Ni28 Ni29 Ni30 39.3(2) . .
C31 Ni28 Ni29 Ni30 -149.6(3) . .
Ni28 Ni28 Ni29 Ni30 -116.73(12) 2_566 .
Ni24 Ni28 Ni29 Ni30 -127.91(4) . .
Ni31 Ni28 Ni29 Ni30 77.31(4) . .
Ni33 Ni28 Ni29 Ni30 114.75(5) . .
Ni32 Ni28 Ni29 Ni30 145.65(4) . .
Ni27 Ni28 Ni29 Ni30 -66.68(4) . .
Ni24 Ni28 Ni29 Ni30 42.53(8) 2_566 .
Ni35 Ni28 Ni29 Ni30 -30.99(4) 2_566 .
Ni35 Ni28 Ni29 Ni30 175.79(5) . .
C34 Ni27 Ni30 C49 -14.8(6) . .
C33 Ni27 Ni30 C49 26.0(6) . .
C31 Ni27 Ni30 C49 -128.5(5) . .
Ni25 Ni27 Ni30 C49 126.3(6) . .
Ni33 Ni27 Ni30 C49 133.8(5) 2_566 .
Ni28 Ni27 Ni30 C49 -163.9(5) . .
Ni26 Ni27 Ni30 C49 -92.8(5) . .
Ni24 Ni27 Ni30 C49 -162.6(5) . .
Ni29 Ni27 Ni30 C49 -91.3(5) . .
Ni35 Ni27 Ni30 C49 126.7(5) 2_566 .
C34 Ni27 Ni30 C33 -40.8(4) . .
C31 Ni27 Ni30 C33 -154.6(3) . .
Ni25 Ni27 Ni30 C33 100.3(5) . .
Ni33 Ni27 Ni30 C33 107.8(3) 2_566 .
Ni28 Ni27 Ni30 C33 170.1(3) . .
Ni26 Ni27 Ni30 C33 -118.9(3) . .
Ni24 Ni27 Ni30 C33 171.4(3) . .
Ni29 Ni27 Ni30 C33 -117.3(3) . .
Ni35 Ni27 Ni30 C33 100.7(3) 2_566 .
C34 Ni27 Ni30 C32 163.6(4) . .
C33 Ni27 Ni30 C32 -155.6(3) . .
C31 Ni27 Ni30 C32 49.8(2) . .
Ni25 Ni27 Ni30 C32 -55.3(5) . .
Ni33 Ni27 Ni30 C32 -47.8(2) 2_566 .
Ni28 Ni27 Ni30 C32 14.5(2) . .
Ni26 Ni27 Ni30 C32 85.5(2) . .
Ni24 Ni27 Ni30 C32 15.8(2) . .
Ni29 Ni27 Ni30 C32 87.0(2) . .
Ni35 Ni27 Ni30 C32 -54.9(2) 2_566 .
C34 Ni27 Ni30 Ni21 124.5(4) . 2_566
C33 Ni27 Ni30 Ni21 165.3(3) . 2_566
C31 Ni27 Ni30 Ni21 10.7(2) . 2_566
Ni25 Ni27 Ni30 Ni21 -94.5(4) . 2_566
Ni33 Ni27 Ni30 Ni21 -86.92(15) 2_566 2_566
Ni28 Ni27 Ni30 Ni21 -24.62(14) . 2_566
Ni26 Ni27 Ni30 Ni21 46.40(16) . 2_566
Ni24 Ni27 Ni30 Ni21 -23.34(16) . 2_566
Ni29 Ni27 Ni30 Ni21 47.93(14) . 2_566
Ni35 Ni27 Ni30 Ni21 -94.00(14) 2_566 2_566
C34 Ni27 Ni30 Ni28 149.1(3) . .
C33 Ni27 Ni30 Ni28 -170.1(3) . .
C31 Ni27 Ni30 Ni28 35.32(15) . .
Ni25 Ni27 Ni30 Ni28 -69.8(4) . .
Ni33 Ni27 Ni30 Ni28 -62.30(4) 2_566 .
Ni26 Ni27 Ni30 Ni28 71.02(5) . .
Ni24 Ni27 Ni30 Ni28 1.28(4) . .
Ni29 Ni27 Ni30 Ni28 72.55(3) . .
Ni35 Ni27 Ni30 Ni28 -69.38(3) 2_566 .
C34 Ni27 Ni30 Ni35 -141.5(3) . 2_566
C33 Ni27 Ni30 Ni35 -100.7(3) . 2_566
C31 Ni27 Ni30 Ni35 104.70(15) . 2_566
Ni25 Ni27 Ni30 Ni35 -0.5(4) . 2_566
Ni33 Ni27 Ni30 Ni35 7.08(4) 2_566 2_566
Ni28 Ni27 Ni30 Ni35 69.38(3) . 2_566
Ni26 Ni27 Ni30 Ni35 140.40(5) . 2_566
Ni24 Ni27 Ni30 Ni35 70.66(4) . 2_566
Ni29 Ni27 Ni30 Ni35 141.93(4) . 2_566
C34 Ni27 Ni30 Ni23 -145.9(3) . 2_566
C33 Ni27 Ni30 Ni23 -105.0(3) . 2_566
C31 Ni27 Ni30 Ni23 100.40(15) . 2_566
Ni25 Ni27 Ni30 Ni23 -4.8(4) . 2_566
Ni33 Ni27 Ni30 Ni23 2.78(7) 2_566 2_566
Ni28 Ni27 Ni30 Ni23 65.07(5) . 2_566
Ni26 Ni27 Ni30 Ni23 136.10(5) . 2_566
Ni24 Ni27 Ni30 Ni23 66.36(6) . 2_566
Ni29 Ni27 Ni30 Ni23 137.63(5) . 2_566
Ni35 Ni27 Ni30 Ni23 -4.31(4) 2_566 2_566
C34 Ni27 Ni30 Ni31 113.7(3) . .
C33 Ni27 Ni30 Ni31 154.5(3) . .
C31 Ni27 Ni30 Ni31 -0.07(15) . .
Ni25 Ni27 Ni30 Ni31 -105.2(4) . .
Ni33 Ni27 Ni30 Ni31 -97.69(5) 2_566 .
Ni28 Ni27 Ni30 Ni31 -35.39(4) . .
Ni26 Ni27 Ni30 Ni31 35.63(6) . .
Ni24 Ni27 Ni30 Ni31 -34.11(6) . .
Ni29 Ni27 Ni30 Ni31 37.16(4) . .
Ni35 Ni27 Ni30 Ni31 -104.77(4) 2_566 .
C34 Ni27 Ni30 Ni29 76.5(3) . .
C33 Ni27 Ni30 Ni29 117.3(3) . .
C31 Ni27 Ni30 Ni29 -37.23(15) . .
Ni25 Ni27 Ni30 Ni29 -142.4(4) . .
Ni33 Ni27 Ni30 Ni29 -134.85(5) 2_566 .
Ni28 Ni27 Ni30 Ni29 -72.55(3) . .
Ni26 Ni27 Ni30 Ni29 -1.53(4) . .
Ni24 Ni27 Ni30 Ni29 -71.27(4) . .
Ni35 Ni27 Ni30 Ni29 -141.93(4) 2_566 .
C32 Ni28 Ni30 C49 -39.9(7) . .
C31 Ni28 Ni30 C49 109.6(7) . .
Ni28 Ni28 Ni30 C49 -124.1(6) 2_566 .
Ni24 Ni28 Ni30 C49 157.4(6) . .
Ni31 Ni28 Ni30 C49 21.1(6) . .
Ni33 Ni28 Ni30 C49 -17.0(7) . .
Ni32 Ni28 Ni30 C49 56.1(6) . .
Ni27 Ni28 Ni30 C49 158.9(6) . .
Ni24 Ni28 Ni30 C49 -71.1(6) 2_566 .
Ni35 Ni28 Ni30 C49 -124.3(6) 2_566 .
Ni35 Ni28 Ni30 C49 54.6(8) . .
C32 Ni28 Ni30 C33 153.2(3) . .
C31 Ni28 Ni30 C33 -57.4(3) . .
Ni28 Ni28 Ni30 C33 68.9(2) 2_566 .
Ni24 Ni28 Ni30 C33 -9.6(2) . .
Ni31 Ni28 Ni30 C33 -145.9(2) . .
Ni33 Ni28 Ni30 C33 176.0(2) . .
Ni32 Ni28 Ni30 C33 -110.9(2) . .
Ni27 Ni28 Ni30 C33 -8.1(2) . .
Ni24 Ni28 Ni30 C33 121.9(2) 2_566 .
Ni35 Ni28 Ni30 C33 68.7(2) 2_566 .
Ni35 Ni28 Ni30 C33 -112.3(4) . .
C31 Ni28 Ni30 C32 149.5(3) . .
Ni28 Ni28 Ni30 C32 -84.3(3) 2_566 .
Ni24 Ni28 Ni30 C32 -162.7(3) . .
Ni31 Ni28 Ni30 C32 60.9(3) . .
Ni33 Ni28 Ni30 C32 22.9(3) . .
Ni32 Ni28 Ni30 C32 95.9(3) . .
Ni27 Ni28 Ni30 C32 -161.2(3) . .
Ni24 Ni28 Ni30 C32 -31.2(3) 2_566 .
Ni35 Ni28 Ni30 C32 -84.4(3) 2_566 .
Ni35 Ni28 Ni30 C32 94.5(4) . .
C32 Ni28 Ni30 Ni27 161.2(3) . .
C31 Ni28 Ni30 Ni27 -49.3(2) . .
Ni28 Ni28 Ni30 Ni27 76.98(7) 2_566 .
Ni24 Ni28 Ni30 Ni27 -1.47(5) . .
Ni31 Ni28 Ni30 Ni27 -137.81(4) . .
Ni33 Ni28 Ni30 Ni27 -175.88(5) . .
Ni32 Ni28 Ni30 Ni27 -102.81(5) . .
Ni24 Ni28 Ni30 Ni27 130.02(4) 2_566 .
Ni35 Ni28 Ni30 Ni27 76.80(4) 2_566 .
Ni35 Ni28 Ni30 Ni27 -104.3(4) . .
C32 Ni28 Ni30 Ni21 -27.7(3) . 2_566
C31 Ni28 Ni30 Ni21 121.8(2) . 2_566
Ni28 Ni28 Ni30 Ni21 -111.96(7) 2_566 2_566
Ni24 Ni28 Ni30 Ni21 169.58(5) . 2_566
Ni31 Ni28 Ni30 Ni21 33.25(5) . 2_566
Ni33 Ni28 Ni30 Ni21 -4.82(6) . 2_566
Ni32 Ni28 Ni30 Ni21 68.24(6) . 2_566
Ni27 Ni28 Ni30 Ni21 171.06(5) . 2_566
Ni24 Ni28 Ni30 Ni21 -58.92(5) 2_566 2_566
Ni35 Ni28 Ni30 Ni21 -112.15(5) 2_566 2_566
Ni35 Ni28 Ni30 Ni21 66.8(4) . 2_566
C32 Ni28 Ni30 Ni35 84.4(3) . 2_566
C31 Ni28 Ni30 Ni35 -126.1(2) . 2_566
Ni28 Ni28 Ni30 Ni35 0.18(6) 2_566 2_566
Ni24 Ni28 Ni30 Ni35 -78.27(5) . 2_566
Ni31 Ni28 Ni30 Ni35 145.40(4) . 2_566
Ni33 Ni28 Ni30 Ni35 107.32(5) . 2_566
Ni32 Ni28 Ni30 Ni35 -179.61(5) . 2_566
Ni27 Ni28 Ni30 Ni35 -76.80(4) . 2_566
Ni24 Ni28 Ni30 Ni35 53.22(3) 2_566 2_566
Ni35 Ni28 Ni30 Ni35 179(43) . 2_566
C32 Ni28 Ni30 Ni23 31.0(3) . 2_566
C31 Ni28 Ni30 Ni23 -179.5(2) . 2_566
Ni28 Ni28 Ni30 Ni23 -53.24(7) 2_566 2_566
Ni24 Ni28 Ni30 Ni23 -131.70(5) . 2_566
Ni31 Ni28 Ni30 Ni23 91.97(4) . 2_566
Ni33 Ni28 Ni30 Ni23 53.89(5) . 2_566
Ni32 Ni28 Ni30 Ni23 126.96(4) . 2_566
Ni27 Ni28 Ni30 Ni23 -130.23(4) . 2_566
Ni24 Ni28 Ni30 Ni23 -0.21(4) 2_566 2_566
Ni35 Ni28 Ni30 Ni23 -53.43(3) 2_566 2_566
Ni35 Ni28 Ni30 Ni23 125.5(4) . 2_566
C32 Ni28 Ni30 Ni31 -60.9(3) . .
C31 Ni28 Ni30 Ni31 88.5(2) . .
Ni28 Ni28 Ni30 Ni31 -145.21(8) 2_566 .
Ni24 Ni28 Ni30 Ni31 136.34(6) . .
Ni33 Ni28 Ni30 Ni31 -38.07(5) . .
Ni32 Ni28 Ni30 Ni31 35.00(4) . .
Ni27 Ni28 Ni30 Ni31 137.81(4) . .
Ni24 Ni28 Ni30 Ni31 -92.17(4) 2_566 .
Ni35 Ni28 Ni30 Ni31 -145.40(4) 2_566 .
Ni35 Ni28 Ni30 Ni31 33.6(4) . .
C32 Ni28 Ni30 Ni29 -127.8(3) . .
C31 Ni28 Ni30 Ni29 21.7(2) . .
Ni28 Ni28 Ni30 Ni29 147.95(7) 2_566 .
Ni24 Ni28 Ni30 Ni29 69.50(5) . .
Ni31 Ni28 Ni30 Ni29 -66.84(4) . .
Ni33 Ni28 Ni30 Ni29 -104.91(5) . .
Ni32 Ni28 Ni30 Ni29 -31.84(4) . .
Ni27 Ni28 Ni30 Ni29 70.97(4) . .
Ni24 Ni28 Ni30 Ni29 -159.01(4) 2_566 .
Ni35 Ni28 Ni30 Ni29 147.77(4) 2_566 .
Ni35 Ni28 Ni30 Ni29 -33.3(4) . .
C46 Ni29 Ni30 C49 1.0(6) . .
C45 Ni29 Ni30 C49 80.4(4) . .
C57 Ni29 Ni30 C49 -30.4(9) . .
C31 Ni29 Ni30 C49 -170.8(4) . .
Ni26 Ni29 Ni30 C49 141.2(3) . .
Ni32 Ni29 Ni30 C49 -121.4(3) . .
Ni31 Ni29 Ni30 C49 -84.3(3) . .
Ni27 Ni29 Ni30 C49 139.6(3) . .
Ni28 Ni29 Ni30 C49 -150.1(3) . .
C46 Ni29 Ni30 C33 -95.8(5) . .
C45 Ni29 Ni30 C33 -16.4(4) . .
C57 Ni29 Ni30 C33 -127.2(8) . .
C31 Ni29 Ni30 C33 92.4(3) . .
Ni26 Ni29 Ni30 C33 44.4(2) . .
Ni32 Ni29 Ni30 C33 141.8(2) . .
Ni31 Ni29 Ni30 C33 178.9(2) . .
Ni27 Ni29 Ni30 C33 42.9(2) . .
Ni28 Ni29 Ni30 C33 113.2(2) . .
C46 Ni29 Ni30 C32 114.8(5) . .
C45 Ni29 Ni30 C32 -165.8(4) . .
C57 Ni29 Ni30 C32 83.5(8) . .
C31 Ni29 Ni30 C32 -56.9(3) . .
Ni26 Ni29 Ni30 C32 -104.9(2) . .
Ni32 Ni29 Ni30 C32 -7.5(2) . .
Ni31 Ni29 Ni30 C32 29.5(2) . .
Ni27 Ni29 Ni30 C32 -106.5(2) . .
Ni28 Ni29 Ni30 C32 -36.2(2) . .
C46 Ni29 Ni30 Ni27 -138.7(5) . .
C45 Ni29 Ni30 Ni27 -59.3(3) . .
C57 Ni29 Ni30 Ni27 -170.1(8) . .
C31 Ni29 Ni30 Ni27 49.5(2) . .
Ni26 Ni29 Ni30 Ni27 1.55(4) . .
Ni32 Ni29 Ni30 Ni27 98.93(4) . .
Ni31 Ni29 Ni30 Ni27 136.01(4) . .
Ni28 Ni29 Ni30 Ni27 70.30(4) . .
C46 Ni29 Ni30 Ni21 57.6(5) . 2_566
C45 Ni29 Ni30 Ni21 137.0(3) . 2_566
C57 Ni29 Ni30 Ni21 26.3(8) . 2_566
C31 Ni29 Ni30 Ni21 -114.1(2) . 2_566
Ni26 Ni29 Ni30 Ni21 -162.13(5) . 2_566
Ni32 Ni29 Ni30 Ni21 -64.75(5) . 2_566
Ni31 Ni29 Ni30 Ni21 -27.67(4) . 2_566
Ni27 Ni29 Ni30 Ni21 -163.69(5) . 2_566
Ni28 Ni29 Ni30 Ni21 -93.39(5) . 2_566
C46 Ni29 Ni30 Ni28 151.0(5) . .
C45 Ni29 Ni30 Ni28 -129.6(3) . .
C57 Ni29 Ni30 Ni28 119.6(8) . .
C31 Ni29 Ni30 Ni28 -20.75(19) . .
Ni26 Ni29 Ni30 Ni28 -68.75(5) . .
Ni32 Ni29 Ni30 Ni28 28.63(4) . .
Ni31 Ni29 Ni30 Ni28 65.71(4) . .
Ni27 Ni29 Ni30 Ni28 -70.30(4) . .
C46 Ni29 Ni30 Ni35 -177.5(5) . 2_566
C45 Ni29 Ni30 Ni35 -98.1(3) . 2_566
C57 Ni29 Ni30 Ni35 151.1(8) . 2_566
C31 Ni29 Ni30 Ni35 10.7(2) . 2_566
Ni26 Ni29 Ni30 Ni35 -37.30(6) . 2_566
Ni32 Ni29 Ni30 Ni35 60.08(5) . 2_566
Ni31 Ni29 Ni30 Ni35 97.16(5) . 2_566
Ni27 Ni29 Ni30 Ni35 -38.86(4) . 2_566
Ni28 Ni29 Ni30 Ni35 31.45(4) . 2_566
C46 Ni29 Ni30 Ni23 113.6(5) . 2_566
C45 Ni29 Ni30 Ni23 -167.0(3) . 2_566
C57 Ni29 Ni30 Ni23 82.3(8) . 2_566
C31 Ni29 Ni30 Ni23 -58.1(2) . 2_566
Ni26 Ni29 Ni30 Ni23 -106.13(7) . 2_566
Ni32 Ni29 Ni30 Ni23 -8.75(9) . 2_566
Ni31 Ni29 Ni30 Ni23 28.33(7) . 2_566
Ni27 Ni29 Ni30 Ni23 -107.69(8) . 2_566
Ni28 Ni29 Ni30 Ni23 -37.38(7) . 2_566
C46 Ni29 Ni30 Ni31 85.3(5) . .
C45 Ni29 Ni30 Ni31 164.7(3) . .
C57 Ni29 Ni30 Ni31 53.9(8) . .
C31 Ni29 Ni30 Ni31 -86.5(2) . .
Ni26 Ni29 Ni30 Ni31 -134.46(5) . .
Ni32 Ni29 Ni30 Ni31 -37.08(4) . .
Ni27 Ni29 Ni30 Ni31 -136.01(4) . .
Ni28 Ni29 Ni30 Ni31 -65.71(4) . .
C32 Ni28 Ni31 C58 -30.6(14) . .
C31 Ni28 Ni31 C58 167.4(14) . .
Ni28 Ni28 Ni31 C58 31.2(14) 2_566 .
Ni24 Ni28 Ni31 C58 156.5(14) . .
Ni33 Ni28 Ni31 C58 55.3(14) . .
Ni32 Ni28 Ni31 C58 128.3(14) . .
Ni30 Ni28 Ni31 C58 -90.2(14) . .
Ni27 Ni28 Ni31 C58 -127.8(14) . .
Ni24 Ni28 Ni31 C58 1.1(14) 2_566 .
Ni35 Ni28 Ni31 C58 -56.2(14) 2_566 .
Ni35 Ni28 Ni31 C58 94.0(14) . .
C32 Ni28 Ni31 C47 40.0(13) . .
C31 Ni28 Ni31 C47 -122.0(12) . .
Ni28 Ni28 Ni31 C47 101.7(12) 2_566 .
Ni24 Ni28 Ni31 C47 -133.0(12) . .
Ni33 Ni28 Ni31 C47 125.8(12) . .
Ni32 Ni28 Ni31 C47 -161.2(12) . .
Ni30 Ni28 Ni31 C47 -19.6(12) . .
Ni27 Ni28 Ni31 C47 -57.3(12) . .
Ni24 Ni28 Ni31 C47 71.7(12) 2_566 .
Ni35 Ni28 Ni31 C47 14.3(12) 2_566 .
Ni35 Ni28 Ni31 C47 164.5(12) . .
C32 Ni28 Ni31 C57 111.4(7) . .
C31 Ni28 Ni31 C57 -50.6(7) . .
Ni28 Ni28 Ni31 C57 173.2(7) 2_566 .
Ni24 Ni28 Ni31 C57 -61.5(7) . .
Ni33 Ni28 Ni31 C57 -162.7(7) . .
Ni32 Ni28 Ni31 C57 -89.7(7) . .
Ni30 Ni28 Ni31 C57 51.8(7) . .
Ni27 Ni28 Ni31 C57 14.2(7) . .
Ni24 Ni28 Ni31 C57 143.1(7) 2_566 .
Ni35 Ni28 Ni31 C57 85.7(7) 2_566 .
Ni35 Ni28 Ni31 C57 -124.0(7) . .
C31 Ni28 Ni31 C32 -162.0(3) . .
Ni28 Ni28 Ni31 C32 61.8(3) 2_566 .
Ni24 Ni28 Ni31 C32 -172.9(3) . .
Ni33 Ni28 Ni31 C32 85.9(3) . .
Ni32 Ni28 Ni31 C32 158.9(3) . .
Ni30 Ni28 Ni31 C32 -59.6(3) . .
Ni27 Ni28 Ni31 C32 -97.2(3) . .
Ni24 Ni28 Ni31 C32 31.7(3) 2_566 .
Ni35 Ni28 Ni31 C32 -25.7(3) 2_566 .
Ni35 Ni28 Ni31 C32 124.6(3) . .
C32 Ni28 Ni31 C48 -144.9(3) . .
C31 Ni28 Ni31 C48 53.1(3) . .
Ni28 Ni28 Ni31 C48 -83.2(2) 2_566 .
Ni24 Ni28 Ni31 C48 42.1(2) . .
Ni33 Ni28 Ni31 C48 -59.1(2) . .
Ni32 Ni28 Ni31 C48 13.9(2) . .
Ni30 Ni28 Ni31 C48 155.5(2) . .
Ni27 Ni28 Ni31 C48 117.8(2) . .
Ni24 Ni28 Ni31 C48 -113.2(2) 2_566 .
Ni35 Ni28 Ni31 C48 -170.6(2) 2_566 .
Ni35 Ni28 Ni31 C48 -20.4(2) . .
C32 Ni28 Ni31 Ni21 23.4(3) . 2_566
C31 Ni28 Ni31 Ni21 -138.6(2) . 2_566
Ni28 Ni28 Ni31 Ni21 85.15(12) 2_566 2_566
Ni24 Ni28 Ni31 Ni21 -149.56(7) . 2_566
Ni33 Ni28 Ni31 Ni21 109.23(5) . 2_566
Ni32 Ni28 Ni31 Ni21 -177.74(6) . 2_566
Ni30 Ni28 Ni31 Ni21 -36.19(5) . 2_566
Ni27 Ni28 Ni31 Ni21 -73.88(6) . 2_566
Ni24 Ni28 Ni31 Ni21 55.09(5) 2_566 2_566
Ni35 Ni28 Ni31 Ni21 -2.29(7) 2_566 2_566
Ni35 Ni28 Ni31 Ni21 147.95(5) . 2_566
C32 Ni28 Ni31 Ni32 -158.9(3) . .
C31 Ni28 Ni31 Ni32 39.1(2) . .
Ni28 Ni28 Ni31 Ni32 -97.10(11) 2_566 .
Ni24 Ni28 Ni31 Ni32 28.18(7) . .
Ni33 Ni28 Ni31 Ni32 -73.03(4) . .
Ni30 Ni28 Ni31 Ni32 141.55(4) . .
Ni27 Ni28 Ni31 Ni32 103.86(5) . .
Ni24 Ni28 Ni31 Ni32 -127.17(4) 2_566 .
Ni35 Ni28 Ni31 Ni32 175.46(5) 2_566 .
Ni35 Ni28 Ni31 Ni32 -34.31(4) . .
C32 Ni28 Ni31 Ni22 -32.4(3) . 2_566
C31 Ni28 Ni31 Ni22 165.6(2) . 2_566
Ni28 Ni28 Ni31 Ni22 29.36(12) 2_566 2_566
Ni24 Ni28 Ni31 Ni22 154.64(7) . 2_566
Ni33 Ni28 Ni31 Ni22 53.43(4) . 2_566
Ni32 Ni28 Ni31 Ni22 126.46(5) . 2_566
Ni30 Ni28 Ni31 Ni22 -91.99(4) . 2_566
Ni27 Ni28 Ni31 Ni22 -129.68(5) . 2_566
Ni24 Ni28 Ni31 Ni22 -0.71(4) 2_566 2_566
Ni35 Ni28 Ni31 Ni22 -58.09(5) 2_566 2_566
Ni35 Ni28 Ni31 Ni22 92.15(5) . 2_566
C32 Ni28 Ni31 Ni29 130.7(3) . .
C31 Ni28 Ni31 Ni29 -31.3(2) . .
Ni28 Ni28 Ni31 Ni29 -167.54(12) 2_566 .
Ni24 Ni28 Ni31 Ni29 -42.26(7) . .
Ni33 Ni28 Ni31 Ni29 -143.46(4) . .
Ni32 Ni28 Ni31 Ni29 -70.43(4) . .
Ni30 Ni28 Ni31 Ni29 71.11(4) . .
Ni27 Ni28 Ni31 Ni29 33.43(4) . .
Ni24 Ni28 Ni31 Ni29 162.40(4) 2_566 .
Ni35 Ni28 Ni31 Ni29 105.02(5) 2_566 .
Ni35 Ni28 Ni31 Ni29 -104.74(4) . .
C32 Ni28 Ni31 Ni33 -85.9(3) . .
C31 Ni28 Ni31 Ni33 112.2(2) . .
Ni28 Ni28 Ni31 Ni33 -24.08(10) 2_566 .
Ni24 Ni28 Ni31 Ni33 101.21(7) . .
Ni32 Ni28 Ni31 Ni33 73.03(4) . .
Ni30 Ni28 Ni31 Ni33 -145.42(4) . .
Ni27 Ni28 Ni31 Ni33 176.89(5) . .
Ni24 Ni28 Ni31 Ni33 -54.14(3) 2_566 .
Ni35 Ni28 Ni31 Ni33 -111.52(5) 2_566 .
Ni35 Ni28 Ni31 Ni33 38.72(4) . .
C32 Ni28 Ni31 Ni30 59.6(3) . .
C31 Ni28 Ni31 Ni30 -102.4(2) . .
Ni28 Ni28 Ni31 Ni30 121.35(12) 2_566 .
Ni24 Ni28 Ni31 Ni30 -113.37(7) . .
Ni33 Ni28 Ni31 Ni30 145.42(4) . .
Ni32 Ni28 Ni31 Ni30 -141.55(4) . .
Ni27 Ni28 Ni31 Ni30 -37.68(4) . .
Ni24 Ni28 Ni31 Ni30 91.28(4) 2_566 .
Ni35 Ni28 Ni31 Ni30 33.91(4) 2_566 .
Ni35 Ni28 Ni31 Ni30 -175.86(5) . .
C46 Ni29 Ni31 C58 14.2(15) . .
C45 Ni29 Ni31 C58 -33.8(18) . .
C57 Ni29 Ni31 C58 5.7(17) . .
C31 Ni29 Ni31 C58 -169.1(14) . .
Ni26 Ni29 Ni31 C58 -168.8(14) . .
Ni32 Ni29 Ni31 C58 -130.2(14) . .
Ni27 Ni29 Ni31 C58 130.5(14) . .
Ni28 Ni29 Ni31 C58 160.3(14) . .
Ni30 Ni29 Ni31 C58 95.4(14) . .
C46 Ni29 Ni31 C47 9.9(6) . .
C45 Ni29 Ni31 C47 -38.1(12) . .
C57 Ni29 Ni31 C47 1.5(10) . .
C31 Ni29 Ni31 C47 -173.3(5) . .
Ni26 Ni29 Ni31 C47 -173.1(4) . .
Ni32 Ni29 Ni31 C47 -134.5(4) . .
Ni27 Ni29 Ni31 C47 126.2(4) . .
Ni28 Ni29 Ni31 C47 156.1(4) . .
Ni30 Ni29 Ni31 C47 91.2(4) . .
C46 Ni29 Ni31 C57 8.4(11) . .
C45 Ni29 Ni31 C57 -39.5(15) . .
C31 Ni29 Ni31 C57 -174.8(9) . .
Ni26 Ni29 Ni31 C57 -174.5(9) . .
Ni32 Ni29 Ni31 C57 -136.0(9) . .
Ni27 Ni29 Ni31 C57 124.7(9) . .
Ni28 Ni29 Ni31 C57 154.6(9) . .
Ni30 Ni29 Ni31 C57 89.7(9) . .
C46 Ni29 Ni31 C32 -110.9(5) . .
C45 Ni29 Ni31 C32 -158.9(12) . .
C57 Ni29 Ni31 C32 -119.4(9) . .
C31 Ni29 Ni31 C32 65.8(3) . .
Ni26 Ni29 Ni31 C32 66.1(2) . .
Ni32 Ni29 Ni31 C32 104.7(2) . .
Ni27 Ni29 Ni31 C32 5.3(2) . .
Ni28 Ni29 Ni31 C32 35.21(19) . .
Ni30 Ni29 Ni31 C32 -29.7(2) . .
C46 Ni29 Ni31 C48 106.5(5) . .
C45 Ni29 Ni31 C48 58.5(12) . .
C57 Ni29 Ni31 C48 98.1(9) . .
C31 Ni29 Ni31 C48 -76.7(3) . .
Ni26 Ni29 Ni31 C48 -76.5(2) . .
Ni32 Ni29 Ni31 C48 -37.9(2) . .
Ni27 Ni29 Ni31 C48 -137.2(2) . .
Ni28 Ni29 Ni31 C48 -107.3(2) . .
Ni30 Ni29 Ni31 C48 -172.2(2) . .
C46 Ni29 Ni31 Ni21 -50.3(4) . 2_566
C45 Ni29 Ni31 Ni21 -98.3(11) . 2_566
C57 Ni29 Ni31 Ni21 -58.8(9) . 2_566
C31 Ni29 Ni31 Ni21 126.4(2) . 2_566
Ni26 Ni29 Ni31 Ni21 126.70(7) . 2_566
Ni32 Ni29 Ni31 Ni21 165.27(6) . 2_566
Ni27 Ni29 Ni31 Ni21 65.95(6) . 2_566
Ni28 Ni29 Ni31 Ni21 95.82(6) . 2_566
Ni30 Ni29 Ni31 Ni21 30.94(5) . 2_566
C46 Ni29 Ni31 Ni32 144.4(4) . .
C45 Ni29 Ni31 Ni32 96.4(11) . .
C57 Ni29 Ni31 Ni32 136.0(9) . .
C31 Ni29 Ni31 Ni32 -38.9(2) . .
Ni26 Ni29 Ni31 Ni32 -38.58(7) . .
Ni27 Ni29 Ni31 Ni32 -99.32(4) . .
Ni28 Ni29 Ni31 Ni32 -69.46(4) . .
Ni30 Ni29 Ni31 Ni32 -134.33(4) . .
C46 Ni29 Ni31 Ni28 -146.2(4) . .
C45 Ni29 Ni31 Ni28 165.9(11) . .
C57 Ni29 Ni31 Ni28 -154.6(9) . .
C31 Ni29 Ni31 Ni28 30.59(19) . .
Ni26 Ni29 Ni31 Ni28 30.88(7) . .
Ni32 Ni29 Ni31 Ni28 69.46(4) . .
Ni27 Ni29 Ni31 Ni28 -29.87(4) . .
Ni30 Ni29 Ni31 Ni28 -64.88(3) . .
C46 Ni29 Ni31 Ni22 -113.4(4) . 2_566
C45 Ni29 Ni31 Ni22 -161.4(11) . 2_566
C57 Ni29 Ni31 Ni22 -121.9(9) . 2_566
C31 Ni29 Ni31 Ni22 63.3(2) . 2_566
Ni26 Ni29 Ni31 Ni22 63.59(13) . 2_566
Ni32 Ni29 Ni31 Ni22 102.17(10) . 2_566
Ni27 Ni29 Ni31 Ni22 2.84(11) . 2_566
Ni28 Ni29 Ni31 Ni22 32.71(9) . 2_566
Ni30 Ni29 Ni31 Ni22 -32.17(9) . 2_566
C46 Ni29 Ni31 Ni33 -178.7(4) . .
C45 Ni29 Ni31 Ni33 133.4(11) . .
C57 Ni29 Ni31 Ni33 172.9(9) . .
C31 Ni29 Ni31 Ni33 -1.9(2) . .
Ni26 Ni29 Ni31 Ni33 -1.65(9) . .
Ni32 Ni29 Ni31 Ni33 36.93(4) . .
Ni27 Ni29 Ni31 Ni33 -62.39(5) . .
Ni28 Ni29 Ni31 Ni33 -32.53(4) . .
Ni30 Ni29 Ni31 Ni33 -97.41(5) . .
C46 Ni29 Ni31 Ni30 -81.3(4) . .
C45 Ni29 Ni31 Ni30 -129.2(11) . .
C57 Ni29 Ni31 Ni30 -89.7(9) . .
C31 Ni29 Ni31 Ni30 95.5(2) . .
Ni26 Ni29 Ni31 Ni30 95.76(7) . .
Ni32 Ni29 Ni31 Ni30 134.33(4) . .
Ni27 Ni29 Ni31 Ni30 35.01(4) . .
Ni28 Ni29 Ni31 Ni30 64.88(3) . .
C49 Ni30 Ni31 C58 -30.1(10) . .
C33 Ni30 Ni31 C58 -144.7(10) . .
C32 Ni30 Ni31 C58 78.9(10) . .
Ni27 Ni30 Ni31 C58 178.0(9) . .
Ni21 Ni30 Ni31 C58 2.9(9) 2_566 .
Ni28 Ni30 Ni31 C58 140.3(9) . .
Ni35 Ni30 Ni31 C58 108.3(9) 2_566 .
Ni23 Ni30 Ni31 C58 53.7(9) 2_566 .
Ni29 Ni30 Ni31 C58 -142.6(9) . .
C49 Ni30 Ni31 C47 2.3(5) . .
C33 Ni30 Ni31 C47 -112.4(6) . .
C32 Ni30 Ni31 C47 111.2(5) . .
Ni27 Ni30 Ni31 C47 -149.7(5) . .
Ni21 Ni30 Ni31 C47 35.3(5) 2_566 .
Ni28 Ni30 Ni31 C47 172.7(5) . .
Ni35 Ni30 Ni31 C47 140.7(5) 2_566 .
Ni23 Ni30 Ni31 C47 86.1(5) 2_566 .
Ni29 Ni30 Ni31 C47 -110.3(5) . .
C49 Ni30 Ni31 C57 61.9(7) . .
C33 Ni30 Ni31 C57 -52.8(8) . .
C32 Ni30 Ni31 C57 170.9(7) . .
Ni27 Ni30 Ni31 C57 -90.1(7) . .
Ni21 Ni30 Ni31 C57 94.9(7) 2_566 .
Ni28 Ni30 Ni31 C57 -127.7(7) . .
Ni35 Ni30 Ni31 C57 -159.7(7) 2_566 .
Ni23 Ni30 Ni31 C57 145.7(7) 2_566 .
Ni29 Ni30 Ni31 C57 -50.7(7) . .
C49 Ni30 Ni31 C32 -109.0(4) . .
C33 Ni30 Ni31 C32 136.4(5) . .
Ni27 Ni30 Ni31 C32 99.1(3) . .
Ni21 Ni30 Ni31 C32 -76.0(3) 2_566 .
Ni28 Ni30 Ni31 C32 61.4(3) . .
Ni35 Ni30 Ni31 C32 29.5(3) 2_566 .
Ni23 Ni30 Ni31 C32 -25.1(3) 2_566 .
Ni29 Ni30 Ni31 C32 138.5(3) . .
C49 Ni30 Ni31 C48 129.7(5) . .
C33 Ni30 Ni31 C48 15.1(6) . .
C32 Ni30 Ni31 C48 -121.3(5) . .
Ni27 Ni30 Ni31 C48 -22.3(5) . .
Ni21 Ni30 Ni31 C48 162.7(5) 2_566 .
Ni28 Ni30 Ni31 C48 -59.9(5) . .
Ni35 Ni30 Ni31 C48 -91.9(5) 2_566 .
Ni23 Ni30 Ni31 C48 -146.5(5) 2_566 .
Ni29 Ni30 Ni31 C48 17.1(5) . .
C49 Ni30 Ni31 Ni21 -33.0(3) . 2_566
C33 Ni30 Ni31 Ni21 -147.6(4) . 2_566
C32 Ni30 Ni31 Ni21 76.0(3) . 2_566
Ni27 Ni30 Ni31 Ni21 175.06(6) . 2_566
Ni28 Ni30 Ni31 Ni21 137.39(6) . 2_566
Ni35 Ni30 Ni31 Ni21 105.43(5) 2_566 2_566
Ni23 Ni30 Ni31 Ni21 50.84(5) 2_566 2_566
Ni29 Ni30 Ni31 Ni21 -145.55(5) . 2_566
C49 Ni30 Ni31 Ni32 154.4(3) . .
C33 Ni30 Ni31 Ni32 39.8(4) . .
C32 Ni30 Ni31 Ni32 -96.6(3) . .
Ni27 Ni30 Ni31 Ni32 2.47(5) . .
Ni21 Ni30 Ni31 Ni32 -172.59(6) 2_566 .
Ni28 Ni30 Ni31 Ni32 -35.20(4) . .
Ni35 Ni30 Ni31 Ni32 -67.16(5) 2_566 .
Ni23 Ni30 Ni31 Ni32 -121.75(4) 2_566 .
Ni29 Ni30 Ni31 Ni32 41.86(4) . .
C49 Ni30 Ni31 Ni28 -170.4(3) . .
C33 Ni30 Ni31 Ni28 75.0(4) . .
C32 Ni30 Ni31 Ni28 -61.4(3) . .
Ni27 Ni30 Ni31 Ni28 37.67(4) . .
Ni21 Ni30 Ni31 Ni28 -137.39(6) 2_566 .
Ni35 Ni30 Ni31 Ni28 -31.96(4) 2_566 .
Ni23 Ni30 Ni31 Ni28 -86.55(4) 2_566 .
Ni29 Ni30 Ni31 Ni28 77.06(4) . .
C49 Ni30 Ni31 Ni22 -84.1(3) . 2_566
C33 Ni30 Ni31 Ni22 161.3(4) . 2_566
C32 Ni30 Ni31 Ni22 24.9(3) . 2_566
Ni27 Ni30 Ni31 Ni22 124.00(4) . 2_566
Ni21 Ni30 Ni31 Ni22 -51.06(5) 2_566 2_566
Ni28 Ni30 Ni31 Ni22 86.33(4) . 2_566
Ni35 Ni30 Ni31 Ni22 54.37(5) 2_566 2_566
Ni23 Ni30 Ni31 Ni22 -0.22(4) 2_566 2_566
Ni29 Ni30 Ni31 Ni22 163.39(5) . 2_566
C49 Ni30 Ni31 Ni29 112.5(3) . .
C33 Ni30 Ni31 Ni29 -2.1(4) . .
C32 Ni30 Ni31 Ni29 -138.5(3) . .
Ni27 Ni30 Ni31 Ni29 -39.39(4) . .
Ni21 Ni30 Ni31 Ni29 145.55(5) 2_566 .
Ni28 Ni30 Ni31 Ni29 -77.06(4) . .
Ni35 Ni30 Ni31 Ni29 -109.02(4) 2_566 .
Ni23 Ni30 Ni31 Ni29 -163.61(4) 2_566 .
C49 Ni30 Ni31 Ni33 -140.7(3) . .
C33 Ni30 Ni31 Ni33 104.6(4) . .
C32 Ni30 Ni31 Ni33 -31.7(3) . .
Ni27 Ni30 Ni31 Ni33 67.34(5) . .
Ni21 Ni30 Ni31 Ni33 -107.72(5) 2_566 .
Ni28 Ni30 Ni31 Ni33 29.67(4) . .
Ni35 Ni30 Ni31 Ni33 -2.29(5) 2_566 .
Ni23 Ni30 Ni31 Ni33 -56.88(4) 2_566 .
Ni29 Ni30 Ni31 Ni33 106.73(4) . .
C58 Ni31 Ni32 C48 20.9(12) . .
C47 Ni31 Ni32 C48 -28.9(7) . .
C57 Ni31 Ni32 C48 -92.2(7) . .
C32 Ni31 Ni32 C48 145.2(4) . .
Ni21 Ni31 Ni32 C48 170.1(4) 2_566 .
Ni28 Ni31 Ni32 C48 161.6(3) . .
Ni22 Ni31 Ni32 C48 94.0(3) 2_566 .
Ni29 Ni31 Ni32 C48 -123.1(3) . .
Ni33 Ni31 Ni32 C48 96.1(3) . .
Ni30 Ni31 Ni32 C48 -164.8(3) . .
C58 Ni31 Ni32 C37 47.3(13) . .
C47 Ni31 Ni32 C37 -2.6(9) . .
C57 Ni31 Ni32 C37 -65.9(9) . .
C32 Ni31 Ni32 C37 171.6(6) . .
C48 Ni31 Ni32 C37 26.4(6) . .
Ni21 Ni31 Ni32 C37 -163.5(6) 2_566 .
Ni28 Ni31 Ni32 C37 -172.0(6) . .
Ni22 Ni31 Ni32 C37 120.4(6) 2_566 .
Ni29 Ni31 Ni32 C37 -96.8(6) . .
Ni33 Ni31 Ni32 C37 122.5(6) . .
Ni30 Ni31 Ni32 C37 -138.4(6) . .
C58 Ni31 Ni32 C31 -178.0(12) . .
C47 Ni31 Ni32 C31 132.2(7) . .
C57 Ni31 Ni32 C31 68.9(7) . .
C32 Ni31 Ni32 C31 -53.7(3) . .
C48 Ni31 Ni32 C31 161.1(3) . .
Ni21 Ni31 Ni32 C31 -28.8(3) 2_566 .
Ni28 Ni31 Ni32 C31 -37.29(18) . .
Ni22 Ni31 Ni32 C31 -104.87(19) 2_566 .
Ni29 Ni31 Ni32 C31 37.96(18) . .
Ni33 Ni31 Ni32 C31 -102.78(18) . .
Ni30 Ni31 Ni32 C31 -3.71(19) . .
C58 Ni31 Ni32 Ni34 172.0(12) . .
C47 Ni31 Ni32 Ni34 122.1(7) . .
C57 Ni31 Ni32 Ni34 58.8(7) . .
C32 Ni31 Ni32 Ni34 -63.7(2) . .
C48 Ni31 Ni32 Ni34 151.1(3) . .
Ni21 Ni31 Ni32 Ni34 -38.8(3) 2_566 .
Ni28 Ni31 Ni32 Ni34 -47.31(9) . .
Ni22 Ni31 Ni32 Ni34 -114.90(9) 2_566 .
Ni29 Ni31 Ni32 Ni34 27.93(8) . .
Ni33 Ni31 Ni32 Ni34 -112.81(9) . .
Ni30 Ni31 Ni32 Ni34 -13.74(10) . .
C58 Ni31 Ni32 Ni28 -140.7(12) . .
C47 Ni31 Ni32 Ni28 169.4(7) . .
C57 Ni31 Ni32 Ni28 106.1(7) . .
C32 Ni31 Ni32 Ni28 -16.4(2) . .
C48 Ni31 Ni32 Ni28 -161.6(3) . .
Ni21 Ni31 Ni32 Ni28 8.5(2) 2_566 .
Ni22 Ni31 Ni32 Ni28 -67.58(5) 2_566 .
Ni29 Ni31 Ni32 Ni28 75.25(4) . .
Ni33 Ni31 Ni32 Ni28 -65.49(3) . .
Ni30 Ni31 Ni32 Ni28 33.58(4) . .
C58 Ni31 Ni32 Ni29 144.0(12) . .
C47 Ni31 Ni32 Ni29 94.2(7) . .
C57 Ni31 Ni32 Ni29 30.9(7) . .
C32 Ni31 Ni32 Ni29 -91.7(2) . .
C48 Ni31 Ni32 Ni29 123.1(3) . .
Ni21 Ni31 Ni32 Ni29 -66.7(2) 2_566 .
Ni28 Ni31 Ni32 Ni29 -75.25(4) . .
Ni22 Ni31 Ni32 Ni29 -142.83(6) 2_566 .
Ni33 Ni31 Ni32 Ni29 -140.74(4) . .
Ni30 Ni31 Ni32 Ni29 -41.67(4) . .
C58 Ni31 Ni32 Ni35 -102.6(12) . .
C47 Ni31 Ni32 Ni35 -152.5(7) . .
C57 Ni31 Ni32 Ni35 144.2(7) . .
C32 Ni31 Ni32 Ni35 21.7(2) . .
C48 Ni31 Ni32 Ni35 -123.5(3) . .
Ni21 Ni31 Ni32 Ni35 46.6(2) 2_566 .
Ni28 Ni31 Ni32 Ni35 38.09(4) . .
Ni22 Ni31 Ni32 Ni35 -29.49(7) 2_566 .
Ni29 Ni31 Ni32 Ni35 113.33(5) . .
Ni33 Ni31 Ni32 Ni35 -27.41(4) . .
Ni30 Ni31 Ni32 Ni35 71.67(5) . .
C58 Ni31 Ni32 Ni33 -75.2(12) . .
C47 Ni31 Ni32 Ni33 -125.1(7) . .
C57 Ni31 Ni32 Ni33 171.6(7) . .
C32 Ni31 Ni32 Ni33 49.1(2) . .
C48 Ni31 Ni32 Ni33 -96.1(3) . .
Ni21 Ni31 Ni32 Ni33 74.0(2) 2_566 .
Ni28 Ni31 Ni32 Ni33 65.49(3) . .
Ni22 Ni31 Ni32 Ni33 -2.09(5) 2_566 .
Ni29 Ni31 Ni32 Ni33 140.74(4) . .
Ni30 Ni31 Ni32 Ni33 99.07(4) . .
C32 Ni28 Ni32 C48 0.4(3) . .
C31 Ni28 Ni32 C48 -143.9(4) . .
Ni28 Ni28 Ni32 C48 124.5(3) 2_566 .
Ni24 Ni28 Ni32 C48 -179.9(3) . .
Ni31 Ni28 Ni32 C48 -17.3(3) . .
Ni33 Ni28 Ni32 C48 60.3(3) . .
Ni30 Ni28 Ni32 C48 -55.7(3) . .
Ni27 Ni28 Ni32 C48 -119.2(3) . .
Ni24 Ni28 Ni32 C48 53.4(3) 2_566 .
Ni35 Ni28 Ni32 C48 -58.9(5) 2_566 .
Ni35 Ni28 Ni32 C48 124.1(3) . .
C32 Ni28 Ni32 C37 -168.2(5) . .
C31 Ni28 Ni32 C37 47.4(5) . .
Ni28 Ni28 Ni32 C37 -44.2(4) 2_566 .
Ni24 Ni28 Ni32 C37 11.4(4) . .
Ni31 Ni28 Ni32 C37 174.0(4) . .
Ni33 Ni28 Ni32 C37 -108.4(4) . .
Ni30 Ni28 Ni32 C37 135.6(4) . .
Ni27 Ni28 Ni32 C37 72.1(4) . .
Ni24 Ni28 Ni32 C37 -115.2(4) 2_566 .
Ni35 Ni28 Ni32 C37 132.4(6) 2_566 .
Ni35 Ni28 Ni32 C37 -44.6(4) . .
C32 Ni28 Ni32 C31 144.3(3) . .
Ni28 Ni28 Ni32 C31 -91.6(3) 2_566 .
Ni24 Ni28 Ni32 C31 -36.0(2) . .
Ni31 Ni28 Ni32 C31 126.6(2) . .
Ni33 Ni28 Ni32 C31 -155.8(2) . .
Ni30 Ni28 Ni32 C31 88.2(2) . .
Ni27 Ni28 Ni32 C31 24.7(2) . .
Ni24 Ni28 Ni32 C31 -162.6(2) 2_566 .
Ni35 Ni28 Ni32 C31 85.0(5) 2_566 .
Ni35 Ni28 Ni32 C31 -92.0(2) . .
C32 Ni28 Ni32 Ni34 174.2(2) . .
C31 Ni28 Ni32 Ni34 29.8(2) . .
Ni28 Ni28 Ni32 Ni34 -61.77(7) 2_566 .
Ni24 Ni28 Ni32 Ni34 -6.13(4) . .
Ni31 Ni28 Ni32 Ni34 156.43(5) . .
Ni33 Ni28 Ni32 Ni34 -125.99(4) . .
Ni30 Ni28 Ni32 Ni34 118.04(5) . .
Ni27 Ni28 Ni32 Ni34 54.57(5) . .
Ni24 Ni28 Ni32 Ni34 -132.80(5) 2_566 .
Ni35 Ni28 Ni32 Ni34 114.8(4) 2_566 .
Ni35 Ni28 Ni32 Ni34 -62.17(4) . .
C32 Ni28 Ni32 Ni31 17.8(2) . .
C31 Ni28 Ni32 Ni31 -126.6(2) . .
Ni28 Ni28 Ni32 Ni31 141.80(7) 2_566 .
Ni24 Ni28 Ni32 Ni31 -162.56(5) . .
Ni33 Ni28 Ni32 Ni31 77.58(4) . .
Ni30 Ni28 Ni32 Ni31 -38.39(4) . .
Ni27 Ni28 Ni32 Ni31 -101.86(5) . .
Ni24 Ni28 Ni32 Ni31 70.76(5) 2_566 .
Ni35 Ni28 Ni32 Ni31 -41.6(4) 2_566 .
Ni35 Ni28 Ni32 Ni31 141.40(4) . .
C32 Ni28 Ni32 Ni29 89.3(2) . .
C31 Ni28 Ni32 Ni29 -55.1(2) . .
Ni28 Ni28 Ni32 Ni29 -146.68(7) 2_566 .
Ni24 Ni28 Ni32 Ni29 -91.04(4) . .
Ni31 Ni28 Ni32 Ni29 71.52(4) . .
Ni33 Ni28 Ni32 Ni29 149.10(4) . .
Ni30 Ni28 Ni32 Ni29 33.13(4) . .
Ni27 Ni28 Ni32 Ni29 -30.34(4) . .
Ni24 Ni28 Ni32 Ni29 142.28(5) 2_566 .
Ni35 Ni28 Ni32 Ni29 29.9(4) 2_566 .
Ni35 Ni28 Ni32 Ni29 -147.08(4) . .
C32 Ni28 Ni32 Ni35 -123.7(2) . .
C31 Ni28 Ni32 Ni35 92.0(2) . .
Ni28 Ni28 Ni32 Ni35 0.40(6) 2_566 .
Ni24 Ni28 Ni32 Ni35 56.04(3) . .
Ni31 Ni28 Ni32 Ni35 -141.40(4) . .
Ni33 Ni28 Ni32 Ni35 -63.82(3) . .
Ni30 Ni28 Ni32 Ni35 -179.79(5) . .
Ni27 Ni28 Ni32 Ni35 116.74(5) . .
Ni24 Ni28 Ni32 Ni35 -70.64(5) 2_566 .
Ni35 Ni28 Ni32 Ni35 177.0(4) 2_566 .
C32 Ni28 Ni32 Ni33 -59.8(2) . .
C31 Ni28 Ni32 Ni33 155.8(2) . .
Ni28 Ni28 Ni32 Ni33 64.22(6) 2_566 .
Ni24 Ni28 Ni32 Ni33 119.86(4) . .
Ni31 Ni28 Ni32 Ni33 -77.58(4) . .
Ni30 Ni28 Ni32 Ni33 -115.97(5) . .
Ni27 Ni28 Ni32 Ni33 -179.44(5) . .
Ni24 Ni28 Ni32 Ni33 -6.82(4) 2_566 .
Ni35 Ni28 Ni32 Ni33 -119.2(4) 2_566 .
Ni35 Ni28 Ni32 Ni33 63.82(3) . .
C46 Ni29 Ni32 C48 2.3(5) . .
C45 Ni29 Ni32 C48 -114.8(4) . .
C57 Ni29 Ni32 C48 13.6(7) . .
C31 Ni29 Ni32 C48 170.5(4) . .
Ni26 Ni29 Ni32 C48 -157.9(3) . .
Ni31 Ni29 Ni32 C48 46.1(3) . .
Ni27 Ni29 Ni32 C48 141.7(3) . .
Ni28 Ni29 Ni32 C48 114.5(3) . .
Ni30 Ni29 Ni32 C48 86.3(3) . .
C46 Ni29 Ni32 C37 107.3(6) . .
C45 Ni29 Ni32 C37 -9.9(4) . .
C57 Ni29 Ni32 C37 118.5(7) . .
C31 Ni29 Ni32 C37 -84.6(4) . .
Ni26 Ni29 Ni32 C37 -53.0(3) . .
Ni31 Ni29 Ni32 C37 151.0(3) . .
Ni27 Ni29 Ni32 C37 -113.4(3) . .
Ni28 Ni29 Ni32 C37 -140.6(3) . .
Ni30 Ni29 Ni32 C37 -168.8(3) . .
C46 Ni29 Ni32 C31 -168.2(5) . .
C45 Ni29 Ni32 C31 74.7(4) . .
C57 Ni29 Ni32 C31 -156.9(7) . .
Ni26 Ni29 Ni32 C31 31.6(3) . .
Ni31 Ni29 Ni32 C31 -124.5(3) . .
Ni27 Ni29 Ni32 C31 -28.8(3) . .
Ni28 Ni29 Ni32 C31 -56.0(3) . .
Ni30 Ni29 Ni32 C31 -84.2(3) . .
C46 Ni29 Ni32 Ni34 151.0(5) . .
C45 Ni29 Ni32 Ni34 33.9(3) . .
C57 Ni29 Ni32 Ni34 162.3(7) . .
C31 Ni29 Ni32 Ni34 -40.8(3) . .
Ni26 Ni29 Ni32 Ni34 -9.24(4) . .
Ni31 Ni29 Ni32 Ni34 -165.29(5) . .
Ni27 Ni29 Ni32 Ni34 -69.68(4) . .
Ni28 Ni29 Ni32 Ni34 -96.86(4) . .
Ni30 Ni29 Ni32 Ni34 -125.07(4) . .
C46 Ni29 Ni32 Ni31 -43.7(5) . .
C45 Ni29 Ni32 Ni31 -160.9(3) . .
C57 Ni29 Ni32 Ni31 -32.4(7) . .
C31 Ni29 Ni32 Ni31 124.5(3) . .
Ni26 Ni29 Ni32 Ni31 156.05(5) . .
Ni27 Ni29 Ni32 Ni31 95.61(4) . .
Ni28 Ni29 Ni32 Ni31 68.43(4) . .
Ni30 Ni29 Ni32 Ni31 40.22(4) . .
C46 Ni29 Ni32 Ni28 -112.2(5) . .
C45 Ni29 Ni32 Ni28 130.7(3) . .
C57 Ni29 Ni32 Ni28 -100.9(7) . .
C31 Ni29 Ni32 Ni28 56.0(3) . .
Ni26 Ni29 Ni32 Ni28 87.62(4) . .
Ni31 Ni29 Ni32 Ni28 -68.43(4) . .
Ni27 Ni29 Ni32 Ni28 27.18(4) . .
Ni30 Ni29 Ni32 Ni28 -28.21(4) . .
C46 Ni29 Ni32 Ni35 -146.9(5) . .
C45 Ni29 Ni32 Ni35 96.0(3) . .
C57 Ni29 Ni32 Ni35 -135.6(7) . .
C31 Ni29 Ni32 Ni35 21.3(3) . .
Ni26 Ni29 Ni32 Ni35 52.88(5) . .
Ni31 Ni29 Ni32 Ni35 -103.17(5) . .
Ni27 Ni29 Ni32 Ni35 -7.56(6) . .
Ni28 Ni29 Ni32 Ni35 -34.74(4) . .
Ni30 Ni29 Ni32 Ni35 -62.95(5) . .
C46 Ni29 Ni32 Ni33 -83.3(5) . .
C45 Ni29 Ni32 Ni33 159.5(3) . .
C57 Ni29 Ni32 Ni33 -72.1(7) . .
C31 Ni29 Ni32 Ni33 84.8(3) . .
Ni26 Ni29 Ni32 Ni33 116.44(5) . .
Ni31 Ni29 Ni32 Ni33 -39.61(4) . .
Ni27 Ni29 Ni32 Ni33 56.00(5) . .
Ni28 Ni29 Ni32 Ni33 28.82(4) . .
Ni30 Ni29 Ni32 Ni33 0.61(5) . .
C32 Ni28 Ni33 C35 22.3(4) . .
C31 Ni28 Ni33 C35 -119.0(4) . .
Ni28 Ni28 Ni33 C35 132.7(4) 2_566 .
Ni24 Ni28 Ni33 C35 -171.3(4) . .
Ni31 Ni28 Ni33 C35 -34.5(4) . .
Ni32 Ni28 Ni33 C35 -98.8(4) . .
Ni30 Ni28 Ni33 C35 3.5(4) . .
Ni27 Ni28 Ni33 C35 -90.3(9) . .
Ni24 Ni28 Ni33 C35 74.5(4) 2_566 .
Ni35 Ni28 Ni33 C35 75.2(4) 2_566 .
Ni35 Ni28 Ni33 C35 -168.2(4) . .
C32 Ni28 Ni33 C36 172.8(3) . .
C31 Ni28 Ni33 C36 31.5(3) . .
Ni28 Ni28 Ni33 C36 -76.8(3) 2_566 .
Ni24 Ni28 Ni33 C36 -20.8(3) . .
Ni31 Ni28 Ni33 C36 116.0(3) . .
Ni32 Ni28 Ni33 C36 51.7(3) . .
Ni30 Ni28 Ni33 C36 154.0(3) . .
Ni27 Ni28 Ni33 C36 60.2(8) . .
Ni24 Ni28 Ni33 C36 -135.0(3) 2_566 .
Ni35 Ni28 Ni33 C36 -134.4(3) 2_566 .
Ni35 Ni28 Ni33 C36 -17.8(3) . .
C32 Ni28 Ni33 Ni35 -169.5(2) . .
C31 Ni28 Ni33 Ni35 49.2(2) . .
Ni28 Ni28 Ni33 Ni35 -59.02(4) 2_566 .
Ni24 Ni28 Ni33 Ni35 -3.05(4) . .
Ni31 Ni28 Ni33 Ni35 133.74(4) . .
Ni32 Ni28 Ni33 Ni35 69.47(4) . .
Ni30 Ni28 Ni33 Ni35 171.77(5) . .
Ni27 Ni28 Ni33 Ni35 78.0(8) . .
Ni24 Ni28 Ni33 Ni35 -117.25(4) 2_566 .
Ni35 Ni28 Ni33 Ni35 -116.59(4) 2_566 .
C32 Ni28 Ni33 Ni24 -52.2(2) . 2_566
C31 Ni28 Ni33 Ni24 166.5(2) . 2_566
Ni28 Ni28 Ni33 Ni24 58.23(4) 2_566 2_566
Ni24 Ni28 Ni33 Ni24 114.20(4) . 2_566
Ni31 Ni28 Ni33 Ni24 -109.01(4) . 2_566
Ni32 Ni28 Ni33 Ni24 -173.29(4) . 2_566
Ni30 Ni28 Ni33 Ni24 -70.99(5) . 2_566
Ni27 Ni28 Ni33 Ni24 -164.8(8) . 2_566
Ni35 Ni28 Ni33 Ni24 0.66(4) 2_566 2_566
Ni35 Ni28 Ni33 Ni24 117.25(4) . 2_566
C32 Ni28 Ni33 Ni25 -50.7(2) . 2_566
C31 Ni28 Ni33 Ni25 168.0(2) . 2_566
Ni28 Ni28 Ni33 Ni25 59.78(6) 2_566 2_566
Ni24 Ni28 Ni33 Ni25 115.75(5) . 2_566
Ni31 Ni28 Ni33 Ni25 -107.46(6) . 2_566
Ni32 Ni28 Ni33 Ni25 -171.74(6) . 2_566
Ni30 Ni28 Ni33 Ni25 -69.44(7) . 2_566
Ni27 Ni28 Ni33 Ni25 -163.3(8) . 2_566
Ni24 Ni28 Ni33 Ni25 1.55(5) 2_566 2_566
Ni35 Ni28 Ni33 Ni25 2.21(7) 2_566 2_566
Ni35 Ni28 Ni33 Ni25 118.80(6) . 2_566
C32 Ni28 Ni33 Ni27 -108.0(2) . 2_566
C31 Ni28 Ni33 Ni27 110.7(2) . 2_566
Ni28 Ni28 Ni33 Ni27 2.41(5) 2_566 2_566
Ni24 Ni28 Ni33 Ni27 58.39(5) . 2_566
Ni31 Ni28 Ni33 Ni27 -164.82(4) . 2_566
Ni32 Ni28 Ni33 Ni27 130.90(4) . 2_566
Ni30 Ni28 Ni33 Ni27 -126.80(5) . 2_566
Ni27 Ni28 Ni33 Ni27 139.4(8) . 2_566
Ni24 Ni28 Ni33 Ni27 -55.81(4) 2_566 2_566
Ni35 Ni28 Ni33 Ni27 -55.16(5) 2_566 2_566
Ni35 Ni28 Ni33 Ni27 61.43(4) . 2_566
C32 Ni28 Ni33 Ni22 3.4(2) . 2_566
C31 Ni28 Ni33 Ni22 -137.9(2) . 2_566
Ni28 Ni28 Ni33 Ni22 113.83(5) 2_566 2_566
Ni24 Ni28 Ni33 Ni22 169.80(4) . 2_566
Ni31 Ni28 Ni33 Ni22 -53.41(4) . 2_566
Ni32 Ni28 Ni33 Ni22 -117.69(4) . 2_566
Ni30 Ni28 Ni33 Ni22 -15.39(5) . 2_566
Ni27 Ni28 Ni33 Ni22 -109.2(8) . 2_566
Ni24 Ni28 Ni33 Ni22 55.60(4) 2_566 2_566
Ni35 Ni28 Ni33 Ni22 56.26(5) 2_566 2_566
Ni35 Ni28 Ni33 Ni22 172.85(4) . 2_566
C32 Ni28 Ni33 Ni32 121.1(2) . .
C31 Ni28 Ni33 Ni32 -20.2(2) . .
Ni28 Ni28 Ni33 Ni32 -128.49(5) 2_566 .
Ni24 Ni28 Ni33 Ni32 -72.51(4) . .
Ni31 Ni28 Ni33 Ni32 64.28(4) . .
Ni30 Ni28 Ni33 Ni32 102.30(5) . .
Ni27 Ni28 Ni33 Ni32 8.5(8) . .
Ni24 Ni28 Ni33 Ni32 173.29(4) 2_566 .
Ni35 Ni28 Ni33 Ni32 173.95(5) 2_566 .
Ni35 Ni28 Ni33 Ni32 -69.47(4) . .
C32 Ni28 Ni33 Ni31 56.8(2) . .
C31 Ni28 Ni33 Ni31 -84.5(2) . .
Ni28 Ni28 Ni33 Ni31 167.23(6) 2_566 .
Ni24 Ni28 Ni33 Ni31 -136.79(5) . .
Ni32 Ni28 Ni33 Ni31 -64.28(4) . .
Ni30 Ni28 Ni33 Ni31 38.02(5) . .
Ni27 Ni28 Ni33 Ni31 -55.8(8) . .
Ni24 Ni28 Ni33 Ni31 109.01(4) 2_566 .
Ni35 Ni28 Ni33 Ni31 109.67(5) 2_566 .
Ni35 Ni28 Ni33 Ni31 -133.74(4) . .
C48 Ni32 Ni33 C35 8.5(4) . .
C37 Ni32 Ni33 C35 -86.2(4) . .
C31 Ni32 Ni33 C35 155.1(3) . .
Ni34 Ni32 Ni33 C35 -149.7(3) . .
Ni31 Ni32 Ni33 C35 66.8(3) . .
Ni28 Ni32 Ni33 C35 136.6(3) . .
Ni29 Ni32 Ni33 C35 105.5(3) . .
Ni35 Ni32 Ni33 C35 -143.9(3) . .
C48 Ni32 Ni33 C36 100.0(3) . .
C37 Ni32 Ni33 C36 5.3(4) . .
C31 Ni32 Ni33 C36 -113.4(3) . .
Ni34 Ni32 Ni33 C36 -58.2(2) . .
Ni31 Ni32 Ni33 C36 158.3(2) . .
Ni28 Ni32 Ni33 C36 -131.9(2) . .
Ni29 Ni32 Ni33 C36 -163.0(2) . .
Ni35 Ni32 Ni33 C36 -52.4(2) . .
C48 Ni32 Ni33 Ni35 152.3(3) . .
C37 Ni32 Ni33 Ni35 57.6(3) . .
C31 Ni32 Ni33 Ni35 -61.1(2) . .
Ni34 Ni32 Ni33 Ni35 -5.83(5) . .
Ni31 Ni32 Ni33 Ni35 -149.33(4) . .
Ni28 Ni32 Ni33 Ni35 -79.53(4) . .
Ni29 Ni32 Ni33 Ni35 -110.66(5) . .
C48 Ni32 Ni33 Ni24 -121.4(3) . 2_566
C37 Ni32 Ni33 Ni24 144.0(3) . 2_566
C31 Ni32 Ni33 Ni24 25.2(2) . 2_566
Ni34 Ni32 Ni33 Ni24 80.47(6) . 2_566
Ni31 Ni32 Ni33 Ni24 -63.03(5) . 2_566
Ni28 Ni32 Ni33 Ni24 6.77(4) . 2_566
Ni29 Ni32 Ni33 Ni24 -24.36(6) . 2_566
Ni35 Ni32 Ni33 Ni24 86.30(5) . 2_566
C48 Ni32 Ni33 Ni25 -9.1(4) . 2_566
C37 Ni32 Ni33 Ni25 -103.8(5) . 2_566
C31 Ni32 Ni33 Ni25 137.5(4) . 2_566
Ni34 Ni32 Ni33 Ni25 -167.3(3) . 2_566
Ni31 Ni32 Ni33 Ni25 49.2(3) . 2_566
Ni28 Ni32 Ni33 Ni25 119.0(3) . 2_566
Ni29 Ni32 Ni33 Ni25 87.9(3) . 2_566
Ni35 Ni32 Ni33 Ni25 -161.4(3) . 2_566
C48 Ni32 Ni33 Ni28 -128.1(3) . .
C37 Ni32 Ni33 Ni28 137.2(3) . .
C31 Ni32 Ni33 Ni28 18.46(19) . .
Ni34 Ni32 Ni33 Ni28 73.70(5) . .
Ni31 Ni32 Ni33 Ni28 -69.80(4) . .
Ni29 Ni32 Ni33 Ni28 -31.13(4) . .
Ni35 Ni32 Ni33 Ni28 79.53(4) . .
C48 Ni32 Ni33 Ni27 159.3(3) . 2_566
C37 Ni32 Ni33 Ni27 64.6(3) . 2_566
C31 Ni32 Ni33 Ni27 -54.1(2) . 2_566
Ni34 Ni32 Ni33 Ni27 1.16(8) . 2_566
Ni31 Ni32 Ni33 Ni27 -142.34(6) . 2_566
Ni28 Ni32 Ni33 Ni27 -72.54(5) . 2_566
Ni29 Ni32 Ni33 Ni27 -103.68(6) . 2_566
Ni35 Ni32 Ni33 Ni27 6.99(5) . 2_566
C48 Ni32 Ni33 Ni22 -56.4(3) . 2_566
C37 Ni32 Ni33 Ni22 -151.1(3) . 2_566
C31 Ni32 Ni33 Ni22 90.2(2) . 2_566
Ni34 Ni32 Ni33 Ni22 145.45(5) . 2_566
Ni31 Ni32 Ni33 Ni22 1.95(4) . 2_566
Ni28 Ni32 Ni33 Ni22 71.75(4) . 2_566
Ni29 Ni32 Ni33 Ni22 40.62(6) . 2_566
Ni35 Ni32 Ni33 Ni22 151.28(5) . 2_566
C48 Ni32 Ni33 Ni31 -58.3(3) . .
C37 Ni32 Ni33 Ni31 -153.0(3) . .
C31 Ni32 Ni33 Ni31 88.3(2) . .
Ni34 Ni32 Ni33 Ni31 143.50(6) . .
Ni28 Ni32 Ni33 Ni31 69.80(4) . .
Ni29 Ni32 Ni33 Ni31 38.67(4) . .
Ni35 Ni32 Ni33 Ni31 149.33(4) . .
C58 Ni31 Ni33 C35 8.6(8) . .
C47 Ni31 Ni33 C35 4.8(6) . .
C57 Ni31 Ni33 C35 -150.1(19) . .
C32 Ni31 Ni33 C35 105.0(3) . .
C48 Ni31 Ni33 C35 -78.2(3) . .
Ni21 Ni31 Ni33 C35 68.5(2) 2_566 .
Ni32 Ni31 Ni33 C35 -127.2(2) . .
Ni28 Ni31 Ni33 C35 160.0(2) . .
Ni22 Ni31 Ni33 C35 50.7(2) 2_566 .
Ni29 Ni31 Ni33 C35 -164.3(2) . .
Ni30 Ni31 Ni33 C35 130.1(2) . .
C58 Ni31 Ni33 C36 110.4(8) . .
C47 Ni31 Ni33 C36 106.5(6) . .
C57 Ni31 Ni33 C36 -48.3(19) . .
C32 Ni31 Ni33 C36 -153.2(3) . .
C48 Ni31 Ni33 C36 23.5(3) . .
Ni21 Ni31 Ni33 C36 170.3(3) 2_566 .
Ni32 Ni31 Ni33 C36 -25.4(3) . .
Ni28 Ni31 Ni33 C36 -98.2(3) . .
Ni22 Ni31 Ni33 C36 152.5(3) 2_566 .
Ni29 Ni31 Ni33 C36 -62.5(3) . .
Ni30 Ni31 Ni33 C36 -128.1(3) . .
C58 Ni31 Ni33 Ni35 163.9(8) . .
C47 Ni31 Ni33 Ni35 160.1(6) . .
C57 Ni31 Ni33 Ni35 5.2(19) . .
C32 Ni31 Ni33 Ni35 -99.6(2) . .
C48 Ni31 Ni33 Ni35 77.1(2) . .
Ni21 Ni31 Ni33 Ni35 -136.13(5) 2_566 .
Ni32 Ni31 Ni33 Ni35 28.18(4) . .
Ni28 Ni31 Ni33 Ni35 -44.63(4) . .
Ni22 Ni31 Ni33 Ni35 -153.95(5) 2_566 .
Ni29 Ni31 Ni33 Ni35 -8.96(6) . .
Ni30 Ni31 Ni33 Ni35 -74.53(5) . .
C58 Ni31 Ni33 Ni24 -95.2(8) . 2_566
C47 Ni31 Ni33 Ni24 -99.1(6) . 2_566
C57 Ni31 Ni33 Ni24 106.1(19) . 2_566
C32 Ni31 Ni33 Ni24 1.2(2) . 2_566
C48 Ni31 Ni33 Ni24 177.9(2) . 2_566
Ni21 Ni31 Ni33 Ni24 -35.29(6) 2_566 2_566
Ni32 Ni31 Ni33 Ni24 129.03(4) . 2_566
Ni28 Ni31 Ni33 Ni24 56.22(4) . 2_566
Ni22 Ni31 Ni33 Ni24 -53.11(4) 2_566 2_566
Ni29 Ni31 Ni33 Ni24 91.88(5) . 2_566
Ni30 Ni31 Ni33 Ni24 26.31(4) . 2_566
C58 Ni31 Ni33 Ni25 -37.4(8) . 2_566
C47 Ni31 Ni33 Ni25 -41.2(6) . 2_566
C57 Ni31 Ni33 Ni25 163.9(19) . 2_566
C32 Ni31 Ni33 Ni25 59.0(2) . 2_566
C48 Ni31 Ni33 Ni25 -124.2(2) . 2_566
Ni21 Ni31 Ni33 Ni25 22.53(7) 2_566 2_566
Ni32 Ni31 Ni33 Ni25 -173.16(5) . 2_566
Ni28 Ni31 Ni33 Ni25 114.03(5) . 2_566
Ni22 Ni31 Ni33 Ni25 4.71(5) 2_566 2_566
Ni29 Ni31 Ni33 Ni25 149.70(5) . 2_566
Ni30 Ni31 Ni33 Ni25 84.13(5) . 2_566
C58 Ni31 Ni33 Ni28 -151.4(8) . .
C47 Ni31 Ni33 Ni28 -155.3(6) . .
C57 Ni31 Ni33 Ni28 49.9(19) . .
C32 Ni31 Ni33 Ni28 -55.0(2) . .
C48 Ni31 Ni33 Ni28 121.7(2) . .
Ni21 Ni31 Ni33 Ni28 -91.51(6) 2_566 .
Ni32 Ni31 Ni33 Ni28 72.81(4) . .
Ni22 Ni31 Ni33 Ni28 -109.33(4) 2_566 .
Ni29 Ni31 Ni33 Ni28 35.66(4) . .
Ni30 Ni31 Ni33 Ni28 -29.91(4) . .
C58 Ni31 Ni33 Ni27 -119.8(8) . 2_566
C47 Ni31 Ni33 Ni27 -123.7(6) . 2_566
C57 Ni31 Ni33 Ni27 81.5(19) . 2_566
C32 Ni31 Ni33 Ni27 -23.4(2) . 2_566
C48 Ni31 Ni33 Ni27 153.3(2) . 2_566
Ni21 Ni31 Ni33 Ni27 -59.91(11) 2_566 2_566
Ni32 Ni31 Ni33 Ni27 104.40(9) . 2_566
Ni28 Ni31 Ni33 Ni27 31.59(9) . 2_566
Ni22 Ni31 Ni33 Ni27 -77.73(9) 2_566 2_566
Ni29 Ni31 Ni33 Ni27 67.26(10) . 2_566
Ni30 Ni31 Ni33 Ni27 1.69(10) . 2_566
C58 Ni31 Ni33 Ni22 -42.1(8) . 2_566
C47 Ni31 Ni33 Ni22 -46.0(6) . 2_566
C57 Ni31 Ni33 Ni22 159.2(19) . 2_566
C32 Ni31 Ni33 Ni22 54.3(2) . 2_566
C48 Ni31 Ni33 Ni22 -129.0(2) . 2_566
Ni21 Ni31 Ni33 Ni22 17.82(5) 2_566 2_566
Ni32 Ni31 Ni33 Ni22 -177.86(5) . 2_566
Ni28 Ni31 Ni33 Ni22 109.33(4) . 2_566
Ni29 Ni31 Ni33 Ni22 144.99(6) . 2_566
Ni30 Ni31 Ni33 Ni22 79.42(4) . 2_566
C58 Ni31 Ni33 Ni32 135.8(8) . .
C47 Ni31 Ni33 Ni32 131.9(6) . .
C57 Ni31 Ni33 Ni32 -22.9(19) . .
C32 Ni31 Ni33 Ni32 -127.8(2) . .
C48 Ni31 Ni33 Ni32 48.9(2) . .
Ni21 Ni31 Ni33 Ni32 -164.32(6) 2_566 .
Ni28 Ni31 Ni33 Ni32 -72.81(4) . .
Ni22 Ni31 Ni33 Ni32 177.86(5) 2_566 .
Ni29 Ni31 Ni33 Ni32 -37.15(4) . .
Ni30 Ni31 Ni33 Ni32 -102.72(4) . .
C48 Ni32 Ni34 C39 -15.2(7) . .
C37 Ni32 Ni34 C39 8.3(6) . .
C31 Ni32 Ni34 C39 -157.0(6) . .
Ni31 Ni32 Ni34 C39 -144.5(6) . .
Ni28 Ni32 Ni34 C39 175.4(6) . .
Ni29 Ni32 Ni34 C39 -119.9(6) . .
Ni35 Ni32 Ni34 C39 115.6(6) . .
Ni33 Ni32 Ni34 C39 120.8(6) . .
C48 Ni32 Ni34 C37 -23.5(6) . .
C31 Ni32 Ni34 C37 -165.3(4) . .
Ni31 Ni32 Ni34 C37 -152.8(3) . .
Ni28 Ni32 Ni34 C37 167.1(3) . .
Ni29 Ni32 Ni34 C37 -128.2(3) . .
Ni35 Ni32 Ni34 C37 107.3(3) . .
Ni33 Ni32 Ni34 C37 112.5(3) . .
C48 Ni32 Ni34 C31 141.7(5) . .
C37 Ni32 Ni34 C31 165.3(4) . .
Ni31 Ni32 Ni34 C31 12.4(2) . .
Ni28 Ni32 Ni34 C31 -27.7(2) . .
Ni29 Ni32 Ni34 C31 37.1(2) . .
Ni35 Ni32 Ni34 C31 -87.4(2) . .
Ni33 Ni32 Ni34 C31 -82.3(2) . .
C48 Ni32 Ni34 Ni26 113.5(5) . .
C37 Ni32 Ni34 Ni26 137.0(3) . .
C31 Ni32 Ni34 Ni26 -28.2(2) . .
Ni31 Ni32 Ni34 Ni26 -15.79(10) . .
Ni28 Ni32 Ni34 Ni26 -55.87(4) . .
Ni29 Ni32 Ni34 Ni26 8.87(4) . .
Ni35 Ni32 Ni34 Ni26 -115.66(4) . .
Ni33 Ni32 Ni34 Ni26 -110.47(5) . .
C48 Ni32 Ni34 Ni24 175.2(5) . .
C37 Ni32 Ni34 Ni24 -161.3(3) . .
C31 Ni32 Ni34 Ni24 33.5(2) . .
Ni31 Ni32 Ni34 Ni24 45.91(9) . .
Ni28 Ni32 Ni34 Ni24 5.83(4) . .
Ni29 Ni32 Ni34 Ni24 70.56(4) . .
Ni35 Ni32 Ni34 Ni24 -53.97(3) . .
Ni33 Ni32 Ni34 Ni24 -48.77(5) . .
C48 Ni32 Ni34 Cu2 159.4(5) . .
C37 Ni32 Ni34 Cu2 -177.1(3) . .
C31 Ni32 Ni34 Cu2 17.6(2) . .
Ni31 Ni32 Ni34 Cu2 30.04(13) . .
Ni28 Ni32 Ni34 Cu2 -10.04(8) . .
Ni29 Ni32 Ni34 Cu2 54.69(7) . .
Ni35 Ni32 Ni34 Cu2 -69.84(7) . .
Ni33 Ni32 Ni34 Cu2 -64.64(9) . .
C48 Ni32 Ni34 Ni35 -130.8(5) . .
C37 Ni32 Ni34 Ni35 -107.3(3) . .
C31 Ni32 Ni34 Ni35 87.4(2) . .
Ni31 Ni32 Ni34 Ni35 99.88(9) . .
Ni28 Ni32 Ni34 Ni35 59.80(3) . .
Ni29 Ni32 Ni34 Ni35 124.53(4) . .
Ni33 Ni32 Ni34 Ni35 5.20(4) . .
C48 Ni32 Ni34 Ni23 -136.9(5) . .
C37 Ni32 Ni34 Ni23 -113.4(3) . .
C31 Ni32 Ni34 Ni23 81.4(2) . .
Ni31 Ni32 Ni34 Ni23 93.80(9) . .
Ni28 Ni32 Ni34 Ni23 53.72(5) . .
Ni29 Ni32 Ni34 Ni23 118.45(4) . .
Ni35 Ni32 Ni34 Ni23 -6.08(4) . .
Ni33 Ni32 Ni34 Ni23 -0.88(6) . .
C42 Ni26 Ni34 C39 4.1(4) . .
C31 Ni26 Ni34 C39 -174.5(4) . .
C45 Ni26 Ni34 C39 105.3(4) . .
C34 Ni26 Ni34 C39 -126.2(4) . .
Ni29 Ni26 Ni34 C39 145.6(3) . .
Cu2 Ni26 Ni34 C39 -57.9(3) . .
Ni27 Ni26 Ni34 C39 -154.6(3) . .
Ni24 Ni26 Ni34 C39 -121.2(3) . .
Ni25 Ni26 Ni34 C39 -95.4(3) . .
C42 Ni26 Ni34 C37 -109.7(4) . .
C31 Ni26 Ni34 C37 71.6(4) . .
C45 Ni26 Ni34 C37 -8.5(4) . .
C34 Ni26 Ni34 C37 119.9(5) . .
Ni29 Ni26 Ni34 C37 31.7(3) . .
Cu2 Ni26 Ni34 C37 -171.8(3) . .
Ni27 Ni26 Ni34 C37 91.5(3) . .
Ni24 Ni26 Ni34 C37 124.9(3) . .
Ni25 Ni26 Ni34 C37 150.7(3) . .
C42 Ni26 Ni34 C31 178.6(4) . .
C45 Ni26 Ni34 C31 -80.2(4) . .
C34 Ni26 Ni34 C31 48.3(4) . .
Ni29 Ni26 Ni34 C31 -39.9(2) . .
Cu2 Ni26 Ni34 C31 116.6(2) . .
Ni27 Ni26 Ni34 C31 19.9(2) . .
Ni24 Ni26 Ni34 C31 53.3(2) . .
Ni25 Ni26 Ni34 C31 79.1(2) . .
C42 Ni26 Ni34 Ni32 -150.8(3) . .
C31 Ni26 Ni34 Ni32 30.5(2) . .
C45 Ni26 Ni34 Ni32 -49.6(3) . .
C34 Ni26 Ni34 Ni32 78.8(4) . .
Ni29 Ni26 Ni34 Ni32 -9.36(4) . .
Cu2 Ni26 Ni34 Ni32 147.10(4) . .
Ni27 Ni26 Ni34 Ni32 50.44(5) . .
Ni24 Ni26 Ni34 Ni32 83.79(4) . .
Ni25 Ni26 Ni34 Ni32 109.62(4) . .
C42 Ni26 Ni34 Ni24 125.4(3) . .
C31 Ni26 Ni34 Ni24 -53.3(2) . .
C45 Ni26 Ni34 Ni24 -133.4(3) . .
C34 Ni26 Ni34 Ni24 -5.0(4) . .
Ni29 Ni26 Ni34 Ni24 -93.16(4) . .
Cu2 Ni26 Ni34 Ni24 63.31(3) . .
Ni27 Ni26 Ni34 Ni24 -33.36(4) . .
Ni25 Ni26 Ni34 Ni24 25.82(4) . .
C42 Ni26 Ni34 Cu2 62.1(3) . .
C31 Ni26 Ni34 Cu2 -116.6(2) . .
C45 Ni26 Ni34 Cu2 163.3(3) . .
C34 Ni26 Ni34 Cu2 -68.3(4) . .
Ni29 Ni26 Ni34 Cu2 -156.46(4) . .
Ni27 Ni26 Ni34 Cu2 -96.66(5) . .
Ni24 Ni26 Ni34 Cu2 -63.31(3) . .
Ni25 Ni26 Ni34 Cu2 -37.48(4) . .
C42 Ni26 Ni34 Ni35 150.6(3) . .
C31 Ni26 Ni34 Ni35 -28.0(2) . .
C45 Ni26 Ni34 Ni35 -108.2(3) . .
C34 Ni26 Ni34 Ni35 20.2(4) . .
Ni29 Ni26 Ni34 Ni35 -67.92(5) . .
Cu2 Ni26 Ni34 Ni35 88.54(4) . .
Ni27 Ni26 Ni34 Ni35 -8.12(6) . .
Ni24 Ni26 Ni34 Ni35 25.24(4) . .
Ni25 Ni26 Ni34 Ni35 51.06(6) . .
C42 Ni26 Ni34 Ni23 95.9(3) . .
C31 Ni26 Ni34 Ni23 -82.8(2) . .
C45 Ni26 Ni34 Ni23 -162.9(3) . .
C34 Ni26 Ni34 Ni23 -34.5(4) . .
Ni29 Ni26 Ni34 Ni23 -122.66(4) . .
Cu2 Ni26 Ni34 Ni23 33.81(4) . .
Ni27 Ni26 Ni34 Ni23 -62.86(5) . .
Ni24 Ni26 Ni34 Ni23 -29.50(4) . .
Ni25 Ni26 Ni34 Ni23 -3.68(5) . .
C31 Ni24 Ni34 C39 148.0(4) . .
C32 Ni24 Ni34 C39 -71.9(4) 2_566 .
Cu2 Ni24 Ni34 C39 19.3(4) . .
Ni28 Ni24 Ni34 C39 -179.3(4) . .
Ni33 Ni24 Ni34 C39 118.6(4) 2_566 .
Ni22 Ni24 Ni34 C39 -11.5(4) . .
Ni23 Ni24 Ni34 C39 -53.3(4) . .
Ni28 Ni24 Ni34 C39 -129.2(4) 2_566 .
Ni35 Ni24 Ni34 C39 -117.0(4) . .
Ni25 Ni24 Ni34 C39 62.5(4) . .
Ni26 Ni24 Ni34 C39 90.6(4) . .
C31 Ni24 Ni34 C37 -58.4(4) . .
C32 Ni24 Ni34 C37 81.7(4) 2_566 .
Cu2 Ni24 Ni34 C37 172.8(4) . .
Ni28 Ni24 Ni34 C37 -25.8(4) . .
Ni33 Ni24 Ni34 C37 -87.8(4) 2_566 .
Ni22 Ni24 Ni34 C37 142.1(4) . .
Ni23 Ni24 Ni34 C37 100.3(4) . .
Ni28 Ni24 Ni34 C37 24.4(4) 2_566 .
Ni35 Ni24 Ni34 C37 36.5(4) . .
Ni25 Ni24 Ni34 C37 -144.0(4) . .
Ni26 Ni24 Ni34 C37 -115.8(4) . .
C32 Ni24 Ni34 C31 140.1(4) 2_566 .
Cu2 Ni24 Ni34 C31 -128.8(3) . .
Ni28 Ni24 Ni34 C31 32.6(3) . .
Ni33 Ni24 Ni34 C31 -29.4(3) 2_566 .
Ni22 Ni24 Ni34 C31 -159.5(3) . .
Ni23 Ni24 Ni34 C31 158.7(3) . .
Ni28 Ni24 Ni34 C31 82.8(3) 2_566 .
Ni35 Ni24 Ni34 C31 94.9(3) . .
Ni25 Ni24 Ni34 C31 -85.6(3) . .
Ni26 Ni24 Ni34 C31 -57.4(3) . .
C31 Ni24 Ni34 Ni32 -38.6(3) . .
C32 Ni24 Ni34 Ni32 101.5(3) 2_566 .
Cu2 Ni24 Ni34 Ni32 -167.32(5) . .
Ni28 Ni24 Ni34 Ni32 -5.92(4) . .
Ni33 Ni24 Ni34 Ni32 -68.0(2) 2_566 .
Ni22 Ni24 Ni34 Ni32 161.92(6) . .
Ni23 Ni24 Ni34 Ni32 120.12(4) . .
Ni28 Ni24 Ni34 Ni32 44.24(6) 2_566 .
Ni35 Ni24 Ni34 Ni32 56.39(4) . .
Ni25 Ni24 Ni34 Ni32 -124.12(5) . .
Ni26 Ni24 Ni34 Ni32 -95.97(4) . .
C31 Ni24 Ni34 Ni26 57.4(3) . .
C32 Ni24 Ni34 Ni26 -162.5(3) 2_566 .
Cu2 Ni24 Ni34 Ni26 -71.35(4) . .
Ni28 Ni24 Ni34 Ni26 90.05(4) . .
Ni33 Ni24 Ni34 Ni26 28.0(2) 2_566 .
Ni22 Ni24 Ni34 Ni26 -102.11(6) . .
Ni23 Ni24 Ni34 Ni26 -143.91(4) . .
Ni28 Ni24 Ni34 Ni26 140.21(6) 2_566 .
Ni35 Ni24 Ni34 Ni26 152.36(4) . .
Ni25 Ni24 Ni34 Ni26 -28.15(4) . .
C31 Ni24 Ni34 Cu2 128.8(3) . .
C32 Ni24 Ni34 Cu2 -91.2(3) 2_566 .
Ni28 Ni24 Ni34 Cu2 161.39(5) . .
Ni33 Ni24 Ni34 Cu2 99.4(2) 2_566 .
Ni22 Ni24 Ni34 Cu2 -30.77(5) . .
Ni23 Ni24 Ni34 Cu2 -72.57(4) . .
Ni28 Ni24 Ni34 Cu2 -148.44(6) 2_566 .
Ni35 Ni24 Ni34 Cu2 -136.29(4) . .
Ni25 Ni24 Ni34 Cu2 43.19(4) . .
Ni26 Ni24 Ni34 Cu2 71.35(4) . .
C31 Ni24 Ni34 Ni35 -94.9(3) . .
C32 Ni24 Ni34 Ni35 45.1(2) 2_566 .
Cu2 Ni24 Ni34 Ni35 136.29(4) . .
Ni28 Ni24 Ni34 Ni35 -62.31(3) . .
Ni33 Ni24 Ni34 Ni35 -124.4(2) 2_566 .
Ni22 Ni24 Ni34 Ni35 105.52(6) . .
Ni23 Ni24 Ni34 Ni35 63.72(3) . .
Ni28 Ni24 Ni34 Ni35 -12.15(5) 2_566 .
Ni25 Ni24 Ni34 Ni35 179.48(5) . .
Ni26 Ni24 Ni34 Ni35 -152.36(4) . .
C31 Ni24 Ni34 Ni23 -158.7(3) . .
C32 Ni24 Ni34 Ni23 -18.6(2) 2_566 .
Cu2 Ni24 Ni34 Ni23 72.57(4) . .
Ni28 Ni24 Ni34 Ni23 -126.04(4) . .
Ni33 Ni24 Ni34 Ni23 171.9(2) 2_566 .
Ni22 Ni24 Ni34 Ni23 41.80(5) . .
Ni28 Ni24 Ni34 Ni23 -75.87(5) 2_566 .
Ni35 Ni24 Ni34 Ni23 -63.72(3) . .
Ni25 Ni24 Ni34 Ni23 115.76(5) . .
Ni26 Ni24 Ni34 Ni23 143.91(4) . .
N2 Cu2 Ni34 C39 4.4(4) . .
Ni24 Cu2 Ni34 C39 -163.4(3) . .
Ni26 Cu2 Ni34 C39 121.2(3) . .
Ni23 Cu2 Ni34 C39 -98.1(3) . .
Ni22 Cu2 Ni34 C39 -138.9(3) . .
Ni25 Cu2 Ni34 C39 158.0(3) . .
N2 Cu2 Ni34 C37 20.6(15) . .
Ni24 Cu2 Ni34 C37 -147.2(15) . .
Ni26 Cu2 Ni34 C37 137.4(15) . .
Ni23 Cu2 Ni34 C37 -81.9(15) . .
Ni22 Cu2 Ni34 C37 -122.7(15) . .
Ni25 Cu2 Ni34 C37 174.2(15) . .
N2 Cu2 Ni34 C31 -158.6(3) . .
Ni24 Cu2 Ni34 C31 33.56(18) . .
Ni26 Cu2 Ni34 C31 -41.81(18) . .
Ni23 Cu2 Ni34 C31 98.87(18) . .
Ni22 Cu2 Ni34 C31 58.11(18) . .
Ni25 Cu2 Ni34 C31 -4.96(18) . .
N2 Cu2 Ni34 Ni32 -172.6(2) . .
Ni24 Cu2 Ni34 Ni32 19.53(7) . .
Ni26 Cu2 Ni34 Ni32 -55.83(7) . .
Ni23 Cu2 Ni34 Ni32 84.84(7) . .
Ni22 Cu2 Ni34 Ni32 44.09(9) . .
Ni25 Cu2 Ni34 Ni32 -18.99(9) . .
N2 Cu2 Ni34 Ni26 -116.8(2) . .
Ni24 Cu2 Ni34 Ni26 75.37(4) . .
Ni23 Cu2 Ni34 Ni26 140.67(4) . .
Ni22 Cu2 Ni34 Ni26 99.92(5) . .
Ni25 Cu2 Ni34 Ni26 36.85(4) . .
N2 Cu2 Ni34 Ni24 167.8(2) . .
Ni26 Cu2 Ni34 Ni24 -75.37(4) . .
Ni23 Cu2 Ni34 Ni24 65.31(3) . .
Ni22 Cu2 Ni34 Ni24 24.56(4) . .
Ni25 Cu2 Ni34 Ni24 -38.52(4) . .
N2 Cu2 Ni34 Ni35 131.6(2) . .
Ni24 Cu2 Ni34 Ni35 -36.21(4) . .
Ni26 Cu2 Ni34 Ni35 -111.58(4) . .
Ni23 Cu2 Ni34 Ni35 29.10(3) . .
Ni22 Cu2 Ni34 Ni35 -11.66(5) . .
Ni25 Cu2 Ni34 Ni35 -74.73(5) . .
N2 Cu2 Ni34 Ni23 102.5(2) . .
Ni24 Cu2 Ni34 Ni23 -65.31(3) . .
Ni26 Cu2 Ni34 Ni23 -140.67(4) . .
Ni22 Cu2 Ni34 Ni23 -40.75(4) . .
Ni25 Cu2 Ni34 Ni23 -103.83(4) . .
C40 Ni23 Ni34 C39 5.8(4) . .
C38 Ni23 Ni34 C39 -93.1(4) . .
C32 Ni23 Ni34 C39 155.0(4) 2_566 .
Ni35 Ni23 Ni34 C39 -146.9(3) . .
Ni24 Ni23 Ni34 C39 138.7(3) . .
Ni21 Ni23 Ni34 C39 127.7(3) . .
Ni30 Ni23 Ni34 C39 -154.6(3) 2_566 .
Cu2 Ni23 Ni34 C39 70.8(3) . .
Ni22 Ni23 Ni34 C39 108.3(3) . .
C40 Ni23 Ni34 C37 103.8(4) . .
C38 Ni23 Ni34 C37 4.9(4) . .
C32 Ni23 Ni34 C37 -107.0(4) 2_566 .
Ni35 Ni23 Ni34 C37 -48.9(3) . .
Ni24 Ni23 Ni34 C37 -123.3(3) . .
Ni21 Ni23 Ni34 C37 -134.3(3) . .
Ni30 Ni23 Ni34 C37 -56.6(3) 2_566 .
Cu2 Ni23 Ni34 C37 168.8(3) . .
Ni22 Ni23 Ni34 C37 -153.7(3) . .
C40 Ni23 Ni34 C31 -147.9(4) . .
C38 Ni23 Ni34 C31 113.1(3) . .
C32 Ni23 Ni34 C31 1.3(3) 2_566 .
Ni35 Ni23 Ni34 C31 59.42(19) . .
Ni24 Ni23 Ni34 C31 -15.01(19) . .
Ni21 Ni23 Ni34 C31 -26.0(2) . .
Ni30 Ni23 Ni34 C31 51.67(19) 2_566 .
Cu2 Ni23 Ni34 C31 -82.92(19) . .
Ni22 Ni23 Ni34 C31 -45.37(19) . .
C40 Ni23 Ni34 Ni32 159.4(3) . .
C38 Ni23 Ni34 Ni32 60.5(2) . .
C32 Ni23 Ni34 Ni32 -51.4(2) 2_566 .
Ni35 Ni23 Ni34 Ni32 6.73(4) . .
Ni24 Ni23 Ni34 Ni32 -67.69(4) . .
Ni21 Ni23 Ni34 Ni32 -78.65(13) . .
Ni30 Ni23 Ni34 Ni32 -1.01(6) 2_566 .
Cu2 Ni23 Ni34 Ni32 -135.60(5) . .
Ni22 Ni23 Ni34 Ni32 -98.06(5) . .
C40 Ni23 Ni34 Ni26 -100.0(3) . .
C38 Ni23 Ni34 Ni26 161.1(2) . .
C32 Ni23 Ni34 Ni26 49.2(2) 2_566 .
Ni35 Ni23 Ni34 Ni26 107.37(4) . .
Ni24 Ni23 Ni34 Ni26 32.95(4) . .
Ni21 Ni23 Ni34 Ni26 21.99(13) . .
Ni30 Ni23 Ni34 Ni26 99.63(5) 2_566 .
Cu2 Ni23 Ni34 Ni26 -34.96(4) . .
Ni22 Ni23 Ni34 Ni26 2.58(5) . .
C40 Ni23 Ni34 Ni24 -132.9(3) . .
C38 Ni23 Ni34 Ni24 128.2(2) . .
C32 Ni23 Ni34 Ni24 16.3(2) 2_566 .
Ni35 Ni23 Ni34 Ni24 74.43(4) . .
Ni21 Ni23 Ni34 Ni24 -10.96(12) . .
Ni30 Ni23 Ni34 Ni24 66.68(5) 2_566 .
Cu2 Ni23 Ni34 Ni24 -67.91(4) . .
Ni22 Ni23 Ni34 Ni24 -30.37(4) . .
C40 Ni23 Ni34 Cu2 -65.0(3) . .
C38 Ni23 Ni34 Cu2 -163.9(2) . .
C32 Ni23 Ni34 Cu2 84.2(2) 2_566 .
Ni35 Ni23 Ni34 Cu2 142.34(4) . .
Ni24 Ni23 Ni34 Cu2 67.91(4) . .
Ni21 Ni23 Ni34 Cu2 56.95(12) . .
Ni30 Ni23 Ni34 Cu2 134.59(5) 2_566 .
Ni22 Ni23 Ni34 Cu2 37.54(4) . .
C40 Ni23 Ni34 Ni35 152.7(3) . .
C38 Ni23 Ni34 Ni35 53.7(2) . .
C32 Ni23 Ni34 Ni35 -58.2(2) 2_566 .
Ni24 Ni23 Ni34 Ni35 -74.43(4) . .
Ni21 Ni23 Ni34 Ni35 -85.38(12) . .
Ni30 Ni23 Ni34 Ni35 -7.75(4) 2_566 .
Cu2 Ni23 Ni34 Ni35 -142.34(4) . .
Ni22 Ni23 Ni34 Ni35 -104.79(4) . .
C35 Ni33 Ni35 C36 7.7(5) . .
Ni24 Ni33 Ni35 C36 148.7(3) 2_566 .
Ni25 Ni33 Ni35 C36 83.5(3) 2_566 .
Ni28 Ni33 Ni35 C36 -158.6(3) . .
Ni27 Ni33 Ni35 C36 92.4(3) 2_566 .
Ni22 Ni33 Ni35 C36 -174.5(3) 2_566 .
Ni32 Ni33 Ni35 C36 -93.5(3) . .
Ni31 Ni33 Ni35 C36 -119.1(3) . .
C35 Ni33 Ni35 C38 10.5(6) . .
C36 Ni33 Ni35 C38 2.8(5) . .
Ni24 Ni33 Ni35 C38 151.5(4) 2_566 .
Ni25 Ni33 Ni35 C38 86.2(4) 2_566 .
Ni28 Ni33 Ni35 C38 -155.8(4) . .
Ni27 Ni33 Ni35 C38 95.2(4) 2_566 .
Ni22 Ni33 Ni35 C38 -171.7(4) 2_566 .
Ni32 Ni33 Ni35 C38 -90.7(4) . .
Ni31 Ni33 Ni35 C38 -116.3(4) . .
C35 Ni33 Ni35 Ni23 -151.3(5) . .
C36 Ni33 Ni35 Ni23 -159.1(4) . .
Ni24 Ni33 Ni35 Ni23 -10.4(2) 2_566 .
Ni25 Ni33 Ni35 Ni23 -75.6(2) 2_566 .
Ni28 Ni33 Ni35 Ni23 42.3(2) . .
Ni27 Ni33 Ni35 Ni23 -66.7(2) 2_566 .
Ni22 Ni33 Ni35 Ni23 26.4(3) 2_566 .
Ni32 Ni33 Ni35 Ni23 107.4(2) . .
Ni31 Ni33 Ni35 Ni23 81.8(2) . .
C35 Ni33 Ni35 Ni24 169.2(4) . .
C36 Ni33 Ni35 Ni24 161.4(3) . .
Ni24 Ni33 Ni35 Ni24 -49.83(5) 2_566 .
Ni25 Ni33 Ni35 Ni24 -115.10(5) 2_566 .
Ni28 Ni33 Ni35 Ni24 2.84(4) . .
Ni27 Ni33 Ni35 Ni24 -106.12(4) 2_566 .
Ni22 Ni33 Ni35 Ni24 -13.09(12) 2_566 .
Ni32 Ni33 Ni35 Ni24 67.92(4) . .
Ni31 Ni33 Ni35 Ni24 42.37(5) . .
C35 Ni33 Ni35 Ni30 -91.6(4) . 2_566
C36 Ni33 Ni35 Ni30 -99.3(3) . 2_566
Ni24 Ni33 Ni35 Ni30 49.39(5) 2_566 2_566
Ni25 Ni33 Ni35 Ni30 -15.89(7) 2_566 2_566
Ni28 Ni33 Ni35 Ni30 102.06(4) . 2_566
Ni27 Ni33 Ni35 Ni30 -6.91(4) 2_566 2_566
Ni22 Ni33 Ni35 Ni30 86.13(11) 2_566 2_566
Ni32 Ni33 Ni35 Ni30 167.14(5) . 2_566
Ni31 Ni33 Ni35 Ni30 141.58(4) . 2_566
C35 Ni33 Ni35 Ni32 101.3(4) . .
C36 Ni33 Ni35 Ni32 93.5(3) . .
Ni24 Ni33 Ni35 Ni32 -117.75(4) 2_566 .
Ni25 Ni33 Ni35 Ni32 176.98(6) 2_566 .
Ni28 Ni33 Ni35 Ni32 -65.08(3) . .
Ni27 Ni33 Ni35 Ni32 -174.04(4) 2_566 .
Ni22 Ni33 Ni35 Ni32 -81.01(10) 2_566 .
Ni31 Ni33 Ni35 Ni32 -25.55(4) . .
C35 Ni33 Ni35 Ni28 -140.9(4) . 2_566
C36 Ni33 Ni35 Ni28 -148.7(3) . 2_566
Ni24 Ni33 Ni35 Ni28 0.06(4) 2_566 2_566
Ni25 Ni33 Ni35 Ni28 -65.21(5) 2_566 2_566
Ni28 Ni33 Ni35 Ni28 52.73(4) . 2_566
Ni27 Ni33 Ni35 Ni28 -56.23(3) 2_566 2_566
Ni22 Ni33 Ni35 Ni28 36.80(11) 2_566 2_566
Ni32 Ni33 Ni35 Ni28 117.81(4) . 2_566
Ni31 Ni33 Ni35 Ni28 92.26(4) . 2_566
C35 Ni33 Ni35 Ni28 166.4(4) . .
C36 Ni33 Ni35 Ni28 158.6(3) . .
Ni24 Ni33 Ni35 Ni28 -52.67(4) 2_566 .
Ni25 Ni33 Ni35 Ni28 -117.95(6) 2_566 .
Ni27 Ni33 Ni35 Ni28 -108.96(4) 2_566 .
Ni22 Ni33 Ni35 Ni28 -15.93(10) 2_566 .
Ni32 Ni33 Ni35 Ni28 65.08(3) . .
Ni31 Ni33 Ni35 Ni28 39.53(4) . .
C35 Ni33 Ni35 Ni27 -84.7(4) . 2_566
C36 Ni33 Ni35 Ni27 -92.4(3) . 2_566
Ni24 Ni33 Ni35 Ni27 56.29(4) 2_566 2_566
Ni25 Ni33 Ni35 Ni27 -8.98(5) 2_566 2_566
Ni28 Ni33 Ni35 Ni27 108.96(4) . 2_566
Ni22 Ni33 Ni35 Ni27 93.03(10) 2_566 2_566
Ni32 Ni33 Ni35 Ni27 174.04(4) . 2_566
Ni31 Ni33 Ni35 Ni27 148.49(5) . 2_566
C35 Ni33 Ni35 Ni34 105.9(4) . .
C36 Ni33 Ni35 Ni34 98.2(3) . .
Ni24 Ni33 Ni35 Ni34 -113.11(4) 2_566 .
Ni25 Ni33 Ni35 Ni34 -178.38(4) 2_566 .
Ni28 Ni33 Ni35 Ni34 -60.44(4) . .
Ni27 Ni33 Ni35 Ni34 -169.40(5) 2_566 .
Ni22 Ni33 Ni35 Ni34 -76.37(11) 2_566 .
Ni32 Ni33 Ni35 Ni34 4.64(4) . .
Ni31 Ni33 Ni35 Ni34 -20.91(6) . .
C40 Ni23 Ni35 C36 25.2(8) . .
C38 Ni23 Ni35 C36 11.2(5) . .
C32 Ni23 Ni35 C36 -143.5(4) 2_566 .
Ni24 Ni23 Ni35 C36 162.4(4) . .
Ni21 Ni23 Ni35 C36 -108.6(4) . .
Ni30 Ni23 Ni35 C36 -89.6(4) 2_566 .
Cu2 Ni23 Ni35 C36 130.2(4) . .
Ni22 Ni23 Ni35 C36 -166.6(4) . .
Ni34 Ni23 Ni35 C36 98.0(4) . .
C40 Ni23 Ni35 C38 14.0(7) . .
C32 Ni23 Ni35 C38 -154.7(4) 2_566 .
Ni24 Ni23 Ni35 C38 151.2(3) . .
Ni21 Ni23 Ni35 C38 -119.8(3) . .
Ni30 Ni23 Ni35 C38 -100.8(3) 2_566 .
Cu2 Ni23 Ni35 C38 119.0(3) . .
Ni22 Ni23 Ni35 C38 -177.8(3) . .
Ni34 Ni23 Ni35 C38 86.8(3) . .
C40 Ni23 Ni35 Ni33 179.4(7) . .
C38 Ni23 Ni35 Ni33 165.4(4) . .
C32 Ni23 Ni35 Ni33 10.7(3) 2_566 .
Ni24 Ni23 Ni35 Ni33 -43.4(2) . .
Ni21 Ni23 Ni35 Ni33 45.6(3) . .
Ni30 Ni23 Ni35 Ni33 64.6(2) 2_566 .
Cu2 Ni23 Ni35 Ni33 -75.6(2) . .
Ni22 Ni23 Ni35 Ni33 -12.4(3) . .
Ni34 Ni23 Ni35 Ni33 -107.8(2) . .
C40 Ni23 Ni35 Ni24 -137.3(7) . .
C38 Ni23 Ni35 Ni24 -151.2(3) . .
C32 Ni23 Ni35 Ni24 54.1(2) 2_566 .
Ni21 Ni23 Ni35 Ni24 88.98(5) . .
Ni30 Ni23 Ni35 Ni24 107.95(4) 2_566 .
Cu2 Ni23 Ni35 Ni24 -32.22(4) . .
Ni22 Ni23 Ni35 Ni24 30.98(4) . .
Ni34 Ni23 Ni35 Ni24 -64.40(3) . .
C40 Ni23 Ni35 Ni30 114.8(7) . 2_566
C38 Ni23 Ni35 Ni30 100.8(3) . 2_566
C32 Ni23 Ni35 Ni30 -53.9(2) 2_566 2_566
Ni24 Ni23 Ni35 Ni30 -107.95(4) . 2_566
Ni21 Ni23 Ni35 Ni30 -18.97(5) . 2_566
Cu2 Ni23 Ni35 Ni30 -140.17(5) . 2_566
Ni22 Ni23 Ni35 Ni30 -76.97(4) . 2_566
Ni34 Ni23 Ni35 Ni30 -172.35(4) . 2_566
C40 Ni23 Ni35 Ni32 -79.5(7) . .
C38 Ni23 Ni35 Ni32 -93.5(3) . .
C32 Ni23 Ni35 Ni32 111.8(2) 2_566 .
Ni24 Ni23 Ni35 Ni32 57.77(5) . .
Ni21 Ni23 Ni35 Ni32 146.76(5) . .
Ni30 Ni23 Ni35 Ni32 165.73(5) 2_566 .
Cu2 Ni23 Ni35 Ni32 25.56(6) . .
Ni22 Ni23 Ni35 Ni32 88.75(6) . .
Ni34 Ni23 Ni35 Ni32 -6.63(4) . .
C40 Ni23 Ni35 Ni28 169.1(7) . 2_566
C38 Ni23 Ni35 Ni28 155.1(3) . 2_566
C32 Ni23 Ni35 Ni28 0.4(2) 2_566 2_566
Ni24 Ni23 Ni35 Ni28 -53.66(3) . 2_566
Ni21 Ni23 Ni35 Ni28 35.32(5) . 2_566
Ni30 Ni23 Ni35 Ni28 54.29(3) 2_566 2_566
Cu2 Ni23 Ni35 Ni28 -85.88(4) . 2_566
Ni22 Ni23 Ni35 Ni28 -22.68(5) . 2_566
Ni34 Ni23 Ni35 Ni28 -118.06(4) . 2_566
C40 Ni23 Ni35 Ni28 -142.5(7) . .
C38 Ni23 Ni35 Ni28 -156.5(3) . .
C32 Ni23 Ni35 Ni28 48.8(2) 2_566 .
Ni24 Ni23 Ni35 Ni28 -5.22(4) . .
Ni21 Ni23 Ni35 Ni28 83.76(6) . .
Ni30 Ni23 Ni35 Ni28 102.73(4) 2_566 .
Cu2 Ni23 Ni35 Ni28 -37.44(5) . .
Ni22 Ni23 Ni35 Ni28 25.76(6) . .
Ni34 Ni23 Ni35 Ni28 -69.62(4) . .
C40 Ni23 Ni35 Ni27 118.7(7) . 2_566
C38 Ni23 Ni35 Ni27 104.8(3) . 2_566
C32 Ni23 Ni35 Ni27 -49.9(2) 2_566 2_566
Ni24 Ni23 Ni35 Ni27 -104.00(5) . 2_566
Ni21 Ni23 Ni35 Ni27 -15.02(7) . 2_566
Ni30 Ni23 Ni35 Ni27 3.95(4) 2_566 2_566
Cu2 Ni23 Ni35 Ni27 -136.22(4) . 2_566
Ni22 Ni23 Ni35 Ni27 -73.03(5) . 2_566
Ni34 Ni23 Ni35 Ni27 -168.41(5) . 2_566
C40 Ni23 Ni35 Ni34 -72.8(7) . .
C38 Ni23 Ni35 Ni34 -86.8(3) . .
C32 Ni23 Ni35 Ni34 118.5(2) 2_566 .
Ni24 Ni23 Ni35 Ni34 64.40(3) . .
Ni21 Ni23 Ni35 Ni34 153.39(5) . .
Ni30 Ni23 Ni35 Ni34 172.35(4) 2_566 .
Cu2 Ni23 Ni35 Ni34 32.19(4) . .
Ni22 Ni23 Ni35 Ni34 95.38(4) . .
C31 Ni24 Ni35 C36 -18.8(6) . .
C32 Ni24 Ni35 C36 150.7(6) 2_566 .
Cu2 Ni24 Ni35 C36 -114.1(6) . .
Ni28 Ni24 Ni35 C36 33.0(6) . .
Ni33 Ni24 Ni35 C36 97.3(6) 2_566 .
Ni22 Ni24 Ni35 C36 170.4(6) . .
Ni23 Ni24 Ni35 C36 -152.8(6) . .
Ni28 Ni24 Ni35 C36 97.9(6) 2_566 .
Ni34 Ni24 Ni35 C36 -70.9(6) . .
Ni25 Ni24 Ni35 C36 140(3) . .
Ni26 Ni24 Ni35 C36 -44.1(6) . .
C31 Ni24 Ni35 C38 111.9(3) . .
C32 Ni24 Ni35 C38 -78.6(3) 2_566 .
Cu2 Ni24 Ni35 C38 16.6(2) . .
Ni28 Ni24 Ni35 C38 163.7(2) . .
Ni33 Ni24 Ni35 C38 -132.0(2) 2_566 .
Ni22 Ni24 Ni35 C38 -58.9(2) . .
Ni23 Ni24 Ni35 C38 -22.1(2) . .
Ni28 Ni24 Ni35 C38 -131.4(2) 2_566 .
Ni34 Ni24 Ni35 C38 59.8(2) . .
Ni25 Ni24 Ni35 C38 -89(3) . .
Ni26 Ni24 Ni35 C38 86.6(2) . .
C31 Ni24 Ni35 Ni33 -54.7(2) . .
C32 Ni24 Ni35 Ni33 114.8(2) 2_566 .
Cu2 Ni24 Ni35 Ni33 -150.08(5) . .
Ni28 Ni24 Ni35 Ni33 -2.92(4) . .
Ni33 Ni24 Ni35 Ni33 61.32(6) 2_566 .
Ni22 Ni24 Ni35 Ni33 134.42(5) . .
Ni23 Ni24 Ni35 Ni33 171.25(5) . .
Ni28 Ni24 Ni35 Ni33 62.00(4) 2_566 .
Ni34 Ni24 Ni35 Ni33 -106.80(5) . .
Ni25 Ni24 Ni35 Ni33 104(3) . .
Ni26 Ni24 Ni35 Ni33 -80.07(5) . .
C31 Ni24 Ni35 Ni23 134.0(2) . .
C32 Ni24 Ni35 Ni23 -56.5(2) 2_566 .
Cu2 Ni24 Ni35 Ni23 38.66(4) . .
Ni28 Ni24 Ni35 Ni23 -174.17(4) . .
Ni33 Ni24 Ni35 Ni23 -109.93(5) 2_566 .
Ni22 Ni24 Ni35 Ni23 -36.84(5) . .
Ni28 Ni24 Ni35 Ni23 -109.26(4) 2_566 .
Ni34 Ni24 Ni35 Ni23 81.94(4) . .
Ni25 Ni24 Ni35 Ni23 -67(3) . .
Ni26 Ni24 Ni35 Ni23 108.68(5) . .
C31 Ni24 Ni35 Ni30 -168.3(2) . 2_566
C32 Ni24 Ni35 Ni30 1.2(2) 2_566 2_566
Cu2 Ni24 Ni35 Ni30 96.32(5) . 2_566
Ni28 Ni24 Ni35 Ni30 -116.52(4) . 2_566
Ni33 Ni24 Ni35 Ni30 -52.28(5) 2_566 2_566
Ni22 Ni24 Ni35 Ni30 20.82(5) . 2_566
Ni23 Ni24 Ni35 Ni30 57.65(4) . 2_566
Ni28 Ni24 Ni35 Ni30 -51.60(3) 2_566 2_566
Ni34 Ni24 Ni35 Ni30 139.60(4) . 2_566
Ni25 Ni24 Ni35 Ni30 -9(3) . 2_566
Ni26 Ni24 Ni35 Ni30 166.33(4) . 2_566
C31 Ni24 Ni35 Ni32 1.9(2) . .
C32 Ni24 Ni35 Ni32 171.4(2) 2_566 .
Cu2 Ni24 Ni35 Ni32 -93.51(5) . .
Ni28 Ni24 Ni35 Ni32 53.66(3) . .
Ni33 Ni24 Ni35 Ni32 117.90(5) 2_566 .
Ni22 Ni24 Ni35 Ni32 -169.01(5) . .
Ni23 Ni24 Ni35 Ni32 -132.17(4) . .
Ni28 Ni24 Ni35 Ni32 118.57(4) 2_566 .
Ni34 Ni24 Ni35 Ni32 -50.23(3) . .
Ni25 Ni24 Ni35 Ni32 161(3) . .
Ni26 Ni24 Ni35 Ni32 -23.49(5) . .
C31 Ni24 Ni35 Ni28 -116.7(2) . 2_566
C32 Ni24 Ni35 Ni28 52.8(2) 2_566 2_566
Cu2 Ni24 Ni35 Ni28 147.92(5) . 2_566
Ni28 Ni24 Ni35 Ni28 -64.91(4) . 2_566
Ni33 Ni24 Ni35 Ni28 -0.67(4) 2_566 2_566
Ni22 Ni24 Ni35 Ni28 72.42(5) . 2_566
Ni23 Ni24 Ni35 Ni28 109.26(4) . 2_566
Ni34 Ni24 Ni35 Ni28 -168.80(4) . 2_566
Ni25 Ni24 Ni35 Ni28 42(3) . 2_566
Ni26 Ni24 Ni35 Ni28 -142.06(5) . 2_566
C31 Ni24 Ni35 Ni28 -51.8(2) . .
C32 Ni24 Ni35 Ni28 117.7(2) 2_566 .
Cu2 Ni24 Ni35 Ni28 -147.17(5) . .
Ni33 Ni24 Ni35 Ni28 64.24(5) 2_566 .
Ni22 Ni24 Ni35 Ni28 137.33(5) . .
Ni23 Ni24 Ni35 Ni28 174.17(4) . .
Ni28 Ni24 Ni35 Ni28 64.91(4) 2_566 .
Ni34 Ni24 Ni35 Ni28 -103.89(4) . .
Ni25 Ni24 Ni35 Ni28 107(3) . .
Ni26 Ni24 Ni35 Ni28 -77.15(5) . .
C31 Ni24 Ni35 Ni27 -118.2(2) . 2_566
C32 Ni24 Ni35 Ni27 51.3(2) 2_566 2_566
Cu2 Ni24 Ni35 Ni27 146.43(4) . 2_566
Ni28 Ni24 Ni35 Ni27 -66.40(4) . 2_566
Ni33 Ni24 Ni35 Ni27 -2.16(6) 2_566 2_566
Ni22 Ni24 Ni35 Ni27 70.93(6) . 2_566
Ni23 Ni24 Ni35 Ni27 107.77(5) . 2_566
Ni28 Ni24 Ni35 Ni27 -1.49(4) 2_566 2_566
Ni34 Ni24 Ni35 Ni27 -170.29(5) . 2_566
Ni25 Ni24 Ni35 Ni27 41(3) . 2_566
Ni26 Ni24 Ni35 Ni27 -143.55(4) . 2_566
C31 Ni24 Ni35 Ni34 52.1(2) . .
C32 Ni24 Ni35 Ni34 -138.4(2) 2_566 .
Cu2 Ni24 Ni35 Ni34 -43.28(4) . .
Ni28 Ni24 Ni35 Ni34 103.89(4) . .
Ni33 Ni24 Ni35 Ni34 168.13(6) 2_566 .
Ni22 Ni24 Ni35 Ni34 -118.78(5) . .
Ni23 Ni24 Ni35 Ni34 -81.94(4) . .
Ni28 Ni24 Ni35 Ni34 168.80(4) 2_566 .
Ni25 Ni24 Ni35 Ni34 -149(3) . .
Ni26 Ni24 Ni35 Ni34 26.74(4) . .
C48 Ni32 Ni35 C36 14.6(4) . .
C37 Ni32 Ni35 C36 -85.5(3) . .
C31 Ni32 Ni35 C36 169.7(3) . .
Ni34 Ni32 Ni35 C36 -133.8(2) . .
Ni31 Ni32 Ni35 C36 82.0(2) . .
Ni28 Ni32 Ni35 C36 118.5(2) . .
Ni29 Ni32 Ni35 C36 153.4(2) . .
Ni33 Ni32 Ni35 C36 51.5(2) . .
C48 Ni32 Ni35 C38 101.7(4) . .
C37 Ni32 Ni35 C38 1.6(3) . .
C31 Ni32 Ni35 C38 -103.3(3) . .
Ni34 Ni32 Ni35 C38 -46.7(2) . .
Ni31 Ni32 Ni35 C38 169.0(2) . .
Ni28 Ni32 Ni35 C38 -154.4(2) . .
Ni29 Ni32 Ni35 C38 -119.5(2) . .
Ni33 Ni32 Ni35 C38 138.6(2) . .
C48 Ni32 Ni35 Ni33 -36.9(3) . .
C37 Ni32 Ni35 Ni33 -137.0(2) . .
C31 Ni32 Ni35 Ni33 118.1(2) . .
Ni34 Ni32 Ni35 Ni33 174.71(4) . .
Ni31 Ni32 Ni35 Ni33 30.45(5) . .
Ni28 Ni32 Ni35 Ni33 67.00(3) . .
Ni29 Ni32 Ni35 Ni33 101.90(5) . .
C48 Ni32 Ni35 Ni23 156.1(3) . .
C37 Ni32 Ni35 Ni23 56.1(2) . .
C31 Ni32 Ni35 Ni23 -48.8(2) . .
Ni34 Ni32 Ni35 Ni23 7.75(5) . .
Ni31 Ni32 Ni35 Ni23 -136.51(5) . .
Ni28 Ni32 Ni35 Ni23 -99.96(5) . .
Ni29 Ni32 Ni35 Ni23 -65.06(6) . .
Ni33 Ni32 Ni35 Ni23 -166.96(5) . .
C48 Ni32 Ni35 Ni24 -156.8(3) . .
C37 Ni32 Ni35 Ni24 103.2(2) . .
C31 Ni32 Ni35 Ni24 -1.7(2) . .
Ni34 Ni32 Ni35 Ni24 54.83(3) . .
Ni31 Ni32 Ni35 Ni24 -89.43(5) . .
Ni28 Ni32 Ni35 Ni24 -52.87(3) . .
Ni29 Ni32 Ni35 Ni24 -17.97(5) . .
Ni33 Ni32 Ni35 Ni24 -119.87(4) . .
C48 Ni32 Ni35 Ni30 -106.2(4) . 2_566
C37 Ni32 Ni35 Ni30 153.7(3) . 2_566
C31 Ni32 Ni35 Ni30 48.8(3) . 2_566
Ni34 Ni32 Ni35 Ni30 105.4(2) . 2_566
Ni31 Ni32 Ni35 Ni30 -38.8(2) . 2_566
Ni28 Ni32 Ni35 Ni30 -2.3(2) . 2_566
Ni29 Ni32 Ni35 Ni30 32.6(2) . 2_566
Ni33 Ni32 Ni35 Ni30 -69.3(2) . 2_566
C48 Ni32 Ni35 Ni28 -104.2(3) . 2_566
C37 Ni32 Ni35 Ni28 155.7(2) . 2_566
C31 Ni32 Ni35 Ni28 50.8(2) . 2_566
Ni34 Ni32 Ni35 Ni28 107.37(4) . 2_566
Ni31 Ni32 Ni35 Ni28 -36.89(6) . 2_566
Ni28 Ni32 Ni35 Ni28 -0.34(5) . 2_566
Ni29 Ni32 Ni35 Ni28 34.56(6) . 2_566
Ni33 Ni32 Ni35 Ni28 -67.34(4) . 2_566
C48 Ni32 Ni35 Ni28 -103.9(3) . .
C37 Ni32 Ni35 Ni28 156.0(2) . .
C31 Ni32 Ni35 Ni28 51.1(2) . .
Ni34 Ni32 Ni35 Ni28 107.70(4) . .
Ni31 Ni32 Ni35 Ni28 -36.56(4) . .
Ni29 Ni32 Ni35 Ni28 34.90(4) . .
Ni33 Ni32 Ni35 Ni28 -67.00(3) . .
C48 Ni32 Ni35 Ni27 -42.8(3) . 2_566
C37 Ni32 Ni35 Ni27 -142.8(2) . 2_566
C31 Ni32 Ni35 Ni27 112.3(2) . 2_566
Ni34 Ni32 Ni35 Ni27 168.85(5) . 2_566
Ni31 Ni32 Ni35 Ni27 24.59(6) . 2_566
Ni28 Ni32 Ni35 Ni27 61.15(4) . 2_566
Ni29 Ni32 Ni35 Ni27 96.05(5) . 2_566
Ni33 Ni32 Ni35 Ni27 -5.86(4) . 2_566
C48 Ni32 Ni35 Ni34 148.4(3) . .
C37 Ni32 Ni35 Ni34 48.3(2) . .
C31 Ni32 Ni35 Ni34 -56.6(2) . .
Ni31 Ni32 Ni35 Ni34 -144.26(5) . .
Ni28 Ni32 Ni35 Ni34 -107.70(4) . .
Ni29 Ni32 Ni35 Ni34 -72.81(5) . .
Ni33 Ni32 Ni35 Ni34 -174.71(4) . .
C32 Ni28 Ni35 C36 29.4(4) . .
C31 Ni28 Ni35 C36 -116.1(3) . .
Ni28 Ni28 Ni35 C36 119.3(2) 2_566 .
Ni24 Ni28 Ni35 C36 -166.7(2) . .
Ni31 Ni28 Ni35 C36 -27.5(2) . .
Ni33 Ni28 Ni35 C36 16.6(2) . .
Ni32 Ni28 Ni35 C36 -61.1(2) . .
Ni30 Ni28 Ni35 C36 -59.6(4) . .
Ni27 Ni28 Ni35 C36 -159.3(2) . .
Ni24 Ni28 Ni35 C36 66.2(2) 2_566 .
Ni35 Ni28 Ni35 C36 119.3(2) 2_566 .
C32 Ni28 Ni35 C38 157.5(6) . .
C31 Ni28 Ni35 C38 12.0(5) . .
Ni28 Ni28 Ni35 C38 -112.6(5) 2_566 .
Ni24 Ni28 Ni35 C38 -38.6(5) . .
Ni31 Ni28 Ni35 C38 100.6(5) . .
Ni33 Ni28 Ni35 C38 144.7(5) . .
Ni32 Ni28 Ni35 C38 67.0(5) . .
Ni30 Ni28 Ni35 C38 68.5(6) . .
Ni27 Ni28 Ni35 C38 -31.2(5) . .
Ni24 Ni28 Ni35 C38 -165.7(5) 2_566 .
Ni35 Ni28 Ni35 C38 -112.6(5) 2_566 .
C32 Ni28 Ni35 Ni33 12.8(3) . .
C31 Ni28 Ni35 Ni33 -132.7(2) . .
Ni28 Ni28 Ni35 Ni33 102.70(5) 2_566 .
Ni24 Ni28 Ni35 Ni33 176.78(4) . .
Ni31 Ni28 Ni35 Ni33 -44.06(4) . .
Ni32 Ni28 Ni35 Ni33 -77.69(4) . .
Ni30 Ni28 Ni35 Ni33 -76.2(4) . .
Ni27 Ni28 Ni35 Ni33 -175.89(5) . .
Ni24 Ni28 Ni35 Ni33 49.59(3) 2_566 .
Ni35 Ni28 Ni35 Ni33 102.70(5) 2_566 .
C32 Ni28 Ni35 Ni23 -158.5(3) . .
C31 Ni28 Ni35 Ni23 56.0(2) . .
Ni28 Ni28 Ni35 Ni23 -68.62(5) 2_566 .
Ni24 Ni28 Ni35 Ni23 5.46(4) . .
Ni31 Ni28 Ni35 Ni23 144.62(4) . .
Ni33 Ni28 Ni35 Ni23 -171.32(5) . .
Ni32 Ni28 Ni35 Ni23 110.99(5) . .
Ni30 Ni28 Ni35 Ni23 112.5(4) . .
Ni27 Ni28 Ni35 Ni23 12.78(6) . .
Ni24 Ni28 Ni35 Ni23 -121.73(4) 2_566 .
Ni35 Ni28 Ni35 Ni23 -68.62(5) 2_566 .
C32 Ni28 Ni35 Ni24 -164.0(3) . .
C31 Ni28 Ni35 Ni24 50.5(2) . .
Ni28 Ni28 Ni35 Ni24 -74.08(4) 2_566 .
Ni31 Ni28 Ni35 Ni24 139.16(5) . .
Ni33 Ni28 Ni35 Ni24 -176.78(4) . .
Ni32 Ni28 Ni35 Ni24 105.53(4) . .
Ni30 Ni28 Ni35 Ni24 107.1(4) . .
Ni27 Ni28 Ni35 Ni24 7.32(4) . .
Ni24 Ni28 Ni35 Ni24 -127.19(3) 2_566 .
Ni35 Ni28 Ni35 Ni24 -74.08(4) 2_566 .
C32 Ni28 Ni35 Ni30 -90.1(3) . 2_566
C31 Ni28 Ni35 Ni30 124.5(2) . 2_566
Ni28 Ni28 Ni35 Ni30 -0.15(5) 2_566 2_566
Ni24 Ni28 Ni35 Ni30 73.93(4) . 2_566
Ni31 Ni28 Ni35 Ni30 -146.91(4) . 2_566
Ni33 Ni28 Ni35 Ni30 -102.85(5) . 2_566
Ni32 Ni28 Ni35 Ni30 179.46(5) . 2_566
Ni30 Ni28 Ni35 Ni30 -179(63) . 2_566
Ni27 Ni28 Ni35 Ni30 81.25(6) . 2_566
Ni24 Ni28 Ni35 Ni30 -53.26(5) 2_566 2_566
Ni35 Ni28 Ni35 Ni30 -0.15(5) 2_566 2_566
C32 Ni28 Ni35 Ni32 90.5(3) . .
C31 Ni28 Ni35 Ni32 -55.0(2) . .
Ni28 Ni28 Ni35 Ni32 -179.60(6) 2_566 .
Ni24 Ni28 Ni35 Ni32 -105.53(4) . .
Ni31 Ni28 Ni35 Ni32 33.64(4) . .
Ni33 Ni28 Ni35 Ni32 77.69(4) . .
Ni30 Ni28 Ni35 Ni32 1.5(4) . .
Ni27 Ni28 Ni35 Ni32 -98.20(5) . .
Ni24 Ni28 Ni35 Ni32 127.29(4) 2_566 .
Ni35 Ni28 Ni35 Ni32 -179.60(6) 2_566 .
C32 Ni28 Ni35 Ni28 -89.9(3) . 2_566
C31 Ni28 Ni35 Ni28 124.6(2) . 2_566
Ni24 Ni28 Ni35 Ni28 74.08(4) . 2_566
Ni31 Ni28 Ni35 Ni28 -146.76(6) . 2_566
Ni33 Ni28 Ni35 Ni28 -102.70(5) . 2_566
Ni32 Ni28 Ni35 Ni28 179.60(6) . 2_566
Ni30 Ni28 Ni35 Ni28 -179(43) . 2_566
Ni27 Ni28 Ni35 Ni28 81.40(5) . 2_566
Ni24 Ni28 Ni35 Ni28 -53.11(3) 2_566 2_566
Ni35 Ni28 Ni35 Ni28 0.0 2_566 2_566
C32 Ni28 Ni35 Ni27 -40.5(3) . 2_566
C31 Ni28 Ni35 Ni27 174.0(2) . 2_566
Ni28 Ni28 Ni35 Ni27 49.43(4) 2_566 2_566
Ni24 Ni28 Ni35 Ni27 123.51(4) . 2_566
Ni31 Ni28 Ni35 Ni27 -97.33(4) . 2_566
Ni33 Ni28 Ni35 Ni27 -53.27(3) . 2_566
Ni32 Ni28 Ni35 Ni27 -130.96(4) . 2_566
Ni30 Ni28 Ni35 Ni27 -129.4(4) . 2_566
Ni27 Ni28 Ni35 Ni27 130.84(4) . 2_566
Ni24 Ni28 Ni35 Ni27 -3.68(4) 2_566 2_566
Ni35 Ni28 Ni35 Ni27 49.43(4) 2_566 2_566
C32 Ni28 Ni35 Ni34 140.2(3) . .
C31 Ni28 Ni35 Ni34 -5.3(2) . .
Ni28 Ni28 Ni35 Ni34 -129.87(5) 2_566 .
Ni24 Ni28 Ni35 Ni34 -55.79(3) . .
Ni31 Ni28 Ni35 Ni34 83.37(4) . .
Ni33 Ni28 Ni35 Ni34 127.43(4) . .
Ni32 Ni28 Ni35 Ni34 49.74(3) . .
Ni30 Ni28 Ni35 Ni34 51.3(4) . .
Ni27 Ni28 Ni35 Ni34 -48.47(5) . .
Ni24 Ni28 Ni35 Ni34 177.02(4) 2_566 .
Ni35 Ni28 Ni35 Ni34 -129.87(5) 2_566 .
C39 Ni34 Ni35 C36 -94.1(4) . .
C37 Ni34 Ni35 C36 1.1(3) . .
C31 Ni34 Ni35 C36 106.8(3) . .
Ni32 Ni34 Ni35 C36 48.9(2) . .
Ni26 Ni34 Ni35 C36 128.6(2) . .
Ni24 Ni34 Ni35 C36 155.2(2) . .
Cu2 Ni34 Ni35 C36 -169.8(2) . .
Ni23 Ni34 Ni35 C36 -138.3(2) . .
C39 Ni34 Ni35 C38 -8.1(4) . .
C37 Ni34 Ni35 C38 87.1(3) . .
C31 Ni34 Ni35 C38 -167.2(3) . .
Ni32 Ni34 Ni35 C38 134.9(2) . .
Ni26 Ni34 Ni35 C38 -145.4(2) . .
Ni24 Ni34 Ni35 C38 -118.8(2) . .
Cu2 Ni34 Ni35 C38 -83.8(2) . .
Ni23 Ni34 Ni35 C38 -52.3(2) . .
C39 Ni34 Ni35 Ni33 -148.3(3) . .
C37 Ni34 Ni35 Ni33 -53.1(3) . .
C31 Ni34 Ni35 Ni33 52.7(2) . .
Ni32 Ni34 Ni35 Ni33 -5.22(4) . .
Ni26 Ni34 Ni35 Ni33 74.43(5) . .
Ni24 Ni34 Ni35 Ni33 101.06(5) . .
Cu2 Ni34 Ni35 Ni33 136.05(4) . .
Ni23 Ni34 Ni35 Ni33 167.52(5) . .
C39 Ni34 Ni35 Ni23 44.2(3) . .
C37 Ni34 Ni35 Ni23 139.4(3) . .
C31 Ni34 Ni35 Ni23 -114.9(2) . .
Ni32 Ni34 Ni35 Ni23 -172.74(4) . .
Ni26 Ni34 Ni35 Ni23 -93.09(5) . .
Ni24 Ni34 Ni35 Ni23 -66.46(4) . .
Cu2 Ni34 Ni35 Ni23 -31.47(4) . .
C39 Ni34 Ni35 Ni24 110.7(3) . .
C37 Ni34 Ni35 Ni24 -154.1(3) . .
C31 Ni34 Ni35 Ni24 -48.4(2) . .
Ni32 Ni34 Ni35 Ni24 -106.28(4) . .
Ni26 Ni34 Ni35 Ni24 -26.63(4) . .
Cu2 Ni34 Ni35 Ni24 34.99(4) . .
Ni23 Ni34 Ni35 Ni24 66.46(4) . .
C39 Ni34 Ni35 Ni30 53.1(3) . 2_566
C37 Ni34 Ni35 Ni30 148.3(3) . 2_566
C31 Ni34 Ni35 Ni30 -106.0(2) . 2_566
Ni32 Ni34 Ni35 Ni30 -163.89(6) . 2_566
Ni26 Ni34 Ni35 Ni30 -84.24(6) . 2_566
Ni24 Ni34 Ni35 Ni30 -57.61(5) . 2_566
Cu2 Ni34 Ni35 Ni30 -22.62(6) . 2_566
Ni23 Ni34 Ni35 Ni30 8.85(5) . 2_566
C39 Ni34 Ni35 Ni32 -143.1(3) . .
C37 Ni34 Ni35 Ni32 -47.8(3) . .
C31 Ni34 Ni35 Ni32 57.9(2) . .
Ni26 Ni34 Ni35 Ni32 79.65(5) . .
Ni24 Ni34 Ni35 Ni32 106.28(4) . .
Cu2 Ni34 Ni35 Ni32 141.27(5) . .
Ni23 Ni34 Ni35 Ni32 172.74(4) . .
C39 Ni34 Ni35 Ni28 121.2(3) . 2_566
C37 Ni34 Ni35 Ni28 -143.6(3) . 2_566
C31 Ni34 Ni35 Ni28 -37.8(2) . 2_566
Ni32 Ni34 Ni35 Ni28 -95.74(5) . 2_566
Ni26 Ni34 Ni35 Ni28 -16.08(6) . 2_566
Ni24 Ni34 Ni35 Ni28 10.54(4) . 2_566
Cu2 Ni34 Ni35 Ni28 45.53(5) . 2_566
Ni23 Ni34 Ni35 Ni28 77.01(4) . 2_566
C39 Ni34 Ni35 Ni28 164.1(3) . .
C37 Ni34 Ni35 Ni28 -100.6(3) . .
C31 Ni34 Ni35 Ni28 5.1(2) . .
Ni32 Ni34 Ni35 Ni28 -52.81(3) . .
Ni26 Ni34 Ni35 Ni28 26.84(4) . .
Ni24 Ni34 Ni35 Ni28 53.47(3) . .
Cu2 Ni34 Ni35 Ni28 88.46(4) . .
Ni23 Ni34 Ni35 Ni28 119.93(4) . .
C39 Ni34 Ni35 Ni27 160.6(4) . 2_566
C37 Ni34 Ni35 Ni27 -104.1(3) . 2_566
C31 Ni34 Ni35 Ni27 1.6(3) . 2_566
Ni32 Ni34 Ni35 Ni27 -56.3(2) . 2_566
Ni26 Ni34 Ni35 Ni27 23.4(2) . 2_566
Ni24 Ni34 Ni35 Ni27 50.0(2) . 2_566
Cu2 Ni34 Ni35 Ni27 85.0(2) . 2_566
Ni23 Ni34 Ni35 Ni27 116.5(2) . 2_566
C32 Ni24 C31 Ni28 50.5(6) 2_566 .
Cu2 Ni24 C31 Ni28 -178.69(14) . .
Ni33 Ni24 C31 Ni28 -51.1(3) 2_566 .
Ni22 Ni24 C31 Ni28 -141.5(6) . .
Ni23 Ni24 C31 Ni28 112.66(17) . .
Ni28 Ni24 C31 Ni28 13.0(2) 2_566 .
Ni35 Ni24 C31 Ni28 68.13(16) . .
Ni34 Ni24 C31 Ni28 135.7(3) . .
Ni25 Ni24 C31 Ni28 -111.54(16) . .
Ni26 Ni24 C31 Ni28 -143.1(3) . .
C32 Ni24 C31 Ni26 -166.4(4) 2_566 .
Cu2 Ni24 C31 Ni26 -35.6(2) . .
Ni28 Ni24 C31 Ni26 143.1(3) . .
Ni33 Ni24 C31 Ni26 91.9(2) 2_566 .
Ni22 Ni24 C31 Ni26 1.5(9) . .
Ni23 Ni24 C31 Ni26 -104.3(2) . .
Ni28 Ni24 C31 Ni26 156.03(15) 2_566 .
Ni35 Ni24 C31 Ni26 -148.8(2) . .
Ni34 Ni24 C31 Ni26 -81.2(2) . .
Ni25 Ni24 C31 Ni26 31.5(2) . .
C32 Ni24 C31 Ni29 127.3(7) 2_566 .
Cu2 Ni24 C31 Ni29 -102.0(7) . .
Ni28 Ni24 C31 Ni29 76.7(7) . .
Ni33 Ni24 C31 Ni29 25.6(8) 2_566 .
Ni22 Ni24 C31 Ni29 -64.8(12) . .
Ni23 Ni24 C31 Ni29 -170.6(6) . .
Ni28 Ni24 C31 Ni29 89.7(7) 2_566 .
Ni35 Ni24 C31 Ni29 144.9(7) . .
Ni34 Ni24 C31 Ni29 -147.5(9) . .
Ni25 Ni24 C31 Ni29 -34.8(8) . .
Ni26 Ni24 C31 Ni29 -66.3(7) . .
C32 Ni24 C31 Ni32 -20.5(8) 2_566 .
Cu2 Ni24 C31 Ni32 110.3(4) . .
Ni28 Ni24 C31 Ni32 -71.0(4) . .
Ni33 Ni24 C31 Ni32 -122.2(3) 2_566 .
Ni22 Ni24 C31 Ni32 147.4(5) . .
Ni23 Ni24 C31 Ni32 41.6(5) . .
Ni28 Ni24 C31 Ni32 -58.1(4) 2_566 .
Ni35 Ni24 C31 Ni32 -2.9(3) . .
Ni34 Ni24 C31 Ni32 64.7(3) . .
Ni25 Ni24 C31 Ni32 177.4(3) . .
Ni26 Ni24 C31 Ni32 145.9(5) . .
C32 Ni24 C31 Ni34 -85.2(5) 2_566 .
Cu2 Ni24 C31 Ni34 45.59(19) . .
Ni28 Ni24 C31 Ni34 -135.7(3) . .
Ni33 Ni24 C31 Ni34 173.18(8) 2_566 .
Ni22 Ni24 C31 Ni34 82.8(7) . .
Ni23 Ni24 C31 Ni34 -23.1(3) . .
Ni28 Ni24 C31 Ni34 -122.74(15) 2_566 .
Ni35 Ni24 C31 Ni34 -67.59(16) . .
Ni25 Ni24 C31 Ni34 112.75(16) . .
Ni26 Ni24 C31 Ni34 81.2(2) . .
C32 Ni24 C31 Ni27 121.6(5) 2_566 .
Cu2 Ni24 C31 Ni27 -107.66(11) . .
Ni28 Ni24 C31 Ni27 71.03(17) . .
Ni33 Ni24 C31 Ni27 19.9(2) 2_566 .
Ni22 Ni24 C31 Ni27 -70.5(7) . .
Ni23 Ni24 C31 Ni27 -176.31(5) . .
Ni28 Ni24 C31 Ni27 84.01(13) 2_566 .
Ni35 Ni24 C31 Ni27 139.16(14) . .
Ni34 Ni24 C31 Ni27 -153.2(3) . .
Ni25 Ni24 C31 Ni27 -40.50(15) . .
Ni26 Ni24 C31 Ni27 -72.02(19) . .
C32 Ni28 C31 Ni24 164.8(4) . .
Ni28 Ni28 C31 Ni24 -13.9(3) 2_566 .
Ni31 Ni28 C31 Ni24 -170.66(17) . .
Ni33 Ni28 C31 Ni24 -104.34(18) . .
Ni32 Ni28 C31 Ni24 -127.7(3) . .
Ni30 Ni28 C31 Ni24 122.61(16) . .
Ni27 Ni28 C31 Ni24 77.52(18) . .
Ni24 Ni28 C31 Ni24 -54.8(9) 2_566 .
Ni35 Ni28 C31 Ni24 59.9(3) 2_566 .
Ni35 Ni28 C31 Ni24 -63.51(16) . .
C32 Ni28 C31 Ni26 86.7(7) . .
Ni28 Ni28 C31 Ni26 -92.1(6) 2_566 .
Ni24 Ni28 C31 Ni26 -78.2(5) . .
Ni31 Ni28 C31 Ni26 111.2(5) . .
Ni33 Ni28 C31 Ni26 177.5(5) . .
Ni32 Ni28 C31 Ni26 154.1(7) . .
Ni30 Ni28 C31 Ni26 44.4(6) . .
Ni27 Ni28 C31 Ni26 -0.7(5) . .
Ni24 Ni28 C31 Ni26 -133.0(6) 2_566 .
Ni35 Ni28 C31 Ni26 -18.2(7) 2_566 .
Ni35 Ni28 C31 Ni26 -141.7(6) . .
C32 Ni28 C31 Ni29 14.7(6) . .
Ni28 Ni28 C31 Ni29 -164.04(14) 2_566 .
Ni24 Ni28 C31 Ni29 -150.1(4) . .
Ni31 Ni28 C31 Ni29 39.2(2) . .
Ni33 Ni28 C31 Ni29 105.52(19) . .
Ni32 Ni28 C31 Ni29 82.2(2) . .
Ni30 Ni28 C31 Ni29 -27.5(2) . .
Ni27 Ni28 C31 Ni29 -72.63(19) . .
Ni24 Ni28 C31 Ni29 155.1(6) 2_566 .
Ni35 Ni28 C31 Ni29 -90.2(2) 2_566 .
Ni35 Ni28 C31 Ni29 146.3(2) . .
C32 Ni28 C31 Ni32 -67.5(5) . .
Ni28 Ni28 C31 Ni32 113.80(15) 2_566 .
Ni24 Ni28 C31 Ni32 127.7(3) . .
Ni31 Ni28 C31 Ni32 -42.96(17) . .
Ni33 Ni28 C31 Ni32 23.4(2) . .
Ni30 Ni28 C31 Ni32 -109.69(15) . .
Ni27 Ni28 C31 Ni32 -154.8(2) . .
Ni24 Ni28 C31 Ni32 72.9(8) 2_566 .
Ni35 Ni28 C31 Ni32 -172.35(6) 2_566 .
Ni35 Ni28 C31 Ni32 64.19(14) . .
C32 Ni28 C31 Ni34 -121.7(5) . .
Ni28 Ni28 C31 Ni34 59.6(5) 2_566 .
Ni24 Ni28 C31 Ni34 73.5(4) . .
Ni31 Ni28 C31 Ni34 -97.2(4) . .
Ni33 Ni28 C31 Ni34 -30.8(5) . .
Ni32 Ni28 C31 Ni34 -54.2(4) . .
Ni30 Ni28 C31 Ni34 -163.9(4) . .
Ni27 Ni28 C31 Ni34 151.0(5) . .
Ni24 Ni28 C31 Ni34 18.7(11) 2_566 .
Ni35 Ni28 C31 Ni34 133.4(4) 2_566 .
Ni35 Ni28 C31 Ni34 10.0(4) . .
C32 Ni28 C31 Ni27 87.3(5) . .
Ni28 Ni28 C31 Ni27 -91.41(12) 2_566 .
Ni24 Ni28 C31 Ni27 -77.52(19) . .
Ni31 Ni28 C31 Ni27 111.83(9) . .
Ni33 Ni28 C31 Ni27 178.15(5) . .
Ni32 Ni28 C31 Ni27 154.8(2) . .
Ni30 Ni28 C31 Ni27 45.09(13) . .
Ni24 Ni28 C31 Ni27 -132.3(7) 2_566 .
Ni35 Ni28 C31 Ni27 -17.6(2) 2_566 .
Ni35 Ni28 C31 Ni27 -141.03(14) . .
C42 Ni26 C31 Ni24 80.9(9) . .
C45 Ni26 C31 Ni24 -161.5(3) . .
C34 Ni26 C31 Ni24 -72.5(3) . .
Ni29 Ni26 C31 Ni24 -151.5(4) . .
Ni34 Ni26 C31 Ni24 84.1(2) . .
Cu2 Ni26 C31 Ni24 32.0(2) . .
Ni27 Ni26 C31 Ni24 -74.9(2) . .
Ni25 Ni26 C31 Ni24 -29.2(2) . .
C42 Ni26 C31 Ni28 156.5(8) . .
C45 Ni26 C31 Ni28 -85.9(6) . .
C34 Ni26 C31 Ni28 3.0(6) . .
Ni29 Ni26 C31 Ni28 -75.9(5) . .
Ni34 Ni26 C31 Ni28 159.7(7) . .
Cu2 Ni26 C31 Ni28 107.5(6) . .
Ni27 Ni26 C31 Ni28 0.6(5) . .
Ni24 Ni26 C31 Ni28 75.6(5) . .
Ni25 Ni26 C31 Ni28 46.3(6) . .
C42 Ni26 C31 Ni29 -127.6(8) . .
C45 Ni26 C31 Ni29 -10.0(3) . .
C34 Ni26 C31 Ni29 78.9(3) . .
Ni34 Ni26 C31 Ni29 -124.4(3) . .
Cu2 Ni26 C31 Ni29 -176.58(16) . .
Ni27 Ni26 C31 Ni29 76.55(17) . .
Ni24 Ni26 C31 Ni29 151.5(4) . .
Ni25 Ni26 C31 Ni29 122.25(15) . .
C42 Ni26 C31 Ni32 -59.7(10) . .
C45 Ni26 C31 Ni32 57.9(5) . .
C34 Ni26 C31 Ni32 146.8(4) . .
Ni29 Ni26 C31 Ni32 67.9(4) . .
Ni34 Ni26 C31 Ni32 -56.5(4) . .
Cu2 Ni26 C31 Ni32 -108.7(4) . .
Ni27 Ni26 C31 Ni32 144.5(5) . .
Ni24 Ni26 C31 Ni32 -140.6(6) . .
Ni25 Ni26 C31 Ni32 -169.8(4) . .
C42 Ni26 C31 Ni34 -3.1(9) . .
C45 Ni26 C31 Ni34 114.4(3) . .
C34 Ni26 C31 Ni34 -156.6(2) . .
Ni29 Ni26 C31 Ni34 124.4(3) . .
Cu2 Ni26 C31 Ni34 -52.13(16) . .
Ni27 Ni26 C31 Ni34 -159.0(2) . .
Ni24 Ni26 C31 Ni34 -84.1(2) . .
Ni25 Ni26 C31 Ni34 -113.30(15) . .
C42 Ni26 C31 Ni27 155.9(8) . .
C45 Ni26 C31 Ni27 -86.6(3) . .
C34 Ni26 C31 Ni27 2.4(2) . .
Ni29 Ni26 C31 Ni27 -76.55(17) . .
Ni34 Ni26 C31 Ni27 159.0(2) . .
Cu2 Ni26 C31 Ni27 106.88(10) . .
Ni24 Ni26 C31 Ni27 74.9(2) . .
Ni25 Ni26 C31 Ni27 45.70(11) . .
C46 Ni29 C31 Ni24 -95(2) . .
C45 Ni29 C31 Ni24 80.0(8) . .
C57 Ni29 C31 Ni24 -117.2(12) . .
Ni26 Ni29 C31 Ni24 69.1(7) . .
Ni32 Ni29 C31 Ni24 -153.7(9) . .
Ni31 Ni29 C31 Ni24 -111.2(7) . .
Ni27 Ni29 C31 Ni24 -5.7(6) . .
Ni28 Ni29 C31 Ni24 -74.4(7) . .
Ni30 Ni29 C31 Ni24 -49.9(7) . .
C46 Ni29 C31 Ni28 -20(2) . .
C45 Ni29 C31 Ni28 154.4(3) . .
C57 Ni29 C31 Ni28 -42.9(11) . .
Ni26 Ni29 C31 Ni28 143.4(3) . .
Ni32 Ni29 C31 Ni28 -79.4(2) . .
Ni31 Ni29 C31 Ni28 -36.8(2) . .
Ni27 Ni29 C31 Ni28 68.62(19) . .
Ni30 Ni29 C31 Ni28 24.5(2) . .
C46 Ni29 C31 Ni26 -164(2) . .
C45 Ni29 C31 Ni26 11.0(4) . .
C57 Ni29 C31 Ni26 173.7(11) . .
Ni32 Ni29 C31 Ni26 137.2(3) . .
Ni31 Ni29 C31 Ni26 179.76(17) . .
Ni27 Ni29 C31 Ni26 -74.82(17) . .
Ni28 Ni29 C31 Ni26 -143.4(3) . .
Ni30 Ni29 C31 Ni26 -118.97(16) . .
C46 Ni29 C31 Ni32 59(2) . .
C45 Ni29 C31 Ni32 -126.2(3) . .
C57 Ni29 C31 Ni32 36.5(11) . .
Ni26 Ni29 C31 Ni32 -137.2(3) . .
Ni31 Ni29 C31 Ni32 42.57(16) . .
Ni27 Ni29 C31 Ni32 148.0(3) . .
Ni28 Ni29 C31 Ni32 79.4(2) . .
Ni30 Ni29 C31 Ni32 103.84(16) . .
C46 Ni29 C31 Ni34 124(2) . .
C45 Ni29 C31 Ni34 -61.4(5) . .
C57 Ni29 C31 Ni34 101.4(11) . .
Ni26 Ni29 C31 Ni34 -72.3(3) . .
Ni32 Ni29 C31 Ni34 64.9(3) . .
Ni31 Ni29 C31 Ni34 107.4(3) . .
Ni27 Ni29 C31 Ni34 -147.1(4) . .
Ni28 Ni29 C31 Ni34 144.2(5) . .
Ni30 Ni29 C31 Ni34 168.7(3) . .
C46 Ni29 C31 Ni27 -89(2) . .
C45 Ni29 C31 Ni27 85.8(3) . .
C57 Ni29 C31 Ni27 -111.5(11) . .
Ni26 Ni29 C31 Ni27 74.82(17) . .
Ni32 Ni29 C31 Ni27 -148.0(3) . .
Ni31 Ni29 C31 Ni27 -105.42(11) . .
Ni28 Ni29 C31 Ni27 -68.62(19) . .
Ni30 Ni29 C31 Ni27 -44.15(12) . .
C48 Ni32 C31 Ni24 146.8(5) . .
C37 Ni32 C31 Ni24 -81.9(5) . .
Ni34 Ni32 C31 Ni24 -70.0(4) . .
Ni31 Ni32 C31 Ni24 116.7(4) . .
Ni28 Ni32 C31 Ni24 72.1(4) . .
Ni29 Ni32 C31 Ni24 164.0(5) . .
Ni35 Ni32 C31 Ni24 2.9(3) . .
Ni33 Ni32 C31 Ni24 51.3(4) . .
C48 Ni32 C31 Ni28 74.7(6) . .
C37 Ni32 C31 Ni28 -154.0(3) . .
Ni34 Ni32 C31 Ni28 -142.1(3) . .
Ni31 Ni32 C31 Ni28 44.60(17) . .
Ni29 Ni32 C31 Ni28 91.9(2) . .
Ni35 Ni32 C31 Ni28 -69.18(15) . .
Ni33 Ni32 C31 Ni28 -20.8(2) . .
C48 Ni32 C31 Ni26 -83.7(7) . .
C37 Ni32 C31 Ni26 47.7(5) . .
Ni34 Ni32 C31 Ni26 59.5(4) . .
Ni31 Ni32 C31 Ni26 -113.8(4) . .
Ni28 Ni32 C31 Ni26 -158.4(6) . .
Ni29 Ni32 C31 Ni26 -66.4(4) . .
Ni35 Ni32 C31 Ni26 132.5(5) . .
Ni33 Ni32 C31 Ni26 -179.2(4) . .
C48 Ni32 C31 Ni29 -17.2(6) . .
C37 Ni32 C31 Ni29 114.1(3) . .
Ni34 Ni32 C31 Ni29 126.0(3) . .
Ni31 Ni32 C31 Ni29 -47.34(18) . .
Ni28 Ni32 C31 Ni29 -91.9(2) . .
Ni35 Ni32 C31 Ni29 -161.1(2) . .
Ni33 Ni32 C31 Ni29 -112.78(16) . .
C48 Ni32 C31 Ni34 -143.2(5) . .
C37 Ni32 C31 Ni34 -11.8(3) . .
Ni31 Ni32 C31 Ni34 -173.29(12) . .
Ni28 Ni32 C31 Ni34 142.1(3) . .
Ni29 Ni32 C31 Ni34 -126.0(3) . .
Ni35 Ni32 C31 Ni34 72.94(13) . .
Ni33 Ni32 C31 Ni34 121.27(12) . .
C48 Ni32 C31 Ni27 35.8(8) . .
C37 Ni32 C31 Ni27 167.2(5) . .
Ni34 Ni32 C31 Ni27 179.0(6) . .
Ni31 Ni32 C31 Ni27 5.8(5) . .
Ni28 Ni32 C31 Ni27 -38.8(3) . .
Ni29 Ni32 C31 Ni27 53.1(4) . .
Ni35 Ni32 C31 Ni27 -108.0(5) . .
Ni33 Ni32 C31 Ni27 -59.7(5) . .
C39 Ni34 C31 Ni24 -78.4(7) . .
C37 Ni34 C31 Ni24 140.6(3) . .
Ni32 Ni34 C31 Ni24 129.0(3) . .
Ni26 Ni34 C31 Ni24 -90.3(3) . .
Cu2 Ni34 C31 Ni24 -39.56(18) . .
Ni35 Ni34 C31 Ni24 62.56(16) . .
Ni23 Ni34 C31 Ni24 17.0(2) . .
C39 Ni34 C31 Ni28 -150.9(6) . .
C37 Ni34 C31 Ni28 68.1(5) . .
Ni32 Ni34 C31 Ni28 56.5(4) . .
Ni26 Ni34 C31 Ni28 -162.9(6) . .
Ni24 Ni34 C31 Ni28 -72.5(4) . .
Cu2 Ni34 C31 Ni28 -112.1(4) . .
Ni35 Ni34 C31 Ni28 -9.9(4) . .
Ni23 Ni34 C31 Ni28 -55.5(5) . .
C39 Ni34 C31 Ni26 12.0(8) . .
C37 Ni34 C31 Ni26 -129.1(3) . .
Ni32 Ni34 C31 Ni26 -140.7(3) . .
Ni24 Ni34 C31 Ni26 90.3(3) . .
Cu2 Ni34 C31 Ni26 50.78(16) . .
Ni35 Ni34 C31 Ni26 152.9(2) . .
Ni23 Ni34 C31 Ni26 107.36(16) . .
C39 Ni34 C31 Ni29 82.9(8) . .
C37 Ni34 C31 Ni29 -58.1(4) . .
Ni32 Ni34 C31 Ni29 -69.7(3) . .
Ni26 Ni34 C31 Ni29 70.9(3) . .
Ni24 Ni34 C31 Ni29 161.3(5) . .
Cu2 Ni34 C31 Ni29 121.7(3) . .
Ni35 Ni34 C31 Ni29 -136.1(4) . .
Ni23 Ni34 C31 Ni29 178.3(3) . .
C39 Ni34 C31 Ni32 152.6(7) . .
C37 Ni34 C31 Ni32 11.6(3) . .
Ni26 Ni34 C31 Ni32 140.7(3) . .
Ni24 Ni34 C31 Ni32 -129.0(3) . .
Cu2 Ni34 C31 Ni32 -168.55(15) . .
Ni35 Ni34 C31 Ni32 -66.43(13) . .
Ni23 Ni34 C31 Ni32 -111.98(13) . .
C39 Ni34 C31 Ni27 -26.3(11) . .
C37 Ni34 C31 Ni27 -167.3(6) . .
Ni32 Ni34 C31 Ni27 -178.9(7) . .
Ni26 Ni34 C31 Ni27 -38.2(4) . .
Ni24 Ni34 C31 Ni27 52.1(4) . .
Cu2 Ni34 C31 Ni27 12.6(5) . .
Ni35 Ni34 C31 Ni27 114.7(6) . .
Ni23 Ni34 C31 Ni27 69.1(5) . .
C34 Ni27 C31 Ni24 91.1(3) . .
C33 Ni27 C31 Ni24 -158.7(3) . .
Ni30 Ni27 C31 Ni24 -131.69(17) . .
Ni25 Ni27 C31 Ni24 41.97(17) . .
Ni33 Ni27 C31 Ni24 -17.21(19) 2_566 .
Ni28 Ni27 C31 Ni24 -86.3(2) . .
Ni26 Ni27 C31 Ni24 94.1(2) . .
Ni29 Ni27 C31 Ni24 177.0(3) . .
Ni35 Ni27 C31 Ni24 -72.82(19) 2_566 .
C34 Ni27 C31 Ni28 177.4(3) . .
C33 Ni27 C31 Ni28 -72.4(4) . .
Ni30 Ni27 C31 Ni28 -45.36(15) . .
Ni25 Ni27 C31 Ni28 128.30(15) . .
Ni33 Ni27 C31 Ni28 69.13(16) 2_566 .
Ni26 Ni27 C31 Ni28 -179.6(3) . .
Ni24 Ni27 C31 Ni28 86.3(2) . .
Ni29 Ni27 C31 Ni28 -96.7(2) . .
Ni35 Ni27 C31 Ni28 13.51(18) 2_566 .
C34 Ni27 C31 Ni26 -3.0(3) . .
C33 Ni27 C31 Ni26 107.2(4) . .
Ni30 Ni27 C31 Ni26 134.22(15) . .
Ni25 Ni27 C31 Ni26 -52.12(16) . .
Ni33 Ni27 C31 Ni26 -111.29(15) 2_566 .
Ni28 Ni27 C31 Ni26 179.6(3) . .
Ni24 Ni27 C31 Ni26 -94.1(2) . .
Ni29 Ni27 C31 Ni26 82.9(2) . .
Ni35 Ni27 C31 Ni26 -166.91(12) 2_566 .
C34 Ni27 C31 Ni29 -85.9(3) . .
C33 Ni27 C31 Ni29 24.3(4) . .
Ni30 Ni27 C31 Ni29 51.34(16) . .
Ni25 Ni27 C31 Ni29 -135.00(16) . .
Ni33 Ni27 C31 Ni29 165.82(14) 2_566 .
Ni28 Ni27 C31 Ni29 96.7(2) . .
Ni26 Ni27 C31 Ni29 -82.9(2) . .
Ni24 Ni27 C31 Ni29 -177.0(3) . .
Ni35 Ni27 C31 Ni29 110.21(15) 2_566 .
C34 Ni27 C31 Ni32 -141.5(5) . .
C33 Ni27 C31 Ni32 -31.2(7) . .
Ni30 Ni27 C31 Ni32 -4.2(5) . .
Ni25 Ni27 C31 Ni32 169.4(5) . .
Ni33 Ni27 C31 Ni32 110.3(5) 2_566 .
Ni28 Ni27 C31 Ni32 41.1(4) . .
Ni26 Ni27 C31 Ni32 -138.4(6) . .
Ni24 Ni27 C31 Ni32 127.5(6) . .
Ni29 Ni27 C31 Ni32 -55.6(4) . .
Ni35 Ni27 C31 Ni32 54.6(5) 2_566 .
C34 Ni27 C31 Ni34 36.9(6) . .
C33 Ni27 C31 Ni34 147.1(5) . .
Ni30 Ni27 C31 Ni34 174.1(5) . .
Ni25 Ni27 C31 Ni34 -12.2(5) . .
Ni33 Ni27 C31 Ni34 -71.4(5) 2_566 .
Ni28 Ni27 C31 Ni34 -140.5(7) . .
Ni26 Ni27 C31 Ni34 39.9(4) . .
Ni24 Ni27 C31 Ni34 -54.2(5) . .
Ni29 Ni27 C31 Ni34 122.8(6) . .
Ni35 Ni27 C31 Ni34 -127.0(5) 2_566 .
C31 Ni28 C32 Ni24 167.2(4) . 2_566
Ni28 Ni28 C32 Ni24 -14.0(3) 2_566 2_566
Ni24 Ni28 C32 Ni24 -61.4(9) . 2_566
Ni31 Ni28 C32 Ni24 136.2(3) . 2_566
Ni33 Ni28 C32 Ni24 63.13(17) . 2_566
Ni32 Ni28 C32 Ni24 117.43(17) . 2_566
Ni30 Ni28 C32 Ni24 -136.9(3) . 2_566
Ni27 Ni28 C32 Ni24 -120.27(17) . 2_566
Ni35 Ni28 C32 Ni24 -68.19(17) 2_566 2_566
Ni35 Ni28 C32 Ni24 52.1(3) . 2_566
C31 Ni28 C32 Ni22 98.3(6) . 2_566
Ni28 Ni28 C32 Ni22 -83.0(4) 2_566 2_566
Ni24 Ni28 C32 Ni22 -130.3(6) . 2_566
Ni31 Ni28 C32 Ni22 67.3(4) . 2_566
Ni33 Ni28 C32 Ni22 -5.8(4) . 2_566
Ni32 Ni28 C32 Ni22 48.5(5) . 2_566
Ni30 Ni28 C32 Ni22 154.1(6) . 2_566
Ni27 Ni28 C32 Ni22 170.8(4) . 2_566
Ni24 Ni28 C32 Ni22 -68.9(4) 2_566 2_566
Ni35 Ni28 C32 Ni22 -137.1(5) 2_566 2_566
Ni35 Ni28 C32 Ni22 -16.8(6) . 2_566
C31 Ni28 C32 Ni23 -125.3(5) . 2_566
Ni28 Ni28 C32 Ni23 53.4(5) 2_566 2_566
Ni24 Ni28 C32 Ni23 6.1(12) . 2_566
Ni31 Ni28 C32 Ni23 -156.3(6) . 2_566
Ni33 Ni28 C32 Ni23 130.6(5) . 2_566
Ni32 Ni28 C32 Ni23 -175.1(4) . 2_566
Ni30 Ni28 C32 Ni23 -69.5(4) . 2_566
Ni27 Ni28 C32 Ni23 -52.8(5) . 2_566
Ni24 Ni28 C32 Ni23 67.5(4) 2_566 2_566
Ni35 Ni28 C32 Ni23 -0.7(4) 2_566 2_566
Ni35 Ni28 C32 Ni23 119.6(4) . 2_566
C31 Ni28 C32 Ni30 -55.8(5) . .
Ni28 Ni28 C32 Ni30 122.91(14) 2_566 .
Ni24 Ni28 C32 Ni30 75.6(8) . .
Ni31 Ni28 C32 Ni30 -86.9(2) . .
Ni33 Ni28 C32 Ni30 -159.9(2) . .
Ni32 Ni28 C32 Ni30 -105.63(16) . .
Ni27 Ni28 C32 Ni30 16.7(2) . .
Ni24 Ni28 C32 Ni30 136.9(3) 2_566 .
Ni35 Ni28 C32 Ni30 68.75(16) 2_566 .
Ni35 Ni28 C32 Ni30 -170.95(6) . .
C31 Ni28 C32 Ni31 31.0(5) . .
Ni28 Ni28 C32 Ni31 -150.22(12) 2_566 .
Ni24 Ni28 C32 Ni31 162.4(6) . .
Ni33 Ni28 C32 Ni31 -73.06(16) . .
Ni32 Ni28 C32 Ni31 -18.8(2) . .
Ni30 Ni28 C32 Ni31 86.9(2) . .
Ni27 Ni28 C32 Ni31 103.54(16) . .
Ni24 Ni28 C32 Ni31 -136.2(3) 2_566 .
Ni35 Ni28 C32 Ni31 155.6(2) 2_566 .
Ni35 Ni28 C32 Ni31 -84.1(2) . .
C31 Ni28 C32 Ni21 -6.1(9) . 2_566
Ni28 Ni28 C32 Ni21 172.6(4) 2_566 2_566
Ni24 Ni28 C32 Ni21 125.3(6) . 2_566
Ni31 Ni28 C32 Ni21 -37.2(4) . 2_566
Ni33 Ni28 C32 Ni21 -110.2(5) . 2_566
Ni32 Ni28 C32 Ni21 -55.9(5) . 2_566
Ni30 Ni28 C32 Ni21 49.7(4) . 2_566
Ni27 Ni28 C32 Ni21 66.4(5) . 2_566
Ni24 Ni28 C32 Ni21 -173.4(7) 2_566 2_566
Ni35 Ni28 C32 Ni21 118.5(5) 2_566 2_566
Ni35 Ni28 C32 Ni21 -121.2(4) . 2_566
C49 Ni30 C32 Ni28 161.8(3) . .
C33 Ni30 C32 Ni28 -54.8(6) . .
Ni27 Ni30 C32 Ni28 -17.1(2) . .
Ni21 Ni30 C32 Ni28 146.7(3) 2_566 .
Ni35 Ni30 C32 Ni28 -71.16(17) 2_566 .
Ni23 Ni30 C32 Ni28 -136.1(3) 2_566 .
Ni31 Ni30 C32 Ni28 78.7(2) . .
Ni29 Ni30 C32 Ni28 44.82(19) . .
C49 Ni30 C32 Ni24 -129.1(5) . 2_566
C33 Ni30 C32 Ni24 14.3(9) . 2_566
Ni27 Ni30 C32 Ni24 51.9(5) . 2_566
Ni21 Ni30 C32 Ni24 -144.2(6) 2_566 2_566
Ni28 Ni30 C32 Ni24 69.1(4) . 2_566
Ni35 Ni30 C32 Ni24 -2.1(4) 2_566 2_566
Ni23 Ni30 C32 Ni24 -67.1(4) 2_566 2_566
Ni31 Ni30 C32 Ni24 147.8(6) . 2_566
Ni29 Ni30 C32 Ni24 113.9(5) . 2_566
C49 Ni30 C32 Ni22 15.6(7) . 2_566
C33 Ni30 C32 Ni22 159.0(5) . 2_566
Ni27 Ni30 C32 Ni22 -163.4(5) . 2_566
Ni21 Ni30 C32 Ni22 0.5(5) 2_566 2_566
Ni28 Ni30 C32 Ni22 -146.2(7) . 2_566
Ni35 Ni30 C32 Ni22 142.6(6) 2_566 2_566
Ni23 Ni30 C32 Ni22 77.6(6) 2_566 2_566
Ni31 Ni30 C32 Ni22 -67.5(5) . 2_566
Ni29 Ni30 C32 Ni22 -101.4(6) . 2_566
C49 Ni30 C32 Ni23 -62.0(4) . 2_566
C33 Ni30 C32 Ni23 81.3(6) . 2_566
Ni27 Ni30 C32 Ni23 119.00(17) . 2_566
Ni21 Ni30 C32 Ni23 -77.1(2) 2_566 2_566
Ni28 Ni30 C32 Ni23 136.1(3) . 2_566
Ni35 Ni30 C32 Ni23 64.98(16) 2_566 2_566
Ni31 Ni30 C32 Ni23 -145.1(3) . 2_566
Ni29 Ni30 C32 Ni23 -179.03(17) . 2_566
C49 Ni30 C32 Ni31 83.1(4) . .
C33 Ni30 C32 Ni31 -133.5(5) . .
Ni27 Ni30 C32 Ni31 -95.87(19) . .
Ni21 Ni30 C32 Ni31 68.00(19) 2_566 .
Ni28 Ni30 C32 Ni31 -78.7(2) . .
Ni35 Ni30 C32 Ni31 -149.9(3) 2_566 .
Ni23 Ni30 C32 Ni31 145.1(3) 2_566 .
Ni29 Ni30 C32 Ni31 -33.9(2) . .
C49 Ni30 C32 Ni21 15.1(4) . 2_566
C33 Ni30 C32 Ni21 158.5(5) . 2_566
Ni27 Ni30 C32 Ni21 -163.87(9) . 2_566
Ni28 Ni30 C32 Ni21 -146.7(3) . 2_566
Ni35 Ni30 C32 Ni21 142.1(2) 2_566 2_566
Ni23 Ni30 C32 Ni21 77.1(2) 2_566 2_566
Ni31 Ni30 C32 Ni21 -68.00(19) . 2_566
Ni29 Ni30 C32 Ni21 -101.91(13) . 2_566
C58 Ni31 C32 Ni28 162.8(9) . .
C47 Ni31 C32 Ni28 -164.9(5) . .
C57 Ni31 C32 Ni28 -90.2(8) . .
C48 Ni31 C32 Ni28 61.0(5) . .
Ni21 Ni31 C32 Ni28 -153.4(3) 2_566 .
Ni32 Ni31 C32 Ni28 19.3(2) . .
Ni22 Ni31 C32 Ni28 134.0(3) 2_566 .
Ni29 Ni31 C32 Ni28 -44.2(2) . .
Ni33 Ni31 C32 Ni28 66.00(16) . .
Ni30 Ni31 C32 Ni28 -80.5(2) . .
C58 Ni31 C32 Ni24 94.7(10) . 2_566
C47 Ni31 C32 Ni24 127.1(7) . 2_566
C57 Ni31 C32 Ni24 -158.3(8) . 2_566
C48 Ni31 C32 Ni24 -7.1(8) . 2_566
Ni21 Ni31 C32 Ni24 138.5(6) 2_566 2_566
Ni32 Ni31 C32 Ni24 -48.7(5) . 2_566
Ni28 Ni31 C32 Ni24 -68.1(4) . 2_566
Ni22 Ni31 C32 Ni24 65.9(4) 2_566 2_566
Ni29 Ni31 C32 Ni24 -112.3(5) . 2_566
Ni33 Ni31 C32 Ni24 -2.1(4) . 2_566
Ni30 Ni31 C32 Ni24 -148.5(6) . 2_566
C58 Ni31 C32 Ni22 28.8(9) . 2_566
C47 Ni31 C32 Ni22 61.1(5) . 2_566
C57 Ni31 C32 Ni22 135.8(8) . 2_566
C48 Ni31 C32 Ni22 -73.0(5) . 2_566
Ni21 Ni31 C32 Ni22 72.62(19) 2_566 2_566
Ni32 Ni31 C32 Ni22 -114.66(17) . 2_566
Ni28 Ni31 C32 Ni22 -134.0(3) . 2_566
Ni29 Ni31 C32 Ni22 -178.19(15) . 2_566
Ni33 Ni31 C32 Ni22 -68.00(17) . 2_566
Ni30 Ni31 C32 Ni22 145.5(3) . 2_566
C58 Ni31 C32 Ni23 -46.5(11) . 2_566
C47 Ni31 C32 Ni23 -14.1(9) . 2_566
C57 Ni31 C32 Ni23 60.5(10) . 2_566
C48 Ni31 C32 Ni23 -148.3(5) . 2_566
Ni21 Ni31 C32 Ni23 -2.6(5) 2_566 2_566
Ni32 Ni31 C32 Ni23 170.1(6) . 2_566
Ni28 Ni31 C32 Ni23 150.7(8) . 2_566
Ni22 Ni31 C32 Ni23 -75.3(6) 2_566 2_566
Ni29 Ni31 C32 Ni23 106.5(6) . 2_566
Ni33 Ni31 C32 Ni23 -143.3(7) . 2_566
Ni30 Ni31 C32 Ni23 70.3(6) . 2_566
C58 Ni31 C32 Ni30 -116.7(9) . .
C47 Ni31 C32 Ni30 -84.4(5) . .
C57 Ni31 C32 Ni30 -9.8(8) . .
C48 Ni31 C32 Ni30 141.4(4) . .
Ni21 Ni31 C32 Ni30 -72.92(18) 2_566 .
Ni32 Ni31 C32 Ni30 99.81(18) . .
Ni28 Ni31 C32 Ni30 80.5(2) . .
Ni22 Ni31 C32 Ni30 -145.5(3) 2_566 .
Ni29 Ni31 C32 Ni30 36.3(2) . .
Ni33 Ni31 C32 Ni30 146.5(3) . .
C58 Ni31 C32 Ni21 -43.8(9) . 2_566
C47 Ni31 C32 Ni21 -11.5(5) . 2_566
C57 Ni31 C32 Ni21 63.1(8) . 2_566
C48 Ni31 C32 Ni21 -145.6(4) . 2_566
Ni32 Ni31 C32 Ni21 172.73(9) . 2_566
Ni28 Ni31 C32 Ni21 153.4(3) . 2_566
Ni22 Ni31 C32 Ni21 -72.62(19) 2_566 2_566
Ni29 Ni31 C32 Ni21 109.19(13) . 2_566
Ni33 Ni31 C32 Ni21 -140.6(2) . 2_566
Ni30 Ni31 C32 Ni21 72.92(18) . 2_566
C49 Ni30 C33 O33 20.7(10) . .
C32 Ni30 C33 O33 -124.8(9) . .
Ni27 Ni30 C33 O33 -174.5(11) . .
Ni21 Ni30 C33 O33 16.5(13) 2_566 .
Ni28 Ni30 C33 O33 -165.3(9) . .
Ni35 Ni30 C33 O33 -109.6(10) 2_566 .
Ni23 Ni30 C33 O33 -65.9(10) 2_566 .
Ni31 Ni30 C33 O33 135.8(8) . .
Ni29 Ni30 C33 O33 134.1(10) . .
C49 Ni30 C33 Ni27 -164.8(3) . .
C32 Ni30 C33 Ni27 49.7(6) . .
Ni21 Ni30 C33 Ni27 -169.0(2) 2_566 .
Ni28 Ni30 C33 Ni27 9.3(3) . .
Ni35 Ni30 C33 Ni27 64.92(18) 2_566 .
Ni23 Ni30 C33 Ni27 108.7(2) 2_566 .
Ni31 Ni30 C33 Ni27 -49.6(5) . .
Ni29 Ni30 C33 Ni27 -51.39(18) . .
C34 Ni27 C33 O33 -32.7(9) . .
Ni30 Ni27 C33 O33 175.1(10) . .
C31 Ni27 C33 O33 -148.2(7) . .
Ni25 Ni27 C33 O33 3.7(10) . .
Ni33 Ni27 C33 O33 76.6(9) 2_566 .
Ni28 Ni27 C33 O33 165.9(8) . .
Ni26 Ni27 C33 O33 -86.6(9) . .
Ni24 Ni27 C33 O33 144.6(6) . .
Ni29 Ni27 C33 O33 -131.4(8) . .
Ni35 Ni27 C33 O33 115.1(9) 2_566 .
C34 Ni27 C33 Ni30 152.2(3) . .
C31 Ni27 C33 Ni30 36.7(4) . .
Ni25 Ni27 C33 Ni30 -171.36(7) . .
Ni33 Ni27 C33 Ni30 -98.5(2) 2_566 .
Ni28 Ni27 C33 Ni30 -9.2(3) . .
Ni26 Ni27 C33 Ni30 98.3(3) . .
Ni24 Ni27 C33 Ni30 -30.5(10) . .
Ni29 Ni27 C33 Ni30 53.54(19) . .
Ni35 Ni27 C33 Ni30 -59.97(17) 2_566 .
C33 Ni27 C34 O34 -16.6(10) . .
Ni30 Ni27 C34 O34 13.2(12) . .
C31 Ni27 C34 O34 121.1(9) . .
Ni25 Ni27 C34 O34 -161.4(11) . .
Ni33 Ni27 C34 O34 -137.2(9) 2_566 .
Ni28 Ni27 C34 O34 124.9(8) . .
Ni26 Ni27 C34 O34 118.6(10) . .
Ni24 Ni27 C34 O34 164.2(9) . .
Ni29 Ni27 C34 O34 76.1(10) . .
Ni35 Ni27 C34 O34 -88.5(10) 2_566 .
C33 Ni27 C34 Ni25 144.9(3) . .
Ni30 Ni27 C34 Ni25 174.67(8) . .
C31 Ni27 C34 Ni25 -77.5(3) . .
Ni33 Ni27 C34 Ni25 24.2(3) 2_566 .
Ni28 Ni27 C34 Ni25 -73.7(5) . .
Ni26 Ni27 C34 Ni25 -79.9(2) . .
Ni24 Ni27 C34 Ni25 -34.4(2) . .
Ni29 Ni27 C34 Ni25 -122.50(18) . .
Ni35 Ni27 C34 Ni25 72.9(5) 2_566 .
C33 Ni27 C34 Ni26 -135.2(2) . .
Ni30 Ni27 C34 Ni26 -105.4(2) . .
C31 Ni27 C34 Ni26 2.4(2) . .
Ni25 Ni27 C34 Ni26 79.9(2) . .
Ni33 Ni27 C34 Ni26 104.12(13) 2_566 .
Ni28 Ni27 C34 Ni26 6.2(5) . .
Ni24 Ni27 C34 Ni26 45.52(17) . .
Ni29 Ni27 C34 Ni26 -42.58(16) . .
Ni35 Ni27 C34 Ni26 152.9(3) 2_566 .
C44 Ni25 C34 O34 -15.0(9) . .
C35 Ni25 C34 O34 91.1(9) 2_566 .
Ni33 Ni25 C34 O34 138.5(8) 2_566 .
Ni27 Ni25 C34 O34 163.2(11) . .
Ni24 Ni25 C34 O34 -161.6(8) . .
Ni22 Ni25 C34 O34 -174.7(4) . .
Cu2 Ni25 C34 O34 -106.1(9) . .
Ni26 Ni25 C34 O34 -120.4(10) . .
C44 Ni25 C34 Ni27 -178.2(3) . .
C35 Ni25 C34 Ni27 -72.1(4) 2_566 .
Ni33 Ni25 C34 Ni27 -24.7(3) 2_566 .
Ni24 Ni25 C34 Ni27 35.2(2) . .
Ni22 Ni25 C34 Ni27 22.1(8) . .
Cu2 Ni25 C34 Ni27 90.8(2) . .
Ni26 Ni25 C34 Ni27 76.5(2) . .
C44 Ni25 C34 Ni26 105.4(3) . .
C35 Ni25 C34 Ni26 -148.6(3) 2_566 .
Ni33 Ni25 C34 Ni26 -101.18(15) 2_566 .
Ni27 Ni25 C34 Ni26 -76.5(2) . .
Ni24 Ni25 C34 Ni26 -41.26(18) . .
Ni22 Ni25 C34 Ni26 -54.4(7) . .
Cu2 Ni25 C34 Ni26 14.3(2) . .
C42 Ni26 C34 O34 47.7(7) . .
C31 Ni26 C34 O34 -143.2(6) . .
C45 Ni26 C34 O34 -46.2(6) . .
Ni29 Ni26 C34 O34 -93.6(6) . .
Ni34 Ni26 C34 O34 179.8(4) . .
Cu2 Ni26 C34 O34 122.2(6) . .
Ni27 Ni26 C34 O34 -140.2(7) . .
Ni24 Ni26 C34 O34 175.5(6) . .
Ni25 Ni26 C34 O34 136.2(7) . .
C42 Ni26 C34 Ni27 -172.1(4) . .
C31 Ni26 C34 Ni27 -3.1(3) . .
C45 Ni26 C34 Ni27 94.0(3) . .
Ni29 Ni26 C34 Ni27 46.6(2) . .
Ni34 Ni26 C34 Ni27 -40.0(5) . .
Cu2 Ni26 C34 Ni27 -97.65(19) . .
Ni24 Ni26 C34 Ni27 -44.34(19) . .
Ni25 Ni26 C34 Ni27 -83.6(3) . .
C42 Ni26 C34 Ni25 -88.5(4) . .
C31 Ni26 C34 Ni25 80.5(3) . .
C45 Ni26 C34 Ni25 177.6(3) . .
Ni29 Ni26 C34 Ni25 130.22(19) . .
Ni34 Ni26 C34 Ni25 43.6(5) . .
Cu2 Ni26 C34 Ni25 -14.0(2) . .
Ni27 Ni26 C34 Ni25 83.6(3) . .
Ni24 Ni26 C34 Ni25 39.26(19) . .
C36 Ni33 C35 O35 -43.2(9) . .
Ni35 Ni33 C35 O35 -49.2(11) . .
Ni24 Ni33 C35 O35 170.4(8) 2_566 .
Ni25 Ni33 C35 O35 -149.0(10) 2_566 .
Ni28 Ni33 C35 O35 109.6(8) . .
Ni27 Ni33 C35 O35 -122.5(9) 2_566 .
Ni22 Ni33 C35 O35 132.0(10) 2_566 .
Ni32 Ni33 C35 O35 33.9(10) . .
Ni31 Ni33 C35 O35 81.4(9) . .
C36 Ni33 C35 Ni25 105.7(3) . 2_566
Ni35 Ni33 C35 Ni25 99.8(4) . 2_566
Ni24 Ni33 C35 Ni25 -40.7(2) 2_566 2_566
Ni28 Ni33 C35 Ni25 -101.4(3) . 2_566
Ni27 Ni33 C35 Ni25 26.5(2) 2_566 2_566
Ni22 Ni33 C35 Ni25 -79.0(2) 2_566 2_566
Ni32 Ni33 C35 Ni25 -177.09(7) . 2_566
Ni31 Ni33 C35 Ni25 -129.61(17) . 2_566
C36 Ni33 C35 Ni22 -175.2(3) . 2_566
Ni35 Ni33 C35 Ni22 178.8(2) . 2_566
Ni24 Ni33 C35 Ni22 38.37(19) 2_566 2_566
Ni25 Ni33 C35 Ni22 79.0(2) 2_566 2_566
Ni28 Ni33 C35 Ni22 -22.4(4) . 2_566
Ni27 Ni33 C35 Ni22 105.50(14) 2_566 2_566
Ni32 Ni33 C35 Ni22 -98.06(18) . 2_566
Ni31 Ni33 C35 Ni22 -50.59(15) . 2_566
C35 Ni33 C36 O36 2.4(10) . .
Ni35 Ni33 C36 O36 178.4(11) . .
Ni24 Ni33 C36 O36 126.4(8) 2_566 .
Ni25 Ni33 C36 O36 56.1(10) 2_566 .
Ni28 Ni33 C36 O36 -160.0(8) . .
Ni27 Ni33 C36 O36 107.7(10) 2_566 .
Ni22 Ni33 C36 O36 -7.9(14) 2_566 .
Ni32 Ni33 C36 O36 -116.2(10) . .
Ni31 Ni33 C36 O36 -95.3(9) . .
C35 Ni33 C36 Ni35 -175.9(3) . .
Ni24 Ni33 C36 Ni35 -51.9(4) 2_566 .
Ni25 Ni33 C36 Ni35 -122.26(17) 2_566 .
Ni28 Ni33 C36 Ni35 21.6(3) . .
Ni27 Ni33 C36 Ni35 -70.70(19) 2_566 .
Ni22 Ni33 C36 Ni35 173.7(4) 2_566 .
Ni32 Ni33 C36 Ni35 65.40(18) . .
Ni31 Ni33 C36 Ni35 86.3(3) . .
C38 Ni35 C36 O36 3.4(10) . .
Ni33 Ni35 C36 O36 -178.3(12) . .
Ni23 Ni35 C36 O36 -5.1(12) . .
Ni24 Ni35 C36 O36 135.9(7) . .
Ni30 Ni35 C36 O36 -77.0(10) 2_566 .
Ni32 Ni35 C36 O36 114.8(10) . .
Ni28 Ni35 C36 O36 -141.3(9) 2_566 .
Ni28 Ni35 C36 O36 163.3(9) . .
Ni27 Ni35 C36 O36 -115.2(10) 2_566 .
Ni34 Ni35 C36 O36 76.6(10) . .
C38 Ni35 C36 Ni33 -178.3(3) . .
Ni23 Ni35 C36 Ni33 173.24(12) . .
Ni24 Ni35 C36 Ni33 -45.8(7) . .
Ni30 Ni35 C36 Ni33 101.4(2) 2_566 .
Ni32 Ni35 C36 Ni33 -66.93(18) . .
Ni28 Ni35 C36 Ni33 37.0(3) 2_566 .
Ni28 Ni35 C36 Ni33 -18.4(3) . .
Ni27 Ni35 C36 Ni33 63.15(18) 2_566 .
Ni34 Ni35 C36 Ni33 -105.1(2) . .
C48 Ni32 C37 O37 -17.5(11) . .
C31 Ni32 C37 O37 -173.0(10) . .
Ni34 Ni32 C37 O37 174.8(12) . .
Ni31 Ni32 C37 O37 -39.9(14) . .
Ni28 Ni32 C37 O37 152.2(8) . .
Ni29 Ni32 C37 O37 -123.2(10) . .
Ni35 Ni32 C37 O37 112.8(10) . .
Ni33 Ni32 C37 O37 68.6(11) . .
C48 Ni32 C37 Ni34 167.7(3) . .
C31 Ni32 C37 Ni34 12.2(3) . .
Ni31 Ni32 C37 Ni34 145.3(4) . .
Ni28 Ni32 C37 Ni34 -22.6(5) . .
Ni29 Ni32 C37 Ni34 62.0(3) . .
Ni35 Ni32 C37 Ni34 -62.0(2) . .
Ni33 Ni32 C37 Ni34 -106.2(2) . .
C39 Ni34 C37 O37 9.7(11) . .
C31 Ni34 C37 O37 173.3(10) . .
Ni32 Ni34 C37 O37 -174.6(13) . .
Ni26 Ni34 C37 O37 127.0(10) . .
Ni24 Ni34 C37 O37 -148.5(9) . .
Cu2 Ni34 C37 O37 -6(2) . .
Ni35 Ni34 C37 O37 -118.3(11) . .
Ni23 Ni34 C37 O37 -81.8(11) . .
C39 Ni34 C37 Ni32 -175.6(3) . .
C31 Ni34 C37 Ni32 -12.0(3) . .
Ni26 Ni34 C37 Ni32 -58.4(3) . .
Ni24 Ni34 C37 Ni32 26.1(4) . .
Cu2 Ni34 C37 Ni32 168.8(13) . .
Ni35 Ni34 C37 Ni32 56.37(19) . .
Ni23 Ni34 C37 Ni32 92.8(3) . .
C36 Ni35 C38 O38 4.7(10) . .
Ni33 Ni35 C38 O38 2.6(12) . .
Ni23 Ni35 C38 O38 177.8(11) . .
Ni24 Ni35 C38 O38 -157.1(9) . .
Ni30 Ni35 C38 O38 115.5(9) 2_566 .
Ni32 Ni35 C38 O38 -70.5(9) . .
Ni28 Ni35 C38 O38 143.2(8) 2_566 .
Ni28 Ni35 C38 O38 -125.4(8) . .
Ni27 Ni35 C38 O38 75.0(9) 2_566 .
Ni34 Ni35 C38 O38 -107.6(9) . .
C36 Ni35 C38 Ni23 -173.1(3) . .
Ni33 Ni35 C38 Ni23 -175.18(12) . .
Ni24 Ni35 C38 Ni23 25.1(2) . .
Ni30 Ni35 C38 Ni23 -62.32(18) 2_566 .
Ni32 Ni35 C38 Ni23 111.67(18) . .
Ni28 Ni35 C38 Ni23 -34.6(4) 2_566 .
Ni28 Ni35 C38 Ni23 56.8(6) . .
Ni27 Ni35 C38 Ni23 -102.8(2) 2_566 .
Ni34 Ni35 C38 Ni23 74.63(18) . .
C40 Ni23 C38 O38 8.6(10) . .
C32 Ni23 C38 O38 -151.6(8) 2_566 .
Ni35 Ni23 C38 O38 -177.9(10) . .
Ni24 Ni23 C38 O38 155.9(8) . .
Ni21 Ni23 C38 O38 -86.5(9) . .
Ni30 Ni23 C38 O38 -117.1(9) 2_566 .
Cu2 Ni23 C38 O38 97.3(9) . .
Ni22 Ni23 C38 O38 -172.2(4) . .
Ni34 Ni23 C38 O38 113.3(9) . .
C40 Ni23 C38 Ni35 -173.5(3) . .
C32 Ni23 C38 Ni35 26.3(4) 2_566 .
Ni24 Ni23 C38 Ni35 -26.3(2) . .
Ni21 Ni23 C38 Ni35 91.3(3) . .
Ni30 Ni23 C38 Ni35 60.75(17) 2_566 .
Cu2 Ni23 C38 Ni35 -84.8(2) . .
Ni22 Ni23 C38 Ni35 5.7(7) . .
Ni34 Ni23 C38 Ni35 -68.85(18) . .
C37 Ni34 C39 O39 5(9) . .
C31 Ni34 C39 O39 -136(8) . .
Ni32 Ni34 C39 O39 -1(9) . .
Ni26 Ni34 C39 O39 -127(9) . .
Ni24 Ni34 C39 O39 166(9) . .
Cu2 Ni34 C39 O39 -178(9) . .
Ni35 Ni34 C39 O39 93(9) . .
Ni23 Ni34 C39 O39 126(9) . .
C38 Ni23 C40 O40 -161(28) . .
C32 Ni23 C40 O40 -7(28) 2_566 .
Ni35 Ni23 C40 O40 -172(27) . .
Ni24 Ni23 C40 O40 67(28) . .
Ni21 Ni23 C40 O40 -33(28) . .
Ni30 Ni23 C40 O40 -74(28) 2_566 .
Cu2 Ni23 C40 O40 77(28) . .
Ni22 Ni23 C40 O40 19(28) . .
Ni34 Ni23 C40 O40 127(28) . .
C32 Ni22 C41 O41 26(29) 2_566 .
C58 Ni22 C41 O41 106(28) 2_566 .
C35 Ni22 C41 O41 -167(28) 2_566 .
Ni21 Ni22 C41 O41 53(28) . .
Ni24 Ni22 C41 O41 -65(29) . .
Ni31 Ni22 C41 O41 102(28) 2_566 .
Ni33 Ni22 C41 O41 -165(28) 2_566 .
Ni25 Ni22 C41 O41 -120(28) . .
Cu2 Ni22 C41 O41 -60(28) . .
Ni23 Ni22 C41 O41 -5(29) . .
C31 Ni26 C42 O42 128(14) . .
C45 Ni26 C42 O42 9(15) . .
C34 Ni26 C42 O42 -78(15) . .
Ni29 Ni26 C42 O42 23(15) . .
Ni34 Ni26 C42 O42 125(14) . .
Cu2 Ni26 C42 O42 179(100) . .
Ni27 Ni26 C42 O42 -86(15) . .
Ni24 Ni26 C42 O42 -173(14) . .
Ni25 Ni26 C42 O42 -122(15) . .
C47 Ni21 C43 O43 -153(99) 2_566 .
C49 Ni21 C43 O43 93(99) 2_566 .
C32 Ni21 C43 O43 -22(99) 2_566 .
Ni31 Ni21 C43 O43 -138(98) 2_566 .
Ni22 Ni21 C43 O43 -62(99) . .
Ni30 Ni21 C43 O43 79(99) 2_566 .
Ni23 Ni21 C43 O43 9(99) . .
C34 Ni25 C44 O44 109(19) . .
C35 Ni25 C44 O44 -22(19) 2_566 .
Ni33 Ni25 C44 O44 -25(19) 2_566 .
Ni27 Ni25 C44 O44 107(19) . .
Ni24 Ni25 C44 O44 -127(19) . .
Ni22 Ni25 C44 O44 -78(19) . .
Cu2 Ni25 C44 O44 -137(19) . .
Ni26 Ni25 C44 O44 169(19) . .
C46 Ni29 C45 O45 -6.2(14) . .
C57 Ni29 C45 O45 7.5(17) . .
C31 Ni29 C45 O45 174.9(13) . .
Ni26 Ni29 C45 O45 -174.5(15) . .
Ni32 Ni29 C45 O45 126.2(12) . .
Ni31 Ni29 C45 O45 41(2) . .
Ni27 Ni29 C45 O45 -123.8(13) . .
Ni28 Ni29 C45 O45 -157.2(10) . .
Ni30 Ni29 C45 O45 -80.0(13) . .
C46 Ni29 C45 Ni26 168.4(5) . .
C57 Ni29 C45 Ni26 -178.0(8) . .
C31 Ni29 C45 Ni26 -10.6(4) . .
Ni32 Ni29 C45 Ni26 -59.2(4) . .
Ni31 Ni29 C45 Ni26 -144.6(9) . .
Ni27 Ni29 C45 Ni26 50.7(2) . .
Ni28 Ni29 C45 Ni26 17.3(6) . .
Ni30 Ni29 C45 Ni26 94.6(3) . .
C42 Ni26 C45 O45 -16.6(12) . .
C31 Ni26 C45 O45 -174.4(11) . .
C34 Ni26 C45 O45 79.4(12) . .
Ni29 Ni26 C45 O45 175.0(14) . .
Ni34 Ni26 C45 O45 -124.1(11) . .
Cu2 Ni26 C45 O45 -53.9(18) . .
Ni27 Ni26 C45 O45 123.0(12) . .
Ni24 Ni26 C45 O45 166.3(9) . .
Ni25 Ni26 C45 O45 81.6(12) . .
C42 Ni26 C45 Ni29 168.4(4) . .
C31 Ni26 C45 Ni29 10.6(4) . .
C34 Ni26 C45 Ni29 -95.6(3) . .
Ni34 Ni26 C45 Ni29 60.8(3) . .
Cu2 Ni26 C45 Ni29 131.0(7) . .
Ni27 Ni26 C45 Ni29 -52.1(3) . .
Ni24 Ni26 C45 Ni29 -8.7(6) . .
Ni25 Ni26 C45 Ni29 -93.4(3) . .
C45 Ni29 C46 O46 -5(13) . .
C57 Ni29 C46 O46 -161(14) . .
C31 Ni29 C46 O46 169(11) . .
Ni26 Ni29 C46 O46 9(14) . .
Ni32 Ni29 C46 O46 -139(13) . .
Ni31 Ni29 C46 O46 -174(13) . .
Ni27 Ni29 C46 O46 86(13) . .
Ni28 Ni29 C46 O46 152(13) . .
Ni30 Ni29 C46 O46 123(13) . .
C58 Ni31 C47 O47 -105(3) . .
C57 Ni31 C47 O47 72(2) . .
C32 Ni31 C47 O47 -176(2) . .
C48 Ni31 C47 O47 -23(2) . .
Ni21 Ni31 C47 O47 172(3) 2_566 .
Ni32 Ni31 C47 O47 -3(3) . .
Ni28 Ni31 C47 O47 151.9(15) . .
Ni22 Ni31 C47 O47 -136(2) 2_566 .
Ni29 Ni31 C47 O47 71(2) . .
Ni33 Ni31 C47 O47 -98(2) . .
Ni30 Ni31 C47 O47 135(2) . .
C58 Ni31 C47 Ni21 83.7(16) . 2_566
C57 Ni31 C47 Ni21 -99.3(8) . 2_566
C32 Ni31 C47 Ni21 12.0(6) . 2_566
C48 Ni31 C47 Ni21 165.0(3) . 2_566
Ni32 Ni31 C47 Ni21 -174.1(2) . 2_566
Ni28 Ni31 C47 Ni21 -19.7(14) . 2_566
Ni22 Ni31 C47 Ni21 52.8(3) 2_566 2_566
Ni29 Ni31 C47 Ni21 -100.5(3) . 2_566
Ni33 Ni31 C47 Ni21 90.5(5) . 2_566
Ni30 Ni31 C47 Ni21 -36.5(4) . 2_566
C46 Ni29 C57 O57 17(2) . .
C45 Ni29 C57 O57 -10(3) . .
C31 Ni29 C57 O57 -171(2) . .
Ni26 Ni29 C57 O57 -19(7) . .
Ni32 Ni29 C57 O57 -144(3) . .
Ni31 Ni29 C57 O57 -179(3) . .
Ni27 Ni29 C57 O57 104(3) . .
Ni28 Ni29 C57 O57 160(3) . .
Ni30 Ni29 C57 O57 113(3) . .
C46 Ni29 C57 Ni31 -164(2) . .
C45 Ni29 C57 Ni31 168.9(4) . .
C31 Ni29 C57 Ni31 7.9(14) . .
Ni26 Ni29 C57 Ni31 160(4) . .
Ni32 Ni29 C57 Ni31 34.9(6) . .
Ni27 Ni29 C57 Ni31 -77.2(9) . .
Ni28 Ni29 C57 Ni31 -21.1(7) . .
Ni30 Ni29 C57 Ni31 -67.5(5) . .
C58 Ni31 C57 O57 2(3) . .
C47 Ni31 C57 O57 1(2) . .
C32 Ni31 C57 O57 -104(3) . .
C48 Ni31 C57 O57 93(3) . .
Ni21 Ni31 C57 O57 -54(3) 2_566 .
Ni32 Ni31 C57 O57 141(3) . .
Ni28 Ni31 C57 O57 -157(2) . .
Ni22 Ni31 C57 O57 -48(3) 2_566 .
Ni29 Ni31 C57 O57 179(3) . .
Ni33 Ni31 C57 O57 161.2(15) . .
Ni30 Ni31 C57 O57 -112(3) . .
C58 Ni31 C57 Ni29 -176.8(9) . .
C47 Ni31 C57 Ni29 -178.5(10) . .
C32 Ni31 C57 Ni29 76.3(8) . .
C48 Ni31 C57 Ni29 -85.9(7) . .
Ni21 Ni31 C57 Ni29 126.7(7) 2_566 .
Ni32 Ni31 C57 Ni29 -38.4(7) . .
Ni28 Ni31 C57 Ni29 24.2(8) . .
Ni22 Ni31 C57 Ni29 132.9(6) 2_566 .
Ni33 Ni31 C57 Ni29 -18(2) . .
Ni30 Ni31 C57 Ni29 68.7(6) . .
C47 Ni31 C58 O58 61(4) . .
C57 Ni31 C58 O58 58(4) . .
C32 Ni31 C58 O58 179(4) . .
C48 Ni31 C58 O58 -39(4) . .
Ni21 Ni31 C58 O58 134(4) 2_566 .
Ni32 Ni31 C58 O58 -54(4) . .
Ni28 Ni31 C58 O58 -159(3) . .
Ni22 Ni31 C58 O58 -156(4) 2_566 .
Ni29 Ni31 C58 O58 54(5) . .
Ni33 Ni31 C58 O58 -114(4) . .
Ni30 Ni31 C58 O58 132(4) . .
C47 Ni31 C58 Ni22 -142.9(18) . 2_566
C57 Ni31 C58 Ni22 -145.7(8) . 2_566
C32 Ni31 C58 Ni22 -25.0(7) . 2_566
C48 Ni31 C58 Ni22 117.0(5) . 2_566
Ni21 Ni31 C58 Ni22 -69.3(5) 2_566 2_566
Ni32 Ni31 C58 Ni22 101.8(8) . 2_566
Ni28 Ni31 C58 Ni22 -2.2(17) . 2_566
Ni29 Ni31 C58 Ni22 -150.0(8) . 2_566
Ni33 Ni31 C58 Ni22 42.1(6) . 2_566
Ni30 Ni31 C58 Ni22 -72.1(8) . 2_566
C37 Ni32 C48 O48 8.9(14) . .
C31 Ni32 C48 O48 141.5(11) . .
Ni34 Ni32 C48 O48 27.3(16) . .
Ni31 Ni32 C48 O48 177.6(14) . .
Ni28 Ni32 C48 O48 -164.5(12) . .
Ni29 Ni32 C48 O48 128.5(13) . .
Ni35 Ni32 C48 O48 -86.6(13) . .
Ni33 Ni32 C48 O48 -116.6(13) . .
C37 Ni32 C48 Ni31 -168.7(3) . .
C31 Ni32 C48 Ni31 -36.2(6) . .
Ni34 Ni32 C48 Ni31 -150.4(3) . .
Ni28 Ni32 C48 Ni31 17.9(3) . .
Ni29 Ni32 C48 Ni31 -49.11(18) . .
Ni35 Ni32 C48 Ni31 95.7(3) . .
Ni33 Ni32 C48 Ni31 65.73(14) . .
C58 Ni31 C48 O48 16.3(12) . .
C47 Ni31 C48 O48 -17.0(10) . .
C57 Ni31 C48 O48 -83.8(11) . .
C32 Ni31 C48 O48 121.7(8) . .
Ni21 Ni31 C48 O48 6.3(11) 2_566 .
Ni32 Ni31 C48 O48 -178.4(10) . .
Ni28 Ni31 C48 O48 164.8(8) . .
Ni22 Ni31 C48 O48 71.3(8) 2_566 .
Ni29 Ni31 C48 O48 -130.6(8) . .
Ni33 Ni31 C48 O48 116.9(8) . .
Ni30 Ni31 C48 O48 -145.7(6) . .
C58 Ni31 C48 Ni32 -165.3(9) . .
C47 Ni31 C48 Ni32 161.4(5) . .
C57 Ni31 C48 Ni32 94.6(7) . .
C32 Ni31 C48 Ni32 -60.0(5) . .
Ni21 Ni31 C48 Ni32 -175.29(17) 2_566 .
Ni28 Ni31 C48 Ni32 -16.8(3) . .
Ni22 Ni31 C48 Ni32 -110.34(19) 2_566 .
Ni29 Ni31 C48 Ni32 47.8(2) . .
Ni33 Ni31 C48 Ni32 -64.69(18) . .
Ni30 Ni31 C48 Ni32 32.7(6) . .
C33 Ni30 C49 O49 6(2) . .
C32 Ni30 C49 O49 167.5(19) . .
Ni27 Ni30 C49 O49 -14(2) . .
Ni21 Ni30 C49 O49 -177(2) 2_566 .
Ni28 Ni30 C49 O49 -162.1(15) . .
Ni35 Ni30 C49 O49 91(2) 2_566 .
Ni23 Ni30 C49 O49 126(2) 2_566 .
Ni31 Ni30 C49 O49 -145(2) . .
Ni29 Ni30 C49 O49 -87(2) . .
C33 Ni30 C49 Ni21 -177.4(3) . 2_566
C32 Ni30 C49 Ni21 -15.5(4) . 2_566
Ni27 Ni30 C49 Ni21 162.8(2) . 2_566
Ni28 Ni30 C49 Ni21 14.8(8) . 2_566
Ni35 Ni30 C49 Ni21 -92.1(3) 2_566 2_566
Ni23 Ni30 C49 Ni21 -56.8(2) 2_566 2_566
Ni31 Ni30 C49 Ni21 32.4(2) . 2_566
Ni29 Ni30 C49 Ni21 89.7(2) . 2_566
Ni24 Cu2 N2 C201 39(4) . .
Ni26 Cu2 N2 C201 -154(3) . .
Ni34 Cu2 N2 C201 -79(3) . .
Ni23 Cu2 N2 C201 -2(3) . .
Ni22 Cu2 N2 C201 64(3) . .
Ni25 Cu2 N2 C201 130(3) . .
Cu2 N2 C201 C202 65(35) . .
C301 N3 C304 C305 55.1(8) . .
C303 N3 C304 C305 -67.0(8) . .
C302 N3 C304 C305 173.5(6) . .
N3 C304 C305 C310 -94.9(9) . .
N3 C304 C305 C306 85.5(9) . .
C310 C305 C306 C307 -1.3(12) . .
C304 C305 C306 C307 178.2(7) . .
C305 C306 C307 C308 1.2(12) . .
C306 C307 C308 C309 -1.0(12) . .
C307 C308 C309 C310 0.9(12) . .
C306 C305 C310 C309 1.1(12) . .
C304 C305 C310 C309 -178.4(7) . .
C308 C309 C310 C305 -1.0(12) . .
C401 N4 C404 C405 -62.4(9) . .
C403 N4 C404 C405 59.9(9) . .
C402 N4 C404 C405 178.0(7) . .
N4 C404 C405 C406 83.0(10) . .
N4 C404 C405 C410 -101.6(9) . .
C410 C405 C406 C407 0.8(12) . .
C404 C405 C406 C407 176.2(7) . .
C405 C406 C407 C408 -0.6(12) . .
C406 C407 C408 C409 -0.9(13) . .
C407 C408 C409 C410 2.2(13) . .
C408 C409 C410 C405 -2.0(13) . .
C406 C405 C410 C409 0.4(12) . .
C404 C405 C410 C409 -175.0(7) . .
C501 N5 C504 C505 -62.3(9) . .
C502 N5 C504 C505 60.2(9) . .
C503 N5 C504 C505 178.6(7) . .
N5 C504 C505 C506 -94.0(10) . .
N5 C504 C505 C510 89.6(10) . .
C510 C505 C506 C507 -2.6(13) . .
C504 C505 C506 C507 -179.0(8) . .
C505 C506 C507 C508 1.2(14) . .
C506 C507 C508 C509 1.0(14) . .
C507 C508 C509 C510 -1.8(14) . .
C508 C509 C510 C505 0.4(14) . .
C506 C505 C510 C509 1.8(13) . .
C504 C505 C510 C509 178.2(8) . .
C6A3 N6 C604 C605 77.9(18) . .
C603 N6 C604 C605 142.5(15) . .
C601 N6 C604 C605 -73.3(17) . .
C6A2 N6 C604 C605 -57.7(15) . .
C6A1 N6 C604 C605 -160.0(12) . .
C602 N6 C604 C605 37.5(15) . .
N6 C604 C605 C610 86.5(15) . .
N6 C604 C605 C606 -91.8(14) . .
C610 C605 C606 C607 0.3(18) . .
C604 C605 C606 C607 178.5(11) . .
C605 C606 C607 C608 -0.8(18) . .
C606 C607 C608 C609 0.3(19) . .
C607 C608 C609 C610 0.6(19) . .
C606 C605 C610 C609 0.7(19) . .
C604 C605 C610 C609 -177.6(11) . .
C608 C609 C610 C605 -1.1(19) . .
